data_2104374
loop_
_publ_author_name
'Weber, Thomas'
'Dshemuchadse, Julia'
'Kobas, Miroslav'
'Conrad, Matthias'
'Harbrecht, Bernd'
'Steurer, Walter'

_publ_section_title
;
 Large, larger, largest -- a family of cluster-based tantalum copper
 aluminides with giant unit cells. I. Structure solution and refinement
;
_journal_issue 3
_journal_name_full 'Acta Crystallographica Section B'
_journal_page_first 308
_journal_page_last 317
_journal_paper_doi 10.1107/S0108768109014001
_journal_volume 65
_journal_year 2009
_chemical_formula_sum 'Al3339.8 Cu231.95 Ta2336'
_chemical_formula_weight 527545.12
_chemical_name_systematic
;
 ?
;
_space_group_IT_number 216
_symmetry_cell_setting cubic
_symmetry_space_group_name_Hall 'F -4 2 3'
_symmetry_space_group_name_H-M 'F -4 3 m'
_atom_sites_solution_primary 'charge flipping'
_atom_sites_solution_secondary difmap
_audit_creation_method SHELXL-97
_cell_angle_alpha 90.00
_cell_angle_beta 90.00
_cell_angle_gamma 90.00
_cell_formula_units_Z 1
_cell_length_a 45.3760(10)
_cell_length_b 45.3760(10)
_cell_length_c 45.3760(10)
_cell_measurement_reflns_used 81399
_cell_measurement_temperature 293(2)
_cell_measurement_theta_max 28.75
_cell_measurement_theta_min 2.77
_cell_volume 93428(4)
_computing_cell_refinement 'XDS (Kabsch, 1993)'
_computing_data_reduction 'XDS (Kabsch, 1993)'
_computing_structure_refinement 'SHELXL-97 (Sheldrick, 1997)'
_computing_structure_solution 'SUPERFLIP (Palatinus & Chapuis, 2007)'
_diffrn_ambient_temperature 293(2)
_diffrn_measured_fraction_theta_full 0.996
_diffrn_measured_fraction_theta_max 0.996
_diffrn_measurement_device_type 'MAR345 image plate'
_diffrn_measurement_method \f-scans
_diffrn_radiation_monochromator 'Si(111) double crystal monochromator'
_diffrn_radiation_source 'bending magnet'
_diffrn_radiation_type synchrotron
_diffrn_radiation_wavelength 0.69260
_diffrn_reflns_av_R_equivalents 0.0567
_diffrn_reflns_av_sigmaI/netI 0.0265
_diffrn_reflns_limit_h_max 60
_diffrn_reflns_limit_h_min -63
_diffrn_reflns_limit_k_max 55
_diffrn_reflns_limit_k_min -59
_diffrn_reflns_limit_l_max 63
_diffrn_reflns_limit_l_min -63
_diffrn_reflns_number 157953
_diffrn_reflns_theta_full 28.75
_diffrn_reflns_theta_max 28.75
_diffrn_reflns_theta_min 2.77
_exptl_absorpt_coefficient_mu 70.113
_exptl_absorpt_correction_T_max 0.4194
_exptl_absorpt_correction_T_min 0.2731
_exptl_absorpt_correction_type multi-scan
_exptl_absorpt_process_details 'XDS (Kabsch, 1993)'
_exptl_crystal_colour 'metallic light grey'
_exptl_crystal_density_diffrn 9.376
_exptl_crystal_density_method 'not measured'
_exptl_crystal_description irregular
_exptl_crystal_F_000 220672
_exptl_crystal_size_max 0.03
_exptl_crystal_size_mid 0.02
_exptl_crystal_size_min 0.02
_refine_diff_density_max 4.335
_refine_diff_density_min -2.793
_refine_ls_abs_structure_details 'Flack H D (1983), Acta Cryst. A39, 876-881, 5798 Friedel pairs'
_refine_ls_abs_structure_Flack 0.376(5)
_refine_ls_extinction_method none
_refine_ls_goodness_of_fit_ref 1.077
_refine_ls_matrix_type full
_refine_ls_number_parameters 520
_refine_ls_number_reflns 12010
_refine_ls_number_restraints 0
_refine_ls_restrained_S_all 1.077
_refine_ls_R_factor_all 0.0190
_refine_ls_R_factor_gt 0.0186
_refine_ls_shift/su_max 0.003
_refine_ls_shift/su_mean 0.000
_refine_ls_structure_factor_coef Fsqd
_refine_ls_weighting_details 'calc w=1/[\s^2^(Fo^2^)+(0.0206P)^2^+3145.4670P] where P=(Fo^2^+2Fc^2^)/3'
_refine_ls_weighting_scheme calc
_refine_ls_wR_factor_gt 0.0457
_refine_ls_wR_factor_ref 0.0459
_reflns_number_gt 11816
_reflns_number_total 12010
_reflns_threshold_expression >2sigma(I)
_cod_data_source_file sn5082.cif
_cod_data_source_block act45
_cod_original_formula_sum 'Al3339.80 Cu231.95 Ta2336'
_cod_database_code 2104374
_cod_database_fobs_code 2104374

loop_
_symmetry_equiv_pos_as_xyz
'x, y, z'
'-x, -y, z'
'-x, y, -z'
'x, -y, -z'
'z, x, y'
'z, -x, -y'
'-z, -x, y'
'-z, x, -y'
'y, z, x'
'-y, z, -x'
'y, -z, -x'
'-y, -z, x'
'y, x, z'
'-y, -x, z'
'y, -x, -z'
'-y, x, -z'
'x, z, y'
'-x, z, -y'
'-x, -z, y'
'x, -z, -y'
'z, y, x'
'z, -y, -x'
'-z, y, -x'
'-z, -y, x'
'x, y+1/2, z+1/2'
'-x, -y+1/2, z+1/2'
'-x, y+1/2, -z+1/2'
'x, -y+1/2, -z+1/2'
'z, x+1/2, y+1/2'
'z, -x+1/2, -y+1/2'
'-z, -x+1/2, y+1/2'
'-z, x+1/2, -y+1/2'
'y, z+1/2, x+1/2'
'-y, z+1/2, -x+1/2'
'y, -z+1/2, -x+1/2'
'-y, -z+1/2, x+1/2'
'y, x+1/2, z+1/2'
'-y, -x+1/2, z+1/2'
'y, -x+1/2, -z+1/2'
'-y, x+1/2, -z+1/2'
'x, z+1/2, y+1/2'
'-x, z+1/2, -y+1/2'
'-x, -z+1/2, y+1/2'
'x, -z+1/2, -y+1/2'
'z, y+1/2, x+1/2'
'z, -y+1/2, -x+1/2'
'-z, y+1/2, -x+1/2'
'-z, -y+1/2, x+1/2'
'x+1/2, y, z+1/2'
'-x+1/2, -y, z+1/2'
'-x+1/2, y, -z+1/2'
'x+1/2, -y, -z+1/2'
'z+1/2, x, y+1/2'
'z+1/2, -x, -y+1/2'
'-z+1/2, -x, y+1/2'
'-z+1/2, x, -y+1/2'
'y+1/2, z, x+1/2'
'-y+1/2, z, -x+1/2'
'y+1/2, -z, -x+1/2'
'-y+1/2, -z, x+1/2'
'y+1/2, x, z+1/2'
'-y+1/2, -x, z+1/2'
'y+1/2, -x, -z+1/2'
'-y+1/2, x, -z+1/2'
'x+1/2, z, y+1/2'
'-x+1/2, z, -y+1/2'
'-x+1/2, -z, y+1/2'
'x+1/2, -z, -y+1/2'
'z+1/2, y, x+1/2'
'z+1/2, -y, -x+1/2'
'-z+1/2, y, -x+1/2'
'-z+1/2, -y, x+1/2'
'x+1/2, y+1/2, z'
'-x+1/2, -y+1/2, z'
'-x+1/2, y+1/2, -z'
'x+1/2, -y+1/2, -z'
'z+1/2, x+1/2, y'
'z+1/2, -x+1/2, -y'
'-z+1/2, -x+1/2, y'
'-z+1/2, x+1/2, -y'
'y+1/2, z+1/2, x'
'-y+1/2, z+1/2, -x'
'y+1/2, -z+1/2, -x'
'-y+1/2, -z+1/2, x'
'y+1/2, x+1/2, z'
'-y+1/2, -x+1/2, z'
'y+1/2, -x+1/2, -z'
'-y+1/2, x+1/2, -z'
'x+1/2, z+1/2, y'
'-x+1/2, z+1/2, -y'
'-x+1/2, -z+1/2, y'
'x+1/2, -z+1/2, -y'
'z+1/2, y+1/2, x'
'z+1/2, -y+1/2, -x'
'-z+1/2, y+1/2, -x'
'-z+1/2, -y+1/2, x'

loop_
_atom_site_type_symbol
_atom_site_label
_atom_site_fract_x
_atom_site_fract_y
_atom_site_fract_z
_atom_site_U_iso_or_equiv
_atom_site_adp_type
_atom_site_calc_flag
_atom_site_refinement_flags
_atom_site_occupancy
_atom_site_disorder_assembly
_atom_site_disorder_group
Ta Ta1 0.423734(7) 0.076266(7) -0.076266(7) 0.00329(9) Uani d S 1 . .
Ta Ta2 0.2500 0.2500 0.2500 0.00266(18) Uani d S 1 . .
Ta Ta3 0.144737(7) 0.066059(5) 0.066059(5) 0.00324(6) Uani d S 1 . .
Ta Ta4 0.287472(5) 0.212528(5) -0.076893(7) 0.00319(6) Uani d S 1 . .
Ta Ta5 0.461261(7) 0.038739(7) -0.038739(7) 0.00257(10) Uani d S 1 . .
Ta Ta6 0.382695(7) 0.039585(5) 0.039585(5) 0.00313(6) Uani d S 1 . .
Ta Ta7 0.172325(5) 0.172325(5) -0.041269(7) 0.00309(6) Uani d S 1 . .
Ta Ta8 0.144615(7) 0.144615(7) 0.144615(7) 0.00308(10) Uani d S 1 . .
Ta Ta9 0.261590(7) 0.184526(5) -0.184526(5) 0.00337(6) Uani d S 1 . .
Ta Ta10 0.236779(5) 0.106862(5) 0.025430(5) 0.00470(4) Uani d . 1 . .
Ta Ta11 0.382845(5) 0.117155(5) -0.036226(7) 0.00448(6) Uani d S 1 . .
Ta Ta12 0.355346(5) 0.144654(5) 0.065463(7) 0.00353(6) Uani d S 1 . .
Ta Ta13 0.315732(5) 0.104699(5) -0.050410(5) 0.00364(4) Uani d . 1 . .
Ta Ta14 0.210677(7) 0.210677(7) -0.210677(7) 0.00282(10) Uani d S 1 . .
Ta Ta15 0.247342(5) 0.171895(5) -0.117242(5) 0.00438(4) Uani d . 1 . .
Ta Ta16 0.328063(5) 0.171937(5) -0.036428(7) 0.00433(6) Uani d S 1 . .
Ta Ta17 0.2500 0.2500 -0.040746(10) 0.00244(9) Uani d S 1 . .
Ta Ta18 0.251844(5) 0.172493(5) 0.038065(5) 0.00361(5) Uani d . 1 . .
Ta Ta19 0.317999(7) 0.025222(5) 0.025222(5) 0.00311(6) Uani d S 1 . .
Ta Ta20 0.211830(7) 0.211830(7) 0.211830(7) 0.00303(10) Uani d S 1 . .
Ta Ta21 0.039643(7) 0.039643(7) -0.039643(7) 0.00422(10) Uani d S 1 . .
Ta Ta22 0.316165(5) 0.183835(5) 0.026723(7) 0.00285(6) Uani d S 1 . .
Ta Ta23 0.105066(8) 0.027088(5) -0.027088(5) 0.00598(6) Uani d S 1 . .
Ta Ta24 0.174599(7) 0.036333(5) -0.036333(5) 0.00292(6) Uani d S 1 . .
Ta Ta25 0.213490(5) 0.213490(5) -0.003282(7) 0.00317(6) Uani d S 1 . .
Ta Ta26 0.208248(7) 0.076960(5) -0.076960(5) 0.00307(6) Uani d S 1 . .
Ta Ta27 0.210837(7) 0.078026(6) 0.078026(6) 0.00519(6) Uani d S 1 . .
Ta Ta28 0.133041(5) 0.078667(5) -0.000004(5) 0.00510(5) Uani d . 1 . .
Ta Ta29 0.237158(6) 0.185367(5) 0.103964(5) 0.00621(5) Uani d . 1 . .
Ta Ta30 0.279734(7) 0.142144(5) 0.142144(5) 0.00469(6) Uani d S 1 . .
Ta Ta31 0.210060(10) 0.0000 0.0000 0.00267(9) Uani d S 1 . .
Ta Ta32 0.210632(7) 0.132640(5) 0.132640(5) 0.00566(6) Uani d S 1 . .
Ta Ta33 0.287722(5) 0.076762(5) 0.002501(5) 0.00306(5) Uani d . 1 . .
Ta Ta34 0.145191(7) 0.145191(7) -0.145191(7) 0.00340(10) Uani d S 1 . .
Ta Ta35 0.246382(7) 0.036036(5) 0.036036(5) 0.00306(6) Uani d S 1 . .
Ta Ta36 0.141591(7) 0.068996(5) -0.068996(5) 0.00309(6) Uani d S 1 . .
Ta Ta37 0.279573(7) 0.068589(5) 0.068589(5) 0.00427(6) Uani d S 1 . .
Ta Ta38 0.355419(7) 0.144581(7) -0.144581(7) 0.00325(10) Uani d S 1 . .
Ta Ta39 0.289445(5) 0.210555(5) 0.133025(7) 0.00445(6) Uani d S 1 . .
Ta Ta40 0.184082(5) 0.184082(5) -0.105311(7) 0.00287(6) Uani d S 1 . .
Ta Ta41 0.261301(7) 0.105036(5) -0.105036(5) 0.00358(6) Uani d S 1 . .
Ta Ta42 0.422353(10) 0.0000 0.0000 0.00338(8) Uani d S 1 . .
Ta Ta43 0.185024(5) 0.106982(5) -0.026151(5) 0.00367(5) Uani d . 1 . .
Ta Ta44 0.394768(5) 0.105232(5) 0.026594(7) 0.00296(6) Uani d S 1 . .
Ta Ta45 0.245845(7) 0.174265(5) 0.174265(5) 0.00363(6) Uani d S 1 . .
Ta Ta46 0.106124(7) 0.106124(7) -0.106124(7) 0.00257(10) Uani d S 1 . .
Ta Ta47 0.105791(7) 0.105791(7) 0.105791(7) 0.00512(10) Uani d S 1 . .
Ta Ta49 0.317177(7) 0.105477(5) 0.105477(5) 0.00285(6) Uani d S 1 . .
Ta Ta50 0.0000 0.0000 0.0000 0.0050(2) Uani d S 1 . .
Ta Ta51 0.316740(7) 0.183260(7) 0.183260(7) 0.00485(10) Uani d S 1 . .
Ta T52A 0.177165(19) 0.177165(19) 0.03023(2) 0.00918(13) Uiso d SP 0.33 . .
Ta T52B 0.174984(16) 0.186951(17) 0.035196(17) 0.00918(13) Uiso d P 0.33 . .
Ta T53S 0.03408(3) 0.03408(3) 0.04001(5) 0.0078(4) Uiso d SP 0.17 . .
Cu M1CS 0.07968(18) 0.06669(13) 0.06669(13) 0.0088(12) Uiso d SP 0.17 . .
Ta M1TS 0.07280(4) 0.07280(4) 0.06740(6) 0.0088(6) Uiso d SP 0.17 . .
Al M2A 0.21803(3) 0.21803(3) -0.15018(5) 0.00643(16) Uiso d SP 0.880(6) . .
Cu M2C 0.21803(3) 0.21803(3) -0.15018(5) 0.00643(16) Uiso d SP 0.120(6) . .
Al M3A 0.36414(3) 0.01896(2) -0.01896(2) 0.00643(16) Uiso d SP 0.569(6) . .
Cu M3C 0.36414(3) 0.01896(2) -0.01896(2) 0.00643(16) Uiso d SP 0.431(6) . .
Al M4A 0.23061(3) 0.23061(3) -0.09875(4) 0.00643(16) Uiso d SP 0.743(6) . .
Cu M4C 0.23061(3) 0.23061(3) -0.09875(4) 0.00643(16) Uiso d SP 0.257(6) . .
Al M5A 0.44065(3) 0.05935(3) 0.01966(4) 0.00643(16) Uiso d SP 0.689(6) . .
Cu M5C 0.44065(3) 0.05935(3) 0.01966(4) 0.00643(16) Uiso d SP 0.311(6) . .
Al M6A 0.37426(4) 0.08492(3) 0.08492(3) 0.00643(16) Uiso d SP 0.748(6) . .
Cu M6C 0.37426(4) 0.08492(3) 0.08492(3) 0.00643(16) Uiso d SP 0.252(6) . .
Al M7A 0.40225(3) 0.05856(3) -0.01953(3) 0.00643(16) Uiso d P 0.824(4) . .
Cu M7C 0.40225(3) 0.05856(3) -0.01953(3) 0.00643(16) Uiso d P 0.176(4) . .
Al M8A 0.23070(3) 0.19114(3) -0.05947(3) 0.00643(16) Uiso d P 0.881(4) . .
Cu M8C 0.23070(3) 0.19114(3) -0.05947(3) 0.00643(16) Uiso d P 0.119(4) . .
Al M9A 0.26990(3) 0.19088(3) -0.02016(3) 0.00643(16) Uiso d P 0.763(5) . .
Cu M9C 0.26990(3) 0.19088(3) -0.02016(3) 0.00643(16) Uiso d P 0.237(5) . .
Al M10A 0.26966(3) 0.23034(3) 0.01894(4) 0.00643(16) Uiso d SP 0.793(6) . .
Cu M10C 0.26966(3) 0.23034(3) 0.01894(4) 0.00643(16) Uiso d SP 0.207(6) . .
Al M11A 0.47993(5) 0.02007(5) 0.02007(5) 0.00643(16) Uiso d SP 0.905(10) . .
Cu M11C 0.47993(5) 0.02007(5) 0.02007(5) 0.00643(16) Uiso d SP 0.095(10) . .
Al M12A 0.25041(2) 0.10791(2) -0.03949(2) 0.00643(16) Uiso d P 0.450(5) . .
Cu M12C 0.25041(2) 0.10791(2) -0.03949(2) 0.00643(16) Uiso d P 0.550(5) . .
Al M13A 0.2500 0.2500 0.10223(5) 0.00643(16) Uiso d SP 0.477(8) . .
Cu M13C 0.2500 0.2500 0.10223(5) 0.00643(16) Uiso d SP 0.523(8) . .
Al M14A 0.33508(3) 0.08455(4) 0.04536(4) 0.00643(16) Uiso d P 0.902(4) . .
Cu M14C 0.33508(3) 0.08455(4) 0.04536(4) 0.00643(16) Uiso d P 0.098(4) . .
Al M15A 0.31831(4) 0.04029(3) -0.04029(3) 0.00643(16) Uiso d SP 0.733(6) . .
Cu M15C 0.31831(4) 0.04029(3) -0.04029(3) 0.00643(16) Uiso d SP 0.267(6) . .
Al M16A 0.37536(5) 0.12464(5) 0.12464(5) 0.00643(16) Uiso d SP 0.937(9) . .
Cu M16C 0.37536(5) 0.12464(5) 0.12464(5) 0.00643(16) Uiso d SP 0.063(9) . .
Al M17A 0.2500 0.2500 -0.18151(6) 0.00643(16) Uiso d SP 0.712(8) . .
Cu M17C 0.2500 0.2500 -0.18151(6) 0.00643(16) Uiso d SP 0.288(8) . .
Al Al1 0.29427(4) 0.12412(4) 0.04628(4) 0.0078(3) Uiso d . 1 . .
Al Al3 0.20630(5) 0.12568(4) -0.12568(4) 0.0045(4) Uiso d S 1 . .
Al Al4 0.36278(6) 0.07050(4) -0.07050(4) 0.0090(5) Uiso d S 1 . .
Al Al5 0.12494(4) 0.12494(4) -0.04400(5) 0.0046(4) Uiso d S 1 . .
Al Al6 0.22107(4) 0.22107(4) 0.05694(6) 0.0108(5) Uiso d S 1 . .
Al Al7 0.10154(6) 0.03560(4) 0.03560(4) 0.0084(5) Uiso d S 1 . .
Al Al8 0.28123(4) 0.15140(4) -0.07035(4) 0.0079(3) Uiso d . 1 . .
Al Al9 0.17463(5) 0.11210(5) 0.03787(5) 0.0117(4) Uiso d . 1 . .
Al Al10 0.14279(4) 0.14279(4) 0.07441(6) 0.0067(5) Uiso d S 1 . .
Al Al11 0.28201(4) 0.13867(4) -0.00735(4) 0.0026(3) Uiso d . 1 . .
Al Al12 0.32070(6) 0.17930(6) -0.17930(6) 0.0077(8) Uiso d S 1 . .
Al Al13 0.27093(4) 0.22907(4) 0.18923(5) 0.0033(4) Uiso d S 1 . .
Al Al14 0.33399(4) 0.16601(4) 0.12501(5) 0.0035(4) Uiso d S 1 . .
Al Al15 0.27164(5) 0.01916(4) -0.01916(4) 0.0058(5) Uiso d S 1 . .
Al Al16 0.22922(4) 0.06163(4) -0.01882(4) 0.0061(3) Uiso d . 1 . .
Al Al17 0.21817(4) 0.13853(4) -0.07146(4) 0.0017(3) Uiso d . 1 . .
Al Al18 0.19031(4) 0.06227(4) 0.02038(4) 0.0058(3) Uiso d . 1 . .
Al Al19 0.27186(6) 0.22814(6) -0.22814(6) 0.0078(8) Uiso d S 1 . .
Al Al20 0.22865(4) 0.22865(4) 0.14828(5) 0.0057(4) Uiso d S 1 . .
Al Al21 0.42759(6) 0.07241(6) 0.07241(6) 0.0069(8) Uiso d S 1 . .
Al Al22 0.14292(4) 0.14292(4) 0.00328(7) 0.0116(5) Uiso d S 1 . .
Al Al23 0.15027(6) 0.01963(4) 0.01963(4) 0.0069(4) Uiso d S 1 . .
Al Al24 0.32063(6) 0.10966(4) -0.10966(4) 0.0064(5) Uiso d S 1 . .
Al Al25 0.27156(6) 0.06230(4) -0.06230(4) 0.0071(5) Uiso d S 1 . .
Al Al26 0.29349(4) 0.16449(4) 0.08581(4) 0.0073(3) Uiso d . 1 . .
Al Al27 0.34992(4) 0.07183(4) -0.00702(4) 0.0038(3) Uiso d . 1 . .
Al Al28 0.18984(4) 0.18984(4) 0.14821(6) 0.0116(5) Uiso d S 1 . .
Al Al29 0.28118(4) 0.21882(4) -0.13777(6) 0.0071(5) Uiso d S 1 . .
Al Al30 0.20606(5) 0.16417(4) -0.16417(4) 0.0049(4) Uiso d S 1 . .
Al Al31 0.33596(4) 0.12564(4) 0.00468(4) 0.0047(3) Uiso d . 1 . .
Al Al32 0.07012(5) 0.07012(5) 0.00472(7) 0.0134(6) Uiso d S 1 . .
Al Al33 0.28211(4) 0.21789(4) 0.07130(5) 0.0042(4) Uiso d S 1 . .
Al Al34 0.16493(4) 0.12459(4) -0.08438(4) 0.0043(3) Uiso d . 1 . .
Al Al35 0.08571(4) 0.08571(4) -0.04448(6) 0.0077(4) Uiso d S 1 . .
Al Al36 0.35577(8) 0.14423(8) -0.08129(8) 0.0373(12) Uani d S 1 . .
Al Al37 0.29194(8) 0.14439(5) -0.14439(5) 0.0372(11) Uani d S 1 . .
Al Al38 0.32019(8) 0.17981(8) -0.10934(11) 0.0445(13) Uani d S 1 . .
Al Al39 0.39075(11) 0.10925(11) -0.10925(11) 0.050(2) Uani d S 1 . .
Al Al40 0.11132(7) 0.11132(7) 0.04662(7) 0.0276(8) Uani d S 1 . .
Al Al41 0.17333(7) 0.17333(7) 0.09809(8) 0.0303(8) Uani d S 1 . .
Al Al42 0.22053(5) 0.15352(4) -0.00995(5) 0.0144(4) Uani d . 1 . .
Al A43S 0.00515(8) 0.05925(13) 0.00515(8) 0.0170(12) Uiso d SP 0.50 . .
Al A44S 0.10084(7) 0.10970(7) 0.16490(8) 0.0112(8) Uiso d P 0.50 . .
Al A45A 0.25456(5) 0.12490(5) 0.08586(5) 0.0069(6) Uiso d P 0.745(7) . .
Al A45B 0.2573(3) 0.1102(3) 0.1014(3) 0.0069(6) Uiso d P 0.128(4) . .
Al A46A 0.13713(17) 0.21995(19) 0.07379(17) 0.0115(6) Uiso d P 0.280(6) . .
Al A46B 0.14327(6) 0.20737(7) 0.06888(6) 0.0115(6) Uiso d P 0.720(6) . .

loop_
_atom_site_aniso_label
_atom_site_aniso_U_11
_atom_site_aniso_U_22
_atom_site_aniso_U_33
_atom_site_aniso_U_12
_atom_site_aniso_U_13
_atom_site_aniso_U_23
Ta1 0.00329(9) 0.00329(9) 0.00329(9) 0.00013(10) -0.00013(10) 0.00013(10)
Ta2 0.00266(18) 0.00266(18) 0.00266(18) 0.000 0.000 0.000
Ta3 0.00383(13) 0.00295(8) 0.00295(8) 0.00024(7) 0.00024(7) 0.00047(10)
Ta4 0.00310(8) 0.00310(8) 0.00336(13) -0.00016(10) 0.00005(7) -0.00005(7)
Ta5 0.00257(10) 0.00257(10) 0.00257(10) -0.00024(10) 0.00024(10) -0.00024(10)
Ta6 0.00306(13) 0.00317(8) 0.00317(8) -0.00012(7) -0.00012(7) -0.00018(10)
Ta7 0.00297(8) 0.00297(8) 0.00334(12) 0.00049(10) -0.00040(7) -0.00040(7)
Ta8 0.00308(10) 0.00308(10) 0.00308(10) -0.00023(10) -0.00023(10) -0.00023(10)
Ta9 0.00320(13) 0.00345(8) 0.00345(8) 0.00061(7) -0.00061(7) -0.00039(10)
Ta10 0.00425(9) 0.00396(9) 0.00589(10) -0.00114(7) 0.00223(7) -0.00079(7)
Ta11 0.00408(8) 0.00408(8) 0.00526(13) -0.00119(10) 0.00156(7) -0.00156(7)
Ta12 0.00362(9) 0.00362(9) 0.00336(13) 0.00025(10) -0.00008(7) 0.00008(7)
Ta13 0.00395(9) 0.00367(9) 0.00329(9) 0.00040(7) 0.00050(7) 0.00058(7)
Ta14 0.00282(10) 0.00282(10) 0.00282(10) 0.00054(10) -0.00054(10) -0.00054(10)
Ta15 0.00520(10) 0.00408(9) 0.00385(9) -0.00138(7) -0.00129(7) 0.00088(7)
Ta16 0.00377(8) 0.00377(8) 0.00544(13) -0.00081(10) -0.00145(7) 0.00145(7)
Ta17 0.00235(12) 0.00235(12) 0.00262(18) -0.00036(14) 0.000 0.000
Ta18 0.00348(9) 0.00346(10) 0.00387(9) 0.00015(7) -0.00032(8) -0.00116(8)
Ta19 0.00324(12) 0.00305(8) 0.00305(8) 0.00019(7) 0.00019(7) 0.00012(10)
Ta20 0.00303(10) 0.00303(10) 0.00303(10) 0.00028(10) 0.00028(10) 0.00028(10)
Ta21 0.00422(10) 0.00422(10) 0.00422(10) -0.00077(10) 0.00077(10) 0.00077(10)
Ta22 0.00282(8) 0.00282(8) 0.00292(13) 0.00031(10) 0.00001(7) -0.00001(7)
Ta23 0.00788(14) 0.00503(9) 0.00503(9) 0.00298(8) -0.00298(8) -0.00153(11)
Ta24 0.00276(13) 0.00300(8) 0.00300(8) 0.00014(7) -0.00014(7) 0.00030(10)
Ta25 0.00312(8) 0.00312(8) 0.00328(13) -0.00021(10) -0.00024(7) -0.00024(7)
Ta26 0.00363(13) 0.00279(8) 0.00279(8) -0.00001(7) 0.00001(7) -0.00036(10)
Ta27 0.00469(13) 0.00544(9) 0.00544(9) -0.00219(8) -0.00219(8) 0.00268(11)
Ta28 0.00427(10) 0.00439(10) 0.00663(10) -0.00087(8) -0.00179(7) 0.00208(8)
Ta29 0.00735(10) 0.00635(10) 0.00493(10) -0.00354(8) 0.00253(7) -0.00159(8)
Ta30 0.00314(13) 0.00546(8) 0.00546(8) 0.00116(7) 0.00116(7) 0.00261(11)
Ta31 0.00260(18) 0.00271(12) 0.00271(12) 0.000 0.000 0.00031(14)
Ta32 0.00471(13) 0.00613(9) 0.00613(9) 0.00145(8) 0.00145(8) 0.00260(11)
Ta33 0.00286(9) 0.00292(10) 0.00339(9) 0.00072(7) 0.00006(7) 0.00018(8)
Ta34 0.00340(10) 0.00340(10) 0.00340(10) -0.00018(10) 0.00018(10) 0.00018(10)
Ta35 0.00334(13) 0.00292(8) 0.00292(8) 0.00018(7) 0.00018(7) 0.00011(10)
Ta36 0.00314(12) 0.00306(8) 0.00306(8) 0.00016(7) -0.00016(7) 0.00084(10)
Ta37 0.00333(13) 0.00475(8) 0.00475(8) -0.00102(7) -0.00102(7) 0.00172(10)
Ta38 0.00325(10) 0.00325(10) 0.00325(10) -0.00019(10) 0.00019(10) -0.00019(10)
Ta39 0.00504(9) 0.00504(9) 0.00325(13) 0.00128(11) -0.00037(7) 0.00037(7)
Ta40 0.00291(8) 0.00291(8) 0.00281(13) -0.00016(10) -0.00009(7) -0.00009(7)
Ta41 0.00315(13) 0.00379(8) 0.00379(8) -0.00041(7) 0.00041(7) -0.00034(10)
Ta42 0.00274(18) 0.00371(11) 0.00371(11) 0.000 0.000 0.00032(14)
Ta43 0.00354(9) 0.00393(9) 0.00354(10) 0.00040(8) 0.00057(7) 0.00109(7)
Ta44 0.00288(8) 0.00288(8) 0.00313(13) 0.00023(11) 0.00002(7) -0.00002(7)
Ta45 0.00444(13) 0.00322(8) 0.00322(8) -0.00023(7) -0.00023(7) -0.00012(10)
Ta46 0.00257(10) 0.00257(10) 0.00257(10) 0.00013(10) -0.00013(10) -0.00013(10)
Ta47 0.00512(10) 0.00512(10) 0.00512(10) 0.00111(10) 0.00111(10) 0.00111(10)
Ta49 0.00300(13) 0.00278(9) 0.00278(9) -0.00001(7) -0.00001(7) -0.00005(11)
Ta50 0.0050(2) 0.0050(2) 0.0050(2) 0.000 0.000 0.000
Ta51 0.00485(10) 0.00485(10) 0.00485(10) -0.00066(10) -0.00066(10) 0.00066(10)
Al36 0.0506(19) 0.0506(19) 0.0108(15) -0.049(2) -0.0006(12) 0.0006(12)
Al37 0.0100(15) 0.0508(19) 0.0508(19) 0.0004(8) -0.0004(8) 0.042(2)
Al38 0.0451(17) 0.0451(17) 0.043(3) 0.010(2) 0.0156(14) -0.0156(14)
Al39 0.050(2) 0.050(2) 0.050(2) 0.012(2) -0.012(2) 0.012(2)
Al40 0.0359(13) 0.0359(13) 0.0111(14) 0.0324(16) 0.0121(11) 0.0121(11)
Al41 0.0370(13) 0.0370(13) 0.0169(16) 0.0037(16) 0.0076(11) 0.0076(11)
Al42 0.0180(10) 0.0043(8) 0.0208(10) 0.0020(7) -0.0143(8) -0.0020(7)

loop_
_atom_type_symbol
_atom_type_description
_atom_type_scat_dispersion_real
_atom_type_scat_dispersion_imag
_atom_type_scat_source
Al Al 0.0645 0.0514 'International Tables Vol C Tables 4.2.6.8 and 6.1.1.4'
Cu Cu 0.3201 1.2651 'International Tables Vol C Tables 4.2.6.8 and 6.1.1.4'
Ta Ta -0.7052 6.5227 'International Tables Vol C Tables 4.2.6.8 and 6.1.1.4'

loop_
_geom_angle_atom_site_label_1
_geom_angle_atom_site_label_2
_geom_angle_atom_site_label_3
_geom_angle_site_symmetry_1
_geom_angle_site_symmetry_3
_geom_angle
_geom_angle_publ_flag
Al39 Ta1 Al4 . 78 62.35(6) ?
Al39 Ta1 Al4 . 60_554 62.35(6) ?
Al4 Ta1 Al4 78 60_554 100.19(7) ?
Al39 Ta1 Al4 . . 62.35(6) ?
Al4 Ta1 Al4 78 . 100.20(7) ?
Al4 Ta1 Al4 60_554 . 100.20(7) ?
Al39 Ta1 M7A . . 118.94(3) ?
Al4 Ta1 M7A 78 . 103.03(4) ?
Al4 Ta1 M7A 60_554 . 153.56(3) ?
Al4 Ta1 M7A . . 63.43(6) ?
Al39 Ta1 M7C . 86 118.94(3) ?
Al4 Ta1 M7C 78 86 63.43(6) ?
Al4 Ta1 M7C 60_554 86 153.56(3) ?
Al4 Ta1 M7C . 86 103.03(4) ?
M7A Ta1 M7C . 86 52.02(6) ?
Al39 Ta1 M7C . 78 118.94(3) ?
Al4 Ta1 M7C 78 78 63.43(6) ?
Al4 Ta1 M7C 60_554 78 103.03(4) ?
Al4 Ta1 M7C . 78 153.56(3) ?
M7A Ta1 M7C . 78 98.56(4) ?
M7C Ta1 M7C 86 78 51.78(6) ?
Al39 Ta1 M7A . 86 118.94(3) ?
Al4 Ta1 M7A 78 86 63.43(6) ?
Al4 Ta1 M7A 60_554 86 153.56(3) ?
Al4 Ta1 M7A . 86 103.03(4) ?
M7A Ta1 M7A . 86 52.02(6) ?
M7C Ta1 M7A 86 86 0.00(8) ?
M7C Ta1 M7A 78 86 51.78(6) ?
Al39 Ta1 M7A . 78 118.94(3) ?
Al4 Ta1 M7A 78 78 63.43(6) ?
Al4 Ta1 M7A 60_554 78 103.03(4) ?
Al4 Ta1 M7A . 78 153.56(3) ?
M7A Ta1 M7A . 78 98.56(4) ?
M7C Ta1 M7A 86 78 51.78(6) ?
M7C Ta1 M7A 78 78 0.00(8) ?
M7A Ta1 M7A 86 78 51.78(6) ?
Al39 Ta1 M7C . 20 118.94(3) ?
Al4 Ta1 M7C 78 20 153.56(3) ?
Al4 Ta1 M7C 60_554 20 103.03(4) ?
Al4 Ta1 M7C . 20 63.43(6) ?
M7A Ta1 M7C . 20 51.78(6) ?
M7C Ta1 M7C 86 20 98.56(4) ?
M7C Ta1 M7C 78 20 122.13(6) ?
M7A Ta1 M7C 86 20 98.56(4) ?
M7A Ta1 M7C 78 20 122.13(6) ?
Al39 Ta1 M7A . 60_554 118.94(3) ?
Al4 Ta1 M7A 78 60_554 153.56(3) ?
Al4 Ta1 M7A 60_554 60_554 63.43(6) ?
Al4 Ta1 M7A . 60_554 103.03(4) ?
M7A Ta1 M7A . 60_554 98.56(4) ?
M7C Ta1 M7A 86 60_554 122.13(6) ?
M7C Ta1 M7A 78 60_554 98.56(4) ?
M7A Ta1 M7A 86 60_554 122.13(6) ?
M7A Ta1 M7A 78 60_554 98.56(4) ?
M7C Ta1 M7A 20 60_554 52.02(6) ?
Ta20 Ta2 Ta20 . 28 109.5 ?
Ta20 Ta2 Ta20 . 51 109.5 ?
Ta20 Ta2 Ta20 28 51 109.5 ?
Ta20 Ta2 Ta20 . 74 109.5 ?
Ta20 Ta2 Ta20 28 74 109.5 ?
Ta20 Ta2 Ta20 51 74 109.5 ?
Ta20 Ta2 Al13 . . 58.731(13) ?
Ta20 Ta2 Al13 28 . 151.23(4) ?
Ta20 Ta2 Al13 51 . 99.29(4) ?
Ta20 Ta2 Al13 74 . 58.731(13) ?
Ta20 Ta2 Al13 . 84 151.24(4) ?
Ta20 Ta2 Al13 28 84 58.732(13) ?
Ta20 Ta2 Al13 51 84 99.29(4) ?
Ta20 Ta2 Al13 74 84 58.732(13) ?
Al13 Ta2 Al13 . 84 117.44(2) ?
Ta20 Ta2 Al13 . 56 151.24(4) ?
Ta20 Ta2 Al13 28 56 99.29(4) ?
Ta20 Ta2 Al13 51 56 58.732(13) ?
Ta20 Ta2 Al13 74 56 58.732(13) ?
Al13 Ta2 Al13 . 56 95.504(17) ?
Al13 Ta2 Al13 84 56 49.25(7) ?
Ta20 Ta2 Al13 . 28 151.24(4) ?
Ta20 Ta2 Al13 28 28 58.732(13) ?
Ta20 Ta2 Al13 51 28 58.732(13) ?
Ta20 Ta2 Al13 74 28 99.29(4) ?
Al13 Ta2 Al13 . 28 143.92(6) ?
Al13 Ta2 Al13 84 28 49.25(7) ?
Al13 Ta2 Al13 56 28 49.25(7) ?
Ta20 Ta2 Al13 . 74 58.732(13) ?
Ta20 Ta2 Al13 28 74 99.29(4) ?
Ta20 Ta2 Al13 51 74 151.24(4) ?
Ta20 Ta2 Al13 74 74 58.732(13) ?
Al13 Ta2 Al13 . 74 51.94(9) ?
Al13 Ta2 Al13 84 74 95.503(17) ?
Al13 Ta2 Al13 56 74 117.45(2) ?
Al13 Ta2 Al13 28 74 143.92(6) ?
Ta20 Ta2 Al13 . 5 58.732(13) ?
Ta20 Ta2 Al13 28 5 58.732(13) ?
Ta20 Ta2 Al13 51 5 151.24(4) ?
Ta20 Ta2 Al13 74 5 99.29(4) ?
Al13 Ta2 Al13 . 5 95.501(17) ?
Al13 Ta2 Al13 84 5 95.503(17) ?
Al13 Ta2 Al13 56 5 143.92(6) ?
Al13 Ta2 Al13 28 5 117.45(2) ?
Al13 Ta2 Al13 74 5 49.26(7) ?
Ta20 Ta2 Al13 . 30 58.732(13) ?
Ta20 Ta2 Al13 28 30 58.732(13) ?
Ta20 Ta2 Al13 51 30 99.29(4) ?
Ta20 Ta2 Al13 74 30 151.24(4) ?
Al13 Ta2 Al13 . 30 117.44(2) ?
Al13 Ta2 Al13 84 30 117.45(2) ?
Al13 Ta2 Al13 56 30 143.92(6) ?
Al13 Ta2 Al13 28 30 95.503(17) ?
Al13 Ta2 Al13 74 30 95.503(17) ?
Al13 Ta2 Al13 5 30 51.95(9) ?
Ta20 Ta2 Al13 . 58 58.732(13) ?
Ta20 Ta2 Al13 28 58 151.24(4) ?
Ta20 Ta2 Al13 51 58 58.732(13) ?
Ta20 Ta2 Al13 74 58 99.29(4) ?
Al13 Ta2 Al13 . 58 49.26(7) ?
Al13 Ta2 Al13 84 58 143.92(6) ?
Al13 Ta2 Al13 56 58 95.503(17) ?
Al13 Ta2 Al13 28 58 117.45(2) ?
Al13 Ta2 Al13 74 58 95.503(17) ?
Al13 Ta2 Al13 5 58 117.45(2) ?
Al13 Ta2 Al13 30 58 95.503(17) ?
A44S Ta3 A44S 21 5 12.12(14) ?
A44S Ta3 Al40 21 9 89.15(12) ?
A44S Ta3 Al40 5 9 79.80(12) ?
A44S Ta3 Al40 21 . 79.80(12) ?
A44S Ta3 Al40 5 . 89.15(12) ?
Al40 Ta3 Al40 9 . 100.45(13) ?
A44S Ta3 Al7 21 . 154.23(10) ?
A44S Ta3 Al7 5 . 154.23(10) ?
Al40 Ta3 Al7 9 . 79.58(11) ?
Al40 Ta3 Al7 . . 79.58(11) ?
A44S Ta3 Al9 21 . 63.54(8) ?
A44S Ta3 Al9 5 . 74.57(8) ?
Al40 Ta3 Al9 9 . 149.65(9) ?
Al40 Ta3 Al9 . . 63.60(9) ?
Al7 Ta3 Al9 . . 119.17(4) ?
A44S Ta3 Al9 21 17 74.58(8) ?
A44S Ta3 Al9 5 17 63.54(8) ?
Al40 Ta3 Al9 9 17 63.60(9) ?
Al40 Ta3 Al9 . 17 149.65(9) ?
Al7 Ta3 Al9 . 17 119.17(4) ?
Al9 Ta3 Al9 . 17 116.56(8) ?
A44S Ta3 Al18 21 . 102.57(8) ?
A44S Ta3 Al18 5 . 108.33(9) ?
Al40 Ta3 Al18 9 . 156.08(7) ?
Al40 Ta3 Al18 . . 102.10(7) ?
Al7 Ta3 Al18 . . 96.73(6) ?
Al9 Ta3 Al18 . . 51.63(6) ?
Al9 Ta3 Al18 17 . 99.15(6) ?
A44S Ta3 Al18 21 17 108.33(9) ?
A44S Ta3 Al18 5 17 102.57(8) ?
Al40 Ta3 Al18 9 17 102.10(7) ?
Al40 Ta3 Al18 . 17 156.07(7) ?
Al7 Ta3 Al18 . 17 96.73(6) ?
Al9 Ta3 Al18 . 17 99.15(6) ?
Al9 Ta3 Al18 17 17 51.64(6) ?
Al18 Ta3 Al18 . 17 54.55(7) ?
A44S Ta3 M1CS 21 . 109.09(18) ?
A44S Ta3 M1CS 5 . 109.09(18) ?
Al40 Ta3 M1CS 9 . 55.56(11) ?
Al40 Ta3 M1CS . . 55.56(11) ?
Al7 Ta3 M1CS . . 45.71(17) ?
Al9 Ta3 M1CS . . 118.79(6) ?
Al9 Ta3 M1CS 17 . 118.78(6) ?
Al18 Ta3 M1CS . . 135.44(12) ?
Al18 Ta3 M1CS 17 . 135.44(12) ?
A44S Ta3 Al23 21 . 154.52(9) ?
A44S Ta3 Al23 5 . 154.52(9) ?
Al40 Ta3 Al23 9 . 110.66(8) ?
Al40 Ta3 Al23 . . 110.66(8) ?
Al7 Ta3 Al23 . . 49.89(8) ?
Al9 Ta3 Al23 . . 99.39(5) ?
Al9 Ta3 Al23 17 . 99.39(5) ?
Al18 Ta3 Al23 . . 53.25(5) ?
Al18 Ta3 Al23 17 . 53.25(5) ?
M1CS Ta3 Al23 . . 95.60(16) ?
A44S Ta3 Ta27 21 . 55.87(8) ?
A44S Ta3 Ta27 5 . 55.87(8) ?
Al40 Ta3 Ta27 9 . 117.89(10) ?
Al40 Ta3 Ta27 . . 117.89(10) ?
Al7 Ta3 Ta27 . . 149.44(6) ?
Al9 Ta3 Ta27 . . 58.67(4) ?
Al9 Ta3 Ta27 17 . 58.67(4) ?
Al18 Ta3 Ta27 . . 56.71(3) ?
Al18 Ta3 Ta27 17 . 56.71(3) ?
M1CS Ta3 Ta27 . . 164.85(16) ?
Al23 Ta3 Ta27 . . 99.55(5) ?
Al38 Ta4 Al29 . . 63.28(13) ?
Al38 Ta4 Al8 . . 63.04(7) ?
Al29 Ta4 Al8 . . 101.29(5) ?
Al38 Ta4 Al8 . 86 63.04(7) ?
Al29 Ta4 Al8 . 86 101.29(5) ?
Al8 Ta4 Al8 . 86 100.86(8) ?
Al38 Ta4 M8A . . 118.89(3) ?
Al29 Ta4 M8A . . 102.46(4) ?
Al8 Ta4 M8A . . 62.92(5) ?
Al8 Ta4 M8A 86 . 153.47(5) ?
Al38 Ta4 M8C . 86 118.89(3) ?
Al29 Ta4 M8C . 86 102.47(4) ?
Al8 Ta4 M8C . 86 153.47(5) ?
Al8 Ta4 M8C 86 86 62.92(5) ?
M8A Ta4 M8C . 86 122.23(6) ?
Al38 Ta4 M8A . 86 118.89(3) ?
Al29 Ta4 M8A . 86 102.47(4) ?
Al8 Ta4 M8A . 86 153.47(5) ?
Al8 Ta4 M8A 86 86 62.92(5) ?
M8A Ta4 M8A . 86 122.23(6) ?
M8C Ta4 M8A 86 86 0.00(8) ?
Al38 Ta4 M9A . . 118.55(11) ?
Al29 Ta4 M9A . . 153.46(3) ?
Al8 Ta4 M9A . . 62.49(5) ?
Al8 Ta4 M9A 86 . 102.38(5) ?
M8A Ta4 M9A . . 52.13(4) ?
M8C Ta4 M9A 86 . 98.88(4) ?
M8A Ta4 M9A 86 . 98.88(4) ?
Al38 Ta4 M9C . 86 118.55(11) ?
Al29 Ta4 M9C . 86 153.46(3) ?
Al8 Ta4 M9C . 86 102.39(5) ?
Al8 Ta4 M9C 86 86 62.49(5) ?
M8A Ta4 M9C . 86 98.88(4) ?
M8C Ta4 M9C 86 86 52.13(4) ?
M8A Ta4 M9C 86 86 52.13(4) ?
M9A Ta4 M9C . 86 52.04(6) ?
Al38 Ta4 M9A . 86 118.55(11) ?
Al29 Ta4 M9A . 86 153.46(3) ?
Al8 Ta4 M9A . 86 102.39(5) ?
Al8 Ta4 M9A 86 86 62.49(5) ?
M8A Ta4 M9A . 86 98.88(4) ?
M8C Ta4 M9A 86 86 52.13(4) ?
M8A Ta4 M9A 86 86 52.13(4) ?
M9A Ta4 M9A . 86 52.04(6) ?
M9C Ta4 M9A 86 86 0.00(7) ?
M11C Ta5 M11A 3_655 3_655 0.00(13) ?
M11C Ta5 M11C 3_655 4 52.23(12) ?
M11A Ta5 M11C 3_655 4 52.23(12) ?
M11C Ta5 M11A 3_655 4 52.23(12) ?
M11A Ta5 M11A 3_655 4 52.23(12) ?
M11C Ta5 M11A 4 4 0.00(13) ?
M11C Ta5 M11A 3_655 . 52.24(12) ?
M11A Ta5 M11A 3_655 . 52.24(12) ?
M11C Ta5 M11A 4 . 52.24(12) ?
M11A Ta5 M11A 4 . 52.24(12) ?
M11C Ta5 Ta1 3_655 . 149.45(7) ?
M11A Ta5 Ta1 3_655 . 149.45(7) ?
M11C Ta5 Ta1 4 . 149.45(7) ?
M11A Ta5 Ta1 4 . 149.45(7) ?
M11A Ta5 Ta1 . . 149.44(7) ?
M11C Ta5 M7A 3_655 . 146.00(6) ?
M11A Ta5 M7A 3_655 . 146.00(6) ?
M11C Ta5 M7A 4 . 117.03(4) ?
M11A Ta5 M7A 4 . 117.03(4) ?
M11A Ta5 M7A . . 94.67(7) ?
Ta1 Ta5 M7A . . 58.10(3) ?
M11C Ta5 M7C 3_655 20 146.00(6) ?
M11A Ta5 M7C 3_655 20 146.00(6) ?
M11C Ta5 M7C 4 20 94.68(7) ?
M11A Ta5 M7C 4 20 94.68(7) ?
M11A Ta5 M7C . 20 117.03(4) ?
Ta1 Ta5 M7C . 20 58.10(3) ?
M7A Ta5 M7C . 20 50.12(6) ?
M11C Ta5 M7C 3_655 60_554 117.03(4) ?
M11A Ta5 M7C 3_655 60_554 117.03(4) ?
M11C Ta5 M7C 4 60_554 94.68(7) ?
M11A Ta5 M7C 4 60_554 94.68(7) ?
M11A Ta5 M7C . 60_554 146.00(6) ?
Ta1 Ta5 M7C . 60_554 58.10(3) ?
M7A Ta5 M7C . 60_554 94.66(4) ?
M7C Ta5 M7C 20 60_554 50.35(5) ?
M11C Ta5 M7A 3_655 20 146.00(6) ?
M11A Ta5 M7A 3_655 20 146.00(6) ?
M11C Ta5 M7A 4 20 94.68(7) ?
M11A Ta5 M7A 4 20 94.68(7) ?
M11A Ta5 M7A . 20 117.03(4) ?
Ta1 Ta5 M7A . 20 58.10(3) ?
M7A Ta5 M7A . 20 50.12(6) ?
M7C Ta5 M7A 20 20 0.00(8) ?
M7C Ta5 M7A 60_554 20 50.35(5) ?
M5C Ta6 M5A 58 58 0.00(7) ?
M5C Ta6 M5A 58 . 51.68(7) ?
M5A Ta6 M5A 58 . 51.68(7) ?
M5C Ta6 Al21 58 . 51.36(8) ?
M5A Ta6 Al21 58 . 51.36(8) ?
M5A Ta6 Al21 . . 51.36(8) ?
M5C Ta6 M6A 58 . 96.84(4) ?
M5A Ta6 M6A 58 . 96.84(4) ?
M5A Ta6 M6A . . 96.85(4) ?
Al21 Ta6 M6A . . 51.54(10) ?
M5C Ta6 M3A 58 . 115.89(4) ?
M5A Ta6 M3A 58 . 115.89(4) ?
M5A Ta6 M3A . . 94.35(4) ?
Al21 Ta6 M3A . . 145.11(7) ?
M6A Ta6 M3A . . 145.02(4) ?
M5C Ta6 M3C 58 4 94.35(4) ?
M5A Ta6 M3C 58 4 94.35(4) ?
M5A Ta6 M3C . 4 115.89(4) ?
Al21 Ta6 M3C . 4 145.11(7) ?
M6A Ta6 M3C . 4 145.02(4) ?
M3A Ta6 M3C . 4 48.89(5) ?
M5C Ta6 M3A 58 4 94.35(4) ?
M5A Ta6 M3A 58 4 94.35(4) ?
M5A Ta6 M3A . 4 115.89(4) ?
Al21 Ta6 M3A . 4 145.11(7) ?
M6A Ta6 M3A . 4 145.02(4) ?
M3A Ta6 M3A . 4 48.89(5) ?
M3C Ta6 M3A 4 4 0.00(6) ?
M5C Ta6 M7C 58 17 50.14(4) ?
M5A Ta6 M7C 58 17 50.14(4) ?
M5A Ta6 M7C . 17 95.65(4) ?
Al21 Ta6 M7C . 17 96.00(6) ?
M6A Ta6 M7C . 17 118.14(3) ?
M3A Ta6 M7C . 17 93.45(4) ?
M3C Ta6 M7C 4 17 50.07(4) ?
M3A Ta6 M7C 4 17 50.07(4) ?
Al42 Ta7 Al42 . 13 103.14(9) ?
Al42 Ta7 Al22 . . 81.72(6) ?
Al42 Ta7 Al22 13 . 81.72(6) ?
Al42 Ta7 M8C . 13 101.33(5) ?
Al42 Ta7 M8C 13 13 60.75(6) ?
Al22 Ta7 M8C . 13 142.19(5) ?
Al42 Ta7 M8A . 13 101.33(5) ?
Al42 Ta7 M8A 13 13 60.75(6) ?
Al22 Ta7 M8A . 13 142.19(5) ?
M8C Ta7 M8A 13 13 0.00(8) ?
Al42 Ta7 M8A . . 60.75(6) ?
Al42 Ta7 M8A 13 . 101.33(5) ?
Al22 Ta7 M8A . . 142.19(5) ?
M8C Ta7 M8A 13 . 51.86(6) ?
M8A Ta7 M8A 13 . 51.86(6) ?
Al42 Ta7 Al17 . 13 151.81(6) ?
Al42 Ta7 Al17 13 13 60.84(6) ?
Al22 Ta7 Al17 . 13 115.64(4) ?
M8C Ta7 Al17 13 13 51.10(5) ?
M8A Ta7 Al17 13 13 51.10(5) ?
M8A Ta7 Al17 . 13 97.81(5) ?
Al42 Ta7 Al17 . . 60.84(6) ?
Al42 Ta7 Al17 13 . 151.81(6) ?
Al22 Ta7 Al17 . . 115.63(4) ?
M8C Ta7 Al17 13 . 97.81(5) ?
M8A Ta7 Al17 13 . 97.81(5) ?
M8A Ta7 Al17 . . 51.10(5) ?
Al17 Ta7 Al17 13 . 121.75(7) ?
Al42 Ta7 Al34 . 13 153.76(5) ?
Al42 Ta7 Al34 13 13 101.93(5) ?
Al22 Ta7 Al34 . 13 94.36(6) ?
M8C Ta7 Al34 13 13 97.56(5) ?
M8A Ta7 Al34 13 13 97.56(5) ?
M8A Ta7 Al34 . 13 121.13(5) ?
Al17 Ta7 Al34 13 13 51.89(5) ?
Al17 Ta7 Al34 . 13 98.78(5) ?
Al42 Ta7 Al34 . . 101.93(5) ?
Al42 Ta7 Al34 13 . 153.76(5) ?
Al22 Ta7 Al34 . . 94.36(6) ?
M8C Ta7 Al34 13 . 121.13(5) ?
M8A Ta7 Al34 13 . 121.13(5) ?
M8A Ta7 Al34 . . 97.57(5) ?
Al17 Ta7 Al34 13 . 98.78(5) ?
Al17 Ta7 Al34 . . 51.89(5) ?
Al34 Ta7 Al34 13 . 52.28(7) ?
Al42 Ta7 Ta40 . . 114.51(5) ?
Al42 Ta7 Ta40 13 . 114.51(5) ?
Al22 Ta7 Ta40 . . 151.53(6) ?
M8C Ta7 Ta40 13 . 60.68(3) ?
M8A Ta7 Ta40 13 . 60.68(3) ?
M8A Ta7 Ta40 . . 60.68(3) ?
Al17 Ta7 Ta40 13 . 60.88(3) ?
Al17 Ta7 Ta40 . . 60.88(3) ?
Al34 Ta7 Ta40 13 . 60.45(4) ?
Al34 Ta7 Ta40 . . 60.45(4) ?
A44S Ta8 A44S . 21 99.03(15) ?
A44S Ta8 A44S . 17 81.90(15) ?
A44S Ta8 A44S 21 17 91.10(11) ?
A44S Ta8 A44S . 13 12.08(14) ?
A44S Ta8 A44S 21 13 91.10(11) ?
A44S Ta8 A44S 17 13 91.10(11) ?
A44S Ta8 A44S . 9 91.09(11) ?
A44S Ta8 A44S 21 9 81.90(15) ?
A44S Ta8 A44S 17 9 12.07(14) ?
A44S Ta8 A44S 13 9 99.03(15) ?
A44S Ta8 A44S . 5 91.10(11) ?
A44S Ta8 A44S 21 5 12.07(14) ?
A44S Ta8 A44S 17 5 99.03(15) ?
A44S Ta8 A44S 13 5 81.90(15) ?
A44S Ta8 A44S 9 5 91.10(11) ?
A44S Ta8 Al41 . 9 75.03(9) ?
A44S Ta8 Al41 21 9 75.03(9) ?
A44S Ta8 Al41 17 9 150.58(12) ?
A44S Ta8 Al41 13 9 63.93(9) ?
A44S Ta8 Al41 9 9 150.58(12) ?
A44S Ta8 Al41 5 9 63.93(9) ?
A44S Ta8 Al41 . 5 63.93(9) ?
A44S Ta8 Al41 21 5 150.58(12) ?
A44S Ta8 Al41 17 5 63.93(9) ?
A44S Ta8 Al41 13 5 75.03(9) ?
A44S Ta8 Al41 9 5 75.03(9) ?
A44S Ta8 Al41 5 5 150.58(12) ?
Al41 Ta8 Al41 9 5 118.97(3) ?
A44S Ta8 Al41 . . 150.58(12) ?
A44S Ta8 Al41 21 . 63.93(9) ?
A44S Ta8 Al41 17 . 75.03(9) ?
A44S Ta8 Al41 13 . 150.58(12) ?
A44S Ta8 Al41 9 . 63.93(9) ?
A44S Ta8 Al41 5 . 75.03(9) ?
Al41 Ta8 Al41 9 . 118.97(3) ?
Al41 Ta8 Al41 5 . 118.97(3) ?
A44S Ta8 Al28 . . 156.03(9) ?
A44S Ta8 Al28 21 . 102.40(9) ?
A44S Ta8 Al28 17 . 108.14(8) ?
A44S Ta8 Al28 13 . 156.02(9) ?
A44S Ta8 Al28 9 . 102.40(9) ?
A44S Ta8 Al28 5 . 108.14(8) ?
Al41 Ta8 Al28 9 . 100.22(8) ?
Al41 Ta8 Al28 5 . 100.22(8) ?
Al41 Ta8 Al28 . . 52.09(10) ?
A44S Ta8 Al28 . 5 102.40(9) ?
A44S Ta8 Al28 21 5 156.02(9) ?
A44S Ta8 Al28 17 5 102.40(9) ?
A44S Ta8 Al28 13 5 108.14(8) ?
A44S Ta8 Al28 9 5 108.14(8) ?
A44S Ta8 Al28 5 5 156.02(9) ?
Al41 Ta8 Al28 9 5 100.22(8) ?
Al41 Ta8 Al28 5 5 52.10(10) ?
Al41 Ta8 Al28 . 5 100.22(8) ?
Al28 Ta8 Al28 . 5 54.72(9) ?
A44S Ta8 Al28 . 9 108.14(8) ?
A44S Ta8 Al28 21 9 108.14(8) ?
A44S Ta8 Al28 17 9 156.02(9) ?
A44S Ta8 Al28 13 9 102.40(9) ?
A44S Ta8 Al28 9 9 156.02(9) ?
A44S Ta8 Al28 5 9 102.40(9) ?
Al41 Ta8 Al28 9 9 52.10(10) ?
Al41 Ta8 Al28 5 9 100.22(8) ?
Al41 Ta8 Al28 . 9 100.22(8) ?
Al28 Ta8 Al28 . 9 54.72(9) ?
Al28 Ta8 Al28 5 9 54.72(9) ?
Al12 Ta9 Al29 . 60_554 70.41(5) ?
Al12 Ta9 Al29 . . 70.40(5) ?
Al29 Ta9 Al29 60_554 . 138.92(11) ?
Al12 Ta9 Al19 . . 87.67(10) ?
Al29 Ta9 Al19 60_554 . 95.13(5) ?
Al29 Ta9 Al19 . . 95.13(5) ?
Al12 Ta9 Al30 . . 145.48(9) ?
Al29 Ta9 Al30 60_554 . 102.58(4) ?
Al29 Ta9 Al30 . . 102.58(4) ?
Al19 Ta9 Al30 . . 126.85(8) ?
Al12 Ta9 Ta14 . . 151.13(7) ?
Al29 Ta9 Ta14 60_554 . 110.09(6) ?
Al29 Ta9 Ta14 . . 110.09(6) ?
Al19 Ta9 Ta14 . . 63.46(6) ?
Al30 Ta9 Ta14 . . 63.39(5) ?
Al12 Ta9 Al37 . . 54.74(10) ?
Al29 Ta9 Al37 60_554 . 73.87(6) ?
Al29 Ta9 Al37 . . 73.87(6) ?
Al19 Ta9 Al37 . . 142.41(10) ?
Al30 Ta9 Al37 . . 90.74(9) ?
Ta14 Ta9 Al37 . . 154.13(7) ?
Al12 Ta9 M2C . 11 131.75(4) ?
Al29 Ta9 M2C 60_554 11 61.35(6) ?
Al29 Ta9 M2C . 11 155.09(6) ?
Al19 Ta9 M2C . 11 96.86(6) ?
Al30 Ta9 M2C . 11 53.05(5) ?
Ta14 Ta9 M2C . 11 57.42(4) ?
Al37 Ta9 M2C . 11 108.00(6) ?
Al12 Ta9 M2A . 11 131.75(4) ?
Al29 Ta9 M2A 60_554 11 61.35(6) ?
Al29 Ta9 M2A . 11 155.09(6) ?
Al19 Ta9 M2A . 11 96.86(6) ?
Al30 Ta9 M2A . 11 53.05(5) ?
Ta14 Ta9 M2A . 11 57.42(4) ?
Al37 Ta9 M2A . 11 108.00(6) ?
M2C Ta9 M2A 11 11 0.00(7) ?
Al12 Ta9 M2A . . 131.75(4) ?
Al29 Ta9 M2A 60_554 . 155.10(6) ?
Al29 Ta9 M2A . . 61.35(6) ?
Al19 Ta9 M2A . . 96.86(6) ?
Al30 Ta9 M2A . . 53.06(5) ?
Ta14 Ta9 M2A . . 57.42(4) ?
Al37 Ta9 M2A . . 107.99(6) ?
M2C Ta9 M2A 11 . 95.51(9) ?
M2A Ta9 M2A 11 . 95.51(9) ?
Al12 Ta9 M17C . 11 104.78(5) ?
Al29 Ta9 M17C 60_554 11 57.98(7) ?
Al29 Ta9 M17C . 11 146.36(7) ?
Al19 Ta9 M17C . 11 51.25(5) ?
Al30 Ta9 M17C . 11 98.67(4) ?
Ta14 Ta9 M17C . 11 57.94(3) ?
Al37 Ta9 M17C . 11 131.85(5) ?
M2C Ta9 M17C 11 11 49.49(5) ?
M2A Ta9 M17C 11 11 49.49(5) ?
M2A Ta9 M17C . 11 115.32(5) ?
A46A Ta10 Al42 13 . 90.40(18) ?
A46A Ta10 Ta33 13 . 139.67(18) ?
Al42 Ta10 Ta33 . . 111.62(5) ?
A46A Ta10 Al1 13 . 81.43(18) ?
Al42 Ta10 Al1 . . 102.96(6) ?
Ta33 Ta10 Al1 . . 61.39(4) ?
A46A Ta10 Al9 13 . 61.48(18) ?
Al42 Ta10 Al9 . . 77.84(6) ?
Ta33 Ta10 Al9 . . 153.41(4) ?
Al1 Ta10 Al9 . . 142.90(6) ?
A46A Ta10 Al16 13 . 153.15(17) ?
Al42 Ta10 Al16 . . 96.26(5) ?
Ta33 Ta10 Al16 . . 60.50(4) ?
Al1 Ta10 Al16 . . 121.86(6) ?
Al9 Ta10 Al16 . . 94.50(5) ?
A46A Ta10 A46B 13 13 13.20(17) ?
Al42 Ta10 A46B . 13 80.51(8) ?
Ta33 Ta10 A46B . 13 152.37(7) ?
Al1 Ta10 A46B . 13 92.21(7) ?
Al9 Ta10 A46B . 13 50.94(8) ?
Al16 Ta10 A46B . 13 145.33(7) ?
A46A Ta10 Al11 13 . 111.22(17) ?
Al42 Ta10 Al11 . . 60.74(6) ?
Ta33 Ta10 Al11 . . 59.05(3) ?
Al1 Ta10 Al11 . . 52.87(5) ?
Al9 Ta10 Al11 . . 138.29(5) ?
Al16 Ta10 Al11 . . 94.61(5) ?
A46B Ta10 Al11 13 . 112.88(7) ?
A46A Ta10 Al18 13 . 102.20(17) ?
Al42 Ta10 Al18 . . 106.99(5) ?
Ta33 Ta10 Al18 . . 102.81(4) ?
Al1 Ta10 Al18 . . 149.76(5) ?
Al9 Ta10 Al18 . . 50.90(5) ?
Al16 Ta10 Al18 . . 50.99(5) ?
A46B Ta10 Al18 13 . 96.63(7) ?
Al11 Ta10 Al18 . . 143.88(5) ?
A46A Ta10 Ta27 13 . 57.17(16) ?
Al42 Ta10 Ta27 . . 134.53(5) ?
Ta33 Ta10 Ta27 . . 113.588(11) ?
Al1 Ta10 Ta27 . . 102.41(4) ?
Al9 Ta10 Ta27 . . 59.41(4) ?
Al16 Ta10 Ta27 . . 101.46(4) ?
A46B Ta10 Ta27 13 . 61.39(6) ?
Al11 Ta10 Ta27 . . 155.25(4) ?
Al18 Ta10 Ta27 . . 58.18(3) ?
A46A Ta10 A45A 13 . 35.60(19) ?
Al42 Ta10 A45A . . 113.46(6) ?
Ta33 Ta10 A45A . . 104.24(5) ?
Al1 Ta10 A45A . . 51.47(6) ?
Al9 Ta10 A45A . . 93.56(6) ?
Al16 Ta10 A45A . . 150.22(6) ?
A46B Ta10 A45A 13 . 48.74(8) ?
Al11 Ta10 A45A . . 98.24(6) ?
Al18 Ta10 A45A . . 117.21(6) ?
Ta27 Ta10 A45A . . 59.13(5) ?
A46A Ta10 M12A 13 . 147.74(17) ?
Al42 Ta10 M12A . . 58.20(5) ?
Ta33 Ta10 M12A . . 59.27(2) ?
Al1 Ta10 M12A . . 97.52(4) ?
Al9 Ta10 M12A . . 113.01(5) ?
Al16 Ta10 M12A . . 49.91(4) ?
A46B Ta10 M12A 13 . 138.71(6) ?
Al11 Ta10 M12A . . 49.35(4) ?
Al18 Ta10 M12A . . 94.72(4) ?
Ta27 Ta10 M12A . . 151.17(2) ?
A45A Ta10 M12A . . 147.39(5) ?
Al36 Ta11 Al4 . 78 76.84(8) ?
Al36 Ta11 Al4 . . 76.85(8) ?
Al4 Ta11 Al4 78 . 100.70(11) ?
Al36 Ta11 Al31 . 86 95.32(10) ?
Al4 Ta11 Al31 78 86 102.88(7) ?
Al4 Ta11 Al31 . 86 152.71(6) ?
Al36 Ta11 Al31 . . 95.32(10) ?
Al4 Ta11 Al31 78 . 152.71(6) ?
Al4 Ta11 Al31 . . 102.88(7) ?
Al31 Ta11 Al31 86 . 51.23(7) ?
Al36 Ta11 Al27 . . 116.24(4) ?
Al4 Ta11 Al27 78 . 152.92(7) ?
Al4 Ta11 Al27 . . 62.72(7) ?
Al31 Ta11 Al27 86 . 99.44(5) ?
Al31 Ta11 Al27 . . 53.61(5) ?
Al36 Ta11 Al27 . 86 116.24(4) ?
Al4 Ta11 Al27 78 86 62.73(7) ?
Al4 Ta11 Al27 . 86 152.92(7) ?
Al31 Ta11 Al27 86 86 53.61(5) ?
Al31 Ta11 Al27 . 86 99.44(5) ?
Al27 Ta11 Al27 . 86 122.28(7) ?
Al36 Ta11 M7A . . 139.24(8) ?
Al4 Ta11 M7A 78 . 102.42(6) ?
Al4 Ta11 M7A . . 63.11(6) ?
Al31 Ta11 M7A 86 . 123.71(5) ?
Al31 Ta11 M7A . . 100.39(4) ?
Al27 Ta11 M7A . . 51.69(5) ?
Al27 Ta11 M7A 86 . 98.00(5) ?
Al36 Ta11 M7C . 86 139.24(8) ?
Al4 Ta11 M7C 78 86 63.11(6) ?
Al4 Ta11 M7C . 86 102.42(6) ?
Al31 Ta11 M7C 86 86 100.39(4) ?
Al31 Ta11 M7C . 86 123.72(5) ?
Al27 Ta11 M7C . 86 98.00(5) ?
Al27 Ta11 M7C 86 86 51.69(5) ?
M7A Ta11 M7C . 86 51.36(6) ?
Al36 Ta11 M7A . 86 139.24(8) ?
Al4 Ta11 M7A 78 86 63.11(6) ?
Al4 Ta11 M7A . 86 102.42(6) ?
Al31 Ta11 M7A 86 86 100.39(4) ?
Al31 Ta11 M7A . 86 123.72(5) ?
Al27 Ta11 M7A . 86 98.00(5) ?
Al27 Ta11 M7A 86 86 51.69(5) ?
M7A Ta11 M7A . 86 51.36(6) ?
M7C Ta11 M7A 86 86 0.00(8) ?
Al36 Ta11 Ta44 . . 154.67(10) ?
Al4 Ta11 Ta44 78 . 117.44(6) ?
Al4 Ta11 Ta44 . . 117.43(6) ?
Al31 Ta11 Ta44 86 . 62.12(4) ?
Al31 Ta11 Ta44 . . 62.12(4) ?
Al27 Ta11 Ta44 . . 61.15(3) ?
Al27 Ta11 Ta44 86 . 61.15(3) ?
M7A Ta11 Ta44 . . 61.59(3) ?
M7C Ta11 Ta44 86 . 61.59(3) ?
M7A Ta11 Ta44 86 . 61.59(3) ?
M16A Ta12 M6A . . 50.71(8) ?
M16A Ta12 M6C . 79 50.71(8) ?
M6A Ta12 M6C . 79 52.20(7) ?
M16A Ta12 M6A . 79 50.71(8) ?
M6A Ta12 M6A . 79 52.20(7) ?
M6C Ta12 M6A 79 79 0.00(8) ?
M16A Ta12 M14A . . 95.16(5) ?
M6A Ta12 M14A . . 49.83(5) ?
M6C Ta12 M14A 79 . 96.11(5) ?
M6A Ta12 M14A 79 . 96.11(5) ?
M16A Ta12 M14C . 86 95.16(5) ?
M6A Ta12 M14C . 86 96.11(5) ?
M6C Ta12 M14C 79 86 49.83(5) ?
M6A Ta12 M14C 79 86 49.83(5) ?
M14A Ta12 M14C . 86 117.32(6) ?
M16A Ta12 M14A . 86 95.16(5) ?
M6A Ta12 M14A . 86 96.11(5) ?
M6C Ta12 M14A 79 86 49.83(5) ?
M6A Ta12 M14A 79 86 49.83(5) ?
M14A Ta12 M14A . 86 117.32(6) ?
M14C Ta12 M14A 86 86 0.00(9) ?
M16A Ta12 Al31 . 86 145.62(7) ?
M6A Ta12 Al31 . 86 116.96(4) ?
M6C Ta12 Al31 79 86 95.43(5) ?
M6A Ta12 Al31 79 86 95.43(5) ?
M14A Ta12 Al31 . 86 94.25(4) ?
M14C Ta12 Al31 86 86 51.50(5) ?
M14A Ta12 Al31 86 86 51.50(5) ?
M16A Ta12 Al31 . . 145.63(7) ?
M6A Ta12 Al31 . . 95.43(5) ?
M6C Ta12 Al31 79 . 116.96(4) ?
M6A Ta12 Al31 79 . 116.96(4) ?
M14A Ta12 Al31 . . 51.50(5) ?
M14C Ta12 Al31 86 . 94.25(4) ?
M14A Ta12 Al31 86 . 94.25(4) ?
Al31 Ta12 Al31 86 . 48.14(7) ?
Al24 Ta13 Al8 . . 70.15(6) ?
Al24 Ta13 Al4 . . 70.07(7) ?
Al8 Ta13 Al4 . . 138.28(7) ?
Al24 Ta13 Al31 . . 145.43(6) ?
Al8 Ta13 Al31 . . 102.35(5) ?
Al4 Ta13 Al31 . . 103.13(5) ?
Al24 Ta13 Al25 . . 85.71(6) ?
Al8 Ta13 Al25 . . 93.28(6) ?
Al4 Ta13 Al25 . . 95.82(6) ?
Al31 Ta13 Al25 . . 128.83(6) ?
Al24 Ta13 Al36 . . 54.53(8) ?
Al8 Ta13 Al36 . . 74.08(11) ?
Al4 Ta13 Al36 . . 73.04(12) ?
Al31 Ta13 Al36 . . 90.91(7) ?
Al25 Ta13 Al36 . . 140.24(8) ?
Al24 Ta13 Al27 . . 132.00(6) ?
Al8 Ta13 Al27 . . 155.11(5) ?
Al4 Ta13 Al27 . . 61.94(6) ?
Al31 Ta13 Al27 . . 53.30(5) ?
Al25 Ta13 Al27 . . 99.08(6) ?
Al36 Ta13 Al27 . . 107.93(10) ?
Al24 Ta13 Al11 . . 131.55(6) ?
Al8 Ta13 Al11 . . 61.41(5) ?
Al4 Ta13 Al11 . . 155.79(5) ?
Al31 Ta13 Al11 . . 53.24(5) ?
Al25 Ta13 Al11 . . 96.62(5) ?
Al36 Ta13 Al11 . . 108.87(10) ?
Al27 Ta13 Al11 . . 95.57(5) ?
Al24 Ta13 M15A . . 103.46(4) ?
Al8 Ta13 M15A . . 145.43(5) ?
Al4 Ta13 M15A . . 58.13(7) ?
Al31 Ta13 M15A . . 100.48(4) ?
Al25 Ta13 M15A . . 52.16(6) ?
Al36 Ta13 M15A . . 131.15(11) ?
Al27 Ta13 M15A . . 50.92(4) ?
Al11 Ta13 M15A . . 115.96(4) ?
Al24 Ta13 Ta33 . . 149.92(5) ?
Al8 Ta13 Ta33 . . 110.09(4) ?
Al4 Ta13 Ta33 . . 110.53(6) ?
Al31 Ta13 Ta33 . . 64.64(4) ?
Al25 Ta13 Ta33 . . 64.22(4) ?
Al36 Ta13 Ta33 . . 155.54(6) ?
Al27 Ta13 Ta33 . . 57.91(3) ?
Al11 Ta13 Ta33 . . 57.69(3) ?
M15A Ta13 Ta33 . . 58.34(3) ?
Al24 Ta13 M12A . . 103.91(6) ?
Al8 Ta13 M12A . . 57.52(5) ?
Al4 Ta13 M12A . . 146.51(5) ?
Al31 Ta13 M12A . . 99.09(4) ?
Al25 Ta13 M12A . . 50.70(4) ?
Al36 Ta13 M12A . . 131.60(11) ?
Al27 Ta13 M12A . . 115.95(4) ?
Al11 Ta13 M12A . . 49.33(4) ?
M15A Ta13 M12A . . 93.51(4) ?
Ta33 Ta13 M12A . . 58.06(2) ?
M2C Ta14 M2C 11 8 102.81(6) ?
M2C Ta14 M2A 11 11 0.00(13) ?
M2C Ta14 M2A 8 11 102.81(6) ?
M2C Ta14 M2A 11 8 102.81(6) ?
M2C Ta14 M2A 8 8 0.00(13) ?
M2A Ta14 M2A 11 8 102.81(6) ?
M2C Ta14 M2A 11 . 102.81(6) ?
M2C Ta14 M2A 8 . 102.81(6) ?
M2A Ta14 M2A 11 . 102.81(6) ?
M2A Ta14 M2A 8 . 102.81(6) ?
M2C Ta14 M17C 11 11 52.58(7) ?
M2C Ta14 M17C 8 11 126.713(16) ?
M2A Ta14 M17C 11 11 52.58(7) ?
M2A Ta14 M17C 8 11 126.713(16) ?
M2A Ta14 M17C . 11 126.712(16) ?
M2C Ta14 M17C 11 31_554 126.713(16) ?
M2C Ta14 M17C 8 31_554 52.58(7) ?
M2A Ta14 M17C 11 31_554 126.713(16) ?
M2A Ta14 M17C 8 31_554 52.58(7) ?
M2A Ta14 M17C . 31_554 126.712(16) ?
M17C Ta14 M17C 11 31_554 100.93(6) ?
M2C Ta14 M17A 11 11 52.58(7) ?
M2C Ta14 M17A 8 11 126.713(16) ?
M2A Ta14 M17A 11 11 52.58(7) ?
M2A Ta14 M17A 8 11 126.713(16) ?
M2A Ta14 M17A . 11 126.712(16) ?
M17C Ta14 M17A 11 11 0.00(9) ?
M17C Ta14 M17A 31_554 11 100.93(6) ?
M2C Ta14 M17A 11 31_554 126.713(16) ?
M2C Ta14 M17A 8 31_554 52.58(7) ?
M2A Ta14 M17A 11 31_554 126.713(16) ?
M2A Ta14 M17A 8 31_554 52.58(7) ?
M2A Ta14 M17A . 31_554 126.712(16) ?
M17C Ta14 M17A 11 31_554 100.93(6) ?
M17C Ta14 M17A 31_554 31_554 0.00(9) ?
M17A Ta14 M17A 11 31_554 100.93(6) ?
M2C Ta14 M17A 11 . 126.713(16) ?
M2C Ta14 M17A 8 . 126.712(16) ?
M2A Ta14 M17A 11 . 126.713(16) ?
M2A Ta14 M17A 8 . 126.712(16) ?
M2A Ta14 M17A . . 52.57(7) ?
M17C Ta14 M17A 11 . 100.93(6) ?
M17C Ta14 M17A 31_554 . 100.93(6) ?
M17A Ta14 M17A 11 . 100.93(6) ?
M17A Ta14 M17A 31_554 . 100.93(6) ?
Al37 Ta15 Al8 . . 77.21(7) ?
Al37 Ta15 Al29 . . 77.63(8) ?
Al8 Ta15 Al29 . . 101.91(7) ?
Al37 Ta15 Al3 . . 95.15(7) ?
Al8 Ta15 Al3 . . 102.66(6) ?
Al29 Ta15 Al3 . . 152.10(7) ?
Al37 Ta15 Al30 . . 95.48(6) ?
Al8 Ta15 Al30 . . 152.91(6) ?
Al29 Ta15 Al30 . . 101.88(7) ?
Al3 Ta15 Al30 . . 51.47(7) ?
Al37 Ta15 M8A . . 139.67(7) ?
Al8 Ta15 M8A . . 63.14(5) ?
Al29 Ta15 M8A . . 102.61(6) ?
Al3 Ta15 M8A . . 100.15(4) ?
Al30 Ta15 M8A . . 123.13(5) ?
Al37 Ta15 Al17 . . 115.63(8) ?
Al8 Ta15 Al17 . . 61.90(5) ?
Al29 Ta15 Al17 . . 153.23(6) ?
Al3 Ta15 Al17 . . 53.71(5) ?
Al30 Ta15 Al17 . . 99.85(6) ?
M8A Ta15 Al17 . . 51.78(5) ?
Al37 Ta15 M4A . . 139.51(7) ?
Al8 Ta15 M4A . . 103.34(5) ?
Al29 Ta15 M4A . . 62.48(6) ?
Al3 Ta15 M4A . . 123.26(5) ?
Al30 Ta15 M4A . . 99.03(4) ?
M8A Ta15 M4A . . 52.04(5) ?
Al17 Ta15 M4A . . 98.83(5) ?
Al37 Ta15 M2A . . 116.52(8) ?
Al8 Ta15 M2A . . 152.79(6) ?
Al29 Ta15 M2A . . 61.83(7) ?
Al3 Ta15 M2A . . 99.41(7) ?
Al30 Ta15 M2A . . 53.34(6) ?
M8A Ta15 M2A . . 97.52(5) ?
Al17 Ta15 M2A . . 122.62(5) ?
M4A Ta15 M2A . . 50.49(5) ?
Al36 Ta16 Al8 . 86 77.46(7) ?
Al36 Ta16 Al8 . . 77.46(7) ?
Al8 Ta16 Al8 86 . 101.85(8) ?
Al36 Ta16 Al31 . . 95.29(10) ?
Al8 Ta16 Al31 86 . 152.59(5) ?
Al8 Ta16 Al31 . . 102.26(5) ?
Al36 Ta16 Al31 . 86 95.29(10) ?
Al8 Ta16 Al31 86 86 102.26(5) ?
Al8 Ta16 Al31 . 86 152.59(5) ?
Al31 Ta16 Al31 . 86 51.56(7) ?
Al36 Ta16 M9A . . 139.48(8) ?
Al8 Ta16 M9A 86 . 102.79(5) ?
Al8 Ta16 M9A . . 62.67(5) ?
Al31 Ta16 M9A . . 99.73(4) ?
Al31 Ta16 M9A 86 . 123.38(5) ?
Al36 Ta16 M9C . 86 139.48(8) ?
Al8 Ta16 M9C 86 86 62.68(5) ?
Al8 Ta16 M9C . 86 102.78(5) ?
Al31 Ta16 M9C . 86 123.38(5) ?
Al31 Ta16 M9C 86 86 99.73(4) ?
M9A Ta16 M9C . 86 51.97(6) ?
Al36 Ta16 M9A . 86 139.48(8) ?
Al8 Ta16 M9A 86 86 62.68(5) ?
Al8 Ta16 M9A . 86 102.78(5) ?
Al31 Ta16 M9A . 86 123.38(5) ?
Al31 Ta16 M9A 86 86 99.73(4) ?
M9A Ta16 M9A . 86 51.97(6) ?
M9C Ta16 M9A 86 86 0.00(8) ?
Al36 Ta16 Al11 . 86 115.87(4) ?
Al8 Ta16 Al11 86 86 61.74(5) ?
Al8 Ta16 Al11 . 86 153.02(5) ?
Al31 Ta16 Al11 . 86 99.74(5) ?
Al31 Ta16 Al11 86 86 53.47(5) ?
M9A Ta16 Al11 . 86 98.39(5) ?
M9C Ta16 Al11 86 86 51.37(4) ?
M9A Ta16 Al11 86 86 51.37(4) ?
Al36 Ta16 Al11 . . 115.87(4) ?
Al8 Ta16 Al11 86 . 153.02(5) ?
Al8 Ta16 Al11 . . 61.74(5) ?
Al31 Ta16 Al11 . . 53.47(5) ?
Al31 Ta16 Al11 86 . 99.74(5) ?
M9A Ta16 Al11 . . 51.37(4) ?
M9C Ta16 Al11 86 . 98.39(5) ?
M9A Ta16 Al11 86 . 98.39(5) ?
Al11 Ta16 Al11 86 . 123.01(7) ?
Al36 Ta16 Ta22 . . 153.79(10) ?
Al8 Ta16 Ta22 86 . 117.14(4) ?
Al8 Ta16 Ta22 . . 117.14(4) ?
Al31 Ta16 Ta22 . . 61.42(4) ?
Al31 Ta16 Ta22 86 . 61.42(4) ?
M9A Ta16 Ta22 . . 61.96(3) ?
M9C Ta16 Ta22 86 . 61.96(3) ?
M9A Ta16 Ta22 86 . 61.96(3) ?
Al11 Ta16 Ta22 86 . 61.53(3) ?
Al11 Ta16 Ta22 . . 61.53(3) ?
Ta25 Ta17 Ta25 74 . 108.070(19) ?
Ta25 Ta17 Ta4 74 . 109.327(4) ?
Ta25 Ta17 Ta4 . . 109.325(4) ?
Ta25 Ta17 Ta4 74 74 109.324(4) ?
Ta25 Ta17 Ta4 . 74 109.322(4) ?
Ta4 Ta17 Ta4 . 74 111.408(19) ?
Ta25 Ta17 M4C 74 74 100.66(4) ?
Ta25 Ta17 M4C . 74 151.27(4) ?
Ta4 Ta17 M4C . 74 59.375(13) ?
Ta4 Ta17 M4C 74 74 59.379(13) ?
Ta25 Ta17 M4A 74 74 100.66(4) ?
Ta25 Ta17 M4A . 74 151.27(4) ?
Ta4 Ta17 M4A . 74 59.375(13) ?
Ta4 Ta17 M4A 74 74 59.379(13) ?
M4C Ta17 M4A 74 74 0.00(10) ?
Ta25 Ta17 M4A 74 . 151.27(4) ?
Ta25 Ta17 M4A . . 100.66(4) ?
Ta4 Ta17 M4A . . 59.374(13) ?
Ta4 Ta17 M4A 74 . 59.379(13) ?
M4C Ta17 M4A 74 . 50.62(7) ?
M4A Ta17 M4A 74 . 50.62(7) ?
Ta25 Ta17 M8A 74 . 149.45(3) ?
Ta25 Ta17 M8A . . 58.57(3) ?
Ta4 Ta17 M8A . . 58.66(3) ?
Ta4 Ta17 M8A 74 . 101.19(3) ?
M4C Ta17 M8A 74 . 95.95(4) ?
M4A Ta17 M8A 74 . 95.95(4) ?
M4A Ta17 M8A . . 51.20(4) ?
Ta25 Ta17 M8C 74 13 149.45(3) ?
Ta25 Ta17 M8C . 13 58.57(3) ?
Ta4 Ta17 M8C . 13 101.19(3) ?
Ta4 Ta17 M8C 74 13 58.66(3) ?
M4C Ta17 M8C 74 13 95.95(4) ?
M4A Ta17 M8C 74 13 95.95(4) ?
M4A Ta17 M8C . 13 51.20(4) ?
M8A Ta17 M8C . 13 51.22(6) ?
Ta25 Ta17 M8A 74 13 149.45(3) ?
Ta25 Ta17 M8A . 13 58.57(3) ?
Ta4 Ta17 M8A . 13 101.19(3) ?
Ta4 Ta17 M8A 74 13 58.66(3) ?
M4C Ta17 M8A 74 13 95.95(4) ?
M4A Ta17 M8A 74 13 95.95(4) ?
M4A Ta17 M8A . 13 51.20(4) ?
M8A Ta17 M8A . 13 51.22(6) ?
M8C Ta17 M8A 13 13 0.00(9) ?
A46A Ta18 Al42 13 . 90.73(17) ?
A46A Ta18 Al6 13 . 90.99(18) ?
Al42 Ta18 Al6 . . 103.68(7) ?
A46A Ta18 A46B 13 13 13.96(17) ?
Al42 Ta18 A46B . 13 82.77(8) ?
Al6 Ta18 A46B . 13 81.80(8) ?
A46A Ta18 M10A 13 . 150.75(16) ?
Al42 Ta18 M10A . . 101.08(6) ?
Al6 Ta18 M10A . . 60.34(7) ?
A46B Ta18 M10A 13 . 141.91(7) ?
A46A Ta18 M9A 13 . 150.71(16) ?
Al42 Ta18 M9A . . 60.70(6) ?
Al6 Ta18 M9A . . 101.40(6) ?
A46B Ta18 M9A 13 . 143.18(7) ?
M10A Ta18 M9A . . 51.81(5) ?
A46A Ta18 Al26 13 . 80.00(18) ?
Al42 Ta18 Al26 . . 153.30(6) ?
Al6 Ta18 Al26 . . 101.48(6) ?
A46B Ta18 Al26 13 . 92.15(8) ?
M10A Ta18 Al26 . . 99.00(5) ?
M9A Ta18 Al26 . . 122.34(5) ?
A46A Ta18 Al33 13 . 111.33(16) ?
Al42 Ta18 Al33 . . 151.96(7) ?
Al6 Ta18 Al33 . . 60.55(7) ?
A46B Ta18 Al33 13 . 114.81(7) ?
M10A Ta18 Al33 . . 51.41(6) ?
M9A Ta18 Al33 . . 97.83(5) ?
Al26 Ta18 Al33 . . 52.49(7) ?
A46A Ta18 Al11 13 . 111.32(16) ?
Al42 Ta18 Al11 . . 61.00(6) ?
Al6 Ta18 Al11 . . 151.99(7) ?
A46B Ta18 Al11 13 . 116.37(7) ?
M10A Ta18 Al11 . . 97.77(5) ?
M9A Ta18 Al11 . . 51.06(4) ?
Al26 Ta18 Al11 . . 99.01(5) ?
Al33 Ta18 Al11 . . 121.34(6) ?
A46A Ta18 Al1 13 . 80.30(18) ?
Al42 Ta18 Al1 . . 101.87(6) ?
Al6 Ta18 Al1 . . 153.08(6) ?
A46B Ta18 Al1 13 . 93.17(8) ?
M10A Ta18 Al1 . . 122.29(5) ?
M9A Ta18 Al1 . . 98.37(5) ?
Al26 Ta18 Al1 . . 52.07(5) ?
Al33 Ta18 Al1 . . 98.86(6) ?
Al11 Ta18 Al1 . . 52.34(5) ?
Ta33 Ta19 Ta33 17 . 110.397(14) ?
Ta33 Ta19 M3C 17 4 100.05(3) ?
Ta33 Ta19 M3C . 4 149.37(3) ?
Ta33 Ta19 M3A 17 4 100.05(3) ?
Ta33 Ta19 M3A . 4 149.37(3) ?
M3C Ta19 M3A 4 4 0.00(4) ?
Ta33 Ta19 M3A 17 . 149.37(3) ?
Ta33 Ta19 M3A . . 100.05(3) ?
M3C Ta19 M3A 4 . 49.38(6) ?
M3A Ta19 M3A 4 . 49.38(6) ?
Ta33 Ta19 Al15 17 . 100.43(5) ?
Ta33 Ta19 Al15 . . 59.38(4) ?
M3C Ta19 Al15 4 . 112.64(3) ?
M3A Ta19 Al15 4 . 112.64(3) ?
M3A Ta19 Al15 . . 91.94(5) ?
Ta33 Ta19 Al15 17 4 59.38(4) ?
Ta33 Ta19 Al15 . 4 100.43(5) ?
M3C Ta19 Al15 4 4 91.93(5) ?
M3A Ta19 Al15 4 4 91.93(5) ?
M3A Ta19 Al15 . 4 112.64(3) ?
Al15 Ta19 Al15 . 4 49.72(9) ?
Ta33 Ta19 M14C 17 17 59.90(3) ?
Ta33 Ta19 M14C . 17 101.49(3) ?
M3C Ta19 M14C 4 17 96.52(3) ?
M3A Ta19 M14C 4 17 96.52(3) ?
M3A Ta19 M14C . 17 118.03(4) ?
Al15 Ta19 M14C . 17 147.92(4) ?
Al15 Ta19 M14C 4 17 119.24(5) ?
Ta33 Ta19 M14A 17 17 59.90(3) ?
Ta33 Ta19 M14A . 17 101.49(3) ?
M3C Ta19 M14A 4 17 96.52(3) ?
M3A Ta19 M14A 4 17 96.52(3) ?
M3A Ta19 M14A . 17 118.03(4) ?
Al15 Ta19 M14A . 17 147.92(4) ?
Al15 Ta19 M14A 4 17 119.24(5) ?
M14C Ta19 M14A 17 17 0.00(9) ?
Ta33 Ta19 M14A 17 . 101.49(3) ?
Ta33 Ta19 M14A . . 59.89(3) ?
M3C Ta19 M14A 4 . 118.04(4) ?
M3A Ta19 M14A 4 . 118.04(4) ?
M3A Ta19 M14A . . 96.52(3) ?
Al15 Ta19 M14A . . 119.24(5) ?
Al15 Ta19 M14A 4 . 147.92(4) ?
M14C Ta19 M14A 17 . 50.52(6) ?
M14A Ta19 M14A 17 . 50.52(6) ?
Ta45 Ta20 Ta45 . 9 106.713(13) ?
Ta45 Ta20 Ta45 . 5 106.713(13) ?
Ta45 Ta20 Ta45 9 5 106.711(13) ?
Ta45 Ta20 Al13 . . 57.68(4) ?
Ta45 Ta20 Al13 9 . 151.53(4) ?
Ta45 Ta20 Al13 5 . 100.93(5) ?
Ta45 Ta20 Al13 . 58 57.68(4) ?
Ta45 Ta20 Al13 9 58 100.94(5) ?
Ta45 Ta20 Al13 5 58 151.52(4) ?
Al13 Ta20 Al13 . 58 50.88(9) ?
Ta45 Ta20 Al13 . 9 100.94(5) ?
Ta45 Ta20 Al13 9 9 57.68(4) ?
Ta45 Ta20 Al13 5 9 151.52(4) ?
Al13 Ta20 Al13 . 9 99.46(5) ?
Al13 Ta20 Al13 58 9 53.67(8) ?
Ta45 Ta20 Al13 . 30 151.52(4) ?
Ta45 Ta20 Al13 9 30 57.68(4) ?
Ta45 Ta20 Al13 5 30 100.94(5) ?
Al13 Ta20 Al13 . 30 123.51(8) ?
Al13 Ta20 Al13 58 30 99.46(5) ?
Al13 Ta20 Al13 9 30 50.88(9) ?
Ta45 Ta20 Al13 . 74 100.94(5) ?
Ta45 Ta20 Al13 9 74 151.52(4) ?
Ta45 Ta20 Al13 5 74 57.68(4) ?
Al13 Ta20 Al13 . 74 53.67(8) ?
Al13 Ta20 Al13 58 74 99.46(5) ?
Al13 Ta20 Al13 9 74 123.52(8) ?
Al13 Ta20 Al13 30 74 99.46(5) ?
Ta45 Ta20 Al13 . 5 151.52(4) ?
Ta45 Ta20 Al13 9 5 100.94(5) ?
Ta45 Ta20 Al13 5 5 57.68(4) ?
Al13 Ta20 Al13 . 5 99.46(5) ?
Al13 Ta20 Al13 58 5 123.52(8) ?
Al13 Ta20 Al13 9 5 99.46(5) ?
Al13 Ta20 Al13 30 5 53.67(8) ?
Al13 Ta20 Al13 74 5 50.88(9) ?
Ta45 Ta20 Ta2 . . 112.104(12) ?
Ta45 Ta20 Ta2 9 . 112.108(12) ?
Ta45 Ta20 Ta2 5 . 112.108(12) ?
Al13 Ta20 Ta2 . . 61.77(4) ?
Al13 Ta20 Ta2 58 . 61.77(4) ?
Al13 Ta20 Ta2 9 . 61.77(4) ?
Al13 Ta20 Ta2 30 . 61.77(4) ?
Al13 Ta20 Ta2 74 . 61.77(4) ?
Al13 Ta20 Ta2 5 . 61.77(4) ?
Ta45 Ta20 Al20 . . 57.059(14) ?
Ta45 Ta20 Al20 9 . 143.15(5) ?
Ta45 Ta20 Al20 5 . 57.059(14) ?
Al13 Ta20 Al20 . . 52.32(6) ?
Al13 Ta20 Al20 58 . 96.21(5) ?
Al13 Ta20 Al20 9 . 149.80(5) ?
Al13 Ta20 Al20 30 . 149.80(5) ?
Al13 Ta20 Al20 74 . 52.32(6) ?
Al13 Ta20 Al20 5 . 96.21(5) ?
Ta2 Ta20 Al20 . . 104.75(5) ?
Ta45 Ta20 Al20 . 9 57.058(14) ?
Ta45 Ta20 Al20 9 9 57.058(14) ?
Ta45 Ta20 Al20 5 9 143.14(5) ?
Al13 Ta20 Al20 . 9 96.22(5) ?
Al13 Ta20 Al20 58 9 52.32(6) ?
Al13 Ta20 Al20 9 9 52.32(6) ?
Al13 Ta20 Al20 30 9 96.21(5) ?
Al13 Ta20 Al20 74 9 149.81(5) ?
Al13 Ta20 Al20 5 9 149.81(5) ?
Ta2 Ta20 Al20 . 9 104.75(5) ?
Al20 Ta20 Al20 . 9 113.75(4) ?
A43S Ta21 A43S 8 6 14.0(2) ?
A43S Ta21 A43S 8 9 99.1(2) ?
A43S Ta21 A43S 6 9 90.15(17) ?
A43S Ta21 A43S 8 11 90.15(17) ?
A43S Ta21 A43S 6 11 79.5(2) ?
A43S Ta21 A43S 9 11 14.0(2) ?
A43S Ta21 A43S 8 3 79.5(2) ?
A43S Ta21 A43S 6 3 90.15(17) ?
A43S Ta21 A43S 9 3 90.15(17) ?
A43S Ta21 A43S 11 3 99.1(2) ?
A43S Ta21 A43S 8 . 90.16(17) ?
A43S Ta21 A43S 6 . 99.1(2) ?
A43S Ta21 A43S 9 . 79.5(2) ?
A43S Ta21 A43S 11 . 90.15(17) ?
A43S Ta21 A43S 3 . 14.0(2) ?
A43S Ta21 Al32 8 . 152.61(14) ?
A43S Ta21 Al32 6 . 152.61(14) ?
A43S Ta21 Al32 9 . 65.53(12) ?
A43S Ta21 Al32 11 . 78.10(12) ?
A43S Ta21 Al32 3 . 78.10(12) ?
A43S Ta21 Al32 . . 65.53(12) ?
A43S Ta21 Al32 8 8 65.53(12) ?
A43S Ta21 Al32 6 8 78.10(12) ?
A43S Ta21 Al32 9 8 152.61(14) ?
A43S Ta21 Al32 11 8 152.61(14) ?
A43S Ta21 Al32 3 8 65.53(12) ?
A43S Ta21 Al32 . 8 78.10(12) ?
Al32 Ta21 Al32 . 8 117.65(3) ?
A43S Ta21 Al32 8 11 78.10(12) ?
A43S Ta21 Al32 6 11 65.53(12) ?
A43S Ta21 Al32 9 11 78.10(12) ?
A43S Ta21 Al32 11 11 65.53(12) ?
A43S Ta21 Al32 3 11 152.61(14) ?
A43S Ta21 Al32 . 11 152.61(14) ?
Al32 Ta21 Al32 . 11 117.65(3) ?
Al32 Ta21 Al32 8 11 117.65(3) ?
A43S Ta21 Al35 8 8 103.35(12) ?
A43S Ta21 Al35 6 8 109.84(12) ?
A43S Ta21 Al35 9 8 155.52(13) ?
A43S Ta21 Al35 11 8 155.52(13) ?
A43S Ta21 Al35 3 8 103.35(12) ?
A43S Ta21 Al35 . 8 109.84(12) ?
Al32 Ta21 Al35 . 8 97.00(7) ?
Al32 Ta21 Al35 8 8 50.07(8) ?
Al32 Ta21 Al35 11 8 97.00(7) ?
A43S Ta21 Al35 8 11 109.84(12) ?
A43S Ta21 Al35 6 11 103.35(12) ?
A43S Ta21 Al35 9 11 109.84(12) ?
A43S Ta21 Al35 11 11 103.35(12) ?
A43S Ta21 Al35 3 11 155.52(13) ?
A43S Ta21 Al35 . 11 155.52(13) ?
Al32 Ta21 Al35 . 11 97.00(7) ?
Al32 Ta21 Al35 8 11 97.00(7) ?
Al32 Ta21 Al35 11 11 50.07(8) ?
Al35 Ta21 Al35 8 11 53.01(8) ?
A43S Ta21 Al35 8 . 155.52(13) ?
A43S Ta21 Al35 6 . 155.52(13) ?
A43S Ta21 Al35 9 . 103.35(12) ?
A43S Ta21 Al35 11 . 109.84(12) ?
A43S Ta21 Al35 3 . 109.84(12) ?
A43S Ta21 Al35 . . 103.35(12) ?
Al32 Ta21 Al35 . . 50.07(8) ?
Al32 Ta21 Al35 8 . 97.00(7) ?
Al32 Ta21 Al35 11 . 97.00(7) ?
Al35 Ta21 Al35 8 . 53.01(8) ?
Al35 Ta21 Al35 11 . 53.01(8) ?
Al31 Ta22 Al31 . 86 49.13(7) ?
Al31 Ta22 Ta16 . . 57.07(3) ?
Al31 Ta22 Ta16 86 . 57.07(3) ?
Al31 Ta22 Al33 . . 148.11(5) ?
Al31 Ta22 Al33 86 . 148.11(5) ?
Ta16 Ta22 Al33 . . 147.71(5) ?
Al31 Ta22 Al11 . . 51.22(5) ?
Al31 Ta22 Al11 86 . 94.55(5) ?
Ta16 Ta22 Al11 . . 58.09(3) ?
Al33 Ta22 Al11 . . 115.89(4) ?
Al31 Ta22 Al11 . 86 94.55(5) ?
Al31 Ta22 Al11 86 86 51.23(5) ?
Ta16 Ta22 Al11 . 86 58.09(3) ?
Al33 Ta22 Al11 . 86 115.89(4) ?
Al11 Ta22 Al11 . 86 116.14(6) ?
Al31 Ta22 Al26 . 86 121.20(5) ?
Al31 Ta22 Al26 86 86 98.32(5) ?
Ta16 Ta22 Al26 . 86 150.68(4) ?
Al33 Ta22 Al26 . 86 50.75(6) ?
Al11 Ta22 Al26 . 86 147.74(5) ?
Al11 Ta22 Al26 86 86 94.79(5) ?
Al31 Ta22 Al26 . . 98.32(5) ?
Al31 Ta22 Al26 86 . 121.20(5) ?
Ta16 Ta22 Al26 . . 150.68(4) ?
Al33 Ta22 Al26 . . 50.76(6) ?
Al11 Ta22 Al26 . . 94.79(5) ?
Al11 Ta22 Al26 86 . 147.74(5) ?
Al26 Ta22 Al26 86 . 53.36(7) ?
Al31 Ta22 M10A . . 143.04(4) ?
Al31 Ta22 M10A 86 . 143.04(4) ?
Ta16 Ta22 M10A . . 98.17(4) ?
Al33 Ta22 M10A . . 49.54(6) ?
Al11 Ta22 M10A . . 93.23(4) ?
Al11 Ta22 M10A 86 . 93.23(4) ?
Al26 Ta22 M10A 86 . 93.99(5) ?
Al26 Ta22 M10A . . 93.99(5) ?
Al31 Ta22 M9A . . 93.88(4) ?
Al31 Ta22 M9A 86 . 114.57(4) ?
Ta16 Ta22 M9A . . 57.50(3) ?
Al33 Ta22 M9A . . 93.63(5) ?
Al11 Ta22 M9A . . 49.21(4) ?
Al11 Ta22 M9A 86 . 93.29(4) ?
Al26 Ta22 M9A 86 . 143.09(5) ?
Al26 Ta22 M9A . . 115.07(4) ?
M10A Ta22 M9A . . 49.59(4) ?
A43S Ta23 A43S 11 9 13.9(2) ?
A43S Ta23 Al7 11 4 58.44(12) ?
A43S Ta23 Al7 9 4 70.65(11) ?
A43S Ta23 Al7 11 . 70.65(11) ?
A43S Ta23 Al7 9 . 58.44(12) ?
Al7 Ta23 Al7 4 . 105.23(7) ?
A43S Ta23 Al32 11 . 76.28(13) ?
A43S Ta23 Al32 9 . 64.06(11) ?
Al7 Ta23 Al32 4 . 134.64(8) ?
Al7 Ta23 Al32 . . 52.17(7) ?
A43S Ta23 Al32 11 11 64.06(11) ?
A43S Ta23 Al32 9 11 76.28(13) ?
Al7 Ta23 Al32 4 11 52.17(7) ?
Al7 Ta23 Al32 . 11 134.64(8) ?
Al32 Ta23 Al32 . 11 111.79(11) ?
A43S Ta23 Al35 11 . 111.02(10) ?
A43S Ta23 Al35 9 . 104.41(9) ?
Al7 Ta23 Al35 4 . 148.33(7) ?
Al7 Ta23 Al35 . . 97.39(6) ?
Al32 Ta23 Al35 . . 49.80(7) ?
Al32 Ta23 Al35 11 . 96.16(7) ?
A43S Ta23 Al35 11 11 104.41(9) ?
A43S Ta23 Al35 9 11 111.02(10) ?
Al7 Ta23 Al35 4 11 97.39(6) ?
Al7 Ta23 Al35 . 11 148.33(7) ?
Al32 Ta23 Al35 . 11 96.16(7) ?
Al32 Ta23 Al35 11 11 49.80(7) ?
Al35 Ta23 Al35 . 11 54.07(10) ?
A43S Ta23 Ta28 11 . 127.18(11) ?
A43S Ta23 Ta28 9 . 113.35(11) ?
Al7 Ta23 Ta28 4 . 150.46(5) ?
Al7 Ta23 Ta28 . . 60.15(4) ?
Al32 Ta23 Ta28 . . 59.39(6) ?
Al32 Ta23 Ta28 11 . 156.36(6) ?
Al35 Ta23 Ta28 . . 60.97(5) ?
Al35 Ta23 Ta28 11 . 107.29(5) ?
A43S Ta23 Ta28 11 20 113.34(11) ?
A43S Ta23 Ta28 9 20 127.18(11) ?
Al7 Ta23 Ta28 4 20 60.15(4) ?
Al7 Ta23 Ta28 . 20 150.46(5) ?
Al32 Ta23 Ta28 . 20 156.36(6) ?
Al32 Ta23 Ta28 11 20 59.38(6) ?
Al35 Ta23 Ta28 . 20 107.30(5) ?
Al35 Ta23 Ta28 11 20 60.98(5) ?
Ta28 Ta23 Ta28 . 20 118.789(15) ?
A43S Ta23 Al23 11 . 101.80(9) ?
A43S Ta23 Al23 9 . 95.85(10) ?
Al7 Ta23 Al23 4 . 91.24(6) ?
Al7 Ta23 Al23 . . 49.26(7) ?
Al32 Ta23 Al23 . . 95.69(7) ?
Al32 Ta23 Al23 11 . 143.29(7) ?
Al35 Ta23 Al23 . . 120.42(7) ?
Al35 Ta23 Al23 11 . 153.12(6) ?
Ta28 Ta23 Al23 . . 59.52(4) ?
Ta28 Ta23 Al23 20 . 102.89(5) ?
A43S Ta23 Al23 11 4 95.86(10) ?
A43S Ta23 Al23 9 4 101.81(9) ?
Al7 Ta23 Al23 4 4 49.26(7) ?
Al7 Ta23 Al23 . 4 91.24(6) ?
Al32 Ta23 Al23 . 4 143.30(7) ?
Al32 Ta23 Al23 11 4 95.69(7) ?
Al35 Ta23 Al23 . 4 153.12(6) ?
Al35 Ta23 Al23 11 4 120.42(7) ?
Ta28 Ta23 Al23 . 4 102.89(5) ?
Ta28 Ta23 Al23 20 4 59.51(4) ?
Al23 Ta23 Al23 . 4 50.21(9) ?
Ta36 Ta24 Ta31 . . 179.062(17) ?
Ta36 Ta24 Al16 . 20 115.79(4) ?
Ta31 Ta24 Al16 . 20 65.00(4) ?
Ta36 Ta24 Al16 . . 115.79(4) ?
Ta31 Ta24 Al16 . . 65.00(4) ?
Al16 Ta24 Al16 20 . 57.74(8) ?
Ta36 Ta24 Al23 . 4 115.93(4) ?
Ta31 Ta24 Al23 . 4 63.26(4) ?
Al16 Ta24 Al23 20 4 101.22(6) ?
Al16 Ta24 Al23 . 4 128.19(6) ?
Ta36 Ta24 Al23 . . 115.92(4) ?
Ta31 Ta24 Al23 . . 63.26(4) ?
Al16 Ta24 Al23 20 . 128.19(6) ?
Al16 Ta24 Al23 . . 101.22(6) ?
Al23 Ta24 Al23 4 . 52.05(9) ?
Ta36 Ta24 Al18 . 20 114.67(4) ?
Ta31 Ta24 Al18 . 20 65.34(4) ?
Al16 Ta24 Al18 20 20 51.54(5) ?
Al16 Ta24 Al18 . 20 104.81(5) ?
Al23 Ta24 Al18 4 20 54.58(7) ?
Al23 Ta24 Al18 . 20 102.59(5) ?
Ta36 Ta24 Al18 . . 114.67(4) ?
Ta31 Ta24 Al18 . . 65.34(4) ?
Al16 Ta24 Al18 20 . 104.81(5) ?
Al16 Ta24 Al18 . . 51.54(5) ?
Al23 Ta24 Al18 4 . 102.59(5) ?
Al23 Ta24 Al18 . . 54.58(7) ?
Al18 Ta24 Al18 20 . 130.66(7) ?
Ta36 Ta24 Ta26 . . 65.904(11) ?
Ta31 Ta24 Ta26 . . 115.034(14) ?
Al16 Ta24 Ta26 20 . 58.93(4) ?
Al16 Ta24 Ta26 . . 58.93(4) ?
Al23 Ta24 Ta26 4 . 153.53(5) ?
Al23 Ta24 Ta26 . . 153.53(5) ?
Al18 Ta24 Ta26 20 . 99.70(4) ?
Al18 Ta24 Ta26 . . 99.70(4) ?
Ta36 Ta24 Ta28 . . 66.610(8) ?
Ta31 Ta24 Ta28 . . 112.927(9) ?
Al16 Ta24 Ta28 20 . 154.32(4) ?
Al16 Ta24 Ta28 . . 97.42(4) ?
Al23 Ta24 Ta28 4 . 99.83(5) ?
Al23 Ta24 Ta28 . . 57.92(4) ?
Al18 Ta24 Ta28 20 . 153.29(4) ?
Al18 Ta24 Ta28 . . 55.94(3) ?
Ta26 Ta24 Ta28 . . 104.433(9) ?
Ta36 Ta24 Ta28 . 20 66.613(8) ?
Ta31 Ta24 Ta28 . 20 112.925(9) ?
Al16 Ta24 Ta28 20 20 97.42(4) ?
Al16 Ta24 Ta28 . 20 154.32(4) ?
Al23 Ta24 Ta28 4 20 57.92(4) ?
Al23 Ta24 Ta28 . 20 99.82(5) ?
Al18 Ta24 Ta28 20 20 55.94(3) ?
Al18 Ta24 Ta28 . 20 153.29(4) ?
Ta26 Ta24 Ta28 . 20 104.434(9) ?
Ta28 Ta24 Ta28 . 20 106.187(12) ?
Ta36 Ta24 Ta23 . . 65.100(11) ?
Ta31 Ta24 Ta23 . . 113.962(14) ?
Al16 Ta24 Ta23 20 . 150.75(4) ?
Al16 Ta24 Ta23 . . 150.75(4) ?
Al23 Ta24 Ta23 4 . 58.13(5) ?
Al23 Ta24 Ta23 . . 58.13(5) ?
Al18 Ta24 Ta23 20 . 100.23(4) ?
Al18 Ta24 Ta23 . . 100.23(4) ?
Ta26 Ta24 Ta23 . . 131.005(13) ?
Ta28 Ta24 Ta23 . . 54.841(6) ?
Ta28 Ta24 Ta23 20 . 54.842(6) ?
T52B Ta25 T52B 13 . 16.06(3) ?
T52B Ta25 Al42 13 13 73.19(5) ?
T52B Ta25 Al42 . 13 59.53(5) ?
T52B Ta25 Al42 13 . 59.53(5) ?
T52B Ta25 Al42 . . 73.19(5) ?
Al42 Ta25 Al42 13 . 102.53(9) ?
T52B Ta25 Al6 13 . 60.50(6) ?
T52B Ta25 Al6 . . 60.50(6) ?
Al42 Ta25 Al6 13 . 102.48(6) ?
Al42 Ta25 Al6 . . 102.48(6) ?
T52B Ta25 T52A 13 . 10.505(18) ?
T52B Ta25 T52A . . 10.507(18) ?
Al42 Ta25 T52A 13 . 62.87(5) ?
Al42 Ta25 T52A . . 62.87(5) ?
Al6 Ta25 T52A . . 66.98(6) ?
T52B Ta25 M10C 13 74 117.52(4) ?
T52B Ta25 M10C . 74 109.77(4) ?
Al42 Ta25 M10C 13 74 101.55(5) ?
Al42 Ta25 M10C . 74 153.12(6) ?
Al6 Ta25 M10C . 74 60.45(6) ?
T52A Ta25 M10C . 74 119.73(4) ?
T52B Ta25 M10A 13 74 117.52(4) ?
T52B Ta25 M10A . 74 109.77(4) ?
Al42 Ta25 M10A 13 74 101.55(5) ?
Al42 Ta25 M10A . 74 153.12(6) ?
Al6 Ta25 M10A . 74 60.45(6) ?
T52A Ta25 M10A . 74 119.73(4) ?
M10C Ta25 M10A 74 74 0.00(8) ?
T52B Ta25 M10A 13 . 109.77(4) ?
T52B Ta25 M10A . . 117.52(4) ?
Al42 Ta25 M10A 13 . 153.12(6) ?
Al42 Ta25 M10A . . 101.55(5) ?
Al6 Ta25 M10A . . 60.45(6) ?
T52A Ta25 M10A . . 119.73(4) ?
M10C Ta25 M10A 74 . 52.64(7) ?
M10A Ta25 M10A 74 . 52.64(7) ?
T52B Ta25 M8C 13 13 125.88(4) ?
T52B Ta25 M8C . 13 117.50(4) ?
Al42 Ta25 M8C 13 13 61.26(6) ?
Al42 Ta25 M8C . 13 102.32(5) ?
Al6 Ta25 M8C . 13 152.87(3) ?
T52A Ta25 M8C . 13 116.10(4) ?
M10C Ta25 M8C 74 13 99.61(5) ?
M10A Ta25 M8C 74 13 99.61(5) ?
M10A Ta25 M8C . 13 124.16(5) ?
T52B Ta25 M8A 13 13 125.88(4) ?
T52B Ta25 M8A . 13 117.50(4) ?
Al42 Ta25 M8A 13 13 61.26(6) ?
Al42 Ta25 M8A . 13 102.32(5) ?
Al6 Ta25 M8A . 13 152.87(3) ?
T52A Ta25 M8A . 13 116.10(4) ?
M10C Ta25 M8A 74 13 99.61(5) ?
M10A Ta25 M8A 74 13 99.61(5) ?
M10A Ta25 M8A . 13 124.16(5) ?
M8C Ta25 M8A 13 13 0.00(9) ?
Al17 Ta26 Al17 . 20 98.49(7) ?
Al17 Ta26 Ta43 . 20 152.56(4) ?
Al17 Ta26 Ta43 20 20 61.46(3) ?
Al17 Ta26 Ta43 . . 61.45(3) ?
Al17 Ta26 Ta43 20 . 152.56(4) ?
Ta43 Ta26 Ta43 20 . 128.633(14) ?
Al17 Ta26 Al16 . . 95.99(5) ?
Al17 Ta26 Al16 20 . 145.54(5) ?
Ta43 Ta26 Al16 20 . 111.10(4) ?
Ta43 Ta26 Al16 . . 60.21(4) ?
Al17 Ta26 Al16 . 20 145.54(5) ?
Al17 Ta26 Al16 20 20 95.99(5) ?
Ta43 Ta26 Al16 20 20 60.21(4) ?
Ta43 Ta26 Al16 . 20 111.10(4) ?
Al16 Ta26 Al16 . 20 56.77(7) ?
Al17 Ta26 M12C . 20 120.74(4) ?
Al17 Ta26 M12C 20 20 51.09(4) ?
Ta43 Ta26 M12C 20 20 62.98(2) ?
Ta43 Ta26 M12C . 20 154.29(2) ?
Al16 Ta26 M12C . 20 94.77(4) ?
Al16 Ta26 M12C 20 20 50.82(4) ?
Al17 Ta26 M12A . 20 120.74(4) ?
Al17 Ta26 M12A 20 20 51.09(4) ?
Ta43 Ta26 M12A 20 20 62.98(2) ?
Ta43 Ta26 M12A . 20 154.29(2) ?
Al16 Ta26 M12A . 20 94.77(4) ?
Al16 Ta26 M12A 20 20 50.82(4) ?
M12C Ta26 M12A 20 20 0.00(6) ?
Al17 Ta26 M12A . . 51.09(4) ?
Al17 Ta26 M12A 20 . 120.74(4) ?
Ta43 Ta26 M12A 20 . 154.30(2) ?
Ta43 Ta26 M12A . . 62.98(2) ?
Al16 Ta26 M12A . . 50.82(4) ?
Al16 Ta26 M12A 20 . 94.77(4) ?
M12C Ta26 M12A 20 . 97.52(4) ?
M12A Ta26 M12A 20 . 97.52(4) ?
Al17 Ta26 Al34 . 20 93.32(5) ?
Al17 Ta26 Al34 20 20 52.64(5) ?
Ta43 Ta26 Al34 20 20 59.94(4) ?
Ta43 Ta26 Al34 . 20 106.85(3) ?
Al16 Ta26 Al34 . 20 156.74(5) ?
Al16 Ta26 Al34 20 20 120.11(5) ?
M12C Ta26 Al34 20 20 98.69(4) ?
M12A Ta26 Al34 20 20 98.69(4) ?
M12A Ta26 Al34 . 20 144.19(4) ?
Al17 Ta26 Al34 . . 52.65(5) ?
Al17 Ta26 Al34 20 . 93.31(5) ?
Ta43 Ta26 Al34 20 . 106.84(3) ?
Ta43 Ta26 Al34 . . 59.94(4) ?
Al16 Ta26 Al34 . . 120.11(5) ?
Al16 Ta26 Al34 20 . 156.74(5) ?
M12C Ta26 Al34 20 . 144.19(4) ?
M12A Ta26 Al34 20 . 144.19(4) ?
M12A Ta26 Al34 . . 98.70(4) ?
Al34 Ta26 Al34 20 . 52.04(7) ?
A46A Ta27 A46A 13 9 96.7(3) ?
A46A Ta27 A44S 13 21 67.95(18) ?
A46A Ta27 A44S 9 21 77.28(18) ?
A46A Ta27 A44S 13 5 77.28(18) ?
A46A Ta27 A44S 9 5 67.95(18) ?
A44S Ta27 A44S 21 5 11.93(14) ?
A46A Ta27 A45B 13 . 52.6(3) ?
A46A Ta27 A45B 9 . 62.9(3) ?
A44S Ta27 A45B 21 . 99.1(3) ?
A44S Ta27 A45B 5 . 100.3(3) ?
A46A Ta27 A45B 13 17 62.9(3) ?
A46A Ta27 A45B 9 17 52.6(3) ?
A44S Ta27 A45B 21 17 100.3(3) ?
A44S Ta27 A45B 5 17 99.1(3) ?
A45B Ta27 A45B . 17 11.7(5) ?
A46A Ta27 Al18 13 . 103.33(17) ?
A46A Ta27 Al18 9 . 158.61(17) ?
A44S Ta27 Al18 21 . 103.22(8) ?
A44S Ta27 Al18 5 . 109.04(8) ?
A45B Ta27 Al18 . . 136.6(3) ?
A45B Ta27 Al18 17 . 145.3(3) ?
A46A Ta27 Al18 13 17 158.61(17) ?
A46A Ta27 Al18 9 17 103.33(17) ?
A44S Ta27 Al18 21 17 109.04(8) ?
A44S Ta27 Al18 5 17 103.22(8) ?
A45B Ta27 Al18 . 17 145.3(3) ?
A45B Ta27 Al18 17 17 136.6(3) ?
Al18 Ta27 Al18 . 17 55.92(7) ?
A46A Ta27 Al9 13 . 61.05(18) ?
A46A Ta27 Al9 9 . 138.01(17) ?
A44S Ta27 Al9 21 . 61.70(8) ?
A44S Ta27 Al9 5 . 72.34(8) ?
A45B Ta27 Al9 . . 113.0(3) ?
A45B Ta27 Al9 17 . 123.9(3) ?
Al18 Ta27 Al9 . . 51.37(6) ?
Al18 Ta27 Al9 17 . 98.38(5) ?
A46A Ta27 Al9 13 17 138.01(17) ?
A46A Ta27 Al9 9 17 61.05(18) ?
A44S Ta27 Al9 21 17 72.34(8) ?
A44S Ta27 Al9 5 17 61.70(8) ?
A45B Ta27 Al9 . 17 123.9(3) ?
A45B Ta27 Al9 17 17 113.0(3) ?
Al18 Ta27 Al9 . 17 98.38(5) ?
Al18 Ta27 Al9 17 17 51.37(6) ?
Al9 Ta27 Al9 . 17 110.44(8) ?
A46A Ta27 A45A 13 17 80.14(18) ?
A46A Ta27 A45A 9 17 35.92(19) ?
A44S Ta27 A45A 21 17 100.23(9) ?
A44S Ta27 A45A 5 17 95.09(9) ?
A45B Ta27 A45A . 17 31.2(2) ?
A45B Ta27 A45A 17 17 19.5(3) ?
Al18 Ta27 A45A . 17 155.84(6) ?
Al18 Ta27 A45A 17 17 120.77(6) ?
Al9 Ta27 A45A . 17 140.80(6) ?
Al9 Ta27 A45A 17 17 94.17(6) ?
A46A Ta27 A45A 13 . 35.91(19) ?
A46A Ta27 A45A 9 . 80.15(18) ?
A44S Ta27 A45A 21 . 95.09(9) ?
A44S Ta27 A45A 5 . 100.23(9) ?
A45B Ta27 A45A . . 19.5(3) ?
A45B Ta27 A45A 17 . 31.2(2) ?
Al18 Ta27 A45A . . 120.77(6) ?
Al18 Ta27 A45A 17 . 155.83(6) ?
Al9 Ta27 A45A . . 94.17(6) ?
Al9 Ta27 A45A 17 . 140.80(6) ?
A45A Ta27 A45A 17 . 50.61(10) ?
Al40 Ta28 Al18 . . 102.48(7) ?
Al40 Ta28 Al32 . . 70.30(10) ?
Al18 Ta28 Al32 . . 147.13(6) ?
Al40 Ta28 Al7 . . 76.11(10) ?
Al18 Ta28 Al7 . . 95.29(6) ?
Al32 Ta28 Al7 . . 51.93(7) ?
Al40 Ta28 Al5 . . 95.33(6) ?
Al18 Ta28 Al5 . . 121.53(5) ?
Al32 Ta28 Al5 . . 91.31(6) ?
Al7 Ta28 Al5 . . 143.16(6) ?
Al40 Ta28 Al23 . . 110.64(7) ?
Al18 Ta28 Al23 . . 54.60(6) ?
Al32 Ta28 Al23 . . 96.80(6) ?
Al7 Ta28 Al23 . . 49.33(7) ?
Al5 Ta28 Al23 . . 154.02(6) ?
Al40 Ta28 Ta23 . . 126.45(9) ?
Al18 Ta28 Ta23 . . 108.76(4) ?
Al32 Ta28 Ta23 . . 59.75(4) ?
Al7 Ta28 Ta23 . . 58.95(5) ?
Al5 Ta28 Ta23 . . 103.47(5) ?
Al23 Ta28 Ta23 . . 60.86(5) ?
Al40 Ta28 Ta43 . . 111.17(9) ?
Al18 Ta28 Ta43 . . 60.93(4) ?
Al32 Ta28 Ta43 . . 151.94(5) ?
Al7 Ta28 Ta43 . . 155.86(5) ?
Al5 Ta28 Ta43 . . 60.68(4) ?
Al23 Ta28 Ta43 . . 107.98(5) ?
Ta23 Ta28 Ta43 . . 121.845(12) ?
Al40 Ta28 Al22 . . 59.10(10) ?
Al18 Ta28 Al22 . . 95.89(5) ?
Al32 Ta28 Al22 . . 106.19(5) ?
Al7 Ta28 Al22 . . 135.18(8) ?
Al5 Ta28 Al22 . . 48.99(7) ?
Al23 Ta28 Al22 . . 147.87(7) ?
Ta23 Ta28 Al22 . . 151.01(5) ?
Ta43 Ta28 Al22 . . 57.76(4) ?
Al40 Ta28 Al35 . . 101.82(7) ?
Al18 Ta28 Al35 . . 155.16(5) ?
Al32 Ta28 Al35 . . 49.38(8) ?
Al7 Ta28 Al35 . . 95.42(7) ?
Al5 Ta28 Al35 . . 50.66(7) ?
Al23 Ta28 Al35 . . 119.93(7) ?
Ta23 Ta28 Al35 . . 59.14(4) ?
Ta43 Ta28 Al35 . . 105.06(5) ?
Al22 Ta28 Al35 . . 92.17(6) ?
Al40 Ta28 Al9 . . 60.65(10) ?
Al18 Ta28 Al9 . . 50.77(6) ?
Al32 Ta28 Al9 . . 130.82(7) ?
Al7 Ta28 Al9 . . 109.51(7) ?
Al5 Ta28 Al9 . . 96.21(6) ?
Al23 Ta28 Al9 . . 96.99(6) ?
Ta23 Ta28 Al9 . . 157.74(4) ?
Ta43 Ta28 Al9 . . 59.98(4) ?
Al22 Ta28 Al9 . . 50.94(6) ?
Al35 Ta28 Al9 . . 143.07(6) ?
Al40 Ta28 Ta3 . . 54.51(4) ?
Al18 Ta28 Ta3 . . 58.85(4) ?
Al32 Ta28 Ta3 . . 94.17(6) ?
Al7 Ta28 Ta3 . . 54.76(5) ?
Al5 Ta28 Ta3 . . 144.67(4) ?
Al23 Ta28 Ta3 . . 59.41(5) ?
Ta23 Ta28 Ta3 . . 109.410(11) ?
Ta43 Ta28 Ta3 . . 109.524(10) ?
Al22 Ta28 Ta3 . . 96.17(6) ?
Al35 Ta28 Ta3 . . 143.40(5) ?
Al9 Ta28 Ta3 . . 54.93(4) ?
A46A Ta29 Al6 13 . 90.42(19) ?
A46A Ta29 A46B 13 13 13.72(17) ?
Al6 Ta29 A46B . 13 80.56(8) ?
A46A Ta29 Al20 13 . 151.90(17) ?
Al6 Ta29 Al20 . . 96.02(6) ?
A46B Ta29 Al20 13 . 143.21(8) ?
A46A Ta29 Al26 13 . 80.97(18) ?
Al6 Ta29 Al26 . . 101.99(5) ?
A46B Ta29 Al26 13 . 92.38(8) ?
Al20 Ta29 Al26 . . 123.88(6) ?
A46A Ta29 Al33 13 . 110.76(17) ?
Al6 Ta29 Al33 . . 59.93(7) ?
A46B Ta29 Al33 13 . 112.89(7) ?
Al20 Ta29 Al33 . . 96.03(6) ?
Al26 Ta29 Al33 . . 52.74(6) ?
A46A Ta29 Ta39 13 . 140.84(18) ?
Al6 Ta29 Ta39 . . 109.23(6) ?
A46B Ta29 Ta39 13 . 153.96(7) ?
Al20 Ta29 Ta39 . . 61.56(4) ?
Al26 Ta29 Ta39 . . 62.33(4) ?
Al33 Ta29 Ta39 . . 57.90(5) ?
A46A Ta29 Al28 13 . 101.00(17) ?
Al6 Ta29 Al28 . . 106.97(5) ?
A46B Ta29 Al28 13 . 94.69(8) ?
Al20 Ta29 Al28 . . 50.96(7) ?
Al26 Ta29 Al28 . . 150.93(5) ?
Al33 Ta29 Al28 . . 145.05(6) ?
Ta39 Ta29 Al28 . . 104.78(5) ?
A46A Ta29 Al41 13 . 61.39(19) ?
Al6 Ta29 Al41 . . 77.36(8) ?
A46B Ta29 Al41 13 . 50.01(9) ?
Al20 Ta29 Al41 . . 93.34(7) ?
Al26 Ta29 Al41 . . 142.28(7) ?
Al33 Ta29 Al41 . . 136.96(8) ?
Ta39 Ta29 Al41 . . 154.20(7) ?
Al28 Ta29 Al41 . . 50.28(9) ?
A46A Ta29 A45A 13 . 35.62(19) ?
Al6 Ta29 A45A . . 113.35(6) ?
A46B Ta29 A45A 13 . 49.31(8) ?
Al20 Ta29 A45A . . 150.63(6) ?
Al26 Ta29 A45A . . 51.26(6) ?
Al33 Ta29 A45A . . 98.08(7) ?
Ta39 Ta29 A45A . . 105.55(5) ?
Al28 Ta29 A45A . . 116.47(6) ?
Al41 Ta29 A45A . . 93.71(7) ?
A46A Ta29 Ta32 13 . 56.83(17) ?
Al6 Ta29 Ta32 . . 134.30(6) ?
A46B Ta29 Ta32 13 . 60.69(6) ?
Al20 Ta29 Ta32 . . 101.04(5) ?
Al26 Ta29 Ta32 . . 102.82(4) ?
Al33 Ta29 Ta32 . . 155.47(5) ?
Ta39 Ta29 Ta32 . . 116.218(11) ?
Al28 Ta29 Ta32 . . 57.52(4) ?
Al41 Ta29 Ta32 . . 59.70(5) ?
A45A Ta29 Ta32 . . 59.08(5) ?
A45B Ta30 A45B 17 . 12.6(5) ?
A45B Ta30 Ta45 17 . 119.5(3) ?
A45B Ta30 Ta45 . . 119.5(3) ?
A45B Ta30 Al14 17 . 118.1(3) ?
A45B Ta30 Al14 . . 111.6(3) ?
Ta45 Ta30 Al14 . . 117.65(4) ?
A45B Ta30 Al14 17 58 111.6(3) ?
A45B Ta30 Al14 . 58 118.1(3) ?
Ta45 Ta30 Al14 . 58 117.65(4) ?
Al14 Ta30 Al14 . 58 56.05(10) ?
A45B Ta30 Al26 17 . 80.5(3) ?
A45B Ta30 Al26 . . 68.7(3) ?
Ta45 Ta30 Al26 . . 116.26(4) ?
Al14 Ta30 Al26 . . 54.17(7) ?
Al14 Ta30 Al26 58 . 104.82(6) ?
A45B Ta30 Al26 17 17 68.7(3) ?
A45B Ta30 Al26 . 17 80.5(3) ?
Ta45 Ta30 Al26 . 17 116.25(4) ?
Al14 Ta30 Al26 . 17 104.82(6) ?
Al14 Ta30 Al26 58 17 54.17(7) ?
Al26 Ta30 Al26 . 17 127.07(8) ?
A45B Ta30 Ta49 17 . 59.6(3) ?
A45B Ta30 Ta49 . . 59.6(3) ?
Ta45 Ta30 Ta49 . . 179.107(18) ?
Al14 Ta30 Ta49 . . 63.11(4) ?
Al14 Ta30 Ta49 58 . 63.11(4) ?
Al26 Ta30 Ta49 . . 63.69(4) ?
Al26 Ta30 Ta49 17 . 63.70(4) ?
A45B Ta30 A45A 17 17 19.3(3) ?
A45B Ta30 A45A . 17 31.9(3) ?
Ta45 Ta30 A45A . 17 114.57(5) ?
Al14 Ta30 A45A . 17 127.66(7) ?
Al14 Ta30 A45A 58 17 101.88(7) ?
Al26 Ta30 A45A . 17 99.14(6) ?
Al26 Ta30 A45A 17 17 52.20(6) ?
Ta49 Ta30 A45A . 17 64.65(5) ?
A45B Ta30 A45A 17 . 31.9(3) ?
A45B Ta30 A45A . . 19.3(3) ?
Ta45 Ta30 A45A . . 114.57(5) ?
Al14 Ta30 A45A . . 101.88(7) ?
Al14 Ta30 A45A 58 . 127.66(7) ?
Al26 Ta30 A45A . . 52.19(6) ?
Al26 Ta30 A45A 17 . 99.14(6) ?
Ta49 Ta30 A45A . . 64.65(5) ?
A45A Ta30 A45A 17 . 51.07(10) ?
A45B Ta30 Ta51 17 . 169.1(3) ?
A45B Ta30 Ta51 . . 169.1(3) ?
Ta45 Ta30 Ta51 . . 69.198(14) ?
Al14 Ta30 Ta51 . . 57.51(4) ?
Al14 Ta30 Ta51 58 . 57.51(4) ?
Al26 Ta30 Ta51 . . 101.97(4) ?
Al26 Ta30 Ta51 17 . 101.97(4) ?
Ta49 Ta30 Ta51 . . 111.695(16) ?
A45A Ta30 Ta51 17 . 153.67(5) ?
A45A Ta30 Ta51 . . 153.67(5) ?
A45B Ta30 Ta39 17 . 133.6(3) ?
A45B Ta30 Ta39 . . 121.1(3) ?
Ta45 Ta30 Ta39 . . 66.494(9) ?
Al14 Ta30 Ta39 . . 57.42(5) ?
Al14 Ta30 Ta39 58 . 101.58(5) ?
Al26 Ta30 Ta39 . . 59.84(4) ?
Al26 Ta30 Ta39 17 . 154.96(4) ?
Ta49 Ta30 Ta39 . . 113.963(10) ?
A45A Ta30 Ta39 17 . 151.93(5) ?
A45A Ta30 Ta39 . . 101.78(5) ?
Ta51 Ta30 Ta39 . . 54.388(8) ?
Ta24 Ta31 Ta24 4 . 110.78(2) ?
Ta24 Ta31 Ta35 4 4 109.250(4) ?
Ta24 Ta31 Ta35 . 4 109.250(4) ?
Ta24 Ta31 Ta35 4 . 109.249(4) ?
Ta24 Ta31 Ta35 . . 109.248(4) ?
Ta35 Ta31 Ta35 4 . 109.04(2) ?
Ta24 Ta31 Al23 4 4 58.989(17) ?
Ta24 Ta31 Al23 . 4 58.991(17) ?
Ta35 Ta31 Al23 4 4 100.58(5) ?
Ta35 Ta31 Al23 . 4 150.38(5) ?
Ta24 Ta31 Al23 4 . 58.989(17) ?
Ta24 Ta31 Al23 . . 58.990(17) ?
Ta35 Ta31 Al23 4 . 150.38(5) ?
Ta35 Ta31 Al23 . . 100.57(5) ?
Al23 Ta31 Al23 4 . 49.81(10) ?
Ta24 Ta31 Al16 4 17 57.69(3) ?
Ta24 Ta31 Al16 . 17 149.13(4) ?
Ta35 Ta31 Al16 4 17 101.61(4) ?
Ta35 Ta31 Al16 . 17 57.85(3) ?
Al23 Ta31 Al16 4 17 116.63(4) ?
Al23 Ta31 Al16 . 17 93.95(4) ?
Ta24 Ta31 Al16 4 20 149.13(4) ?
Ta24 Ta31 Al16 . 20 57.69(3) ?
Ta35 Ta31 Al16 4 20 57.85(3) ?
Ta35 Ta31 Al16 . 20 101.61(4) ?
Al23 Ta31 Al16 4 20 93.95(4) ?
Al23 Ta31 Al16 . 20 116.63(4) ?
Al16 Ta31 Al16 17 20 146.87(7) ?
Ta24 Ta31 Al16 4 4 57.69(3) ?
Ta24 Ta31 Al16 . 4 149.13(4) ?
Ta35 Ta31 Al16 4 4 57.85(3) ?
Ta35 Ta31 Al16 . 4 101.61(4) ?
Al23 Ta31 Al16 4 4 93.95(4) ?
Al23 Ta31 Al16 . 4 116.63(4) ?
Al16 Ta31 Al16 17 4 53.52(7) ?
Al16 Ta31 Al16 20 4 115.60(7) ?
Ta24 Ta31 Al16 4 . 149.13(4) ?
Ta24 Ta31 Al16 . . 57.69(3) ?
Ta35 Ta31 Al16 4 . 101.61(4) ?
Ta35 Ta31 Al16 . . 57.85(3) ?
Al23 Ta31 Al16 4 . 116.62(4) ?
Al23 Ta31 Al16 . . 93.95(4) ?
Al16 Ta31 Al16 17 . 115.60(7) ?
Al16 Ta31 Al16 20 . 53.52(7) ?
Al16 Ta31 Al16 4 . 146.88(7) ?
Ta24 Ta31 Al15 4 . 148.36(5) ?
Ta24 Ta31 Al15 . . 100.86(5) ?
Ta35 Ta31 Al15 4 . 57.909(17) ?
Ta35 Ta31 Al15 . . 57.912(17) ?
Al23 Ta31 Al15 4 . 146.12(5) ?
Al23 Ta31 Al15 . . 146.12(5) ?
Al16 Ta31 Al15 17 . 94.58(6) ?
Al16 Ta31 Al15 20 . 53.01(6) ?
Al16 Ta31 Al15 4 . 94.58(6) ?
Al16 Ta31 Al15 . . 53.01(6) ?
Ta24 Ta31 Al15 4 4 100.86(5) ?
Ta24 Ta31 Al15 . 4 148.36(5) ?
Ta35 Ta31 Al15 4 4 57.909(17) ?
Ta35 Ta31 Al15 . 4 57.912(17) ?
Al23 Ta31 Al15 4 4 146.12(5) ?
Al23 Ta31 Al15 . 4 146.12(5) ?
Al16 Ta31 Al15 17 4 53.00(6) ?
Al16 Ta31 Al15 20 4 94.58(6) ?
Al16 Ta31 Al15 4 4 53.00(6) ?
Al16 Ta31 Al15 . 4 94.59(6) ?
Al15 Ta31 Al15 . 4 47.51(10) ?
A46A Ta32 A46A 13 9 97.1(3) ?
A46A Ta32 A44S 13 21 68.10(18) ?
A46A Ta32 A44S 9 21 77.46(18) ?
A46A Ta32 A44S 13 5 77.46(18) ?
A46A Ta32 A44S 9 5 68.10(18) ?
A44S Ta32 A44S 21 5 11.94(14) ?
A46A Ta32 A45B 13 17 63.4(3) ?
A46A Ta32 A45B 9 17 53.0(3) ?
A44S Ta32 A45B 21 17 101.1(3) ?
A44S Ta32 A45B 5 17 99.9(3) ?
A46A Ta32 A45B 13 . 53.0(3) ?
A46A Ta32 A45B 9 . 63.4(3) ?
A44S Ta32 A45B 21 . 99.9(3) ?
A44S Ta32 A45B 5 . 101.1(3) ?
A45B Ta32 A45B 17 . 11.8(5) ?
A46A Ta32 Al28 13 . 103.13(17) ?
A46A Ta32 Al28 9 . 158.40(18) ?
A44S Ta32 Al28 21 . 103.09(9) ?
A44S Ta32 Al28 5 . 108.90(9) ?
A45B Ta32 Al28 17 . 144.9(3) ?
A45B Ta32 Al28 . . 136.2(3) ?
A46A Ta32 Al28 13 9 158.40(18) ?
A46A Ta32 Al28 9 9 103.13(17) ?
A44S Ta32 Al28 21 9 108.90(9) ?
A44S Ta32 Al28 5 9 103.09(9) ?
A45B Ta32 Al28 17 9 136.2(3) ?
A45B Ta32 Al28 . 9 144.9(3) ?
Al28 Ta32 Al28 . 9 55.89(11) ?
A46A Ta32 A45A 13 17 80.24(18) ?
A46A Ta32 A45A 9 17 35.93(19) ?
A44S Ta32 A45A 21 17 100.19(9) ?
A44S Ta32 A45A 5 17 95.06(9) ?
A45B Ta32 A45A 17 17 19.5(3) ?
A45B Ta32 A45A . 17 31.2(3) ?
Al28 Ta32 A45A . 17 156.01(7) ?
Al28 Ta32 A45A 9 17 120.89(7) ?
A46A Ta32 A45A 13 . 35.93(19) ?
A46A Ta32 A45A 9 . 80.24(18) ?
A44S Ta32 A45A 21 . 95.06(9) ?
A44S Ta32 A45A 5 . 100.19(9) ?
A45B Ta32 A45A 17 . 31.2(3) ?
A45B Ta32 A45A . . 19.5(3) ?
Al28 Ta32 A45A . . 120.89(7) ?
Al28 Ta32 A45A 9 . 156.01(7) ?
A45A Ta32 A45A 17 . 50.56(10) ?
A46A Ta32 A46B 13 13 12.91(17) ?
A46A Ta32 A46B 9 13 104.10(17) ?
A44S Ta32 A46B 21 13 60.28(9) ?
A44S Ta32 A46B 5 13 70.93(9) ?
A45B Ta32 A46B 17 13 76.0(3) ?
A45B Ta32 A46B . 13 65.9(3) ?
Al28 Ta32 A46B . 13 94.47(8) ?
Al28 Ta32 A46B 9 13 147.10(8) ?
A45A Ta32 A46B 17 13 92.01(8) ?
A45A Ta32 A46B . 13 48.77(8) ?
A46A Ta32 A46B 13 9 104.10(17) ?
A46A Ta32 A46B 9 9 12.91(17) ?
A44S Ta32 A46B 21 9 70.93(9) ?
A44S Ta32 A46B 5 9 60.28(9) ?
A45B Ta32 A46B 17 9 65.9(3) ?
A45B Ta32 A46B . 9 76.0(3) ?
Al28 Ta32 A46B . 9 147.10(8) ?
Al28 Ta32 A46B 9 9 94.47(8) ?
A45A Ta32 A46B 17 9 48.78(8) ?
A45A Ta32 A46B . 9 92.01(8) ?
A46B Ta32 A46B 13 9 108.73(11) ?
Al11 Ta33 Al27 . . 98.20(5) ?
Al11 Ta33 Ta10 . . 61.13(3) ?
Al27 Ta33 Ta10 . . 151.96(4) ?
Al11 Ta33 Al15 . . 144.52(6) ?
Al27 Ta33 Al15 . . 97.30(6) ?
Ta10 Ta33 Al15 . . 110.47(5) ?
Al11 Ta33 Ta19 . . 153.04(4) ?
Al27 Ta33 Ta19 . . 61.58(4) ?
Ta10 Ta33 Ta19 . . 129.347(12) ?
Al15 Ta33 Ta19 . . 60.71(5) ?
Al11 Ta33 M15A . . 119.94(5) ?
Al27 Ta33 M15A . . 51.96(5) ?
Ta10 Ta33 M15A . . 153.57(4) ?
Al15 Ta33 M15A . . 51.47(5) ?
Ta19 Ta33 M15A . . 63.39(4) ?
Al11 Ta33 Al16 . . 95.58(5) ?
Al27 Ta33 Al16 . . 146.21(5) ?
Ta10 Ta33 Al16 . . 59.96(4) ?
Al15 Ta33 Al16 . . 56.08(7) ?
Ta19 Ta33 Al16 . . 111.11(4) ?
M15A Ta33 Al16 . . 94.54(5) ?
Al11 Ta33 M12A . . 50.80(4) ?
Al27 Ta33 M12A . . 120.77(4) ?
Ta10 Ta33 M12A . . 62.61(2) ?
Al15 Ta33 M12A . . 94.00(6) ?
Ta19 Ta33 M12A . . 153.92(2) ?
M15A Ta33 M12A . . 96.71(4) ?
Al16 Ta33 M12A . . 50.70(4) ?
Al11 Ta33 M14A . . 92.99(5) ?
Al27 Ta33 M14A . . 52.02(5) ?
Ta10 Ta33 M14A . . 107.02(3) ?
Al15 Ta33 M14A . . 121.50(6) ?
Ta19 Ta33 M14A . . 60.82(3) ?
M15A Ta33 M14A . . 99.36(5) ?
Al16 Ta33 M14A . . 157.25(5) ?
M12A Ta33 M14A . . 143.54(4) ?
Al30 Ta34 Al30 8 11 52.88(8) ?
Al30 Ta34 Al30 8 . 52.88(8) ?
Al30 Ta34 Al30 11 . 52.88(8) ?
Al30 Ta34 Al3 8 . 95.12(5) ?
Al30 Ta34 Al3 11 . 95.12(5) ?
Al30 Ta34 Al3 . . 48.10(7) ?
Al30 Ta34 Al3 8 11 95.12(5) ?
Al30 Ta34 Al3 11 11 48.10(7) ?
Al30 Ta34 Al3 . 11 95.12(5) ?
Al3 Ta34 Al3 . 11 116.47(3) ?
Al30 Ta34 Al3 8 8 48.10(7) ?
Al30 Ta34 Al3 11 8 95.12(5) ?
Al30 Ta34 Al3 . 8 95.12(5) ?
Al3 Ta34 Al3 . 8 116.47(3) ?
Al3 Ta34 Al3 11 8 116.47(3) ?
Al30 Ta34 Al34 8 . 117.07(4) ?
Al30 Ta34 Al34 11 . 146.30(5) ?
Al30 Ta34 Al34 . . 94.41(5) ?
Al3 Ta34 Al34 . . 51.65(6) ?
Al3 Ta34 Al34 11 . 145.22(5) ?
Al3 Ta34 Al34 8 . 95.83(4) ?
Al30 Ta34 Al34 8 23 117.07(4) ?
Al30 Ta34 Al34 11 23 94.41(5) ?
Al30 Ta34 Al34 . 23 146.30(5) ?
Al3 Ta34 Al34 . 23 145.22(5) ?
Al3 Ta34 Al34 11 23 51.64(6) ?
Al3 Ta34 Al34 8 23 95.83(4) ?
Al34 Ta34 Al34 . 23 115.98(7) ?
Al30 Ta34 Al34 8 11 146.30(5) ?
Al30 Ta34 Al34 11 11 94.41(5) ?
Al30 Ta34 Al34 . 11 117.07(4) ?
Al3 Ta34 Al34 . 11 95.83(4) ?
Al3 Ta34 Al34 11 11 51.64(6) ?
Al3 Ta34 Al34 8 11 145.22(5) ?
Al34 Ta34 Al34 . 11 94.50(5) ?
Al34 Ta34 Al34 23 11 50.08(7) ?
Al30 Ta34 Al34 8 13 94.41(5) ?
Al30 Ta34 Al34 11 13 146.30(5) ?
Al30 Ta34 Al34 . 13 117.07(4) ?
Al3 Ta34 Al34 . 13 95.83(4) ?
Al3 Ta34 Al34 11 13 145.22(5) ?
Al3 Ta34 Al34 8 13 51.64(6) ?
Al34 Ta34 Al34 . 13 50.26(8) ?
Al34 Ta34 Al34 23 13 94.50(5) ?
Al34 Ta34 Al34 11 13 115.98(7) ?
Al30 Ta34 Al34 8 20 146.30(5) ?
Al30 Ta34 Al34 11 20 117.07(4) ?
Al30 Ta34 Al34 . 20 94.41(5) ?
Al3 Ta34 Al34 . 20 51.65(6) ?
Al3 Ta34 Al34 11 20 95.83(4) ?
Al3 Ta34 Al34 8 20 145.22(5) ?
Al34 Ta34 Al34 . 20 50.08(7) ?
Al34 Ta34 Al34 23 20 94.50(5) ?
Al34 Ta34 Al34 11 20 50.26(8) ?
Al34 Ta34 Al34 13 20 94.50(5) ?
Al30 Ta34 Al34 8 8 94.41(5) ?
Al30 Ta34 Al34 11 8 117.07(4) ?
Al30 Ta34 Al34 . 8 146.30(5) ?
Al3 Ta34 Al34 . 8 145.22(5) ?
Al3 Ta34 Al34 11 8 95.83(4) ?
Al3 Ta34 Al34 8 8 51.64(6) ?
Al34 Ta34 Al34 . 8 94.50(5) ?
Al34 Ta34 Al34 23 8 50.26(8) ?
Al34 Ta34 Al34 11 8 94.50(5) ?
Al34 Ta34 Al34 13 8 50.08(7) ?
Al34 Ta34 Al34 20 8 115.98(7) ?
Ta37 Ta35 Ta31 . . 179.687(19) ?
Ta37 Ta35 Al16 . 17 115.23(3) ?
Ta31 Ta35 Al16 . 17 64.78(3) ?
Ta37 Ta35 Al16 . . 115.23(3) ?
Ta31 Ta35 Al16 . . 64.78(3) ?
Al16 Ta35 Al16 17 . 129.42(7) ?
Ta37 Ta35 Al15 . . 114.94(4) ?
Ta31 Ta35 Al15 . . 64.79(4) ?
Al16 Ta35 Al15 17 . 103.43(6) ?
Al16 Ta35 Al15 . . 56.94(7) ?
Ta37 Ta35 Al15 . 4 114.94(4) ?
Ta31 Ta35 Al15 . 4 64.79(4) ?
Al16 Ta35 Al15 17 4 56.93(7) ?
Al16 Ta35 Al15 . 4 103.43(6) ?
Al15 Ta35 Al15 . 4 50.95(10) ?
Ta37 Ta35 Al18 . 17 114.74(4) ?
Ta31 Ta35 Al18 . 17 65.53(4) ?
Al16 Ta35 Al18 17 17 51.66(5) ?
Al16 Ta35 Al18 . 17 102.63(5) ?
Al15 Ta35 Al18 . 17 130.27(6) ?
Al15 Ta35 Al18 4 17 104.31(6) ?
Ta37 Ta35 Al18 . . 114.74(4) ?
Ta31 Ta35 Al18 . . 65.53(4) ?
Al16 Ta35 Al18 17 . 102.62(5) ?
Al16 Ta35 Al18 . . 51.66(5) ?
Al15 Ta35 Al18 . . 104.32(6) ?
Al15 Ta35 Al18 4 . 130.27(6) ?
Al18 Ta35 Al18 17 . 55.28(7) ?
Ta37 Ta35 Ta33 . 17 65.023(9) ?
Ta31 Ta35 Ta33 . 17 114.819(10) ?
Al16 Ta35 Ta33 17 17 58.99(3) ?
Al16 Ta35 Ta33 . 17 154.36(4) ?
Al15 Ta35 Ta33 . 17 98.69(5) ?
Al15 Ta35 Ta33 4 17 58.47(4) ?
Al18 Ta35 Ta33 17 17 99.74(4) ?
Al18 Ta35 Ta33 . 17 153.66(4) ?
Ta37 Ta35 Ta33 . . 65.022(9) ?
Ta31 Ta35 Ta33 . . 114.820(10) ?
Al16 Ta35 Ta33 17 . 154.36(4) ?
Al16 Ta35 Ta33 . . 58.99(3) ?
Al15 Ta35 Ta33 . . 58.47(4) ?
Al15 Ta35 Ta33 4 . 98.69(5) ?
Al18 Ta35 Ta33 17 . 153.66(4) ?
Al18 Ta35 Ta33 . . 99.74(4) ?
Ta33 Ta35 Ta33 17 . 103.155(13) ?
Ta37 Ta35 Ta27 . . 66.695(12) ?
Ta31 Ta35 Ta27 . . 113.618(14) ?
Al16 Ta35 Ta27 17 . 98.17(4) ?
Al16 Ta35 Ta27 . . 98.17(4) ?
Al15 Ta35 Ta27 . . 154.15(5) ?
Al15 Ta35 Ta27 4 . 154.15(5) ?
Al18 Ta35 Ta27 17 . 56.53(4) ?
Al18 Ta35 Ta27 . . 56.53(4) ?
Ta33 Ta35 Ta27 17 . 104.578(10) ?
Ta33 Ta35 Ta27 . . 104.578(10) ?
Ta37 Ta35 Ta10 . . 66.403(8) ?
Ta31 Ta35 Ta10 . . 113.752(9) ?
Al16 Ta35 Ta10 17 . 151.41(4) ?
Al16 Ta35 Ta10 . . 55.74(4) ?
Al15 Ta35 Ta10 . . 100.79(5) ?
Al15 Ta35 Ta10 4 . 150.78(5) ?
Al18 Ta35 Ta10 17 . 100.60(4) ?
Al18 Ta35 Ta10 . . 56.26(4) ?
Ta33 Ta35 Ta10 17 . 131.422(13) ?
Ta33 Ta35 Ta10 . . 54.050(6) ?
Ta27 Ta35 Ta10 . . 54.977(6) ?
Ta24 Ta36 Al34 . . 115.99(4) ?
Ta24 Ta36 Al34 . 20 115.98(4) ?
Al34 Ta36 Al34 . 20 54.37(8) ?
Ta24 Ta36 Al35 . 11 116.27(5) ?
Al34 Ta36 Al35 . 11 127.75(6) ?
Al34 Ta36 Al35 20 11 101.02(6) ?
Ta24 Ta36 Al35 . . 116.26(5) ?
Al34 Ta36 Al35 . . 101.02(6) ?
Al34 Ta36 Al35 20 . 127.75(6) ?
Al35 Ta36 Al35 11 . 54.88(10) ?
Ta24 Ta36 Ta46 . . 178.490(18) ?
Al34 Ta36 Ta46 . . 62.71(4) ?
Al34 Ta36 Ta46 20 . 62.72(4) ?
Al35 Ta36 Ta46 11 . 65.03(5) ?
Al35 Ta36 Ta46 . . 65.03(5) ?
Ta24 Ta36 Al5 . . 115.65(4) ?
Al34 Ta36 Al5 . . 53.74(7) ?
Al34 Ta36 Al5 20 . 103.43(6) ?
Al35 Ta36 Al5 11 . 102.35(7) ?
Al35 Ta36 Al5 . . 51.91(7) ?
Ta46 Ta36 Al5 . . 64.38(4) ?
Ta24 Ta36 Al5 . 11 115.65(4) ?
Al34 Ta36 Al5 . 11 103.42(6) ?
Al34 Ta36 Al5 20 11 53.74(7) ?
Al35 Ta36 Al5 11 11 51.92(7) ?
Al35 Ta36 Al5 . 11 102.35(7) ?
Ta46 Ta36 Al5 . 11 64.38(4) ?
Al5 Ta36 Al5 . 11 128.68(8) ?
Ta24 Ta36 Ta26 . . 64.041(11) ?
Al34 Ta36 Ta26 . . 59.72(4) ?
Al34 Ta36 Ta26 20 . 59.72(4) ?
Al35 Ta36 Ta26 11 . 152.30(5) ?
Al35 Ta36 Ta26 . . 152.30(5) ?
Ta46 Ta36 Ta26 . . 114.448(15) ?
Al5 Ta36 Ta26 . . 101.60(4) ?
Al5 Ta36 Ta26 11 . 101.60(4) ?
Ta24 Ta36 Ta23 . . 67.193(11) ?
Al34 Ta36 Ta23 . . 152.06(4) ?
Al34 Ta36 Ta23 20 . 152.06(4) ?
Al35 Ta36 Ta23 11 . 57.48(4) ?
Al35 Ta36 Ta23 . . 57.48(4) ?
Ta46 Ta36 Ta23 . . 114.317(15) ?
Al5 Ta36 Ta23 . . 98.97(5) ?
Al5 Ta36 Ta23 11 . 98.97(5) ?
Ta26 Ta36 Ta23 . . 131.235(14) ?
Ta24 Ta36 Ta28 . . 65.454(8) ?
Al34 Ta36 Ta28 . . 99.54(4) ?
Al34 Ta36 Ta28 20 . 152.85(4) ?
Al35 Ta36 Ta28 11 . 101.86(5) ?
Al35 Ta36 Ta28 . . 58.34(5) ?
Ta46 Ta36 Ta28 . . 115.281(10) ?
Al5 Ta36 Ta28 . . 57.30(5) ?
Al5 Ta36 Ta28 11 . 152.67(5) ?
Ta26 Ta36 Ta28 . . 102.689(9) ?
Ta23 Ta36 Ta28 . . 55.063(6) ?
Ta24 Ta36 Ta28 . 20 65.453(8) ?
Al34 Ta36 Ta28 . 20 152.85(4) ?
Al34 Ta36 Ta28 20 20 99.53(4) ?
Al35 Ta36 Ta28 11 20 58.34(5) ?
Al35 Ta36 Ta28 . 20 101.86(5) ?
Ta46 Ta36 Ta28 . 20 115.282(10) ?
Al5 Ta36 Ta28 . 20 152.67(5) ?
Al5 Ta36 Ta28 11 20 57.30(5) ?
Ta26 Ta36 Ta28 . 20 102.689(9) ?
Ta23 Ta36 Ta28 . 20 55.063(6) ?
Ta28 Ta36 Ta28 . 20 104.833(12) ?
Ta35 Ta37 A45B . . 121.1(3) ?
Ta35 Ta37 A45B . 17 121.1(3) ?
A45B Ta37 A45B . 17 12.4(5) ?
Ta35 Ta37 Al1 . 17 116.66(4) ?
A45B Ta37 Al1 . 17 80.8(3) ?
A45B Ta37 Al1 17 17 69.3(3) ?
Ta35 Ta37 Al1 . . 116.66(4) ?
A45B Ta37 Al1 . . 69.3(3) ?
A45B Ta37 Al1 17 . 80.8(3) ?
Al1 Ta37 Al1 17 . 126.56(7) ?
Ta35 Ta37 M14A . . 117.03(3) ?
A45B Ta37 M14A . . 111.9(3) ?
A45B Ta37 M14A 17 . 118.0(3) ?
Al1 Ta37 M14A 17 . 102.50(5) ?
Al1 Ta37 M14A . . 54.64(5) ?
Ta35 Ta37 M14C . 17 117.03(3) ?
A45B Ta37 M14C . 17 118.0(3) ?
A45B Ta37 M14C 17 17 111.9(3) ?
Al1 Ta37 M14C 17 17 54.64(5) ?
Al1 Ta37 M14C . 17 102.50(5) ?
M14A Ta37 M14C . 17 52.87(7) ?
Ta35 Ta37 M14A . 17 117.03(3) ?
A45B Ta37 M14A . 17 118.0(3) ?
A45B Ta37 M14A 17 17 111.9(3) ?
Al1 Ta37 M14A 17 17 54.64(5) ?
Al1 Ta37 M14A . 17 102.50(5) ?
M14A Ta37 M14A . 17 52.87(7) ?
M14C Ta37 M14A 17 17 0.00(9) ?
Ta35 Ta37 A45A . 17 115.52(5) ?
A45B Ta37 A45A . 17 31.9(3) ?
A45B Ta37 A45A 17 17 19.5(3) ?
Al1 Ta37 A45A 17 17 52.99(7) ?
Al1 Ta37 A45A . 17 99.70(6) ?
M14A Ta37 A45A . 17 127.43(6) ?
M14C Ta37 A45A 17 17 102.93(6) ?
M14A Ta37 A45A 17 17 102.93(6) ?
Ta35 Ta37 A45A . . 115.52(5) ?
A45B Ta37 A45A . . 19.5(3) ?
A45B Ta37 A45A 17 . 31.9(3) ?
Al1 Ta37 A45A 17 . 99.70(6) ?
Al1 Ta37 A45A . . 52.98(7) ?
M14A Ta37 A45A . . 102.92(6) ?
M14C Ta37 A45A 17 . 127.43(6) ?
M14A Ta37 A45A 17 . 127.43(6) ?
A45A Ta37 A45A 17 . 51.11(10) ?
Ta35 Ta37 Ta49 . . 179.99(2) ?
A45B Ta37 Ta49 . . 58.9(3) ?
A45B Ta37 Ta49 17 . 58.9(3) ?
Al1 Ta37 Ta49 17 . 63.34(4) ?
Al1 Ta37 Ta49 . . 63.34(4) ?
M14A Ta37 Ta49 . . 62.97(3) ?
M14C Ta37 Ta49 17 . 62.98(3) ?
M14A Ta37 Ta49 17 . 62.98(3) ?
A45A Ta37 Ta49 17 . 64.47(5) ?
A45A Ta37 Ta49 . . 64.47(5) ?
Al12 Ta38 Al24 . 78 109.58(5) ?
Al12 Ta38 Al24 . 60_554 109.58(5) ?
Al24 Ta38 Al24 78 60_554 109.36(5) ?
Al12 Ta38 Al24 . . 109.58(5) ?
Al24 Ta38 Al24 78 . 109.36(5) ?
Al24 Ta38 Al24 60_554 . 109.36(5) ?
Al12 Ta38 Al38 . . 70.54(11) ?
Al24 Ta38 Al38 78 . 70.58(6) ?
Al24 Ta38 Al38 60_554 . 179.88(16) ?
Al24 Ta38 Al38 . . 70.58(6) ?
Al12 Ta38 Al38 . 60_554 70.53(11) ?
Al24 Ta38 Al38 78 60_554 179.89(16) ?
Al24 Ta38 Al38 60_554 60_554 70.58(6) ?
Al24 Ta38 Al38 . 60_554 70.58(6) ?
Al38 Ta38 Al38 . 60_554 109.48(11) ?
Al12 Ta38 Al38 . 78 70.54(11) ?
Al24 Ta38 Al38 78 78 70.58(6) ?
Al24 Ta38 Al38 60_554 78 70.58(6) ?
Al24 Ta38 Al38 . 78 179.89(16) ?
Al38 Ta38 Al38 . 78 109.48(11) ?
Al38 Ta38 Al38 60_554 78 109.48(11) ?
Al12 Ta38 Al39 . . 180.0(3) ?
Al24 Ta38 Al39 78 . 70.42(5) ?
Al24 Ta38 Al39 60_554 . 70.42(5) ?
Al24 Ta38 Al39 . . 70.42(5) ?
Al38 Ta38 Al39 . . 109.46(11) ?
Al38 Ta38 Al39 60_554 . 109.46(11) ?
Al38 Ta38 Al39 78 . 109.46(11) ?
Al12 Ta38 Al36 . 60_554 125.71(11) ?
Al24 Ta38 Al36 78 60_554 124.71(12) ?
Al24 Ta38 Al36 60_554 60_554 54.68(3) ?
Al24 Ta38 Al36 . 60_554 54.68(3) ?
Al38 Ta38 Al36 . 60_554 125.26(6) ?
Al38 Ta38 Al36 60_554 60_554 55.17(16) ?
Al38 Ta38 Al36 78 60_554 125.26(6) ?
Al39 Ta38 Al36 . 60_554 54.29(11) ?
Al12 Ta38 Al36 . 78 125.71(11) ?
Al24 Ta38 Al36 78 78 54.68(3) ?
Al24 Ta38 Al36 60_554 78 54.68(3) ?
Al24 Ta38 Al36 . 78 124.71(12) ?
Al38 Ta38 Al36 . 78 125.26(6) ?
Al38 Ta38 Al36 60_554 78 125.26(6) ?
Al38 Ta38 Al36 78 78 55.17(16) ?
Al39 Ta38 Al36 . 78 54.29(11) ?
Al36 Ta38 Al36 60_554 78 89.37(16) ?
Al12 Ta38 Al36 . . 125.71(11) ?
Al24 Ta38 Al36 78 . 54.68(3) ?
Al24 Ta38 Al36 60_554 . 124.71(12) ?
Al24 Ta38 Al36 . . 54.68(3) ?
Al38 Ta38 Al36 . . 55.17(16) ?
Al38 Ta38 Al36 60_554 . 125.26(6) ?
Al38 Ta38 Al36 78 . 125.26(6) ?
Al39 Ta38 Al36 . . 54.29(11) ?
Al36 Ta38 Al36 60_554 . 89.37(16) ?
Al36 Ta38 Al36 78 . 89.37(16) ?
Al12 Ta38 Al37 . 60_554 54.97(7) ?
Al24 Ta38 Al37 78 60_554 125.32(3) ?
Al24 Ta38 Al37 60_554 60_554 54.60(8) ?
Al24 Ta38 Al37 . 60_554 125.32(3) ?
Al38 Ta38 Al37 . 60_554 125.51(13) ?
Al38 Ta38 Al37 60_554 60_554 54.74(6) ?
Al38 Ta38 Al37 78 60_554 54.74(6) ?
Al39 Ta38 Al37 . 60_554 125.03(7) ?
Al36 Ta38 Al37 60_554 60_554 90.14(9) ?
Al36 Ta38 Al37 78 60_554 90.14(9) ?
Al36 Ta38 Al37 . 60_554 179.31(14) ?
Al13 Ta39 Al33 . . 145.49(7) ?
Al13 Ta39 Ta51 . . 62.52(5) ?
Al33 Ta39 Ta51 . . 151.99(5) ?
Al13 Ta39 Al14 . . 122.23(7) ?
Al33 Ta39 Al14 . . 92.28(7) ?
Ta51 Ta39 Al14 . . 59.71(5) ?
Al13 Ta39 M13A . . 93.92(6) ?
Al33 Ta39 M13A . . 51.57(6) ?
Ta51 Ta39 M13A . . 156.44(4) ?
Al14 Ta39 M13A . . 143.85(6) ?
Al13 Ta39 Ta29 . 86 106.33(2) ?
Al33 Ta39 Ta29 . 86 60.632(15) ?
Ta51 Ta39 Ta29 . 86 122.334(7) ?
Al14 Ta39 Ta29 . 86 103.67(3) ?
M13A Ta39 Ta29 . 86 61.655(12) ?
Al13 Ta39 Ta29 . . 106.33(2) ?
Al33 Ta39 Ta29 . . 60.630(15) ?
Ta51 Ta39 Ta29 . . 122.338(7) ?
Al14 Ta39 Ta29 . . 103.67(3) ?
M13A Ta39 Ta29 . . 61.651(12) ?
Ta29 Ta39 Ta29 86 . 115.138(14) ?
Al13 Ta39 Al20 . . 55.04(6) ?
Al33 Ta39 Al20 . . 95.10(7) ?
Ta51 Ta39 Al20 . . 109.61(5) ?
Al14 Ta39 Al20 . . 151.37(4) ?
M13A Ta39 Al20 . . 50.54(5) ?
Ta29 Ta39 Al20 86 . 104.06(4) ?
Ta29 Ta39 Al20 . . 57.43(5) ?
Al13 Ta39 Al20 . 74 55.04(6) ?
Al33 Ta39 Al20 . 74 95.10(7) ?
Ta51 Ta39 Al20 . 74 109.61(5) ?
Al14 Ta39 Al20 . 74 151.37(4) ?
M13A Ta39 Al20 . 74 50.54(5) ?
Ta29 Ta39 Al20 86 74 57.42(5) ?
Ta29 Ta39 Al20 . 74 104.06(4) ?
Al20 Ta39 Al20 . 74 55.15(9) ?
Al13 Ta39 Al26 . 86 150.93(4) ?
Al33 Ta39 Al26 . 86 51.99(6) ?
Ta51 Ta39 Al26 . 86 103.88(4) ?
Al14 Ta39 Al26 . 86 51.54(5) ?
M13A Ta39 Al26 . 86 97.13(5) ?
Ta29 Ta39 Al26 86 86 57.24(4) ?
Ta29 Ta39 Al26 . 86 102.58(3) ?
Al20 Ta39 Al26 . 86 146.46(6) ?
Al20 Ta39 Al26 74 86 114.66(6) ?
Al13 Ta39 Al26 . . 150.93(4) ?
Al33 Ta39 Al26 . . 52.00(6) ?
Ta51 Ta39 Al26 . . 103.87(4) ?
Al14 Ta39 Al26 . . 51.53(5) ?
M13A Ta39 Al26 . . 97.13(5) ?
Ta29 Ta39 Al26 86 . 102.59(3) ?
Ta29 Ta39 Al26 . . 57.24(4) ?
Al20 Ta39 Al26 . . 114.67(6) ?
Al20 Ta39 Al26 74 . 146.47(6) ?
Al26 Ta39 Al26 86 . 53.44(7) ?
Ta15 Ta40 Ta15 . 13 109.026(13) ?
Ta15 Ta40 M2A . . 58.195(14) ?
Ta15 Ta40 M2A 13 . 58.193(14) ?
Ta15 Ta40 Al3 . . 56.76(5) ?
Ta15 Ta40 Al3 13 . 149.82(5) ?
M2A Ta40 Al3 . . 94.17(5) ?
Ta15 Ta40 Al3 . 8 149.82(5) ?
Ta15 Ta40 Al3 13 8 56.76(5) ?
M2A Ta40 Al3 . 8 94.18(5) ?
Al3 Ta40 Al3 . 8 120.32(8) ?
Ta15 Ta40 M8A . . 57.49(3) ?
Ta15 Ta40 M8A 13 . 98.92(3) ?
M2A Ta40 M8A . . 93.12(5) ?
Al3 Ta40 M8A . . 94.12(5) ?
Al3 Ta40 M8A 8 . 144.06(5) ?
Ta15 Ta40 M8C . 13 98.93(3) ?
Ta15 Ta40 M8C 13 13 57.49(3) ?
M2A Ta40 M8C . 13 93.12(5) ?
Al3 Ta40 M8C . 13 144.07(5) ?
Al3 Ta40 M8C 8 13 94.12(5) ?
M8A Ta40 M8C . 13 50.34(6) ?
Ta15 Ta40 M8A . 13 98.93(3) ?
Ta15 Ta40 M8A 13 13 57.49(3) ?
M2A Ta40 M8A . 13 93.12(5) ?
Al3 Ta40 M8A . 13 144.07(5) ?
Al3 Ta40 M8A 8 13 94.12(5) ?
M8A Ta40 M8A . 13 50.34(6) ?
M8C Ta40 M8A 13 13 0.00(6) ?
Ta15 Ta40 Al30 . 8 101.02(4) ?
Ta15 Ta40 Al30 13 8 57.27(5) ?
M2A Ta40 Al30 . 8 51.25(5) ?
Al3 Ta40 Al30 . 8 96.98(6) ?
Al3 Ta40 Al30 8 8 48.85(7) ?
M8A Ta40 Al30 . 8 143.22(5) ?
M8C Ta40 Al30 13 8 114.75(5) ?
M8A Ta40 Al30 13 8 114.75(5) ?
Ta15 Ta40 Al30 . . 57.27(5) ?
Ta15 Ta40 Al30 13 . 101.02(4) ?
M2A Ta40 Al30 . . 51.24(5) ?
Al3 Ta40 Al30 . . 48.85(7) ?
Al3 Ta40 Al30 8 . 96.99(6) ?
M8A Ta40 Al30 . . 114.75(5) ?
M8C Ta40 Al30 13 . 143.22(5) ?
M8A Ta40 Al30 13 . 143.22(5) ?
Al30 Ta40 Al30 8 . 53.41(9) ?
Al24 Ta41 Al8 . . 70.23(4) ?
Al24 Ta41 Al8 . 20 70.23(4) ?
Al8 Ta41 Al8 . 20 138.75(8) ?
Al24 Ta41 Al25 . . 86.65(8) ?
Al8 Ta41 Al25 . . 94.50(4) ?
Al8 Ta41 Al25 20 . 94.49(4) ?
Al24 Ta41 Al3 . . 145.75(8) ?
Al8 Ta41 Al3 . . 102.96(4) ?
Al8 Ta41 Al3 20 . 102.96(4) ?
Al25 Ta41 Al3 . . 127.60(7) ?
Al24 Ta41 Al37 . . 54.88(9) ?
Al8 Ta41 Al37 . . 74.04(4) ?
Al8 Ta41 Al37 20 . 74.04(4) ?
Al25 Ta41 Al37 . . 141.53(9) ?
Al3 Ta41 Al37 . . 90.87(9) ?
Al24 Ta41 Al17 . . 131.98(4) ?
Al8 Ta41 Al17 . . 61.75(5) ?
Al8 Ta41 Al17 20 . 155.71(5) ?
Al25 Ta41 Al17 . . 96.42(5) ?
Al3 Ta41 Al17 . . 53.57(4) ?
Al37 Ta41 Al17 . . 108.98(6) ?
Al24 Ta41 Al17 . 20 131.98(4) ?
Al8 Ta41 Al17 . 20 155.71(5) ?
Al8 Ta41 Al17 20 20 61.75(5) ?
Al25 Ta41 Al17 . 20 96.42(5) ?
Al3 Ta41 Al17 . 20 53.57(4) ?
Al37 Ta41 Al17 . 20 108.98(6) ?
Al17 Ta41 Al17 . 20 95.43(8) ?
Al24 Ta41 Ta26 . . 149.47(6) ?
Al8 Ta41 Ta26 . . 109.96(4) ?
Al8 Ta41 Ta26 20 . 109.96(4) ?
Al25 Ta41 Ta26 . . 62.83(5) ?
Al3 Ta41 Ta26 . . 64.77(5) ?
Al37 Ta41 Ta26 . . 155.64(7) ?
Al17 Ta41 Ta26 . . 57.37(4) ?
Al17 Ta41 Ta26 20 . 57.37(4) ?
Al24 Ta41 M12A . . 103.63(4) ?
Al8 Ta41 M12A . . 57.47(5) ?
Al8 Ta41 M12A 20 . 145.48(5) ?
Al25 Ta41 M12A . . 50.99(3) ?
Al3 Ta41 M12A . . 99.66(4) ?
Al37 Ta41 M12A . . 131.50(3) ?
Al17 Ta41 M12A . . 49.54(4) ?
Al17 Ta41 M12A 20 . 115.31(4) ?
Ta26 Ta41 M12A . . 57.97(2) ?
Al24 Ta41 M12C . 20 103.63(4) ?
Al8 Ta41 M12C . 20 145.48(5) ?
Al8 Ta41 M12C 20 20 57.47(5) ?
Al25 Ta41 M12C . 20 50.99(3) ?
Al3 Ta41 M12C . 20 99.66(4) ?
Al37 Ta41 M12C . 20 131.51(3) ?
Al17 Ta41 M12C . 20 115.31(4) ?
Al17 Ta41 M12C 20 20 49.54(4) ?
Ta26 Ta41 M12C . 20 57.97(2) ?
M12A Ta41 M12C . 20 93.35(4) ?
M3A Ta42 M3C . 4 49.46(6) ?
M3A Ta42 M3A . 4 49.46(6) ?
M3C Ta42 M3A 4 4 0.00(8) ?
M3A Ta42 M11A . . 144.56(6) ?
M3C Ta42 M11A 4 . 144.56(6) ?
M3A Ta42 M11A 4 . 144.56(6) ?
M3A Ta42 M11C . 4 144.56(6) ?
M3C Ta42 M11C 4 4 144.56(6) ?
M3A Ta42 M11C 4 4 144.56(6) ?
M11A Ta42 M11C . 4 52.47(15) ?
M3A Ta42 M11A . 4 144.56(6) ?
M3C Ta42 M11A 4 4 144.56(6) ?
M3A Ta42 M11A 4 4 144.56(6) ?
M11A Ta42 M11A . 4 52.47(15) ?
M11C Ta42 M11A 4 4 0.00(13) ?
M3A Ta42 M7C . 20 50.43(4) ?
M3C Ta42 M7C 4 20 94.28(4) ?
M3A Ta42 M7C 4 20 94.28(4) ?
M11A Ta42 M7C . 20 117.75(3) ?
M11C Ta42 M7C 4 20 95.16(5) ?
M11A Ta42 M7C 4 20 95.16(5) ?
M3A Ta42 M7A . 20 50.43(4) ?
M3C Ta42 M7A 4 20 94.28(4) ?
M3A Ta42 M7A 4 20 94.28(4) ?
M11A Ta42 M7A . 20 117.75(3) ?
M11C Ta42 M7A 4 20 95.16(5) ?
M11A Ta42 M7A 4 20 95.16(5) ?
M7C Ta42 M7A 20 20 0.00(8) ?
M3A Ta42 M7C . 4 94.28(4) ?
M3C Ta42 M7C 4 4 50.43(4) ?
M3A Ta42 M7C 4 4 50.43(4) ?
M11A Ta42 M7C . 4 117.75(3) ?
M11C Ta42 M7C 4 4 95.16(5) ?
M11A Ta42 M7C 4 4 95.16(5) ?
M7C Ta42 M7C 20 4 116.54(5) ?
M7A Ta42 M7C 20 4 116.54(5) ?
M3A Ta42 M7A . 4 94.28(4) ?
M3C Ta42 M7A 4 4 50.43(4) ?
M3A Ta42 M7A 4 4 50.43(4) ?
M11A Ta42 M7A . 4 117.75(3) ?
M11C Ta42 M7A 4 4 95.16(5) ?
M11A Ta42 M7A 4 4 95.16(5) ?
M7C Ta42 M7A 20 4 116.54(5) ?
M7A Ta42 M7A 20 4 116.54(5) ?
M7C Ta42 M7A 4 4 0.00(8) ?
Al42 Ta43 Al22 . . 80.10(7) ?
Al42 Ta43 Ta26 . . 111.24(5) ?
Al22 Ta43 Ta26 . . 153.30(6) ?
Al42 Ta43 Al16 . . 96.26(5) ?
Al22 Ta43 Al16 . . 145.03(7) ?
Ta26 Ta43 Al16 . . 60.09(4) ?
Al42 Ta43 Al34 . . 102.43(6) ?
Al22 Ta43 Al34 . . 93.36(7) ?
Ta26 Ta43 Al34 . . 61.10(4) ?
Al16 Ta43 Al34 . . 121.16(6) ?
Al42 Ta43 Al17 . . 60.75(6) ?
Al22 Ta43 Al17 . . 113.27(6) ?
Ta26 Ta43 Al17 . . 58.65(4) ?
Al16 Ta43 Al17 . . 94.16(5) ?
Al34 Ta43 Al17 . . 52.22(5) ?
Al42 Ta43 Ta28 . . 134.20(5) ?
Al22 Ta43 Ta28 . . 61.43(6) ?
Ta26 Ta43 Ta28 . . 114.251(11) ?
Al16 Ta43 Ta28 . . 101.49(4) ?
Al34 Ta43 Ta28 . . 103.62(4) ?
Al17 Ta43 Ta28 . . 155.80(4) ?
Al42 Ta43 Al18 . . 106.84(5) ?
Al22 Ta43 Al18 . . 96.51(6) ?
Ta26 Ta43 Al18 . . 102.65(4) ?
Al16 Ta43 Al18 . . 50.92(5) ?
Al34 Ta43 Al18 . . 150.30(5) ?
Al17 Ta43 Al18 . . 143.31(5) ?
Ta28 Ta43 Al18 . . 58.20(3) ?
Al42 Ta43 Al9 . . 76.74(6) ?
Al22 Ta43 Al9 . . 52.10(7) ?
Ta26 Ta43 Al9 . . 152.14(4) ?
Al16 Ta43 Al9 . . 93.08(6) ?
Al34 Ta43 Al9 . . 145.35(6) ?
Al17 Ta43 Al9 . . 137.39(5) ?
Ta28 Ta43 Al9 . . 60.56(4) ?
Al18 Ta43 Al9 . . 50.23(5) ?
Al42 Ta43 Al5 . . 113.62(6) ?
Al22 Ta43 Al5 . . 49.59(7) ?
Ta26 Ta43 Al5 . . 104.39(4) ?
Al16 Ta43 Al5 . . 150.04(5) ?
Al34 Ta43 Al5 . . 52.16(6) ?
Al17 Ta43 Al5 . . 98.44(6) ?
Ta28 Ta43 Al5 . . 59.40(5) ?
Al18 Ta43 Al5 . . 117.53(6) ?
Al9 Ta43 Al5 . . 95.77(6) ?
Al42 Ta43 M12A . . 57.99(5) ?
Al22 Ta43 M12A . . 138.05(6) ?
Ta26 Ta43 M12A . . 59.18(2) ?
Al16 Ta43 M12A . . 49.73(4) ?
Al34 Ta43 M12A . . 97.00(4) ?
Al17 Ta43 M12A . . 49.33(4) ?
Ta28 Ta43 M12A . . 150.91(2) ?
Al18 Ta43 M12A . . 94.20(4) ?
Al9 Ta43 M12A . . 110.61(5) ?
Al5 Ta43 M12A . . 147.59(5) ?
Ta11 Ta44 M6C . 79 149.89(4) ?
Ta11 Ta44 M6A . 79 149.89(4) ?
M6C Ta44 M6A 79 79 0.00(8) ?
Ta11 Ta44 M6A . . 149.89(4) ?
M6C Ta44 M6A 79 . 52.66(8) ?
M6A Ta44 M6A 79 . 52.66(8) ?
Ta11 Ta44 Al21 . . 149.65(9) ?
M6C Ta44 Al21 79 . 51.09(8) ?
M6A Ta44 Al21 79 . 51.09(8) ?
M6A Ta44 Al21 . . 51.09(8) ?
Ta11 Ta44 Al27 . . 58.01(3) ?
M6C Ta44 Al27 79 . 146.90(5) ?
M6A Ta44 Al27 79 . 146.90(5) ?
M6A Ta44 Al27 . . 94.90(5) ?
Al21 Ta44 Al27 . . 116.76(4) ?
Ta11 Ta44 Al27 . 86 58.01(3) ?
M6C Ta44 Al27 79 86 94.89(5) ?
M6A Ta44 Al27 79 86 94.89(5) ?
M6A Ta44 Al27 . 86 146.89(5) ?
Al21 Ta44 Al27 . 86 116.76(4) ?
Al27 Ta44 Al27 . 86 116.00(7) ?
Ta11 Ta44 M5A . . 98.92(4) ?
M6C Ta44 M5A 79 . 95.59(4) ?
M6A Ta44 M5A 79 . 95.59(4) ?
M6A Ta44 M5A . . 95.59(4) ?
Al21 Ta44 M5A . . 50.73(10) ?
Al27 Ta44 M5A . . 93.93(4) ?
Al27 Ta44 M5A 86 . 93.93(4) ?
Ta11 Ta44 M14C . 86 99.58(3) ?
M6C Ta44 M14C 79 86 50.31(5) ?
M6A Ta44 M14C 79 86 50.31(5) ?
M6A Ta44 M14C . 86 97.26(5) ?
Al21 Ta44 M14C . 86 95.62(6) ?
Al27 Ta44 M14C . 86 145.70(5) ?
Al27 Ta44 M14C 86 86 50.46(5) ?
M5A Ta44 M14C . 86 116.51(3) ?
Ta11 Ta44 M14A . 86 99.58(3) ?
M6C Ta44 M14A 79 86 50.31(5) ?
M6A Ta44 M14A 79 86 50.31(5) ?
M6A Ta44 M14A . 86 97.26(5) ?
Al21 Ta44 M14A . 86 95.62(6) ?
Al27 Ta44 M14A . 86 145.70(5) ?
Al27 Ta44 M14A 86 86 50.46(5) ?
M5A Ta44 M14A . 86 116.51(3) ?
M14C Ta44 M14A 86 86 0.00(8) ?
Ta30 Ta45 Al13 . 58 113.27(4) ?
Ta30 Ta45 Al13 . . 113.27(4) ?
Al13 Ta45 Al13 58 . 53.96(10) ?
Ta30 Ta45 Al20 . 9 114.89(4) ?
Al13 Ta45 Al20 58 9 56.30(7) ?
Al13 Ta45 Al20 . 9 105.53(7) ?
Ta30 Ta45 Al20 . . 114.89(4) ?
Al13 Ta45 Al20 58 . 105.53(7) ?
Al13 Ta45 Al20 . . 56.29(7) ?
Al20 Ta45 Al20 9 . 130.10(8) ?
Ta30 Ta45 Ta20 . . 175.907(18) ?
Al13 Ta45 Ta20 58 . 63.19(4) ?
Al13 Ta45 Ta20 . . 63.18(4) ?
Al20 Ta45 Ta20 9 . 65.31(4) ?
Al20 Ta45 Ta20 . . 65.31(4) ?
Ta30 Ta45 Al28 . 9 115.62(5) ?
Al13 Ta45 Al28 58 9 103.76(6) ?
Al13 Ta45 Al28 . 9 131.09(6) ?
Al20 Ta45 Al28 9 9 51.46(7) ?
Al20 Ta45 Al28 . 9 102.42(7) ?
Ta20 Ta45 Al28 . 9 67.91(5) ?
Ta30 Ta45 Al28 . . 115.62(5) ?
Al13 Ta45 Al28 58 . 131.09(6) ?
Al13 Ta45 Al28 . . 103.76(6) ?
Al20 Ta45 Al28 9 . 102.42(7) ?
Al20 Ta45 Al28 . . 51.47(7) ?
Ta20 Ta45 Al28 . . 67.91(5) ?
Al28 Ta45 Al28 9 . 55.05(11) ?
Ta30 Ta45 Ta32 . . 67.612(12) ?
Al13 Ta45 Ta32 58 . 152.76(5) ?
Al13 Ta45 Ta32 . . 152.76(5) ?
Al20 Ta45 Ta32 9 . 97.70(5) ?
Al20 Ta45 Ta32 . . 97.71(5) ?
Ta20 Ta45 Ta32 . . 116.481(16) ?
Al28 Ta45 Ta32 9 . 56.56(4) ?
Al28 Ta45 Ta32 . . 56.56(4) ?
Ta30 Ta45 Ta39 . 58 65.687(9) ?
Al13 Ta45 Ta39 58 58 55.52(4) ?
Al13 Ta45 Ta39 . 58 98.23(5) ?
Al20 Ta45 Ta39 9 58 58.52(4) ?
Al20 Ta45 Ta39 . 58 153.55(5) ?
Ta20 Ta45 Ta39 . 58 112.162(10) ?
Al28 Ta45 Ta39 9 58 100.34(5) ?
Al28 Ta45 Ta39 . 58 154.42(5) ?
Ta32 Ta45 Ta39 . 58 106.041(9) ?
Ta30 Ta45 Ta39 . . 65.686(9) ?
Al13 Ta45 Ta39 58 . 98.23(5) ?
Al13 Ta45 Ta39 . . 55.52(4) ?
Al20 Ta45 Ta39 9 . 153.55(5) ?
Al20 Ta45 Ta39 . . 58.52(4) ?
Ta20 Ta45 Ta39 . . 112.163(10) ?
Al28 Ta45 Ta39 9 . 154.42(5) ?
Al28 Ta45 Ta39 . . 100.34(5) ?
Ta32 Ta45 Ta39 . . 106.040(9) ?
Ta39 Ta45 Ta39 58 . 102.831(14) ?
Ta30 Ta45 Ta29 . 17 66.701(8) ?
Al13 Ta45 Ta29 58 17 98.54(5) ?
Al13 Ta45 Ta29 . 17 151.27(5) ?
Al20 Ta45 Ta29 9 17 54.96(5) ?
Al20 Ta45 Ta29 . 17 151.84(5) ?
Ta20 Ta45 Ta29 . 17 115.238(9) ?
Al28 Ta45 Ta29 9 17 56.95(5) ?
Al28 Ta45 Ta29 . 17 101.34(5) ?
Ta32 Ta45 Ta29 . 17 55.720(6) ?
Ta39 Ta45 Ta29 58 17 54.455(6) ?
Ta39 Ta45 Ta29 . 17 132.353(13) ?
Ta36 Ta46 Ta36 . 11 108.218(12) ?
Ta36 Ta46 Ta36 . 8 108.218(12) ?
Ta36 Ta46 Ta36 11 8 108.218(12) ?
Ta36 Ta46 Al34 . . 57.79(3) ?
Ta36 Ta46 Al34 11 . 151.51(4) ?
Ta36 Ta46 Al34 8 . 100.03(4) ?
Ta36 Ta46 Al34 . 13 100.03(4) ?
Ta36 Ta46 Al34 11 13 151.51(4) ?
Ta36 Ta46 Al34 8 13 57.79(3) ?
Al34 Ta46 Al34 . 13 51.76(8) ?
Ta36 Ta46 Al34 . 23 151.51(4) ?
Ta36 Ta46 Al34 11 23 57.79(3) ?
Ta36 Ta46 Al34 8 23 100.03(4) ?
Al34 Ta46 Al34 . 23 121.25(7) ?
Al34 Ta46 Al34 13 23 98.00(5) ?
Ta36 Ta46 Al34 . 11 100.03(4) ?
Ta36 Ta46 Al34 11 11 57.79(3) ?
Ta36 Ta46 Al34 8 11 151.51(4) ?
Al34 Ta46 Al34 . 11 98.00(5) ?
Al34 Ta46 Al34 13 11 121.25(7) ?
Al34 Ta46 Al34 23 11 51.57(8) ?
Ta36 Ta46 Al34 . 20 57.79(3) ?
Ta36 Ta46 Al34 11 20 100.03(4) ?
Ta36 Ta46 Al34 8 20 151.51(4) ?
Al34 Ta46 Al34 . 20 51.57(8) ?
Al34 Ta46 Al34 13 20 98.00(5) ?
Al34 Ta46 Al34 23 20 98.00(5) ?
Al34 Ta46 Al34 11 20 51.76(8) ?
Ta36 Ta46 Al34 . 8 151.51(4) ?
Ta36 Ta46 Al34 11 8 100.03(4) ?
Ta36 Ta46 Al34 8 8 57.79(3) ?
Al34 Ta46 Al34 . 8 98.00(5) ?
Al34 Ta46 Al34 13 8 51.57(8) ?
Al34 Ta46 Al34 23 8 51.76(8) ?
Al34 Ta46 Al34 11 8 98.00(5) ?
Al34 Ta46 Al34 20 8 121.25(7) ?
Ta36 Ta46 Al5 . . 57.906(14) ?
Ta36 Ta46 Al5 11 . 147.23(5) ?
Ta36 Ta46 Al5 8 . 57.906(14) ?
Al34 Ta46 Al5 . . 50.58(6) ?
Al34 Ta46 Al5 13 . 50.58(6) ?
Al34 Ta46 Al5 23 . 147.25(5) ?
Al34 Ta46 Al5 11 . 147.25(5) ?
Al34 Ta46 Al5 20 . 95.84(4) ?
Al34 Ta46 Al5 8 . 95.84(4) ?
Ta36 Ta46 Al5 . 11 57.907(14) ?
Ta36 Ta46 Al5 11 11 57.907(14) ?
Ta36 Ta46 Al5 8 11 147.23(5) ?
Al34 Ta46 Al5 . 11 95.84(4) ?
Al34 Ta46 Al5 13 11 147.25(5) ?
Al34 Ta46 Al5 23 11 95.84(4) ?
Al34 Ta46 Al5 11 11 50.58(6) ?
Al34 Ta46 Al5 20 11 50.58(6) ?
Al34 Ta46 Al5 8 11 147.25(5) ?
Al5 Ta46 Al5 . 11 115.75(3) ?
Ta36 Ta46 Al5 . 8 147.23(5) ?
Ta36 Ta46 Al5 11 8 57.907(14) ?
Ta36 Ta46 Al5 8 8 57.907(14) ?
Al34 Ta46 Al5 . 8 147.25(5) ?
Al34 Ta46 Al5 13 8 95.84(4) ?
Al34 Ta46 Al5 23 8 50.58(6) ?
Al34 Ta46 Al5 11 8 95.84(4) ?
Al34 Ta46 Al5 20 8 147.25(5) ?
Al34 Ta46 Al5 8 8 50.58(6) ?
Al5 Ta46 Al5 . 8 115.75(3) ?
Al5 Ta46 Al5 11 8 115.75(3) ?
A44S Ta47 A44S . 21 99.29(14) ?
A44S Ta47 A44S . 13 12.10(14) ?
A44S Ta47 A44S 21 13 91.32(10) ?
A44S Ta47 A44S . 5 91.32(10) ?
A44S Ta47 A44S 21 5 12.10(14) ?
A44S Ta47 A44S 13 5 82.09(14) ?
A44S Ta47 A44S . 17 82.09(14) ?
A44S Ta47 A44S 21 17 91.32(10) ?
A44S Ta47 A44S 13 17 91.32(10) ?
A44S Ta47 A44S 5 17 99.29(14) ?
A44S Ta47 A44S . 9 91.32(10) ?
A44S Ta47 A44S 21 9 82.09(14) ?
A44S Ta47 A44S 13 9 99.29(14) ?
A44S Ta47 A44S 5 9 91.32(10) ?
A44S Ta47 A44S 17 9 12.10(14) ?
A44S Ta47 Al40 . 9 88.90(9) ?
A44S Ta47 Al40 21 9 88.90(9) ?
A44S Ta47 Al40 13 9 79.58(10) ?
A44S Ta47 Al40 5 9 79.58(10) ?
A44S Ta47 Al40 17 9 170.90(11) ?
A44S Ta47 Al40 9 9 170.90(11) ?
A44S Ta47 Al40 . 5 79.58(10) ?
A44S Ta47 Al40 21 5 170.90(11) ?
A44S Ta47 Al40 13 5 88.90(9) ?
A44S Ta47 Al40 5 5 170.90(11) ?
A44S Ta47 Al40 17 5 79.58(10) ?
A44S Ta47 Al40 9 5 88.90(9) ?
Al40 Ta47 Al40 9 5 100.08(12) ?
A44S Ta47 Al40 . . 170.90(11) ?
A44S Ta47 Al40 21 . 79.58(10) ?
A44S Ta47 Al40 13 . 170.90(11) ?
A44S Ta47 Al40 5 . 88.89(9) ?
A44S Ta47 Al40 17 . 88.89(9) ?
A44S Ta47 Al40 9 . 79.58(10) ?
Al40 Ta47 Al40 9 . 100.09(12) ?
Al40 Ta47 Al40 5 . 100.09(12) ?
A44S Ta47 M1TS . . 128.47(9) ?
A44S Ta47 M1TS 21 . 121.73(8) ?
A44S Ta47 M1TS 13 . 128.47(9) ?
A44S Ta47 M1TS 5 . 122.63(8) ?
A44S Ta47 M1TS 17 . 122.63(8) ?
A44S Ta47 M1TS 9 . 121.73(8) ?
Al40 Ta47 M1TS 9 . 64.41(10) ?
Al40 Ta47 M1TS 5 . 64.41(10) ?
Al40 Ta47 M1TS . . 58.08(12) ?
A44S Ta47 M1TS . 9 122.63(8) ?
A44S Ta47 M1TS 21 9 122.63(8) ?
A44S Ta47 M1TS 13 9 121.73(8) ?
A44S Ta47 M1TS 5 9 121.73(8) ?
A44S Ta47 M1TS 17 9 128.47(9) ?
A44S Ta47 M1TS 9 9 128.47(9) ?
Al40 Ta47 M1TS 9 9 58.08(12) ?
Al40 Ta47 M1TS 5 9 64.41(10) ?
Al40 Ta47 M1TS . 9 64.41(10) ?
M1TS Ta47 M1TS . 9 7.24(10) ?
A44S Ta47 M1TS . 5 121.73(8) ?
A44S Ta47 M1TS 21 5 128.47(9) ?
A44S Ta47 M1TS 13 5 122.63(8) ?
A44S Ta47 M1TS 5 5 128.47(9) ?
A44S Ta47 M1TS 17 5 121.73(8) ?
A44S Ta47 M1TS 9 5 122.63(8) ?
Al40 Ta47 M1TS 9 5 64.41(10) ?
Al40 Ta47 M1TS 5 5 58.08(12) ?
Al40 Ta47 M1TS . 5 64.41(10) ?
M1TS Ta47 M1TS . 5 7.24(10) ?
M1TS Ta47 M1TS 9 5 7.24(10) ?
A45B Ta49 A45B 17 . 11.9(5) ?
A45B Ta49 Ta30 17 . 54.0(3) ?
A45B Ta49 Ta30 . . 54.0(3) ?
A45B Ta49 M6A 17 . 152.8(3) ?
A45B Ta49 M6A . . 152.8(3) ?
Ta30 Ta49 M6A . . 152.82(4) ?
A45B Ta49 M16A 17 . 154.0(3) ?
A45B Ta49 M16A . . 154.0(3) ?
Ta30 Ta49 M16A . . 100.86(8) ?
M6A Ta49 M16A . . 51.96(10) ?
A45B Ta49 Ta37 17 . 54.8(3) ?
A45B Ta49 Ta37 . . 54.8(3) ?
Ta30 Ta49 Ta37 . . 108.384(14) ?
M6A Ta49 Ta37 . . 98.80(4) ?
M16A Ta49 Ta37 . . 150.76(8) ?
A45B Ta49 Al14 17 58 101.7(3) ?
A45B Ta49 Al14 . 58 107.1(3) ?
Ta30 Ta49 Al14 . 58 56.77(4) ?
M6A Ta49 Al14 . 58 99.37(5) ?
M16A Ta49 Al14 . 58 53.49(9) ?
Ta37 Ta49 Al14 . 58 147.94(5) ?
A45B Ta49 Al14 17 . 107.1(3) ?
A45B Ta49 Al14 . . 101.7(3) ?
Ta30 Ta49 Al14 . . 56.77(4) ?
M6A Ta49 Al14 . . 99.37(5) ?
M16A Ta49 Al14 . . 53.49(9) ?
Ta37 Ta49 Al14 . . 147.94(5) ?
Al14 Ta49 Al14 58 . 52.29(9) ?
A45B Ta49 M14A 17 . 108.6(3) ?
A45B Ta49 M14A . . 103.4(3) ?
Ta30 Ta49 M14A . . 149.44(3) ?
M6A Ta49 M14A . . 50.61(5) ?
M16A Ta49 M14A . . 96.92(8) ?
Ta37 Ta49 M14A . . 56.99(3) ?
Al14 Ta49 M14A 58 . 149.46(5) ?
Al14 Ta49 M14A . . 119.47(5) ?
A43S Ta50 A43S 9 5 79.72(16) ?
A43S Ta50 A43S 9 12 170.12(15) ?
A43S Ta50 A43S 5 12 90.425(13) ?
A43S Ta50 A43S 9 10 170.12(15) ?
A43S Ta50 A43S 5 10 99.42(14) ?
A43S Ta50 A43S 12 10 14.0(2) ?
A43S Ta50 A43S 9 8 99.42(14) ?
A43S Ta50 A43S 5 8 170.12(15) ?
A43S Ta50 A43S 12 8 90.425(13) ?
A43S Ta50 A43S 10 8 79.72(16) ?
A43S Ta50 A43S 9 6 90.425(13) ?
A43S Ta50 A43S 5 6 170.12(15) ?
A43S Ta50 A43S 12 6 99.42(14) ?
A43S Ta50 A43S 10 6 90.425(13) ?
A43S Ta50 A43S 8 6 14.0(2) ?
A43S Ta50 A43S 9 4 90.425(13) ?
A43S Ta50 A43S 5 4 99.42(14) ?
A43S Ta50 A43S 12 4 90.425(13) ?
A43S Ta50 A43S 10 4 99.42(14) ?
A43S Ta50 A43S 8 4 90.425(13) ?
A43S Ta50 A43S 6 4 79.72(16) ?
A43S Ta50 A43S 9 2 99.42(14) ?
A43S Ta50 A43S 5 2 90.425(13) ?
A43S Ta50 A43S 12 2 79.72(16) ?
A43S Ta50 A43S 10 2 90.425(13) ?
A43S Ta50 A43S 8 2 99.42(14) ?
A43S Ta50 A43S 6 2 90.425(13) ?
A43S Ta50 A43S 4 2 14.0(2) ?
A43S Ta50 A43S 9 11 14.0(2) ?
A43S Ta50 A43S 5 11 90.425(13) ?
A43S Ta50 A43S 12 11 170.12(15) ?
A43S Ta50 A43S 10 11 170.12(15) ?
A43S Ta50 A43S 8 11 90.425(13) ?
A43S Ta50 A43S 6 11 79.72(16) ?
A43S Ta50 A43S 4 11 79.72(16) ?
A43S Ta50 A43S 2 11 90.425(13) ?
A43S Ta50 A43S 9 7 90.425(13) ?
A43S Ta50 A43S 5 7 14.0(2) ?
A43S Ta50 A43S 12 7 79.72(16) ?
A43S Ta50 A43S 10 7 90.425(13) ?
A43S Ta50 A43S 8 7 170.12(15) ?
A43S Ta50 A43S 6 7 170.12(15) ?
A43S Ta50 A43S 4 7 90.425(13) ?
A43S Ta50 A43S 2 7 79.72(16) ?
A43S Ta50 A43S 11 7 99.42(14) ?
A43S Ta50 A43S 9 3 90.425(13) ?
A43S Ta50 A43S 5 3 90.425(13) ?
A43S Ta50 A43S 12 3 90.425(13) ?
A43S Ta50 A43S 10 3 79.72(16) ?
A43S Ta50 A43S 8 3 79.72(16) ?
A43S Ta50 A43S 6 3 90.425(13) ?
A43S Ta50 A43S 4 3 170.12(15) ?
A43S Ta50 A43S 2 3 170.12(15) ?
A43S Ta50 A43S 11 3 99.42(14) ?
A43S Ta50 A43S 7 3 99.42(14) ?
A43S Ta50 A43S 9 . 79.72(16) ?
A43S Ta50 A43S 5 . 79.72(16) ?
A43S Ta50 A43S 12 . 99.42(14) ?
A43S Ta50 A43S 10 . 90.429(13) ?
A43S Ta50 A43S 8 . 90.429(13) ?
A43S Ta50 A43S 6 . 99.42(14) ?
A43S Ta50 A43S 4 . 170.11(15) ?
A43S Ta50 A43S 2 . 170.11(15) ?
A43S Ta50 A43S 11 . 90.422(13) ?
A43S Ta50 A43S 7 . 90.422(13) ?
A43S Ta50 A43S 3 . 14.0(2) ?
Al14 Ta51 Al14 . 58 54.65(8) ?
Al14 Ta51 Al14 . 79 54.65(8) ?
Al14 Ta51 Al14 58 79 54.65(8) ?
Al14 Ta51 Ta39 . . 60.27(5) ?
Al14 Ta51 Ta39 58 . 107.37(3) ?
Al14 Ta51 Ta39 79 . 107.37(3) ?
Al14 Ta51 Ta39 . 79 107.37(3) ?
Al14 Ta51 Ta39 58 79 107.37(3) ?
Al14 Ta51 Ta39 79 79 60.27(5) ?
Ta39 Ta51 Ta39 . 79 119.844(2) ?
Al14 Ta51 Ta39 . 58 107.37(3) ?
Al14 Ta51 Ta39 58 58 60.27(5) ?
Al14 Ta51 Ta39 79 58 107.37(3) ?
Ta39 Ta51 Ta39 . 58 119.844(2) ?
Ta39 Ta51 Ta39 79 58 119.844(2) ?
Al14 Ta51 Al13 . 79 150.10(3) ?
Al14 Ta51 Al13 58 79 150.10(3) ?
Al14 Ta51 Al13 79 79 117.99(7) ?
Ta39 Ta51 Al13 . 79 102.44(3) ?
Ta39 Ta51 Al13 79 79 57.72(5) ?
Ta39 Ta51 Al13 58 79 102.44(3) ?
Al14 Ta51 Al13 . 58 150.10(3) ?
Al14 Ta51 Al13 58 58 117.99(7) ?
Al14 Ta51 Al13 79 58 150.10(3) ?
Ta39 Ta51 Al13 . 58 102.44(3) ?
Ta39 Ta51 Al13 79 58 102.44(3) ?
Ta39 Ta51 Al13 58 58 57.72(5) ?
Al13 Ta51 Al13 79 58 51.32(8) ?
Al14 Ta51 Al13 . . 117.99(7) ?
Al14 Ta51 Al13 58 . 150.10(3) ?
Al14 Ta51 Al13 79 . 150.10(3) ?
Ta39 Ta51 Al13 . . 57.72(5) ?
Ta39 Ta51 Al13 79 . 102.44(3) ?
Ta39 Ta51 Al13 58 . 102.44(3) ?
Al13 Ta51 Al13 79 . 51.32(8) ?
Al13 Ta51 Al13 58 . 51.32(8) ?
Al14 Ta51 Ta30 . . 55.493(14) ?
Al14 Ta51 Ta30 58 . 55.492(14) ?
Al14 Ta51 Ta30 79 . 99.75(5) ?
Ta39 Ta51 Ta30 . . 63.428(4) ?
Ta39 Ta51 Ta30 79 . 160.01(2) ?
Ta39 Ta51 Ta30 58 . 63.428(4) ?
Al13 Ta51 Ta30 79 . 142.27(5) ?
Al13 Ta51 Ta30 58 . 95.55(3) ?
Al13 Ta51 Ta30 . . 95.55(3) ?
Al14 Ta51 Ta30 . 79 55.494(14) ?
Al14 Ta51 Ta30 58 79 99.75(5) ?
Al14 Ta51 Ta30 79 79 55.493(14) ?
Ta39 Ta51 Ta30 . 79 63.427(4) ?
Ta39 Ta51 Ta30 79 79 63.428(4) ?
Ta39 Ta51 Ta30 58 79 160.02(2) ?
Al13 Ta51 Ta30 79 79 95.55(3) ?
Al13 Ta51 Ta30 58 79 142.26(5) ?
Al13 Ta51 Ta30 . 79 95.55(3) ?
Ta30 Ta51 Ta30 . 79 106.543(13) ?
Al14 Ta51 Ta30 . 58 99.75(5) ?
Al14 Ta51 Ta30 58 58 55.493(14) ?
Al14 Ta51 Ta30 79 58 55.493(14) ?
Ta39 Ta51 Ta30 . 58 160.01(2) ?
Ta39 Ta51 Ta30 79 58 63.428(4) ?
Ta39 Ta51 Ta30 58 58 63.428(4) ?
Al13 Ta51 Ta30 79 58 95.55(3) ?
Al13 Ta51 Ta30 58 58 95.55(3) ?
Al13 Ta51 Ta30 . 58 142.26(5) ?
Ta30 Ta51 Ta30 . 58 106.543(13) ?
Ta30 Ta51 Ta30 79 58 106.543(13) ?
T52B T52A T52B 13 . 98.3(3) ?
T52B T52A Al22 13 . 129.50(15) ?
T52B T52A Al22 . . 129.48(15) ?
T52B T52A A46B 13 13 32.72(17) ?
T52B T52A A46B . 13 107.97(18) ?
Al22 T52A A46B . 13 106.08(8) ?
T52B T52A A46B 13 . 107.97(18) ?
T52B T52A A46B . . 32.70(17) ?
Al22 T52A A46B . . 106.08(8) ?
A46B T52A A46B 13 . 98.97(13) ?
T52B T52A Ta25 13 . 80.76(18) ?
T52B T52A Ta25 . . 80.78(18) ?
Al22 T52A Ta25 . . 117.78(8) ?
A46B T52A Ta25 13 . 113.01(7) ?
A46B T52A Ta25 . . 113.01(7) ?
T52B T52A Al42 13 . 67.16(15) ?
T52B T52A Al42 . . 137.5(2) ?
Al22 T52A Al42 . . 83.37(6) ?
A46B T52A Al42 13 . 81.55(7) ?
A46B T52A Al42 . . 169.85(9) ?
Ta25 T52A Al42 . . 58.11(5) ?
T52B T52A Al42 13 13 137.5(2) ?
T52B T52A Al42 . 13 67.15(15) ?
Al22 T52A Al42 . 13 83.37(6) ?
A46B T52A Al42 13 13 169.85(9) ?
A46B T52A Al42 . 13 81.54(7) ?
Ta25 T52A Al42 . 13 58.11(5) ?
Al42 T52A Al42 . 13 96.17(8) ?
T52B T52A Al9 13 13 144.0(2) ?
T52B T52A Al9 . 13 77.80(15) ?
Al22 T52A Al9 . 13 54.52(6) ?
A46B T52A Al9 13 13 113.91(9) ?
A46B T52A Al9 . 13 51.68(7) ?
Ta25 T52A Al9 . 13 132.40(5) ?
Al42 T52A Al9 . 13 137.31(7) ?
Al42 T52A Al9 13 13 74.42(6) ?
T52B T52A Al9 13 . 77.82(15) ?
T52B T52A Al9 . . 144.0(2) ?
Al22 T52A Al9 . . 54.52(6) ?
A46B T52A Al9 13 . 51.68(7) ?
A46B T52A Al9 . . 113.91(9) ?
Ta25 T52A Al9 . . 132.40(5) ?
Al42 T52A Al9 . . 74.42(6) ?
Al42 T52A Al9 13 . 137.32(7) ?
Al9 T52A Al9 13 . 84.82(9) ?
T52B T52A Al10 13 . 93.31(18) ?
T52B T52A Al10 . . 93.29(18) ?
Al22 T52A Al10 . . 71.37(9) ?
A46B T52A Al10 13 . 62.07(7) ?
A46B T52A Al10 . . 62.07(7) ?
Ta25 T52A Al10 . . 170.86(7) ?
Al42 T52A Al10 . . 125.91(5) ?
Al42 T52A Al10 13 . 125.91(5) ?
Al9 T52A Al10 13 . 51.84(5) ?
Al9 T52A Al10 . . 51.84(5) ?
T52B T52A Al6 13 . 51.89(15) ?
T52B T52A Al6 . . 51.91(15) ?
Al22 T52A Al6 . . 174.17(10) ?
A46B T52A Al6 13 . 77.53(7) ?
A46B T52A Al6 . . 77.53(7) ?
Ta25 T52A Al6 . . 56.40(6) ?
Al42 T52A Al6 . . 92.76(6) ?
Al42 T52A Al6 13 . 92.75(6) ?
Al9 T52A Al6 13 . 128.59(5) ?
Al9 T52A Al6 . . 128.59(5) ?
Al10 T52A Al6 . . 114.46(8) ?
T52A T52B T52B . 13 40.86(15) ?
T52A T52B A46B . . 140.4(2) ?
T52B T52B A46B 13 . 136.81(8) ?
T52A T52B Al42 . 13 102.99(16) ?
T52B T52B Al42 13 13 130.26(4) ?
A46B T52B Al42 . 13 92.90(9) ?
T52A T52B Ta25 . . 88.71(18) ?
T52B T52B Ta25 13 . 81.958(16) ?
A46B T52B Ta25 . . 130.17(8) ?
Al42 T52B Ta25 13 . 60.39(5) ?
T52A T52B Al6 . . 119.84(16) ?
T52B T52B Al6 13 . 82.064(18) ?
A46B T52B Al6 . . 90.60(8) ?
Al42 T52B Al6 13 . 102.90(7) ?
Ta25 T52B Al6 . . 60.24(6) ?
T52A T52B Al22 . . 42.66(14) ?
T52B T52B Al22 13 . 82.301(17) ?
A46B T52B Al22 . . 107.45(9) ?
Al42 T52B Al22 13 . 80.15(6) ?
Ta25 T52B Al22 . . 107.90(6) ?
Al6 T52B Al22 . . 161.62(5) ?
T52A T52B A46A . . 147.4(2) ?
T52B T52B A46A 13 . 142.29(15) ?
A46B T52B A46A . . 7.65(17) ?
Al42 T52B A46A 13 . 87.32(16) ?
Ta25 T52B A46A . . 122.61(16) ?
Al6 T52B A46A . . 86.75(15) ?
Al22 T52B A46A . . 111.58(15) ?
T52A T52B A46B . 13 62.45(16) ?
T52B T52B A46B 13 13 32.77(6) ?
A46B T52B A46B . 13 104.03(13) ?
Al42 T52B A46B 13 13 162.95(8) ?
Ta25 T52B A46B . 13 108.18(6) ?
Al6 T52B A46B . 13 79.21(7) ?
Al22 T52B A46B . 13 92.70(7) ?
A46A T52B A46B . 13 109.73(16) ?
T52A T52B Al9 . 13 92.38(16) ?
T52B T52B Al9 13 13 123.89(4) ?
A46B T52B Al9 . 13 55.59(8) ?
Al42 T52B Al9 13 13 77.82(6) ?
Ta25 T52B Al9 . 13 137.23(5) ?
Al6 T52B Al9 . 13 145.99(6) ?
Al22 T52B Al9 . 13 52.34(5) ?
A46A T52B Al9 . 13 59.25(15) ?
A46B T52B Al9 13 13 110.08(8) ?
T52A T52B Al41 . . 104.68(18) ?
T52B T52B Al41 13 . 82.453(18) ?
A46B T52B Al41 . . 54.45(8) ?
Al42 T52B Al41 13 . 147.28(5) ?
Ta25 T52B Al41 . . 136.87(9) ?
Al6 T52B Al41 . . 77.91(10) ?
Al22 T52B Al41 . . 109.48(11) ?
A46A T52B Al41 . . 59.97(15) ?
A46B T52B Al41 13 . 49.76(6) ?
Al9 T52B Al41 13 . 83.89(9) ?
T52A T52B Ta18 . 13 154.20(19) ?
T52B T52B Ta18 13 13 137.130(15) ?
A46B T52B Ta18 . 13 62.84(8) ?
Al42 T52B Ta18 13 13 57.50(4) ?
Ta25 T52B Ta18 . 13 67.352(19) ?
Al6 T52B Ta18 . 13 57.16(2) ?
Al22 T52B Ta18 . 13 134.35(4) ?
A46A T52B Ta18 . 13 55.26(16) ?
A46B T52B Ta18 13 13 132.68(6) ?
Al9 T52B Ta18 13 13 98.77(5) ?
Al41 T52B Ta18 . 13 99.62(6) ?
T53S T53S T53S 9 5 60.037(9) ?
T53S T53S A43S 9 5 138.86(11) ?
T53S T53S A43S 5 5 138.86(11) ?
T53S T53S A43S 9 . 34.98(10) ?
T53S T53S A43S 5 . 85.37(5) ?
A43S T53S A43S 5 . 103.9(2) ?
T53S T53S A43S 9 9 85.37(5) ?
T53S T53S A43S 5 9 34.98(10) ?
A43S T53S A43S 5 9 103.9(2) ?
A43S T53S A43S . 9 95.15(18) ?
T53S T53S Al32 9 9 139.41(7) ?
T53S T53S Al32 5 9 85.64(5) ?
A43S T53S Al32 5 9 81.14(12) ?
A43S T53S Al32 . 9 170.54(10) ?
A43S T53S Al32 9 9 75.75(9) ?
T53S T53S Al32 9 5 85.64(5) ?
T53S T53S Al32 5 5 139.41(7) ?
A43S T53S Al32 5 5 81.14(12) ?
A43S T53S Al32 . 5 75.74(9) ?
A43S T53S Al32 9 5 170.54(10) ?
Al32 T53S Al32 9 5 113.22(11) ?
T53S T53S A43S 9 7 134.74(9) ?
T53S T53S A43S 5 7 134.74(9) ?
A43S T53S A43S 5 7 6.05(11) ?
A43S T53S A43S . 7 99.91(17) ?
A43S T53S A43S 9 7 99.90(17) ?
Al32 T53S A43S 9 7 84.41(10) ?
Al32 T53S A43S 5 7 84.41(10) ?
T53S T53S M1TS 9 9 89.65(7) ?
T53S T53S M1TS 5 9 86.05(4) ?
A43S T53S M1TS 5 9 121.99(19) ?
A43S T53S M1TS . 9 116.91(16) ?
A43S T53S M1TS 9 9 111.10(15) ?
Al32 T53S M1TS 9 9 65.31(9) ?
Al32 T53S M1TS 5 9 71.77(8) ?
A43S T53S M1TS 7 9 128.02(15) ?
T53S T53S M1TS 9 5 86.05(4) ?
T53S T53S M1TS 5 5 89.65(7) ?
A43S T53S M1TS 5 5 121.99(19) ?
A43S T53S M1TS . 5 111.09(15) ?
A43S T53S M1TS 9 5 116.92(16) ?
Al32 T53S M1TS 9 5 71.77(8) ?
Al32 T53S M1TS 5 5 65.31(9) ?
A43S T53S M1TS 7 5 128.02(15) ?
M1TS T53S M1TS 9 5 7.21(10) ?
T53S T53S M1CS 9 9 94.71(16) ?
T53S T53S M1CS 5 9 94.71(16) ?
A43S T53S M1CS 5 9 114.1(3) ?
A43S T53S M1CS . 9 118.52(18) ?
A43S T53S M1CS 9 9 118.52(18) ?
Al32 T53S M1CS 9 9 65.21(10) ?
Al32 T53S M1CS 5 9 65.21(10) ?
A43S T53S M1CS 7 9 120.2(2) ?
M1TS T53S M1CS 9 9 8.71(16) ?
M1TS T53S M1CS 5 9 8.71(16) ?
T53S T53S M1TS 9 . 82.49(7) ?
T53S T53S M1TS 5 . 82.49(7) ?
A43S T53S M1TS 5 . 128.2(2) ?
A43S T53S M1TS . . 110.29(15) ?
A43S T53S M1TS 9 . 110.29(15) ?
Al32 T53S M1TS 9 . 71.36(8) ?
Al32 T53S M1TS 5 . 71.36(8) ?
A43S T53S M1TS 7 . 134.30(16) ?
M1TS T53S M1TS 9 . 7.16(10) ?
M1TS T53S M1TS 5 . 7.16(10) ?
M1CS T53S M1TS 9 . 14.12(19) ?
M1TS M1CS M1TS 9 5 24.4(6) ?
M1TS M1CS M1CS 9 9 5.6(6) ?
M1TS M1CS M1CS 5 9 30.003(2) ?
M1TS M1CS M1CS 9 5 54.4(6) ?
M1TS M1CS M1CS 5 5 30.003(2) ?
M1CS M1CS M1CS 9 5 60.005(8) ?
M1TS M1CS Al7 9 . 143.1(12) ?
M1TS M1CS Al7 5 . 151.6(10) ?
M1CS M1CS Al7 9 . 139.68(14) ?
M1CS M1CS Al7 5 . 139.68(14) ?
M1TS M1CS Al40 9 9 85.7(8) ?
M1TS M1CS Al40 5 9 105.8(5) ?
M1CS M1CS Al40 9 9 80.94(17) ?
M1CS M1CS Al40 5 9 128.88(19) ?
Al7 M1CS Al40 . 9 91.4(2) ?
M1TS M1CS Al40 9 . 125.0(11) ?
M1TS M1CS Al40 5 . 105.8(5) ?
M1CS M1CS Al40 9 . 128.88(19) ?
M1CS M1CS Al40 5 . 80.94(17) ?
Al7 M1CS Al40 . . 91.4(2) ?
Al40 M1CS Al40 9 . 103.5(3) ?
M1TS M1CS T53S 9 5 84.9(13) ?
M1TS M1CS T53S 5 5 84.5(8) ?
M1CS M1CS T53S 9 5 85.29(16) ?
M1CS M1CS T53S 5 5 85.29(16) ?
Al7 M1CS T53S . 5 67.1(2) ?
Al40 M1CS T53S 9 5 125.45(18) ?
Al40 M1CS T53S . 5 125.45(18) ?
M1TS M1CS Ta47 9 . 81.1(13) ?
M1TS M1CS Ta47 5 . 80.1(8) ?
M1CS M1CS Ta47 9 . 81.38(15) ?
M1CS M1CS Ta47 5 . 81.38(15) ?
Al7 M1CS Ta47 . . 128.3(4) ?
Al40 M1CS Ta47 9 . 59.91(17) ?
Al40 M1CS Ta47 . . 59.91(17) ?
T53S M1CS Ta47 5 . 164.6(3) ?
M1TS M1CS T53S 9 . 77.2(13) ?
M1TS M1CS T53S 5 . 77.8(8) ?
M1CS M1CS T53S 9 . 77.54(15) ?
M1CS M1CS T53S 5 . 81.48(15) ?
Al7 M1CS T53S . . 73.9(2) ?
Al40 M1CS T53S 9 . 123.16(16) ?
Al40 M1CS T53S . . 130.78(18) ?
T53S M1CS T53S 5 . 7.75(9) ?
Ta47 M1CS T53S . . 157.6(3) ?
M1TS M1CS T53S 9 9 80.4(13) ?
M1TS M1CS T53S 5 9 77.8(8) ?
M1CS M1CS T53S 9 9 81.48(15) ?
M1CS M1CS T53S 5 9 77.54(15) ?
Al7 M1CS T53S . 9 73.9(2) ?
Al40 M1CS T53S 9 9 130.78(18) ?
Al40 M1CS T53S . 9 123.16(16) ?
T53S M1CS T53S 5 9 7.75(9) ?
Ta47 M1CS T53S . 9 157.6(3) ?
T53S M1CS T53S . 9 7.76(9) ?
M1TS M1CS Al32 9 9 85.8(9) ?
M1TS M1CS Al32 5 9 104.8(6) ?
M1CS M1CS Al32 9 9 81.58(16) ?
M1CS M1CS Al32 5 9 126.16(17) ?
Al7 M1CS Al32 . 9 58.50(16) ?
Al40 M1CS Al32 9 9 72.60(12) ?
Al40 M1CS Al32 . 9 149.0(3) ?
T53S M1CS Al32 5 9 53.20(15) ?
Ta47 M1CS Al32 . 9 131.38(14) ?
T53S M1CS Al32 . 9 52.65(14) ?
T53S M1CS Al32 9 9 59.53(17) ?
M1TS M1TS M1TS 9 5 59.982(13) ?
M1TS M1TS M1CS 9 5 125.6(6) ?
M1TS M1TS M1CS 5 5 65.6(6) ?
M1TS M1TS M1CS 9 9 29.991(9) ?
M1TS M1TS M1CS 5 9 29.991(9) ?
M1CS M1TS M1CS 5 9 95.6(6) ?
M1TS M1TS Al7 9 . 86.14(6) ?
M1TS M1TS Al7 5 . 138.94(7) ?
M1CS M1TS Al7 5 . 141.3(10) ?
M1CS M1TS Al7 9 . 113.4(4) ?
M1TS M1TS Al7 9 5 138.94(7) ?
M1TS M1TS Al7 5 5 86.14(6) ?
M1CS M1TS Al7 5 5 31.2(11) ?
M1CS M1TS Al7 9 5 113.4(4) ?
Al7 M1TS Al7 . 5 110.47(11) ?
M1TS M1TS Al40 9 . 136.01(6) ?
M1TS M1TS Al40 5 . 136.01(6) ?
M1CS M1TS Al40 5 . 85.3(9) ?
M1CS M1TS Al40 9 . 146.1(8) ?
Al7 M1TS Al40 . . 84.19(9) ?
Al7 M1TS Al40 5 . 84.19(9) ?
M1TS M1TS Ta47 9 . 86.40(5) ?
M1TS M1TS Ta47 5 . 86.40(5) ?
M1CS M1TS Ta47 5 . 90.3(13) ?
M1CS M1TS Ta47 9 . 85.7(8) ?
Al7 M1TS Ta47 . . 115.94(8) ?
Al7 M1TS Ta47 5 . 115.94(8) ?
Al40 M1TS Ta47 . . 60.33(9) ?
M1TS M1TS T53S 9 9 90.35(7) ?
M1TS M1TS T53S 5 9 86.38(5) ?
M1CS M1TS T53S 5 9 86.4(13) ?
M1CS M1TS T53S 9 9 88.2(8) ?
Al7 M1TS T53S . 9 70.21(8) ?
Al7 M1TS T53S 5 9 63.10(9) ?
Al40 M1TS T53S . 9 125.63(13) ?
Ta47 M1TS T53S . 9 172.76(10) ?
M1TS M1TS T53S 9 5 86.38(5) ?
M1TS M1TS T53S 5 5 90.35(7) ?
M1CS M1TS T53S 5 5 94.3(13) ?
M1CS M1TS T53S 9 5 88.2(8) ?
Al7 M1TS T53S . 5 63.11(9) ?
Al7 M1TS T53S 5 5 70.21(8) ?
Al40 M1TS T53S . 5 125.63(13) ?
Ta47 M1TS T53S . 5 172.76(10) ?
T53S M1TS T53S 9 5 7.94(9) ?
M1TS M1TS T53S 9 . 82.46(7) ?
M1TS M1TS T53S 5 . 82.46(7) ?
M1CS M1TS T53S 5 . 91.0(13) ?
M1CS M1TS T53S 9 . 81.4(8) ?
Al7 M1TS T53S . . 69.82(8) ?
Al7 M1TS T53S 5 . 69.82(8) ?
Al40 M1TS T53S . . 132.55(14) ?
Ta47 M1TS T53S . . 167.12(13) ?
T53S M1TS T53S 9 . 7.88(8) ?
T53S M1TS T53S 5 . 7.88(8) ?
M1TS M1TS Al7 9 9 36.44(4) ?
M1TS M1TS Al7 5 9 36.44(4) ?
M1CS M1TS Al7 5 9 95.2(7) ?
M1CS M1TS Al7 9 9 21.9(8) ?
Al7 M1TS Al7 . 9 102.51(8) ?
Al7 M1TS Al7 5 9 102.50(8) ?
Al40 M1TS Al7 . 9 167.91(13) ?
Ta47 M1TS Al7 . 9 107.58(10) ?
T53S M1TS Al7 9 9 66.43(8) ?
T53S M1TS Al7 5 9 66.43(8) ?
T53S M1TS Al7 . 9 59.55(9) ?
M4A M2A M17A . . 105.64(10) ?
M4A M2A Al30 . . 119.97(9) ?
M17A M2A Al30 . . 122.16(9) ?
M4A M2A Al30 . 8 119.97(9) ?
M17A M2A Al30 . 8 122.16(9) ?
Al30 M2A Al30 . 8 62.71(12) ?
M4A M2A Ta14 . . 170.67(11) ?
M17A M2A Ta14 . . 65.03(7) ?
Al30 M2A Ta14 . . 67.62(7) ?
Al30 M2A Ta14 8 . 67.62(7) ?
M4A M2A Ta15 . 13 64.73(4) ?
M17A M2A Ta15 . 13 116.56(5) ?
Al30 M2A Ta15 . 13 114.17(9) ?
Al30 M2A Ta15 8 13 62.58(6) ?
Ta14 M2A Ta15 . 13 118.50(4) ?
M4A M2A Ta15 . . 64.73(4) ?
M17A M2A Ta15 . . 116.56(5) ?
Al30 M2A Ta15 . . 62.58(6) ?
Al30 M2A Ta15 8 . 114.17(9) ?
Ta14 M2A Ta15 . . 118.50(4) ?
Ta15 M2A Ta15 13 . 113.43(7) ?
M4A M2A Al29 . 74 65.68(7) ?
M17A M2A Al29 . 74 62.12(7) ?
Al30 M2A Al29 . 74 168.07(9) ?
Al30 M2A Al29 8 74 105.40(7) ?
Ta14 M2A Al29 . 74 108.00(8) ?
Ta15 M2A Al29 13 74 57.23(4) ?
Ta15 M2A Al29 . 74 127.16(9) ?
M4A M2A Al29 . . 65.68(7) ?
M17A M2A Al29 . . 62.12(7) ?
Al30 M2A Al29 . . 105.40(7) ?
Al30 M2A Al29 8 . 168.07(9) ?
Ta14 M2A Al29 . . 108.00(8) ?
Ta15 M2A Al29 13 . 127.16(9) ?
Ta15 M2A Al29 . . 57.23(4) ?
Al29 M2A Al29 74 . 86.48(10) ?
M4A M2A Ta9 . 8 117.71(5) ?
M17A M2A Ta9 . 8 66.92(5) ?
Al30 M2A Ta9 . 8 113.39(9) ?
Al30 M2A Ta9 8 8 61.44(6) ?
Ta14 M2A Ta9 . 8 59.75(4) ?
Ta15 M2A Ta9 13 8 65.859(8) ?
Ta15 M2A Ta9 . 8 175.53(9) ?
Al29 M2A Ta9 74 8 56.57(5) ?
Al29 M2A Ta9 . 8 126.95(9) ?
M3C M3A M3A 4 4 0.00(10) ?
M3C M3A M15A 4 . 123.35(5) ?
M3A M3A M15A 4 . 123.35(5) ?
M3C M3A M7C 4 20 121.12(5) ?
M3A M3A M7C 4 20 121.12(5) ?
M15A M3A M7C . 20 107.16(7) ?
M3C M3A M7A 4 20 121.12(5) ?
M3A M3A M7A 4 20 121.12(5) ?
M15A M3A M7A . 20 107.16(7) ?
M7C M3A M7A 20 20 0.00(9) ?
M3C M3A M7A 4 . 121.12(5) ?
M3A M3A M7A 4 . 121.12(5) ?
M15A M3A M7A . . 107.16(7) ?
M7C M3A M7A 20 . 60.27(7) ?
M7A M3A M7A 20 . 60.27(7) ?
M3C M3A Al27 4 20 121.10(5) ?
M3A M3A Al27 4 20 121.10(5) ?
M15A M3A Al27 . 20 60.27(5) ?
M7C M3A Al27 20 20 59.89(6) ?
M7A M3A Al27 20 20 59.89(6) ?
M7A M3A Al27 . 20 108.64(7) ?
M3C M3A Al27 4 . 121.10(5) ?
M3A M3A Al27 4 . 121.10(5) ?
M15A M3A Al27 . . 60.27(5) ?
M7C M3A Al27 20 . 108.64(7) ?
M7A M3A Al27 20 . 108.64(7) ?
M7A M3A Al27 . . 59.89(6) ?
Al27 M3A Al27 20 . 109.73(9) ?
M3C M3A Ta42 4 . 65.27(3) ?
M3A M3A Ta42 4 . 65.27(3) ?
M15A M3A Ta42 . . 171.38(8) ?
M7C M3A Ta42 20 . 65.56(5) ?
M7A M3A Ta42 20 . 65.56(5) ?
M7A M3A Ta42 . . 65.56(5) ?
Al27 M3A Ta42 20 . 116.52(5) ?
Al27 M3A Ta42 . . 116.52(5) ?
M3C M3A Ta19 4 4 65.31(3) ?
M3A M3A Ta19 4 4 65.31(3) ?
M15A M3A Ta19 . 4 68.24(5) ?
M7C M3A Ta19 20 4 115.80(3) ?
M7A M3A Ta19 20 4 115.80(3) ?
M7A M3A Ta19 . 4 173.38(6) ?
Al27 M3A Ta19 20 4 65.10(4) ?
Al27 M3A Ta19 . 4 119.20(6) ?
Ta42 M3A Ta19 . 4 118.56(4) ?
M2A M4A M4C . 74 109.08(7) ?
M2A M4A M4A . 74 109.08(7) ?
M4C M4A M4A 74 74 0.00(12) ?
M2A M4A M8A . . 120.22(8) ?
M4C M4A M8A 74 . 120.00(5) ?
M4A M4A M8A 74 . 120.00(5) ?
M2A M4A M8C . 13 120.22(8) ?
M4C M4A M8C 74 13 120.00(5) ?
M4A M4A M8C 74 13 120.00(5) ?
M8A M4A M8C . 13 60.31(8) ?
M2A M4A M8A . 13 120.22(8) ?
M4C M4A M8A 74 13 120.00(5) ?
M4A M4A M8A 74 13 120.00(5) ?
M8A M4A M8A . 13 60.31(8) ?
M8C M4A M8A 13 13 0.00(7) ?
M2A M4A Ta4 . . 117.78(4) ?
M4C M4A Ta4 74 . 64.43(3) ?
M4A M4A Ta4 74 . 64.43(3) ?
M8A M4A Ta4 . . 63.53(4) ?
M8C M4A Ta4 13 . 113.08(7) ?
M8A M4A Ta4 13 . 113.08(7) ?
M2A M4A Ta4 . 74 117.78(4) ?
M4C M4A Ta4 74 74 64.43(3) ?
M4A M4A Ta4 74 74 64.43(3) ?
M8A M4A Ta4 . 74 113.08(7) ?
M8C M4A Ta4 13 74 63.53(4) ?
M8A M4A Ta4 13 74 63.53(4) ?
Ta4 M4A Ta4 . 74 113.01(6) ?
M2A M4A Ta15 . 13 64.78(4) ?
M4C M4A Ta15 74 13 117.73(3) ?
M4A M4A Ta15 74 13 117.73(3) ?
M8A M4A Ta15 . 13 113.08(7) ?
M8C M4A Ta15 13 13 63.37(4) ?
M8A M4A Ta15 13 13 63.37(4) ?
Ta4 M4A Ta15 . 13 176.35(7) ?
Ta4 M4A Ta15 74 13 66.611(7) ?
M2A M4A Ta15 . . 64.78(4) ?
M4C M4A Ta15 74 . 117.73(3) ?
M4A M4A Ta15 74 . 117.73(3) ?
M8A M4A Ta15 . . 63.37(4) ?
M8C M4A Ta15 13 . 113.08(7) ?
M8A M4A Ta15 13 . 113.08(7) ?
Ta4 M4A Ta15 . . 66.615(7) ?
Ta4 M4A Ta15 74 . 176.35(7) ?
Ta15 M4A Ta15 13 . 113.51(6) ?
M7A M5A M7C . 86 60.67(7) ?
M7A M5A M7A . 86 60.67(7) ?
M7C M5A M7A 86 86 0.00(7) ?
M7A M5A M11A . . 119.34(8) ?
M7C M5A M11A 86 . 119.34(8) ?
M7A M5A M11A 86 . 119.34(8) ?
M7A M5A Al21 . . 120.92(8) ?
M7C M5A Al21 86 . 120.92(8) ?
M7A M5A Al21 86 . 120.92(8) ?
M11A M5A Al21 . . 108.87(10) ?
M7A M5A M5C . 79 178.99(5) ?
M7C M5A M5C 86 79 119.65(4) ?
M7A M5A M5C 86 79 119.65(4) ?
M11A M5A M5C . 79 59.65(5) ?
Al21 M5A M5C . 79 59.86(6) ?
M7A M5A M5A . 79 178.99(5) ?
M7C M5A M5A 86 79 119.65(4) ?
M7A M5A M5A 86 79 119.65(4) ?
M11A M5A M5A . 79 59.65(5) ?
Al21 M5A M5A . 79 59.86(6) ?
M5C M5A M5A 79 79 0.00(6) ?
M7A M5A M5C . 58 119.66(4) ?
M7C M5A M5C 86 58 178.99(5) ?
M7A M5A M5C 86 58 178.99(5) ?
M11A M5A M5C . 58 59.65(5) ?
Al21 M5A M5C . 58 59.86(6) ?
M5C M5A M5C 79 58 60.0 ?
M5A M5A M5C 79 58 60.0 ?
M7A M5A M5A . 58 119.66(4) ?
M7C M5A M5A 86 58 178.99(5) ?
M7A M5A M5A 86 58 178.99(5) ?
M11A M5A M5A . 58 59.65(5) ?
Al21 M5A M5A . 58 59.86(6) ?
M5C M5A M5A 79 58 60.0 ?
M5A M5A M5A 79 58 60.0 ?
M5C M5A M5A 58 58 0.00(11) ?
M7A M5A Ta6 . 79 116.66(7) ?
M7C M5A Ta6 86 79 65.59(4) ?
M7A M5A Ta6 86 79 65.59(4) ?
M11A M5A Ta6 . 79 114.65(4) ?
Al21 M5A Ta6 . 79 64.49(4) ?
M5C M5A Ta6 79 79 64.16(3) ?
M5A M5A Ta6 79 79 64.16(3) ?
M5C M5A Ta6 58 79 114.68(3) ?
M5A M5A Ta6 58 79 114.68(3) ?
M14C M6A M14A 17 17 0.00(10) ?
M14C M6A M14A 17 . 59.70(8) ?
M14A M6A M14A 17 . 59.70(8) ?
M14C M6A M16A 17 . 121.38(8) ?
M14A M6A M16A 17 . 121.38(8) ?
M14A M6A M16A . . 121.38(8) ?
M14C M6A Al21 17 . 120.54(9) ?
M14A M6A Al21 17 . 120.54(9) ?
M14A M6A Al21 . . 120.55(9) ?
M16A M6A Al21 . . 107.23(11) ?
M14C M6A M6C 17 58 120.15(4) ?
M14A M6A M6C 17 58 120.15(4) ?
M14A M6A M6C . 58 179.53(6) ?
M16A M6A M6C . 58 59.09(5) ?
Al21 M6A M6C . 58 59.09(6) ?
M14C M6A M6C 17 79 179.53(6) ?
M14A M6A M6C 17 79 179.53(6) ?
M14A M6A M6C . 79 120.15(4) ?
M16A M6A M6C . 79 59.09(5) ?
Al21 M6A M6C . 79 59.09(6) ?
M6C M6A M6C 58 79 60.0 ?
M14C M6A M6A 17 58 120.15(4) ?
M14A M6A M6A 17 58 120.15(4) ?
M14A M6A M6A . 58 179.53(6) ?
M16A M6A M6A . 58 59.09(5) ?
Al21 M6A M6A . 58 59.09(6) ?
M6C M6A M6A 58 58 0.00(12) ?
M6C M6A M6A 79 58 60.0 ?
M14C M6A M6A 17 79 179.53(6) ?
M14A M6A M6A 17 79 179.53(6) ?
M14A M6A M6A . 79 120.15(4) ?
M16A M6A M6A . 79 59.09(5) ?
Al21 M6A M6A . 79 59.09(6) ?
M6C M6A M6A 58 79 60.0 ?
M6C M6A M6A 79 79 0.00(12) ?
M6A M6A M6A 58 79 60.0 ?
M14C M6A Ta49 17 . 66.62(5) ?
M14A M6A Ta49 17 . 66.62(5) ?
M14A M6A Ta49 . . 66.61(5) ?
M16A M6A Ta49 . . 64.13(7) ?
Al21 M6A Ta49 . . 171.36(11) ?
M6C M6A Ta49 58 . 113.78(3) ?
M6C M6A Ta49 79 . 113.78(3) ?
M6A M6A Ta49 58 . 113.78(3) ?
M6A M6A Ta49 79 . 113.78(3) ?
M5A M7A M3A . . 119.22(7) ?
M5A M7A M7C . 20 121.01(5) ?
M3A M7A M7C . 20 59.86(4) ?
M5A M7A M7A . 20 121.01(5) ?
M3A M7A M7A . 20 59.86(4) ?
M7C M7A M7A 20 20 0.00(6) ?
M5A M7A Al27 . . 119.75(8) ?
M3A M7A Al27 . . 61.02(6) ?
M7C M7A Al27 20 . 109.21(5) ?
M7A M7A Al27 20 . 109.21(5) ?
M5A M7A M7C . 86 59.67(4) ?
M3A M7A M7C . 86 178.75(5) ?
M7C M7A M7C 20 86 120.0 ?
M7A M7A M7C 20 86 120.0 ?
Al27 M7A M7C . 86 119.89(5) ?
M5A M7A M7A . 86 59.67(4) ?
M3A M7A M7A . 86 178.75(5) ?
M7C M7A M7A 20 86 120.0 ?
M7A M7A M7A 20 86 120.0 ?
Al27 M7A M7A . 86 119.89(5) ?
M7C M7A M7A 86 86 0.00(9) ?
M5A M7A Ta1 . . 113.53(6) ?
M3A M7A Ta1 . . 116.55(6) ?
M7C M7A Ta1 20 . 64.11(3) ?
M7A M7A Ta1 20 . 64.11(3) ?
Al27 M7A Ta1 . . 117.16(6) ?
M7C M7A Ta1 86 . 63.99(3) ?
M7A M7A Ta1 86 . 63.99(3) ?
M5A M7A Ta11 . . 112.68(6) ?
M3A M7A Ta11 . . 116.90(6) ?
M7C M7A Ta11 20 . 117.60(3) ?
M7A M7A Ta11 20 . 117.60(3) ?
Al27 M7A Ta11 . . 63.44(5) ?
M7C M7A Ta11 86 . 64.32(3) ?
M7A M7A Ta11 86 . 64.32(3) ?
Ta1 M7A Ta11 . . 67.17(3) ?
M5A M7A Ta42 . . 65.26(4) ?
M3A M7A Ta42 . . 64.01(5) ?
M7C M7A Ta42 20 . 64.84(3) ?
M7A M7A Ta42 20 . 64.84(3) ?
Al27 M7A Ta42 . . 116.14(6) ?
M7C M7A Ta42 86 . 114.76(3) ?
M7A M7A Ta42 86 . 114.76(3) ?
Ta1 M7A Ta42 . . 114.68(5) ?
Ta11 M7A Ta42 . . 177.55(6) ?
Al17 M8A M9A . . 107.97(8) ?
Al17 M8A M4A . . 121.33(8) ?
M9A M8A M4A . . 120.27(7) ?
Al17 M8A M8C . 13 120.77(5) ?
M9A M8A M8C . 13 120.18(4) ?
M4A M8A M8C . 13 59.85(4) ?
Al17 M8A M8A . 13 120.77(5) ?
M9A M8A M8A . 13 120.18(4) ?
M4A M8A M8A . 13 59.85(4) ?
M8C M8A M8A 13 13 0.00(9) ?
Al17 M8A Ta25 . . 117.99(7) ?
M9A M8A Ta25 . . 64.04(4) ?
M4A M8A Ta25 . . 112.21(6) ?
M8C M8A Ta25 13 . 63.58(3) ?
M8A M8A Ta25 13 . 63.58(3) ?
Al17 M8A Al42 . . 64.32(6) ?
M9A M8A Al42 . . 63.56(6) ?
M4A M8A Al42 . . 167.75(8) ?
M8C M8A Al42 13 . 107.94(5) ?
M8A M8A Al42 13 . 107.94(5) ?
Ta25 M8A Al42 . . 57.71(5) ?
Al17 M8A Ta4 . . 117.74(7) ?
M9A M8A Ta4 . . 64.02(4) ?
M4A M8A Ta4 . . 64.31(4) ?
M8C M8A Ta4 13 . 113.36(3) ?
M8A M8A Ta4 13 . 113.36(3) ?
Ta25 M8A Ta4 . . 111.87(5) ?
Al42 M8A Ta4 . . 124.36(7) ?
Al17 M8A Ta15 . . 64.65(5) ?
M9A M8A Ta15 . . 117.41(6) ?
M4A M8A Ta15 . . 64.59(4) ?
M8C M8A Ta15 13 . 113.71(3) ?
M8A M8A Ta15 13 . 113.71(3) ?
Ta25 M8A Ta15 . . 176.80(6) ?
Al42 M8A Ta15 . . 125.43(7) ?
Ta4 M8A Ta15 . . 67.26(3) ?
Al17 M8A Ta7 . . 64.91(5) ?
M9A M8A Ta7 . . 116.20(6) ?
M4A M8A Ta7 . . 114.06(6) ?
M8C M8A Ta7 13 . 64.07(3) ?
M8A M8A Ta7 13 . 64.07(3) ?
Ta25 M8A Ta7 . . 66.46(3) ?
Al42 M8A Ta7 . . 56.88(5) ?
Ta4 M8A Ta7 . . 177.29(6) ?
Ta15 M8A Ta7 . . 114.28(5) ?
Al11 M9A M9C . 86 120.97(5) ?
Al11 M9A M9A . 86 120.97(5) ?
M9C M9A M9A 86 86 0.00(9) ?
Al11 M9A M8A . . 108.92(7) ?
M9C M9A M8A 86 . 119.73(4) ?
M9A M9A M8A 86 . 119.73(4) ?
Al11 M9A M10A . . 120.69(7) ?
M9C M9A M10A 86 . 60.05(4) ?
M9A M9A M10A 86 . 60.05(4) ?
M8A M9A M10A . . 119.47(7) ?
Al11 M9A Al42 . . 64.60(6) ?
M9C M9A Al42 86 . 167.78(5) ?
M9A M9A Al42 86 . 167.78(5) ?
M8A M9A Al42 . . 64.05(6) ?
M10A M9A Al42 . . 107.76(7) ?
Al11 M9A Ta25 . . 118.29(6) ?
M9C M9A Ta25 86 . 112.26(3) ?
M9A M9A Ta25 86 . 112.26(3) ?
M8A M9A Ta25 . . 63.65(4) ?
M10A M9A Ta25 . . 63.46(5) ?
Al42 M9A Ta25 . . 57.74(5) ?
Al11 M9A Ta4 . . 118.16(6) ?
M9C M9A Ta4 86 . 63.98(3) ?
M9A M9A Ta4 86 . 63.98(3) ?
M8A M9A Ta4 . . 63.85(4) ?
M10A M9A Ta4 . . 112.93(5) ?
Al42 M9A Ta4 . . 124.65(6) ?
Ta25 M9A Ta4 . . 111.47(4) ?
Al11 M9A Ta16 . . 64.81(5) ?
M9C M9A Ta16 86 . 64.02(3) ?
M9A M9A Ta16 86 . 64.02(3) ?
M8A M9A Ta16 . . 117.92(6) ?
M10A M9A Ta16 . . 113.42(6) ?
Al42 M9A Ta16 . . 125.92(6) ?
Ta25 M9A Ta16 . . 176.28(6) ?
Ta4 M9A Ta16 . . 67.44(3) ?
Al11 M9A Ta18 . . 64.93(5) ?
M9C M9A Ta18 86 . 113.87(3) ?
M9A M9A Ta18 86 . 113.87(3) ?
M8A M9A Ta18 . . 116.65(6) ?
M10A M9A Ta18 . . 63.91(4) ?
Al42 M9A Ta18 . . 57.06(5) ?
Ta25 M9A Ta18 . . 66.75(3) ?
Ta4 M9A Ta18 . . 176.75(6) ?
Ta16 M9A Ta18 . . 114.16(4) ?
Al33 M10A M9C . 86 120.40(8) ?
Al33 M10A M9A . 86 120.40(8) ?
M9C M10A M9A 86 86 0.00(6) ?
Al33 M10A M9A . . 120.40(8) ?
M9C M10A M9A 86 . 59.90(7) ?
M9A M10A M9A 86 . 59.90(7) ?
Al33 M10A M10C . 74 108.59(7) ?
M9C M10A M10C 86 74 120.35(5) ?
M9A M10A M10C 86 74 120.35(5) ?
M9A M10A M10C . 74 120.35(5) ?
Al33 M10A M10A . 74 108.59(7) ?
M9C M10A M10A 86 74 120.35(5) ?
M9A M10A M10A 86 74 120.35(5) ?
M9A M10A M10A . 74 120.35(5) ?
M10C M10A M10A 74 74 0.00(13) ?
Al33 M10A Al6 . 74 64.19(7) ?
M9C M10A Al6 86 74 109.07(6) ?
M9A M10A Al6 86 74 109.07(6) ?
M9A M10A Al6 . 74 168.97(8) ?
M10C M10A Al6 74 74 63.53(4) ?
M10A M10A Al6 74 74 63.53(4) ?
Al33 M10A Al6 . . 64.19(7) ?
M9C M10A Al6 86 . 168.96(8) ?
M9A M10A Al6 86 . 168.96(8) ?
M9A M10A Al6 . . 109.07(6) ?
M10C M10A Al6 74 . 63.53(4) ?
M10A M10A Al6 74 . 63.53(4) ?
Al6 M10A Al6 74 . 81.96(12) ?
Al33 M10A Ta25 . 74 118.50(5) ?
M9C M10A Ta25 86 74 64.13(4) ?
M9A M10A Ta25 86 74 64.13(4) ?
M9A M10A Ta25 . 74 112.69(7) ?
M10C M10A Ta25 74 74 63.68(4) ?
M10A M10A Ta25 74 74 63.68(4) ?
Al6 M10A Ta25 74 74 58.56(6) ?
Al6 M10A Ta25 . 74 123.93(8) ?
Al33 M10A Ta25 . . 118.50(5) ?
M9C M10A Ta25 86 . 112.69(7) ?
M9A M10A Ta25 86 . 112.69(7) ?
M9A M10A Ta25 . . 64.13(4) ?
M10C M10A Ta25 74 . 63.68(4) ?
M10A M10A Ta25 74 . 63.68(4) ?
Al6 M10A Ta25 74 . 123.93(8) ?
Al6 M10A Ta25 . . 58.55(6) ?
Ta25 M10A Ta25 74 . 110.84(6) ?
Al33 M10A Ta18 . 86 64.68(4) ?
M9C M10A Ta18 86 86 64.27(4) ?
M9A M10A Ta18 86 86 64.27(4) ?
M9A M10A Ta18 . 86 114.05(7) ?
M10C M10A Ta18 74 86 116.49(4) ?
M10A M10A Ta18 74 86 116.49(4) ?
Al6 M10A Ta18 74 86 57.49(4) ?
Al6 M10A Ta18 . 86 124.61(9) ?
Ta25 M10A Ta18 74 86 67.081(7) ?
Ta25 M10A Ta18 . 86 176.76(7) ?
M5A M11A M5C . 79 60.70(10) ?
M5A M11A M5A . 79 60.70(10) ?
M5C M11A M5A 79 79 0.00(8) ?
M5A M11A M5C . 58 60.70(10) ?
M5C M11A M5C 79 58 60.70(10) ?
M5A M11A M5C 79 58 60.70(10) ?
M5A M11A M5A . 58 60.70(10) ?
M5C M11A M5A 79 58 60.70(10) ?
M5A M11A M5A 79 58 60.70(10) ?
M5C M11A M5A 58 58 0.00(11) ?
M5A M11A M11C . 4 119.65(5) ?
M5C M11A M11C 79 4 179.57(10) ?
M5A M11A M11C 79 4 179.57(10) ?
M5C M11A M11C 58 4 119.65(5) ?
M5A M11A M11C 58 4 119.65(5) ?
M5A M11A M11A . 4 119.65(5) ?
M5C M11A M11A 79 4 179.57(10) ?
M5A M11A M11A 79 4 179.57(10) ?
M5C M11A M11A 58 4 119.65(5) ?
M5A M11A M11A 58 4 119.65(5) ?
M11C M11A M11A 4 4 0.0(2) ?
M5A M11A M11C . 3_655 119.65(5) ?
M5C M11A M11C 79 3_655 119.65(5) ?
M5A M11A M11C 79 3_655 119.65(5) ?
M5C M11A M11C 58 3_655 179.57(10) ?
M5A M11A M11C 58 3_655 179.57(10) ?
M11C M11A M11C 4 3_655 59.9940(10) ?
M11A M11A M11C 4 3_655 59.9940(10) ?
M5A M11A M11C . 2_655 179.57(10) ?
M5C M11A M11C 79 2_655 119.65(5) ?
M5A M11A M11C 79 2_655 119.65(5) ?
M5C M11A M11C 58 2_655 119.65(5) ?
M5A M11A M11C 58 2_655 119.65(5) ?
M11C M11A M11C 4 2_655 59.9940(10) ?
M11A M11A M11C 4 2_655 59.9940(10) ?
M11C M11A M11C 3_655 2_655 60.0 ?
M5A M11A M11A . 3_655 119.65(5) ?
M5C M11A M11A 79 3_655 119.65(5) ?
M5A M11A M11A 79 3_655 119.65(5) ?
M5C M11A M11A 58 3_655 179.57(10) ?
M5A M11A M11A 58 3_655 179.57(10) ?
M11C M11A M11A 4 3_655 59.9940(10) ?
M11A M11A M11A 4 3_655 59.9940(10) ?
M11C M11A M11A 3_655 3_655 0.00(14) ?
M11C M11A M11A 2_655 3_655 60.0 ?
M5A M11A M11A . 2_655 179.57(10) ?
M5C M11A M11A 79 2_655 119.65(5) ?
M5A M11A M11A 79 2_655 119.65(5) ?
M5C M11A M11A 58 2_655 119.65(5) ?
M5A M11A M11A 58 2_655 119.65(5) ?
M11C M11A M11A 4 2_655 59.9940(10) ?
M11A M11A M11A 4 2_655 59.9940(10) ?
M11C M11A M11A 3_655 2_655 60.0 ?
M11C M11A M11A 2_655 2_655 0.00(4) ?
M11A M11A M11A 3_655 2_655 60.0 ?
Al11 M12A Al17 . . 111.69(7) ?
Al11 M12A Al16 . . 118.47(7) ?
Al17 M12A Al16 . . 117.61(7) ?
Al11 M12A Al25 . . 119.17(7) ?
Al17 M12A Al25 . . 116.50(8) ?
Al16 M12A Al25 . . 66.88(8) ?
Al11 M12A Al8 . . 66.88(6) ?
Al17 M12A Al8 . . 66.88(6) ?
Al16 M12A Al8 . . 167.51(7) ?
Al25 M12A Al8 . . 100.64(8) ?
Al11 M12A Al42 . . 65.41(6) ?
Al17 M12A Al42 . . 65.36(6) ?
Al16 M12A Al42 . . 104.75(7) ?
Al25 M12A Al42 . . 171.50(9) ?
Al8 M12A Al42 . . 87.73(7) ?
Al11 M12A Ta33 . . 63.39(5) ?
Al17 M12A Ta33 . . 174.14(6) ?
Al16 M12A Ta33 . . 64.50(5) ?
Al25 M12A Ta33 . . 69.33(6) ?
Al8 M12A Ta33 . . 112.29(5) ?
Al42 M12A Ta33 . . 108.98(5) ?
Al11 M12A Ta26 . . 173.54(6) ?
Al17 M12A Ta26 . . 62.82(5) ?
Al16 M12A Ta26 . . 63.96(5) ?
Al25 M12A Ta26 . . 67.23(6) ?
Al8 M12A Ta26 . . 112.08(5) ?
Al42 M12A Ta26 . . 108.39(5) ?
Ta33 M12A Ta26 . . 121.87(4) ?
Al11 M12A Ta13 . . 63.51(4) ?
Al17 M12A Ta13 . . 120.73(5) ?
Al16 M12A Ta13 . . 113.65(6) ?
Al25 M12A Ta13 . . 60.96(6) ?
Al8 M12A Ta13 . . 57.23(4) ?
Al42 M12A Ta13 . . 126.07(6) ?
Ta33 M12A Ta13 . . 60.79(2) ?
Ta26 M12A Ta13 . . 121.76(3) ?
Al11 M12A Ta10 . . 63.36(4) ?
Al17 M12A Ta10 . . 117.33(5) ?
Al16 M12A Ta10 . . 62.57(5) ?
Al25 M12A Ta10 . . 118.04(7) ?
Al8 M12A Ta10 . . 127.18(5) ?
Al42 M12A Ta10 . . 56.39(5) ?
Ta33 M12A Ta10 . . 58.13(2) ?
Ta26 M12A Ta10 . . 115.31(3) ?
Ta13 M12A Ta10 . . 111.28(3) ?
Al11 M12A Ta41 . . 120.67(5) ?
Al17 M12A Ta41 . . 62.95(4) ?
Al16 M12A Ta41 . . 113.42(6) ?
Al25 M12A Ta41 . . 59.62(6) ?
Al8 M12A Ta41 . . 56.96(4) ?
Al42 M12A Ta41 . . 125.46(6) ?
Ta33 M12A Ta41 . . 121.89(4) ?
Ta26 M12A Ta41 . . 60.83(2) ?
Ta13 M12A Ta41 . . 70.99(2) ?
Ta10 M12A Ta41 . . 175.83(4) ?
Al11 M12A Ta43 . . 117.22(5) ?
Al17 M12A Ta43 . . 63.11(4) ?
Al16 M12A Ta43 . . 62.30(5) ?
Al25 M12A Ta43 . . 116.51(7) ?
Al8 M12A Ta43 . . 126.89(5) ?
Al42 M12A Ta43 . . 56.15(5) ?
Ta33 M12A Ta43 . . 115.57(3) ?
Ta26 M12A Ta43 . . 57.834(19) ?
Ta13 M12A Ta43 . . 175.88(4) ?
Ta10 M12A Ta43 . . 66.60(2) ?
Ta41 M12A Ta43 . . 110.90(3) ?
Al33 M13A Al33 74 . 111.49(14) ?
Al33 M13A Al20 74 . 118.08(6) ?
Al33 M13A Al20 . . 118.08(6) ?
Al33 M13A Al20 74 74 118.08(6) ?
Al33 M13A Al20 . 74 118.08(6) ?
Al20 M13A Al20 . 74 66.52(13) ?
Al33 M13A Al6 74 74 65.31(6) ?
Al33 M13A Al6 . 74 65.31(6) ?
Al20 M13A Al6 . 74 171.17(10) ?
Al20 M13A Al6 74 74 104.65(8) ?
Al33 M13A Al6 74 . 65.31(6) ?
Al33 M13A Al6 . . 65.31(6) ?
Al20 M13A Al6 . . 104.65(8) ?
Al20 M13A Al6 74 . 171.17(10) ?
Al6 M13A Al6 74 . 84.18(13) ?
Al33 M13A Ta39 74 74 63.16(6) ?
Al33 M13A Ta39 . 74 174.65(10) ?
Al20 M13A Ta39 . 74 66.16(4) ?
Al20 M13A Ta39 74 74 66.16(4) ?
Al6 M13A Ta39 74 74 111.02(3) ?
Al6 M13A Ta39 . 74 111.02(3) ?
Al33 M13A Ta39 74 . 174.64(10) ?
Al33 M13A Ta39 . . 63.15(6) ?
Al20 M13A Ta39 . . 66.16(4) ?
Al20 M13A Ta39 74 . 66.16(4) ?
Al6 M13A Ta39 74 . 111.02(3) ?
Al6 M13A Ta39 . . 111.02(3) ?
Ta39 M13A Ta39 74 . 122.20(7) ?
Al33 M13A Ta29 74 . 118.29(4) ?
Al33 M13A Ta29 . . 63.61(3) ?
Al20 M13A Ta29 . . 61.46(5) ?
Al20 M13A Ta29 74 . 115.71(7) ?
Al6 M13A Ta29 74 . 125.21(7) ?
Al6 M13A Ta29 . . 57.48(4) ?
Ta39 M13A Ta29 74 . 118.27(3) ?
Ta39 M13A Ta29 . . 60.061(12) ?
Al33 M13A Ta29 74 13 63.61(3) ?
Al33 M13A Ta29 . 13 118.30(4) ?
Al20 M13A Ta29 . 13 61.46(5) ?
Al20 M13A Ta29 74 13 115.71(7) ?
Al6 M13A Ta29 74 13 125.21(7) ?
Al6 M13A Ta29 . 13 57.48(4) ?
Ta39 M13A Ta29 74 13 60.059(12) ?
Ta39 M13A Ta29 . 13 118.27(3) ?
Ta29 M13A Ta29 . 13 67.501(10) ?
Al33 M13A Ta29 74 86 118.30(4) ?
Al33 M13A Ta29 . 86 63.61(3) ?
Al20 M13A Ta29 . 86 115.70(7) ?
Al20 M13A Ta29 74 86 61.46(5) ?
Al6 M13A Ta29 74 86 57.49(4) ?
Al6 M13A Ta29 . 86 125.21(7) ?
Ta39 M13A Ta29 74 86 118.27(3) ?
Ta39 M13A Ta29 . 86 60.059(12) ?
Ta29 M13A Ta29 . 86 112.414(10) ?
Ta29 M13A Ta29 13 86 176.99(8) ?
Al33 M13A Ta29 74 74 63.61(3) ?
Al33 M13A Ta29 . 74 118.30(4) ?
Al20 M13A Ta29 . 74 115.70(7) ?
Al20 M13A Ta29 74 74 61.46(5) ?
Al6 M13A Ta29 74 74 57.49(4) ?
Al6 M13A Ta29 . 74 125.21(7) ?
Ta39 M13A Ta29 74 74 60.059(12) ?
Ta39 M13A Ta29 . 74 118.27(3) ?
Ta29 M13A Ta29 . 74 176.99(8) ?
Ta29 M13A Ta29 13 74 112.411(10) ?
Ta29 M13A Ta29 86 74 67.503(10) ?
M14C M14A M14A 17 17 0.00(11) ?
M14C M14A M6A 17 . 60.15(4) ?
M14A M14A M6A 17 . 60.15(4) ?
M14C M14A Al27 17 . 120.11(5) ?
M14A M14A Al27 17 . 120.11(5) ?
M6A M14A Al27 . . 118.70(8) ?
M14C M14A Al1 17 . 118.74(5) ?
M14A M14A Al1 17 . 118.74(5) ?
M6A M14A Al1 . . 119.28(8) ?
Al27 M14A Al1 . . 111.35(8) ?
M14C M14A Al31 17 . 179.07(5) ?
M14A M14A Al31 17 . 179.07(5) ?
M6A M14A Al31 . . 118.96(7) ?
Al27 M14A Al31 . . 59.90(6) ?
Al1 M14A Al31 . . 61.82(7) ?
M14C M14A Ta37 17 . 63.57(3) ?
M14A M14A Ta37 17 . 63.57(3) ?
M6A M14A Ta37 . . 111.35(6) ?
Al27 M14A Ta37 . . 121.87(7) ?
Al1 M14A Ta37 . . 62.12(5) ?
Al31 M14A Ta37 . . 117.28(7) ?
M14C M14A Ta33 17 . 112.67(3) ?
M14A M14A Ta33 17 . 112.67(3) ?
M6A M14A Ta33 . . 172.72(7) ?
Al27 M14A Ta33 . . 62.86(5) ?
Al1 M14A Ta33 . . 64.32(5) ?
Al31 M14A Ta33 . . 68.21(5) ?
Ta37 M14A Ta33 . . 63.98(3) ?
M14C M14A Ta19 17 . 64.74(3) ?
M14A M14A Ta19 17 . 64.74(3) ?
M6A M14A Ta19 . . 114.30(7) ?
Al27 M14A Ta19 . . 64.63(5) ?
Al1 M14A Ta19 . . 116.88(7) ?
Al31 M14A Ta19 . . 115.79(7) ?
Ta37 M14A Ta19 . . 69.33(4) ?
Ta33 M14A Ta19 . . 59.29(3) ?
M14C M14A Ta6 17 . 65.07(3) ?
M14A M14A Ta6 17 . 65.07(3) ?
M6A M14A Ta6 . . 63.72(5) ?
Al27 M14A Ta6 . . 64.52(5) ?
Al1 M14A Ta6 . . 175.82(7) ?
Al31 M14A Ta6 . . 114.40(6) ?
Ta37 M14A Ta6 . . 120.21(6) ?
Ta33 M14A Ta6 . . 113.06(5) ?
Ta19 M14A Ta6 . . 62.51(3) ?
M14C M14A Ta44 17 . 115.04(3) ?
M14A M14A Ta44 17 . 115.04(3) ?
M6A M14A Ta44 . . 64.08(5) ?
Al27 M14A Ta44 . . 64.16(5) ?
Al1 M14A Ta44 . . 115.87(7) ?
Al31 M14A Ta44 . . 64.07(5) ?
Ta37 M14A Ta44 . . 173.90(6) ?
Ta33 M14A Ta44 . . 121.00(5) ?
Ta19 M14A Ta44 . . 115.89(5) ?
Ta6 M14A Ta44 . . 62.20(3) ?
M3A M15A Al15 . . 114.02(10) ?
M3A M15A Al27 . 20 60.90(6) ?
Al15 M15A Al27 . 20 117.79(6) ?
M3A M15A Al27 . . 60.91(6) ?
Al15 M15A Al27 . . 117.80(6) ?
Al27 M15A Al27 20 . 110.76(11) ?
M3A M15A Al25 . . 179.68(13) ?
Al15 M15A Al25 . . 66.30(10) ?
Al27 M15A Al25 20 . 118.99(6) ?
Al27 M15A Al25 . . 118.99(6) ?
M3A M15A Al4 . . 77.20(8) ?
Al15 M15A Al4 . . 168.78(12) ?
Al27 M15A Al4 20 . 66.78(6) ?
Al27 M15A Al4 . . 66.78(6) ?
Al25 M15A Al4 . . 102.48(10) ?
M3A M15A Ta33 . . 111.15(4) ?
Al15 M15A Ta33 . . 63.89(4) ?
Al27 M15A Ta33 20 . 172.04(9) ?
Al27 M15A Ta33 . . 63.20(4) ?
Al25 M15A Ta33 . . 68.96(4) ?
Al4 M15A Ta33 . . 113.14(4) ?
M3A M15A Ta33 . 20 111.15(4) ?
Al15 M15A Ta33 . 20 63.89(4) ?
Al27 M15A Ta33 20 20 63.20(4) ?
Al27 M15A Ta33 . 20 172.04(9) ?
Al25 M15A Ta33 . 20 68.96(4) ?
Al4 M15A Ta33 . 20 113.14(4) ?
Ta33 M15A Ta33 . 20 122.25(6) ?
M3A M15A Ta13 . 20 118.49(6) ?
Al15 M15A Ta13 . 20 113.72(7) ?
Al27 M15A Ta13 20 20 63.64(5) ?
Al27 M15A Ta13 . 20 121.61(8) ?
Al25 M15A Ta13 . 20 61.28(6) ?
Al4 M15A Ta13 . 20 57.92(5) ?
Ta33 M15A Ta13 . 20 123.55(6) ?
Ta33 M15A Ta13 20 20 61.47(2) ?
M3A M15A Ta13 . . 118.49(6) ?
Al15 M15A Ta13 . . 113.72(7) ?
Al27 M15A Ta13 20 . 121.62(8) ?
Al27 M15A Ta13 . . 63.64(5) ?
Al25 M15A Ta13 . . 61.28(6) ?
Al4 M15A Ta13 . . 57.92(5) ?
Ta33 M15A Ta13 . . 61.47(2) ?
Ta33 M15A Ta13 20 . 123.55(6) ?
Ta13 M15A Ta13 20 . 72.08(4) ?
M3A M15A Ta19 . . 62.47(5) ?
Al15 M15A Ta19 . . 62.56(6) ?
Al27 M15A Ta19 20 . 114.88(8) ?
Al27 M15A Ta19 . . 63.09(5) ?
Al25 M15A Ta19 . . 117.78(7) ?
Al4 M15A Ta19 . . 126.19(7) ?
Ta33 M15A Ta19 . . 58.27(2) ?
Ta33 M15A Ta19 20 . 113.78(6) ?
Ta13 M15A Ta19 20 . 175.25(5) ?
Ta13 M15A Ta19 . . 111.853(8) ?
M6A M16A M6C . 58 61.83(11) ?
M6A M16A M6C . 79 61.83(11) ?
M6C M16A M6C 58 79 61.83(11) ?
M6A M16A M6A . 58 61.83(11) ?
M6C M16A M6A 58 58 0.00(13) ?
M6C M16A M6A 79 58 61.83(11) ?
M6A M16A M6A . 79 61.83(11) ?
M6C M16A M6A 58 79 61.83(11) ?
M6C M16A M6A 79 79 0.00(9) ?
M6A M16A M6A 58 79 61.83(11) ?
M6A M16A Al14 . . 119.38(5) ?
M6C M16A Al14 58 . 178.52(14) ?
M6C M16A Al14 79 . 119.38(5) ?
M6A M16A Al14 58 . 178.52(14) ?
M6A M16A Al14 79 . 119.38(5) ?
M6A M16A Al14 . 79 178.52(14) ?
M6C M16A Al14 58 79 119.37(5) ?
M6C M16A Al14 79 79 119.37(5) ?
M6A M16A Al14 58 79 119.37(5) ?
M6A M16A Al14 79 79 119.37(5) ?
Al14 M16A Al14 . 79 59.41(12) ?
M6A M16A Al14 . 58 119.38(5) ?
M6C M16A Al14 58 58 119.37(5) ?
M6C M16A Al14 79 58 178.52(14) ?
M6A M16A Al14 58 58 119.37(5) ?
M6A M16A Al14 79 58 178.52(14) ?
Al14 M16A Al14 . 58 59.41(12) ?
Al14 M16A Al14 79 58 59.41(12) ?
M6A M16A Ta49 . . 63.91(5) ?
M6C M16A Ta49 58 . 115.83(9) ?
M6C M16A Ta49 79 . 115.83(9) ?
M6A M16A Ta49 58 . 115.83(9) ?
M6A M16A Ta49 79 . 115.83(9) ?
Al14 M16A Ta49 . . 64.66(6) ?
Al14 M16A Ta49 79 . 114.61(14) ?
Al14 M16A Ta49 58 . 64.66(6) ?
M6A M16A Ta49 . 58 115.83(9) ?
M6C M16A Ta49 58 58 63.90(5) ?
M6C M16A Ta49 79 58 115.83(9) ?
M6A M16A Ta49 58 58 63.90(5) ?
M6A M16A Ta49 79 58 115.83(9) ?
Al14 M16A Ta49 . 58 114.61(14) ?
Al14 M16A Ta49 79 58 64.66(6) ?
Al14 M16A Ta49 58 58 64.66(6) ?
Ta49 M16A Ta49 . 58 116.88(5) ?
M6A M16A Ta49 . 79 115.83(9) ?
M6C M16A Ta49 58 79 115.83(9) ?
M6C M16A Ta49 79 79 63.90(5) ?
M6A M16A Ta49 58 79 115.83(9) ?
M6A M16A Ta49 79 79 63.90(5) ?
Al14 M16A Ta49 . 79 64.66(6) ?
Al14 M16A Ta49 79 79 64.66(6) ?
Al14 M16A Ta49 58 79 114.61(14) ?
Ta49 M16A Ta49 . 79 116.88(5) ?
Ta49 M16A Ta49 58 79 116.88(5) ?
M2A M17A M2C . 74 110.57(14) ?
M2A M17A M2A . 74 110.57(14) ?
M2C M17A M2A 74 74 0.00(14) ?
M2A M17A Al19 . . 118.34(6) ?
M2C M17A Al19 74 . 118.33(6) ?
M2A M17A Al19 74 . 118.33(6) ?
M2A M17A Al19 . 74 118.34(6) ?
M2C M17A Al19 74 74 118.34(6) ?
M2A M17A Al19 74 74 118.34(6) ?
Al19 M17A Al19 . 74 67.1(2) ?
M2A M17A Al29 . 74 66.35(6) ?
M2C M17A Al29 74 74 66.36(6) ?
M2A M17A Al29 74 74 66.36(6) ?
Al19 M17A Al29 . 74 168.32(13) ?
Al19 M17A Al29 74 74 101.23(12) ?
M2A M17A Al29 . . 66.35(6) ?
M2C M17A Al29 74 . 66.36(6) ?
M2A M17A Al29 74 . 66.36(6) ?
Al19 M17A Al29 . . 101.23(12) ?
Al19 M17A Al29 74 . 168.31(13) ?
Al29 M17A Al29 74 . 90.45(13) ?
M2A M17A Ta14 . 74 172.96(11) ?
M2C M17A Ta14 74 74 62.39(5) ?
M2A M17A Ta14 74 74 62.39(5) ?
Al19 M17A Ta14 . 74 67.22(6) ?
Al19 M17A Ta14 74 74 67.22(6) ?
Al29 M17A Ta14 74 74 109.10(3) ?
Al29 M17A Ta14 . 74 109.10(3) ?
M2A M17A Ta14 . . 62.39(5) ?
M2C M17A Ta14 74 . 172.97(11) ?
M2A M17A Ta14 74 . 172.97(11) ?
Al19 M17A Ta14 . . 67.22(6) ?
Al19 M17A Ta14 74 . 67.22(6) ?
Al29 M17A Ta14 74 . 109.10(3) ?
Al29 M17A Ta14 . . 109.09(3) ?
Ta14 M17A Ta14 74 . 124.64(10) ?
M2A M17A Ta9 . . 63.59(2) ?
M2C M17A Ta9 74 . 119.76(5) ?
M2A M17A Ta9 74 . 119.76(5) ?
Al19 M17A Ta9 . . 60.65(8) ?
Al19 M17A Ta9 74 . 114.49(11) ?
Al29 M17A Ta9 74 . 127.81(8) ?
Al29 M17A Ta9 . . 56.68(4) ?
Ta14 M17A Ta9 74 . 119.07(4) ?
Ta14 M17A Ta9 . . 58.131(15) ?
M2A M17A Ta9 . 8 63.59(2) ?
M2C M17A Ta9 74 8 119.76(5) ?
M2A M17A Ta9 74 8 119.76(5) ?
Al19 M17A Ta9 . 8 114.50(11) ?
Al19 M17A Ta9 74 8 60.65(8) ?
Al29 M17A Ta9 74 8 56.68(4) ?
Al29 M17A Ta9 . 8 127.81(8) ?
Ta14 M17A Ta9 74 8 119.07(4) ?
Ta14 M17A Ta9 . 8 58.130(15) ?
Ta9 M17A Ta9 . 8 109.908(14) ?
A45A Al1 Al26 . . 59.11(8) ?
A45A Al1 M14A . . 121.96(9) ?
Al26 Al1 M14A . . 121.23(8) ?
A45A Al1 Al11 . . 120.60(9) ?
Al26 Al1 Al11 . . 118.28(9) ?
M14A Al1 Al11 . . 108.51(9) ?
A45A Al1 Al31 . . 177.73(10) ?
Al26 Al1 Al31 . . 119.03(9) ?
M14A Al1 Al31 . . 59.90(6) ?
Al11 Al1 Al31 . . 58.70(7) ?
A45A Al1 Ta37 . . 65.67(7) ?
Al26 Al1 Ta37 . . 112.78(8) ?
M14A Al1 Ta37 . . 63.24(5) ?
Al11 Al1 Ta37 . . 121.35(8) ?
Al31 Al1 Ta37 . . 116.59(8) ?
A45A Al1 Ta10 . . 66.08(7) ?
Al26 Al1 Ta10 . . 114.28(8) ?
M14A Al1 Ta10 . . 117.07(7) ?
Al11 Al1 Ta10 . . 64.23(5) ?
Al31 Al1 Ta10 . . 114.56(7) ?
Ta37 Al1 Ta10 . . 70.02(4) ?
A45A Al1 Ta33 . . 114.53(8) ?
Al26 Al1 Ta33 . . 173.21(9) ?
M14A Al1 Ta33 . . 63.45(5) ?
Al11 Al1 Ta33 . . 61.87(6) ?
Al31 Al1 Ta33 . . 67.27(6) ?
Ta37 Al1 Ta33 . . 64.03(4) ?
Ta10 Al1 Ta33 . . 59.24(4) ?
A45A Al1 Ta18 . . 67.41(7) ?
Al26 Al1 Ta18 . . 63.05(6) ?
M14A Al1 Ta18 . . 170.59(8) ?
Al11 Al1 Ta18 . . 63.20(5) ?
Al31 Al1 Ta18 . . 110.75(7) ?
Ta37 Al1 Ta18 . . 124.19(7) ?
Ta10 Al1 Ta18 . . 64.48(4) ?
Ta33 Al1 Ta18 . . 113.16(6) ?
A45A Al1 Ta49 . . 67.51(7) ?
Al26 Al1 Ta49 . . 65.17(6) ?
M14A Al1 Ta49 . . 64.52(5) ?
Al11 Al1 Ta49 . . 171.88(9) ?
Al31 Al1 Ta49 . . 113.20(7) ?
Ta37 Al1 Ta49 . . 60.31(4) ?
Ta10 Al1 Ta49 . . 122.03(6) ?
Ta33 Al1 Ta49 . . 115.68(6) ?
Ta18 Al1 Ta49 . . 123.36(7) ?
A45A Al1 Ta22 . . 115.35(9) ?
Al26 Al1 Ta22 . . 64.47(6) ?
M14A Al1 Ta22 . . 112.56(7) ?
Al11 Al1 Ta22 . . 64.18(6) ?
Al31 Al1 Ta22 . . 62.39(5) ?
Ta37 Al1 Ta22 . . 173.50(7) ?
Ta10 Al1 Ta22 . . 116.43(6) ?
Ta33 Al1 Ta22 . . 119.37(6) ?
Ta18 Al1 Ta22 . . 60.58(4) ?
Ta49 Al1 Ta22 . . 113.70(6) ?
Al30 Al3 Al17 . 20 120.95(7) ?
Al30 Al3 Al17 . . 120.96(7) ?
Al17 Al3 Al17 20 . 112.70(12) ?
Al30 Al3 Al34 . 20 120.63(10) ?
Al17 Al3 Al34 20 20 58.62(6) ?
Al17 Al3 Al34 . 20 106.80(10) ?
Al30 Al3 Al34 . . 120.63(10) ?
Al17 Al3 Al34 20 . 106.80(10) ?
Al17 Al3 Al34 . . 58.63(6) ?
Al34 Al3 Al34 20 . 58.19(9) ?
Al30 Al3 Ta41 . . 118.22(10) ?
Al17 Al3 Ta41 20 . 64.86(6) ?
Al17 Al3 Ta41 . . 64.86(6) ?
Al34 Al3 Ta41 20 . 112.61(8) ?
Al34 Al3 Ta41 . . 112.62(8) ?
Al30 Al3 Ta15 . . 64.84(7) ?
Al17 Al3 Ta15 20 . 126.76(10) ?
Al17 Al3 Ta15 . . 64.34(5) ?
Al34 Al3 Ta15 20 . 170.51(7) ?
Al34 Al3 Ta15 . . 112.57(4) ?
Ta41 Al3 Ta15 . . 67.64(5) ?
Al30 Al3 Ta15 . 20 64.84(7) ?
Al17 Al3 Ta15 20 20 64.34(5) ?
Al17 Al3 Ta15 . 20 126.76(10) ?
Al34 Al3 Ta15 20 20 112.57(4) ?
Al34 Al3 Ta15 . 20 170.51(7) ?
Ta41 Al3 Ta15 . 20 67.64(5) ?
Ta15 Al3 Ta15 . 20 76.56(6) ?
Al30 Al3 Ta40 . . 65.75(5) ?
Al17 Al3 Ta40 20 . 170.42(11) ?
Al17 Al3 Ta40 . . 64.85(4) ?
Al34 Al3 Ta40 20 . 112.50(8) ?
Al34 Al3 Ta40 . . 63.80(5) ?
Ta41 Al3 Ta40 . . 119.37(4) ?
Ta15 Al3 Ta40 . . 61.46(3) ?
Ta15 Al3 Ta40 20 . 124.91(8) ?
Al30 Al3 Ta40 . 11 65.75(5) ?
Al17 Al3 Ta40 20 11 64.85(4) ?
Al17 Al3 Ta40 . 11 170.41(11) ?
Al34 Al3 Ta40 20 11 63.80(5) ?
Al34 Al3 Ta40 . 11 112.50(8) ?
Ta41 Al3 Ta40 . 11 119.37(4) ?
Ta15 Al3 Ta40 . 11 124.91(8) ?
Ta15 Al3 Ta40 20 11 61.46(3) ?
Ta40 Al3 Ta40 . 11 115.89(8) ?
Al30 Al3 Ta34 . . 65.44(8) ?
Al17 Al3 Ta34 20 . 113.65(7) ?
Al17 Al3 Ta34 . . 113.65(7) ?
Al34 Al3 Ta34 20 . 64.29(6) ?
Al34 Al3 Ta34 . . 64.28(6) ?
Ta41 Al3 Ta34 . . 176.34(10) ?
Ta15 Al3 Ta34 . . 115.05(7) ?
Ta15 Al3 Ta34 20 . 115.05(7) ?
Ta40 Al3 Ta34 . . 61.54(4) ?
Ta40 Al3 Ta34 11 . 61.54(4) ?
Al30 Al3 Ta26 . . 178.64(11) ?
Al17 Al3 Ta26 20 . 58.73(6) ?
Al17 Al3 Ta26 . . 58.73(6) ?
Al34 Al3 Ta26 20 . 60.49(6) ?
Al34 Al3 Ta26 . . 60.49(6) ?
Ta41 Al3 Ta26 . . 60.42(5) ?
Ta15 Al3 Ta26 . . 114.17(6) ?
Ta15 Al3 Ta26 20 . 114.17(6) ?
Ta40 Al3 Ta26 . . 114.74(5) ?
Ta40 Al3 Ta26 11 . 114.74(5) ?
Ta34 Al3 Ta26 . . 115.92(8) ?
Ta11 Al4 Ta11 . 60_554 138.14(11) ?
Ta11 Al4 Ta1 . . 69.91(5) ?
Ta11 Al4 Ta1 60_554 . 69.91(5) ?
Ta11 Al4 Al39 . . 73.97(7) ?
Ta11 Al4 Al39 60_554 . 73.98(7) ?
Ta1 Al4 Al39 . . 55.35(16) ?
Ta11 Al4 Ta13 . 20 144.08(9) ?
Ta11 Al4 Ta13 60_554 20 69.17(2) ?
Ta1 Al4 Ta13 . 20 137.42(6) ?
Al39 Al4 Ta13 . 20 101.72(14) ?
Ta11 Al4 Ta13 . . 69.18(2) ?
Ta11 Al4 Ta13 60_554 . 144.08(9) ?
Ta1 Al4 Ta13 . . 137.42(6) ?
Al39 Al4 Ta13 . . 101.72(14) ?
Ta13 Al4 Ta13 20 . 77.19(7) ?
Ta11 Al4 M15A . . 109.58(6) ?
Ta11 Al4 M15A 60_554 . 109.58(6) ?
Ta1 Al4 M15A . . 143.77(11) ?
Al39 Al4 M15A . . 160.88(19) ?
Ta13 Al4 M15A 20 . 63.95(6) ?
Ta13 Al4 M15A . . 63.95(6) ?
Ta11 Al4 Al27 . . 60.08(4) ?
Ta11 Al4 Al27 60_554 . 145.35(10) ?
Ta1 Al4 Al27 . . 106.66(7) ?
Al39 Al4 Al27 . . 133.98(6) ?
Ta13 Al4 Al27 20 . 113.54(10) ?
Ta13 Al4 Al27 . . 61.11(5) ?
M15A Al4 Al27 . . 52.19(6) ?
Ta11 Al4 Al27 . 20 145.35(10) ?
Ta11 Al4 Al27 60_554 20 60.08(4) ?
Ta1 Al4 Al27 . 20 106.66(7) ?
Al39 Al4 Al27 . 20 133.99(6) ?
Ta13 Al4 Al27 20 20 61.11(5) ?
Ta13 Al4 Al27 . 20 113.54(10) ?
M15A Al4 Al27 . 20 52.18(6) ?
Al27 Al4 Al27 . 20 90.05(10) ?
Ta11 Al4 M7C . 20 107.04(8) ?
Ta11 Al4 M7C 60_554 20 60.44(4) ?
Ta1 Al4 M7C . 20 59.56(6) ?
Al39 Al4 M7C . 20 109.32(16) ?
Ta13 Al4 M7C 20 20 107.92(5) ?
Ta13 Al4 M7C . 20 146.39(11) ?
M15A Al4 M7C . 20 87.94(9) ?
Al27 Al4 M7C . 20 87.53(8) ?
Al27 Al4 M7C 20 20 50.32(6) ?
Ta11 Al4 M7A . 20 107.04(8) ?
Ta11 Al4 M7A 60_554 20 60.44(4) ?
Ta1 Al4 M7A . 20 59.56(6) ?
Al39 Al4 M7A . 20 109.32(16) ?
Ta13 Al4 M7A 20 20 107.92(5) ?
Ta13 Al4 M7A . 20 146.39(11) ?
M15A Al4 M7A . 20 87.94(9) ?
Al27 Al4 M7A . 20 87.53(8) ?
Al27 Al4 M7A 20 20 50.32(6) ?
M7C Al4 M7A 20 20 0.00(8) ?
Al22 Al5 Al35 . . 118.77(13) ?
Al22 Al5 Al34 . . 113.09(10) ?
Al35 Al5 Al34 . . 119.14(10) ?
Al22 Al5 Al34 . 13 113.09(10) ?
Al35 Al5 Al34 . 13 119.14(10) ?
Al34 Al5 Al34 . 13 60.26(9) ?
Al22 Al5 Ta36 . . 123.64(5) ?
Al35 Al5 Ta36 . . 63.83(5) ?
Al34 Al5 Ta36 . . 61.98(5) ?
Al34 Al5 Ta36 13 . 109.99(9) ?
Al22 Al5 Ta36 . 8 123.64(5) ?
Al35 Al5 Ta36 . 8 63.83(5) ?
Al34 Al5 Ta36 . 8 109.99(9) ?
Al34 Al5 Ta36 13 8 61.99(5) ?
Ta36 Al5 Ta36 . 8 107.88(8) ?
Al22 Al5 Ta28 . . 66.22(7) ?
Al35 Al5 Ta28 . . 65.57(7) ?
Al34 Al5 Ta28 . . 113.12(4) ?
Al34 Al5 Ta28 13 . 172.92(7) ?
Ta36 Al5 Ta28 . . 66.59(3) ?
Ta36 Al5 Ta28 8 . 124.64(8) ?
Al22 Al5 Ta28 . 13 66.21(7) ?
Al35 Al5 Ta28 . 13 65.57(7) ?
Al34 Al5 Ta28 . 13 172.92(7) ?
Al34 Al5 Ta28 13 13 113.12(4) ?
Ta36 Al5 Ta28 . 13 124.64(8) ?
Ta36 Al5 Ta28 8 13 66.58(3) ?
Ta28 Al5 Ta28 . 13 73.36(6) ?
Al22 Al5 Ta43 . 13 62.78(5) ?
Al35 Al5 Ta43 . 13 117.33(5) ?
Al34 Al5 Ta43 . 13 113.21(9) ?
Al34 Al5 Ta43 13 13 62.89(5) ?
Ta36 Al5 Ta43 . 13 172.70(9) ?
Ta36 Al5 Ta43 8 13 67.873(8) ?
Ta28 Al5 Ta43 . 13 120.67(8) ?
Ta28 Al5 Ta43 13 13 59.92(3) ?
Al22 Al5 Ta43 . . 62.78(5) ?
Al35 Al5 Ta43 . . 117.33(5) ?
Al34 Al5 Ta43 . . 62.90(5) ?
Al34 Al5 Ta43 13 . 113.21(9) ?
Ta36 Al5 Ta43 . . 67.880(8) ?
Ta36 Al5 Ta43 8 . 172.71(9) ?
Ta28 Al5 Ta43 . . 59.93(3) ?
Ta28 Al5 Ta43 13 . 120.67(8) ?
Ta43 Al5 Ta43 13 . 115.65(8) ?
Al22 Al5 Ta7 . . 59.39(8) ?
Al35 Al5 Ta7 . . 178.16(11) ?
Al34 Al5 Ta7 . . 62.37(6) ?
Al34 Al5 Ta7 13 . 62.37(6) ?
Ta36 Al5 Ta7 . . 116.95(5) ?
Ta36 Al5 Ta7 8 . 116.95(5) ?
Ta28 Al5 Ta7 . . 113.03(7) ?
Ta28 Al5 Ta7 13 . 113.03(7) ?
Ta43 Al5 Ta7 13 . 62.13(4) ?
Ta43 Al5 Ta7 . . 62.12(4) ?
Al22 Al5 Ta46 . . 174.92(12) ?
Al35 Al5 Ta46 . . 66.31(8) ?
Al34 Al5 Ta46 . . 62.68(6) ?
Al34 Al5 Ta46 13 . 62.68(6) ?
Ta36 Al5 Ta46 . . 57.71(4) ?
Ta36 Al5 Ta46 8 . 57.71(4) ?
Ta28 Al5 Ta46 . . 117.59(7) ?
Ta28 Al5 Ta46 13 . 117.59(7) ?
Ta43 Al5 Ta46 13 . 115.56(5) ?
Ta43 Al5 Ta46 . . 115.56(5) ?
Ta7 Al5 Ta46 . . 115.52(8) ?
Ta18 Al6 Ta18 . 13 135.96(11) ?
Ta18 Al6 M13A . . 111.77(5) ?
Ta18 Al6 M13A 13 . 111.77(5) ?
Ta18 Al6 Ta25 . . 69.91(5) ?
Ta18 Al6 Ta25 13 . 69.91(5) ?
M13A Al6 Ta25 . . 148.01(11) ?
Ta18 Al6 Ta29 . . 68.76(3) ?
Ta18 Al6 Ta29 13 . 138.36(9) ?
M13A Al6 Ta29 . . 65.28(6) ?
Ta25 Al6 Ta29 . . 135.79(6) ?
Ta18 Al6 Ta29 . 13 138.36(9) ?
Ta18 Al6 Ta29 13 13 68.76(3) ?
M13A Al6 Ta29 . 13 65.28(6) ?
Ta25 Al6 Ta29 . 13 135.78(6) ?
Ta29 Al6 Ta29 . 13 73.52(7) ?
Ta18 Al6 T52B . 13 64.48(5) ?
Ta18 Al6 T52B 13 13 79.91(7) ?
M13A Al6 T52B . 13 152.01(11) ?
Ta25 Al6 T52B . 13 59.25(6) ?
Ta29 Al6 T52B . 13 88.87(7) ?
Ta29 Al6 T52B 13 13 98.36(8) ?
Ta18 Al6 T52B . . 79.91(7) ?
Ta18 Al6 T52B 13 . 64.47(5) ?
M13A Al6 T52B . . 152.01(11) ?
Ta25 Al6 T52B . . 59.25(6) ?
Ta29 Al6 T52B . . 98.36(8) ?
Ta29 Al6 T52B 13 . 88.86(7) ?
T52B Al6 T52B 13 . 15.86(4) ?
Ta18 Al6 M10A . . 62.17(5) ?
Ta18 Al6 M10A 13 . 111.08(9) ?
M13A Al6 M10A . . 90.72(9) ?
Ta25 Al6 M10A . . 61.00(6) ?
Ta29 Al6 M10A . . 110.49(5) ?
Ta29 Al6 M10A 13 . 152.08(11) ?
T52B Al6 M10A 13 . 109.20(8) ?
T52B Al6 M10A . . 116.87(10) ?
Ta18 Al6 M10C . 74 111.08(9) ?
Ta18 Al6 M10C 13 74 62.17(5) ?
M13A Al6 M10C . 74 90.72(9) ?
Ta25 Al6 M10C . 74 61.00(6) ?
Ta29 Al6 M10C . 74 152.09(11) ?
Ta29 Al6 M10C 13 74 110.49(5) ?
T52B Al6 M10C 13 74 116.86(10) ?
T52B Al6 M10C . 74 109.20(8) ?
M10A Al6 M10C . 74 52.94(9) ?
M1CS Al7 Al23 . . 141.3(2) ?
M1CS Al7 Al32 . 9 73.07(13) ?
Al23 Al7 Al32 . 9 121.92(8) ?
M1CS Al7 Al32 . . 73.07(13) ?
Al23 Al7 Al32 . . 121.92(8) ?
Al32 Al7 Al32 9 . 111.44(16) ?
M1CS Al7 M1TS . 9 5.60(17) ?
Al23 Al7 M1TS . 9 145.18(14) ?
Al32 Al7 M1TS 9 9 67.71(9) ?
Al32 Al7 M1TS . 9 74.44(10) ?
M1CS Al7 M1TS . . 5.59(17) ?
Al23 Al7 M1TS . . 145.18(14) ?
Al32 Al7 M1TS 9 . 74.44(10) ?
Al32 Al7 M1TS . . 67.71(9) ?
M1TS Al7 M1TS 9 . 7.71(11) ?
M1CS Al7 A43S . 9 109.1(3) ?
Al23 Al7 A43S . 9 109.60(16) ?
Al32 Al7 A43S 9 9 68.87(10) ?
Al32 Al7 A43S . 9 68.87(10) ?
M1TS Al7 A43S 9 9 104.99(15) ?
M1TS Al7 A43S . 9 105.00(15) ?
M1CS Al7 Ta3 . . 71.5(2) ?
Al23 Al7 Ta3 . . 69.79(9) ?
Al32 Al7 Ta3 9 . 111.41(9) ?
Al32 Al7 Ta3 . . 111.41(9) ?
M1TS Al7 Ta3 9 . 75.61(8) ?
M1TS Al7 Ta3 . . 75.61(8) ?
A43S Al7 Ta3 9 . 179.39(18) ?
M1CS Al7 T53S . 5 65.6(2) ?
Al23 Al7 T53S . 5 153.12(14) ?
Al32 Al7 T53S 9 5 55.98(8) ?
Al32 Al7 T53S . 5 55.98(8) ?
M1TS Al7 T53S 9 5 61.58(8) ?
M1TS Al7 T53S . 5 61.59(8) ?
A43S Al7 T53S 9 5 43.51(13) ?
Ta3 Al7 T53S . 5 137.09(11) ?
M1CS Al7 M1TS . 5 6.5(2) ?
Al23 Al7 M1TS . 5 147.85(13) ?
Al32 Al7 M1TS 9 5 69.87(8) ?
Al32 Al7 M1TS . 5 69.87(8) ?
M1TS Al7 M1TS 9 5 4.58(7) ?
M1TS Al7 M1TS . 5 4.58(7) ?
A43S Al7 M1TS 9 5 102.55(15) ?
Ta3 Al7 M1TS . 5 78.06(8) ?
T53S Al7 M1TS 5 5 59.03(8) ?
M1CS Al7 Ta23 . 4 137.42(11) ?
Al23 Al7 Ta23 . 4 67.38(7) ?
Al32 Al7 Ta23 9 4 64.42(7) ?
Al32 Al7 Ta23 . 4 124.56(11) ?
M1TS Al7 Ta23 9 4 132.12(7) ?
M1TS Al7 Ta23 . 4 138.76(9) ?
A43S Al7 Ta23 9 4 58.13(9) ?
Ta3 Al7 Ta23 . 4 121.45(8) ?
T53S Al7 Ta23 5 4 91.59(8) ?
M1TS Al7 Ta23 5 4 134.18(7) ?
M1CS Al7 Ta23 . . 137.41(11) ?
Al23 Al7 Ta23 . . 67.38(7) ?
Al32 Al7 Ta23 9 . 124.57(11) ?
Al32 Al7 Ta23 . . 64.42(7) ?
M1TS Al7 Ta23 9 . 138.76(9) ?
M1TS Al7 Ta23 . . 132.12(7) ?
A43S Al7 Ta23 9 . 58.13(9) ?
Ta3 Al7 Ta23 . . 121.44(8) ?
T53S Al7 Ta23 5 . 91.59(8) ?
M1TS Al7 Ta23 5 . 134.17(7) ?
Ta23 Al7 Ta23 4 . 74.40(7) ?
Ta41 Al8 Ta16 . . 144.58(7) ?
Ta41 Al8 Ta15 . . 68.92(4) ?
Ta16 Al8 Ta15 . . 137.04(8) ?
Ta41 Al8 Ta13 . . 77.93(5) ?
Ta16 Al8 Ta13 . . 69.28(4) ?
Ta15 Al8 Ta13 . . 144.33(7) ?
Ta41 Al8 M12A . . 65.57(5) ?
Ta16 Al8 M12A . . 109.96(7) ?
Ta15 Al8 M12A . . 110.02(7) ?
Ta13 Al8 M12A . . 65.25(5) ?
Ta41 Al8 Ta4 . . 136.20(7) ?
Ta16 Al8 Ta4 . . 69.54(5) ?
Ta15 Al8 Ta4 . . 69.18(5) ?
Ta13 Al8 Ta4 . . 136.90(7) ?
M12A Al8 Ta4 . . 143.33(8) ?
Ta41 Al8 Al38 . . 101.26(10) ?
Ta16 Al8 Al38 . . 73.43(10) ?
Ta15 Al8 Al38 . . 73.35(11) ?
Ta13 Al8 Al38 . . 101.52(12) ?
M12A Al8 Al38 . . 162.36(12) ?
Ta4 Al8 Al38 . . 54.31(10) ?
Ta41 Al8 Al11 . . 114.16(8) ?
Ta16 Al8 Al11 . . 61.01(5) ?
Ta15 Al8 Al11 . . 145.24(8) ?
Ta13 Al8 Al11 . . 61.59(5) ?
M12A Al8 Al11 . . 51.33(5) ?
Ta4 Al8 Al11 . . 107.37(7) ?
Al38 Al8 Al11 . . 134.38(11) ?
Ta41 Al8 Al17 . . 61.32(5) ?
Ta16 Al8 Al17 . . 145.50(8) ?
Ta15 Al8 Al17 . . 60.83(5) ?
Ta13 Al8 Al17 . . 113.84(7) ?
M12A Al8 Al17 . . 51.49(5) ?
Ta4 Al8 Al17 . . 107.14(7) ?
Al38 Al8 Al17 . . 134.12(12) ?
Al11 Al8 Al17 . . 89.38(8) ?
Ta41 Al8 M9A . . 147.39(8) ?
Ta16 Al8 M9A . . 60.12(5) ?
Ta15 Al8 M9A . . 106.95(6) ?
Ta13 Al8 M9A . . 108.06(7) ?
M12A Al8 M9A . . 87.40(6) ?
Ta4 Al8 M9A . . 59.83(5) ?
Al38 Al8 M9A . . 108.50(10) ?
Al11 Al8 M9A . . 50.52(5) ?
Al17 Al8 M9A . . 87.93(7) ?
A46B Al9 Al18 13 . 121.59(12) ?
A46B Al9 Al22 13 . 111.94(12) ?
Al18 Al9 Al22 . . 117.50(11) ?
A46B Al9 Al10 13 . 70.54(10) ?
Al18 Al9 Al10 . . 147.57(11) ?
Al22 Al9 Al10 . . 77.60(9) ?
A46B Al9 Ta3 13 . 117.07(10) ?
Al18 Al9 Ta3 . . 66.92(6) ?
Al22 Al9 Ta3 . . 114.67(9) ?
Al10 Al9 Ta3 . . 80.75(8) ?
A46B Al9 A46A 13 13 12.08(15) ?
Al18 Al9 A46A . 13 109.60(18) ?
Al22 Al9 A46A . 13 122.64(19) ?
Al10 Al9 A46A . 13 79.84(17) ?
Ta3 Al9 A46A . 13 112.60(17) ?
A46B Al9 Ta10 13 . 64.78(9) ?
Al18 Al9 Ta10 . . 65.49(7) ?
Al22 Al9 Ta10 . . 118.47(9) ?
Al10 Al9 Ta10 . . 135.32(9) ?
Ta3 Al9 Ta10 . . 120.08(8) ?
A46A Al9 Ta10 13 . 56.04(16) ?
A46B Al9 A44S 13 21 63.51(11) ?
Al18 Al9 A44S . 21 108.83(11) ?
Al22 Al9 A44S . 21 122.89(12) ?
Al10 Al9 A44S . 21 46.09(9) ?
Ta3 Al9 A44S . 21 56.41(8) ?
A46A Al9 A44S 13 21 64.01(17) ?
Ta10 Al9 A44S . 21 109.82(10) ?
A46B Al9 Ta27 13 . 67.01(9) ?
Al18 Al9 Ta27 . . 63.63(6) ?
Al22 Al9 Ta27 . . 178.85(11) ?
Al10 Al9 Ta27 . . 101.50(8) ?
Ta3 Al9 Ta27 . . 65.77(5) ?
A46A Al9 Ta27 13 . 56.37(17) ?
Ta10 Al9 Ta27 . . 61.66(4) ?
A44S Al9 Ta27 21 . 56.34(8) ?
A46B Al9 Al40 13 . 121.40(13) ?
Al18 Al9 Al40 . . 108.32(11) ?
Al22 Al9 Al40 . . 62.07(9) ?
Al10 Al9 Al40 . . 50.92(10) ?
Ta3 Al9 Al40 . . 56.53(6) ?
A46A Al9 Al40 13 . 129.73(19) ?
Ta10 Al9 Al40 . . 173.57(11) ?
A44S Al9 Al40 21 . 73.33(11) ?
Ta27 Al9 Al40 . . 117.94(9) ?
A46B Al9 T52B 13 13 49.56(8) ?
Al18 Al9 T52B . 13 144.98(10) ?
Al22 Al9 T52B . 13 62.91(8) ?
Al10 Al9 T52B . 13 66.96(8) ?
Ta3 Al9 T52B . 13 147.53(9) ?
A46A Al9 T52B 13 13 59.75(17) ?
Ta10 Al9 T52B . 13 83.39(5) ?
A44S Al9 T52B 21 13 96.17(9) ?
Ta27 Al9 T52B . 13 116.12(7) ?
Al40 Al9 T52B . 13 102.00(10) ?
A46B Al9 Ta43 13 . 120.40(10) ?
Al18 Al9 Ta43 . . 64.59(6) ?
Al22 Al9 Ta43 . . 61.78(7) ?
Al10 Al9 Ta43 . . 139.25(9) ?
Ta3 Al9 Ta43 . . 117.91(7) ?
A46A Al9 Ta43 13 . 118.51(17) ?
Ta10 Al9 Ta43 . . 69.21(5) ?
A44S Al9 Ta43 21 . 173.30(11) ?
Ta27 Al9 Ta43 . . 119.07(8) ?
Al40 Al9 Ta43 . . 106.98(9) ?
T52B Al9 Ta43 13 . 90.32(6) ?
A44S Al10 A44S 21 9 109.6(2) ?
A44S Al10 Al41 21 . 82.91(13) ?
A44S Al10 Al41 9 . 82.91(13) ?
A44S Al10 Al40 21 . 98.92(13) ?
A44S Al10 Al40 9 . 98.92(13) ?
Al41 Al10 Al40 . . 176.76(18) ?
A44S Al10 Al9 21 13 169.86(16) ?
A44S Al10 Al9 9 13 74.04(10) ?
Al41 Al10 Al9 . 13 107.09(10) ?
Al40 Al10 Al9 . 13 71.01(9) ?
A44S Al10 Al9 21 . 74.03(10) ?
A44S Al10 Al9 9 . 169.87(16) ?
Al41 Al10 Al9 . . 107.09(10) ?
Al40 Al10 Al9 . . 71.02(9) ?
Al9 Al10 Al9 13 . 100.83(13) ?
A44S Al10 A44S 21 5 5.76(7) ?
A44S Al10 A44S 9 5 104.91(19) ?
Al41 Al10 A44S . 5 85.48(12) ?
Al40 Al10 A44S . 5 96.59(12) ?
Al9 Al10 A44S 13 5 166.98(14) ?
Al9 Al10 A44S . 5 78.05(9) ?
A44S Al10 A44S 21 17 104.91(19) ?
A44S Al10 A44S 9 17 5.76(7) ?
Al41 Al10 A44S . 17 85.48(12) ?
Al40 Al10 A44S . 17 96.59(12) ?
Al9 Al10 A44S 13 17 78.06(9) ?
Al9 Al10 A44S . 17 166.98(14) ?
A44S Al10 A44S 5 17 100.06(18) ?
A44S Al10 Ta47 21 . 64.92(12) ?
A44S Al10 Ta47 9 . 64.92(12) ?
Al41 Al10 Ta47 . . 120.31(14) ?
Al40 Al10 Ta47 . . 62.93(10) ?
Al9 Al10 Ta47 13 . 109.87(8) ?
Al9 Al10 Ta47 . . 109.87(8) ?
A44S Al10 Ta47 5 . 59.30(10) ?
A44S Al10 Ta47 17 . 59.30(10) ?
A44S Al10 A46B 21 13 65.88(12) ?
A44S Al10 A46B 9 13 137.22(16) ?
Al41 Al10 A46B . 13 54.46(8) ?
Al40 Al10 A46B . 13 123.84(10) ?
Al9 Al10 A46B 13 13 118.32(12) ?
Al9 Al10 A46B . 13 52.89(8) ?
A44S Al10 A46B 5 13 71.55(10) ?
A44S Al10 A46B 17 13 139.05(14) ?
Ta47 Al10 A46B . 13 130.74(8) ?
A44S Al10 A46B 21 . 137.22(16) ?
A44S Al10 A46B 9 . 65.87(12) ?
Al41 Al10 A46B . . 54.46(8) ?
Al40 Al10 A46B . . 123.83(10) ?
Al9 Al10 A46B 13 . 52.89(8) ?
Al9 Al10 A46B . . 118.33(12) ?
A44S Al10 A46B 5 . 139.06(14) ?
A44S Al10 A46B 17 . 71.55(10) ?
Ta47 Al10 A46B . . 130.74(8) ?
A46B Al10 A46B 13 . 88.74(13) ?
A44S Al10 T52A 21 . 119.50(12) ?
A44S Al10 T52A 9 . 119.50(12) ?
Al41 Al10 T52A . . 71.00(11) ?
Al40 Al10 T52A . . 105.76(13) ?
Al9 Al10 T52A 13 . 63.96(7) ?
Al9 Al10 T52A . . 63.96(7) ?
A44S Al10 T52A 5 . 125.25(10) ?
A44S Al10 T52A 17 . 125.25(10) ?
Ta47 Al10 T52A . . 168.69(11) ?
A46B Al10 T52A 13 . 54.36(7) ?
A46B Al10 T52A . . 54.36(7) ?
M12A Al11 M9A . . 105.67(8) ?
M12A Al11 Al31 . . 123.06(8) ?
M9A Al11 Al31 . . 118.38(8) ?
M12A Al11 Al1 . . 122.39(8) ?
M9A Al11 Al1 . . 120.57(8) ?
Al31 Al11 Al1 . . 62.41(7) ?
M12A Al11 Ta33 . . 65.82(5) ?
M9A Al11 Ta33 . . 171.18(8) ?
Al31 Al11 Ta33 . . 69.81(6) ?
Al1 Al11 Ta33 . . 65.26(6) ?
M12A Al11 Al42 . . 62.99(6) ?
M9A Al11 Al42 . . 63.56(6) ?
Al31 Al11 Al42 . . 170.12(9) ?
Al1 Al11 Al42 . . 107.94(8) ?
Ta33 Al11 Al42 . . 108.99(7) ?
M12A Al11 Ta16 . . 116.32(6) ?
M9A Al11 Ta16 . . 63.82(5) ?
Al31 Al11 Ta16 . . 62.00(5) ?
Al1 Al11 Ta16 . . 114.02(7) ?
Ta33 Al11 Ta16 . . 121.22(6) ?
Al42 Al11 Ta16 . . 124.05(8) ?
M12A Al11 Ta18 . . 116.23(6) ?
M9A Al11 Ta18 . . 64.01(5) ?
Al31 Al11 Ta18 . . 114.68(7) ?
Al1 Al11 Ta18 . . 64.46(6) ?
Ta33 Al11 Ta18 . . 116.76(6) ?
Al42 Al11 Ta18 . . 56.55(5) ?
Ta16 Al11 Ta18 . . 112.77(6) ?
M12A Al11 Al8 . . 61.79(6) ?
M9A Al11 Al8 . . 65.29(6) ?
Al31 Al11 Al8 . . 105.34(7) ?
Al1 Al11 Al8 . . 167.67(9) ?
Ta33 Al11 Al8 . . 110.44(7) ?
Al42 Al11 Al8 . . 84.36(8) ?
Ta16 Al11 Al8 . . 57.25(5) ?
Ta18 Al11 Al8 . . 125.72(7) ?
M12A Al11 Ta10 . . 67.30(5) ?
M9A Al11 Ta10 . . 115.65(7) ?
Al31 Al11 Ta10 . . 116.54(7) ?
Al1 Al11 Ta10 . . 62.90(5) ?
Ta33 Al11 Ta10 . . 59.83(3) ?
Al42 Al11 Ta10 . . 56.89(5) ?
Ta16 Al11 Ta10 . . 176.38(7) ?
Ta18 Al11 Ta10 . . 64.47(3) ?
Al8 Al11 Ta10 . . 126.11(7) ?
Al37 Al12 Al37 78 60_554 103.98(14) ?
Al37 Al12 Al37 78 . 103.98(14) ?
Al37 Al12 Al37 60_554 . 103.98(14) ?
Al37 Al12 Ta9 78 . 128.01(7) ?
Al37 Al12 Ta9 60_554 . 128.01(7) ?
Al37 Al12 Ta9 . . 66.91(8) ?
Al37 Al12 Ta9 78 60_554 128.01(7) ?
Al37 Al12 Ta9 60_554 60_554 66.91(8) ?
Al37 Al12 Ta9 . 60_554 128.01(7) ?
Ta9 Al12 Ta9 . 60_554 79.54(11) ?
Al37 Al12 Ta9 78 78 66.91(8) ?
Al37 Al12 Ta9 60_554 78 128.01(7) ?
Al37 Al12 Ta9 . 78 128.01(7) ?
Ta9 Al12 Ta9 . 78 79.54(11) ?
Ta9 Al12 Ta9 60_554 78 79.54(11) ?
Al37 Al12 Ta38 78 . 65.48(12) ?
Al37 Al12 Ta38 60_554 . 65.48(12) ?
Al37 Al12 Ta38 . . 65.48(12) ?
Ta9 Al12 Ta38 . . 132.39(7) ?
Ta9 Al12 Ta38 60_554 . 132.38(7) ?
Ta9 Al12 Ta38 78 . 132.38(7) ?
Al13 Al13 Al13 79 58 59.9980(10) ?
Al13 Al13 Al20 79 . 178.99(6) ?
Al13 Al13 Al20 58 . 119.13(6) ?
Al13 Al13 Al20 79 74 119.13(6) ?
Al13 Al13 Al20 58 74 178.99(6) ?
Al20 Al13 Al20 . 74 61.73(11) ?
Al13 Al13 Al13 79 74 120.0 ?
Al13 Al13 Al13 58 74 120.0050(10) ?
Al20 Al13 Al13 . 74 59.81(5) ?
Al20 Al13 Al13 74 74 59.81(5) ?
Al13 Al13 Ta39 79 . 115.45(4) ?
Al13 Al13 Ta39 58 . 115.45(4) ?
Al20 Al13 Ta39 . . 65.28(6) ?
Al20 Al13 Ta39 74 . 65.28(6) ?
Al13 Al13 Ta39 74 . 114.98(5) ?
Al13 Al13 Ta45 79 . 117.13(5) ?
Al13 Al13 Ta45 58 . 63.02(5) ?
Al20 Al13 Ta45 . . 62.35(5) ?
Al20 Al13 Ta45 74 . 117.99(9) ?
Al13 Al13 Ta45 74 . 109.78(5) ?
Ta39 Al13 Ta45 . . 68.82(4) ?
Al13 Al13 Ta45 79 79 63.02(5) ?
Al13 Al13 Ta45 58 79 117.13(5) ?
Al20 Al13 Ta45 . 79 117.98(9) ?
Al20 Al13 Ta45 74 79 62.35(5) ?
Al13 Al13 Ta45 74 79 109.77(5) ?
Ta39 Al13 Ta45 . 79 68.82(4) ?
Ta45 Al13 Ta45 . 79 130.92(9) ?
Al13 Al13 Ta51 79 . 64.33(4) ?
Al13 Al13 Ta51 58 . 64.33(4) ?
Al20 Al13 Ta51 . . 115.91(8) ?
Al20 Al13 Ta51 74 . 115.91(8) ?
Al13 Al13 Ta51 74 . 174.74(5) ?
Ta39 Al13 Ta51 . . 59.76(5) ?
Ta45 Al13 Ta51 . . 68.96(5) ?
Ta45 Al13 Ta51 79 . 68.96(5) ?
Al13 Al13 Ta20 79 74 64.56(4) ?
Al13 Al13 Ta20 58 74 113.18(5) ?
Al20 Al13 Ta20 . 74 115.79(8) ?
Al20 Al13 Ta20 74 74 65.83(6) ?
Al13 Al13 Ta20 74 74 63.17(4) ?
Ta39 Al13 Ta20 . 74 120.20(5) ?
Ta45 Al13 Ta20 . 74 169.89(8) ?
Ta45 Al13 Ta20 79 74 59.137(12) ?
Ta51 Al13 Ta20 . 74 118.76(5) ?
Al13 Al13 Ta20 79 . 113.18(5) ?
Al13 Al13 Ta20 58 . 64.56(4) ?
Al20 Al13 Ta20 . . 65.83(6) ?
Al20 Al13 Ta20 74 . 115.79(8) ?
Al13 Al13 Ta20 74 . 63.17(4) ?
Ta39 Al13 Ta20 . . 120.20(5) ?
Ta45 Al13 Ta20 . . 59.138(12) ?
Ta45 Al13 Ta20 79 . 169.89(8) ?
Ta51 Al13 Ta20 . . 118.76(5) ?
Ta20 Al13 Ta20 74 . 110.79(8) ?
Al13 Al13 Ta2 79 . 65.37(4) ?
Al13 Al13 Ta2 58 . 65.37(4) ?
Al20 Al13 Ta2 . . 113.90(8) ?
Al20 Al13 Ta2 74 . 113.90(8) ?
Al13 Al13 Ta2 74 . 64.03(4) ?
Ta39 Al13 Ta2 . . 179.01(10) ?
Ta45 Al13 Ta2 . . 111.39(5) ?
Ta45 Al13 Ta2 79 . 111.39(5) ?
Ta51 Al13 Ta2 . . 121.23(8) ?
Ta20 Al13 Ta2 74 . 59.50(4) ?
Ta20 Al13 Ta2 . . 59.50(4) ?
Al26 Al14 Al26 . 86 63.60(10) ?
Al26 Al14 Al14 . 79 178.19(5) ?
Al26 Al14 Al14 86 79 118.20(5) ?
Al26 Al14 Al14 . 58 118.20(5) ?
Al26 Al14 Al14 86 58 178.20(5) ?
Al14 Al14 Al14 79 58 60.0 ?
Al26 Al14 M16A . . 118.98(9) ?
Al26 Al14 M16A 86 . 118.98(9) ?
Al14 Al14 M16A 79 . 60.30(6) ?
Al14 Al14 M16A 58 . 60.30(6) ?
Al26 Al14 Ta30 . . 63.32(5) ?
Al26 Al14 Ta30 86 . 119.64(10) ?
Al14 Al14 Ta30 79 . 115.18(5) ?
Al14 Al14 Ta30 58 . 61.98(5) ?
M16A Al14 Ta30 . . 110.49(5) ?
Al26 Al14 Ta30 . 79 119.64(10) ?
Al26 Al14 Ta30 86 79 63.32(5) ?
Al14 Al14 Ta30 79 79 61.98(5) ?
Al14 Al14 Ta30 58 79 115.18(5) ?
M16A Al14 Ta30 . 79 110.49(5) ?
Ta30 Al14 Ta30 . 79 127.09(9) ?
Al26 Al14 Ta51 . . 116.89(8) ?
Al26 Al14 Ta51 86 . 116.89(8) ?
Al14 Al14 Ta51 79 . 62.68(4) ?
Al14 Al14 Ta51 58 . 62.68(4) ?
M16A Al14 Ta51 . . 113.09(10) ?
Ta30 Al14 Ta51 . . 67.00(4) ?
Ta30 Al14 Ta51 79 . 67.00(4) ?
Al26 Al14 Ta39 . . 66.60(7) ?
Al26 Al14 Ta39 86 . 66.59(7) ?
Al14 Al14 Ta39 79 . 114.00(4) ?
Al14 Al14 Ta39 58 . 114.00(4) ?
M16A Al14 Ta39 . . 173.11(11) ?
Ta30 Al14 Ta39 . . 67.63(5) ?
Ta30 Al14 Ta39 79 . 67.63(5) ?
Ta51 Al14 Ta39 . . 60.02(5) ?
Al26 Al14 Ta49 . . 65.49(5) ?
Al26 Al14 Ta49 86 . 117.47(9) ?
Al14 Al14 Ta49 79 . 113.00(5) ?
Al14 Al14 Ta49 58 . 63.85(5) ?
M16A Al14 Ta49 . . 61.85(5) ?
Ta30 Al14 Ta49 . . 60.122(11) ?
Ta30 Al14 Ta49 79 . 172.05(9) ?
Ta51 Al14 Ta49 . . 117.09(5) ?
Ta39 Al14 Ta49 . . 120.24(5) ?
Al26 Al14 Ta49 . 79 117.48(9) ?
Al26 Al14 Ta49 86 79 65.50(5) ?
Al14 Al14 Ta49 79 79 63.85(5) ?
Al14 Al14 Ta49 58 79 113.00(5) ?
M16A Al14 Ta49 . 79 61.85(5) ?
Ta30 Al14 Ta49 . 79 172.05(9) ?
Ta30 Al14 Ta49 79 79 60.122(11) ?
Ta51 Al14 Ta49 . 79 117.09(5) ?
Ta39 Al14 Ta49 . 79 120.24(5) ?
Ta49 Al14 Ta49 . 79 112.47(8) ?
Al15 Al15 M15A 4 . 122.63(7) ?
Al15 Al15 Al16 4 20 119.75(6) ?
M15A Al15 Al16 . 20 109.12(10) ?
Al15 Al15 Al16 4 . 119.76(6) ?
M15A Al15 Al16 . . 109.12(9) ?
Al16 Al15 Al16 20 . 60.57(9) ?
Al15 Al15 Al25 4 . 179.93(16) ?
M15A Al15 Al25 . . 57.45(9) ?
Al16 Al15 Al25 20 . 60.19(8) ?
Al16 Al15 Al25 . . 60.18(8) ?
Al15 Al15 Ta35 4 4 64.52(5) ?
M15A Al15 Ta35 . 4 124.72(4) ?
Al16 Al15 Ta35 20 4 61.46(5) ?
Al16 Al15 Ta35 . 4 109.76(9) ?
Al25 Al15 Ta35 . 4 115.44(6) ?
Al15 Al15 Ta35 4 . 64.53(5) ?
M15A Al15 Ta35 . . 124.72(4) ?
Al16 Al15 Ta35 20 . 109.76(9) ?
Al16 Al15 Ta35 . . 61.46(5) ?
Al25 Al15 Ta35 . . 115.44(6) ?
Ta35 Al15 Ta35 4 . 107.97(8) ?
Al15 Al15 Ta33 4 20 113.54(5) ?
M15A Al15 Ta33 . 20 64.64(5) ?
Al16 Al15 Ta33 20 20 62.35(5) ?
Al16 Al15 Ta33 . 20 115.13(9) ?
Al25 Al15 Ta33 . 20 66.48(5) ?
Ta35 Al15 Ta33 4 20 63.923(8) ?
Ta35 Al15 Ta33 . 20 170.38(9) ?
Al15 Al15 Ta33 4 . 113.55(5) ?
M15A Al15 Ta33 . . 64.64(5) ?
Al16 Al15 Ta33 20 . 115.14(9) ?
Al16 Al15 Ta33 . . 62.35(5) ?
Al25 Al15 Ta33 . . 66.47(5) ?
Ta35 Al15 Ta33 4 . 170.38(9) ?
Ta35 Al15 Ta33 . . 63.924(8) ?
Ta33 Al15 Ta33 20 . 123.57(9) ?
Al15 Al15 Ta19 4 . 65.14(5) ?
M15A Al15 Ta19 . . 67.73(6) ?
Al16 Al15 Ta19 20 . 174.77(9) ?
Al16 Al15 Ta19 . . 115.96(4) ?
Al25 Al15 Ta19 . . 114.92(8) ?
Ta35 Al15 Ta19 4 . 123.71(9) ?
Ta35 Al15 Ta19 . . 70.12(3) ?
Ta33 Al15 Ta19 20 . 118.28(8) ?
Ta33 Al15 Ta19 . . 59.91(3) ?
Al15 Al15 Ta19 4 4 65.14(5) ?
M15A Al15 Ta19 . 4 67.73(6) ?
Al16 Al15 Ta19 20 4 115.96(4) ?
Al16 Al15 Ta19 . 4 174.77(9) ?
Al25 Al15 Ta19 . 4 114.92(8) ?
Ta35 Al15 Ta19 4 4 70.12(3) ?
Ta35 Al15 Ta19 . 4 123.71(9) ?
Ta33 Al15 Ta19 20 4 59.90(3) ?
Ta33 Al15 Ta19 . 4 118.28(8) ?
Ta19 Al15 Ta19 . 4 67.19(6) ?
M12A Al16 Al18 . . 121.93(9) ?
M12A Al16 Al15 . . 108.74(8) ?
Al18 Al16 Al15 . . 120.66(9) ?
M12A Al16 Al16 . 20 109.25(5) ?
Al18 Al16 Al16 . 20 120.66(5) ?
Al15 Al16 Al16 . 20 59.71(4) ?
M12A Al16 Al25 . . 56.78(6) ?
Al18 Al16 Al25 . . 178.59(10) ?
Al15 Al16 Al25 . . 60.71(8) ?
Al16 Al16 Al25 20 . 60.09(4) ?
M12A Al16 Ta24 . . 124.82(7) ?
Al18 Al16 Ta24 . . 65.74(6) ?
Al15 Al16 Ta24 . . 109.18(7) ?
Al16 Al16 Ta24 20 . 61.13(4) ?
Al25 Al16 Ta24 . . 114.34(7) ?
M12A Al16 Ta35 . . 124.44(7) ?
Al18 Al16 Ta35 . . 65.04(6) ?
Al15 Al16 Ta35 . . 61.60(6) ?
Al16 Al16 Ta35 20 . 109.19(4) ?
Al25 Al16 Ta35 . . 116.03(8) ?
Ta24 Al16 Ta35 . . 108.47(6) ?
M12A Al16 Ta26 . . 65.22(5) ?
Al18 Al16 Ta26 . . 114.40(7) ?
Al15 Al16 Ta26 . . 113.45(7) ?
Al16 Al16 Ta26 20 . 61.62(4) ?
Al25 Al16 Ta26 . . 64.73(6) ?
Ta24 Al16 Ta26 . . 63.59(4) ?
Ta35 Al16 Ta26 . . 169.66(7) ?
M12A Al16 Ta10 . . 67.52(5) ?
Al18 Al16 Ta10 . . 65.32(6) ?
Al15 Al16 Ta10 . . 114.98(6) ?
Al16 Al16 Ta10 20 . 173.16(4) ?
Al25 Al16 Ta10 . . 114.01(6) ?
Ta24 Al16 Ta10 . . 125.71(7) ?
Ta35 Al16 Ta10 . . 69.57(4) ?
Ta26 Al16 Ta10 . . 120.15(6) ?
M12A Al16 Ta43 . . 67.97(5) ?
Al18 Al16 Ta43 . . 65.48(6) ?
Al15 Al16 Ta43 . . 173.04(8) ?
Al16 Al16 Ta43 20 . 114.95(4) ?
Al25 Al16 Ta43 . . 113.17(8) ?
Ta24 Al16 Ta43 . . 69.57(4) ?
Ta35 Al16 Ta43 . . 125.36(7) ?
Ta26 Al16 Ta43 . . 59.70(4) ?
Ta10 Al16 Ta43 . . 69.95(4) ?
M12A Al16 Ta33 . . 64.80(5) ?
Al18 Al16 Ta33 . . 113.84(7) ?
Al15 Al16 Ta33 . . 61.56(5) ?
Al16 Al16 Ta33 20 . 113.72(4) ?
Al25 Al16 Ta33 . . 66.36(5) ?
Ta24 Al16 Ta33 . . 169.63(7) ?
Ta35 Al16 Ta33 . . 63.70(4) ?
Ta26 Al16 Ta33 . . 123.22(6) ?
Ta10 Al16 Ta33 . . 59.54(3) ?
Ta43 Al16 Ta33 . . 120.22(6) ?
M12A Al17 M8A . . 105.75(8) ?
M12A Al17 Al34 . . 123.36(8) ?
M8A Al17 Al34 . . 119.79(8) ?
M12A Al17 Al3 . . 123.51(8) ?
M8A Al17 Al3 . . 117.87(9) ?
Al34 Al17 Al3 . . 62.01(8) ?
M12A Al17 Ta26 . . 66.09(5) ?
M8A Al17 Ta26 . . 171.44(8) ?
Al34 Al17 Ta26 . . 65.67(6) ?
Al3 Al17 Ta26 . . 70.22(7) ?
M12A Al17 Al42 . . 62.84(6) ?
M8A Al17 Al42 . . 63.68(7) ?
Al34 Al17 Al42 . . 108.38(8) ?
Al3 Al17 Al42 . . 170.10(10) ?
Ta26 Al17 Al42 . . 108.90(7) ?
M12A Al17 Ta15 . . 116.27(7) ?
M8A Al17 Ta15 . . 63.56(5) ?
Al34 Al17 Ta15 . . 113.34(7) ?
Al3 Al17 Ta15 . . 61.95(6) ?
Ta26 Al17 Ta15 . . 121.63(6) ?
Al42 Al17 Ta15 . . 123.82(8) ?
M12A Al17 Ta41 . . 67.51(5) ?
M8A Al17 Ta41 . . 117.23(7) ?
Al34 Al17 Ta41 . . 112.64(8) ?
Al3 Al17 Ta41 . . 61.57(6) ?
Ta26 Al17 Ta41 . . 63.05(4) ?
Al42 Al17 Ta41 . . 127.38(7) ?
Ta15 Al17 Ta41 . . 65.75(4) ?
M12A Al17 Al8 . . 61.63(6) ?
M8A Al17 Al8 . . 65.47(7) ?
Al34 Al17 Al8 . . 167.39(9) ?
Al3 Al17 Al8 . . 105.41(8) ?
Ta26 Al17 Al8 . . 110.69(7) ?
Al42 Al17 Al8 . . 84.23(8) ?
Ta15 Al17 Al8 . . 57.27(5) ?
Ta41 Al17 Al8 . . 56.93(5) ?
M12A Al17 Ta43 . . 67.57(5) ?
M8A Al17 Ta43 . . 115.43(7) ?
Al34 Al17 Ta43 . . 63.59(5) ?
Al3 Al17 Ta43 . . 116.86(9) ?
Ta26 Al17 Ta43 . . 59.89(3) ?
Al42 Al17 Ta43 . . 56.77(5) ?
Ta15 Al17 Ta43 . . 176.12(7) ?
Ta41 Al17 Ta43 . . 117.31(6) ?
Al8 Al17 Ta43 . . 126.16(7) ?
Al9 Al18 Al16 . . 115.87(9) ?
Al9 Al18 Al23 . . 117.94(10) ?
Al16 Al18 Al23 . . 117.68(9) ?
Al9 Al18 Al18 . 17 114.53(6) ?
Al16 Al18 Al18 . 17 119.58(6) ?
Al23 Al18 Al18 . 17 59.58(4) ?
Al9 Al18 Ta28 . . 66.94(6) ?
Al16 Al18 Ta28 . . 114.45(7) ?
Al23 Al18 Ta28 . . 64.09(5) ?
Al18 Al18 Ta28 17 . 114.40(4) ?
Al9 Al18 Ta27 . . 65.00(6) ?
Al16 Al18 Ta27 . . 114.94(7) ?
Al23 Al18 Ta27 . . 114.57(7) ?
Al18 Al18 Ta27 17 . 62.04(4) ?
Ta28 Al18 Ta27 . . 121.73(6) ?
Al9 Al18 Ta35 . . 122.95(8) ?
Al16 Al18 Ta35 . . 63.30(6) ?
Al23 Al18 Ta35 . . 107.74(7) ?
Al18 Al18 Ta35 17 . 62.36(4) ?
Ta28 Al18 Ta35 . . 170.09(7) ?
Ta27 Al18 Ta35 . . 66.02(4) ?
Al9 Al18 Ta24 . . 125.11(8) ?
Al16 Al18 Ta24 . . 62.72(5) ?
Al23 Al18 Ta24 . . 61.80(5) ?
Al18 Al18 Ta24 17 . 109.77(4) ?
Ta28 Al18 Ta24 . . 66.25(4) ?
Ta27 Al18 Ta24 . . 169.88(7) ?
Ta35 Al18 Ta24 . . 105.37(6) ?
Al9 Al18 Ta10 . . 63.61(6) ?
Al16 Al18 Ta10 . . 63.69(6) ?
Al23 Al18 Ta10 . . 175.22(8) ?
Al18 Al18 Ta10 17 . 115.65(3) ?
Ta28 Al18 Ta10 . . 119.99(6) ?
Ta27 Al18 Ta10 . . 61.51(3) ?
Ta35 Al18 Ta10 . . 68.46(4) ?
Ta24 Al18 Ta10 . . 121.54(6) ?
Al9 Al18 Ta3 . . 61.44(6) ?
Al16 Al18 Ta3 . . 177.30(8) ?
Al23 Al18 Ta3 . . 64.48(6) ?
Al18 Al18 Ta3 17 . 62.73(3) ?
Ta28 Al18 Ta3 . . 64.67(4) ?
Ta27 Al18 Ta3 . . 64.51(4) ?
Ta35 Al18 Ta3 . . 118.03(6) ?
Ta24 Al18 Ta3 . . 118.33(6) ?
Ta10 Al18 Ta3 . . 114.30(6) ?
Al9 Al18 Ta43 . . 65.18(6) ?
Al16 Al18 Ta43 . . 63.61(6) ?
Al23 Al18 Ta43 . . 115.99(6) ?
Al18 Al18 Ta43 17 . 175.17(3) ?
Ta28 Al18 Ta43 . . 60.87(3) ?
Ta27 Al18 Ta43 . . 120.67(6) ?
Ta35 Al18 Ta43 . . 122.12(6) ?
Ta24 Al18 Ta43 . . 67.96(4) ?
Ta10 Al18 Ta43 . . 68.80(4) ?
Ta3 Al18 Ta43 . . 114.19(6) ?
Al9 Al18 Ta31 . . 178.81(9) ?
Al16 Al18 Ta31 . . 64.84(6) ?
Al23 Al18 Ta31 . . 61.99(6) ?
Al18 Al18 Ta31 17 . 64.35(3) ?
Ta28 Al18 Ta31 . . 113.76(6) ?
Ta27 Al18 Ta31 . . 113.88(6) ?
Ta35 Al18 Ta31 . . 56.34(3) ?
Ta24 Al18 Ta31 . . 56.00(3) ?
Ta10 Al18 Ta31 . . 116.35(6) ?
Ta3 Al18 Ta31 . . 117.85(6) ?
Ta43 Al18 Ta31 . . 115.97(6) ?
M17C Al19 M17A 11 11 0.00(7) ?
M17C Al19 M17C 11 53_554 119.911(11) ?
M17A Al19 M17C 11 53_554 119.911(11) ?
M17C Al19 M17A 11 53_554 119.911(11) ?
M17A Al19 M17A 11 53_554 119.911(11) ?
M17C Al19 M17A 53_554 53_554 0.00(7) ?
M17C Al19 M17A 11 . 119.911(11) ?
M17A Al19 M17A 11 . 119.911(11) ?
M17C Al19 M17A 53_554 . 119.911(11) ?
M17A Al19 M17A 53_554 . 119.911(11) ?
M17C Al19 Al19 11 51_554 56.46(11) ?
M17A Al19 Al19 11 51_554 56.46(11) ?
M17C Al19 Al19 53_554 51_554 108.24(9) ?
M17A Al19 Al19 53_554 51_554 108.24(9) ?
M17A Al19 Al19 . 51_554 108.24(9) ?
M17C Al19 Al19 11 28_554 108.24(9) ?
M17A Al19 Al19 11 28_554 108.24(9) ?
M17C Al19 Al19 53_554 28_554 56.46(11) ?
M17A Al19 Al19 53_554 28_554 56.46(11) ?
M17A Al19 Al19 . 28_554 108.24(9) ?
Al19 Al19 Al19 51_554 28_554 59.9960(10) ?
M17C Al19 Al19 11 74 108.24(9) ?
M17A Al19 Al19 11 74 108.24(9) ?
M17C Al19 Al19 53_554 74 108.24(9) ?
M17A Al19 Al19 53_554 74 108.24(9) ?
M17A Al19 Al19 . 74 56.46(11) ?
Al19 Al19 Al19 51_554 74 59.9960(10) ?
Al19 Al19 Al19 28_554 74 59.9960(10) ?
M17C Al19 Ta9 11 . 68.10(6) ?
M17A Al19 Ta9 11 . 68.10(6) ?
M17C Al19 Ta9 53_554 . 133.00(17) ?
M17A Al19 Ta9 53_554 . 133.00(17) ?
M17A Al19 Ta9 . . 68.10(6) ?
Al19 Al19 Ta9 51_554 . 112.15(5) ?
Al19 Al19 Ta9 28_554 . 170.54(7) ?
Al19 Al19 Ta9 74 . 112.15(5) ?
M17C Al19 Ta9 11 78 133.00(17) ?
M17A Al19 Ta9 11 78 133.00(17) ?
M17C Al19 Ta9 53_554 78 68.10(6) ?
M17A Al19 Ta9 53_554 78 68.10(6) ?
M17A Al19 Ta9 . 78 68.10(6) ?
Al19 Al19 Ta9 51_554 78 170.54(7) ?
Al19 Al19 Ta9 28_554 78 112.15(5) ?
Al19 Al19 Ta9 74 78 112.15(5) ?
Ta9 Al19 Ta9 . 78 75.09(10) ?
M17C Al19 Ta9 11 60_554 68.10(6) ?
M17A Al19 Ta9 11 60_554 68.10(6) ?
M17C Al19 Ta9 53_554 60_554 68.10(6) ?
M17A Al19 Ta9 53_554 60_554 68.10(6) ?
M17A Al19 Ta9 . 60_554 133.00(17) ?
Al19 Al19 Ta9 51_554 60_554 112.15(5) ?
Al19 Al19 Ta9 28_554 60_554 112.15(5) ?
Al19 Al19 Ta9 74 60_554 170.54(7) ?
Ta9 Al19 Ta9 . 60_554 75.09(10) ?
Ta9 Al19 Ta9 78 60_554 75.09(10) ?
Al28 Al20 M13A . . 123.18(12) ?
Al28 Al20 Al13 . . 120.92(10) ?
M13A Al20 Al13 . . 107.48(9) ?
Al28 Al20 Al13 . 74 120.92(10) ?
M13A Al20 Al13 . 74 107.48(9) ?
Al13 Al20 Al13 . 74 60.39(11) ?
Al28 Al20 Al20 . 74 179.92(11) ?
M13A Al20 Al20 . 74 56.74(6) ?
Al13 Al20 Al20 . 74 59.14(6) ?
Al13 Al20 Al20 74 74 59.14(6) ?
Al28 Al20 Ta29 . . 66.79(7) ?
M13A Al20 Ta29 . . 67.85(6) ?
Al13 Al20 Ta29 . . 113.59(5) ?
Al13 Al20 Ta29 74 . 171.62(9) ?
Al20 Al20 Ta29 74 . 113.15(5) ?
Al28 Al20 Ta29 . 13 66.79(7) ?
M13A Al20 Ta29 . 13 67.85(6) ?
Al13 Al20 Ta29 . 13 171.62(9) ?
Al13 Al20 Ta29 74 13 113.58(5) ?
Al20 Al20 Ta29 74 13 113.15(5) ?
Ta29 Al20 Ta29 . 13 71.71(6) ?
Al28 Al20 Ta45 . . 65.23(6) ?
M13A Al20 Ta45 . . 125.22(4) ?
Al13 Al20 Ta45 . . 61.36(5) ?
Al13 Al20 Ta45 74 . 109.45(9) ?
Al20 Al20 Ta45 74 . 114.80(5) ?
Ta29 Al20 Ta45 . . 69.87(3) ?
Ta29 Al20 Ta45 13 . 127.00(9) ?
Al28 Al20 Ta45 . 5 65.23(6) ?
M13A Al20 Ta45 . 5 125.22(4) ?
Al13 Al20 Ta45 . 5 109.45(9) ?
Al13 Al20 Ta45 74 5 61.36(5) ?
Al20 Al20 Ta45 74 5 114.81(5) ?
Ta29 Al20 Ta45 . 5 127.00(9) ?
Ta29 Al20 Ta45 13 5 69.87(3) ?
Ta45 Al20 Ta45 . 5 107.71(8) ?
Al28 Al20 Ta39 . 74 117.55(5) ?
M13A Al20 Ta39 . 74 63.30(4) ?
Al13 Al20 Ta39 . 74 110.81(9) ?
Al13 Al20 Ta39 74 74 59.68(6) ?
Al20 Al20 Ta39 74 74 62.43(4) ?
Ta29 Al20 Ta39 . 74 121.14(8) ?
Ta29 Al20 Ta39 13 74 61.02(3) ?
Ta45 Al20 Ta39 . 74 168.99(9) ?
Ta45 Al20 Ta39 5 74 66.462(9) ?
Al28 Al20 Ta39 . . 117.55(5) ?
M13A Al20 Ta39 . . 63.30(4) ?
Al13 Al20 Ta39 . . 59.68(6) ?
Al13 Al20 Ta39 74 . 110.81(9) ?
Al20 Al20 Ta39 74 . 62.43(4) ?
Ta29 Al20 Ta39 . . 61.02(3) ?
Ta29 Al20 Ta39 13 . 121.14(8) ?
Ta45 Al20 Ta39 . . 66.461(9) ?
Ta45 Al20 Ta39 5 . 168.99(9) ?
Ta39 Al20 Ta39 74 . 117.53(8) ?
M5A Al21 M5C . 58 60.28(12) ?
M5A Al21 M5A . 58 60.28(12) ?
M5C Al21 M5A 58 58 0.00(11) ?
M5A Al21 M5C . 79 60.28(12) ?
M5C Al21 M5C 58 79 60.29(12) ?
M5A Al21 M5C 58 79 60.29(12) ?
M5A Al21 M5A . 79 60.28(12) ?
M5C Al21 M5A 58 79 60.29(12) ?
M5A Al21 M5A 58 79 60.29(12) ?
M5C Al21 M5A 79 79 0.00(11) ?
M5A Al21 M6A . . 118.94(5) ?
M5C Al21 M6A 58 . 118.94(5) ?
M5A Al21 M6A 58 . 118.94(5) ?
M5C Al21 M6A 79 . 179.06(16) ?
M5A Al21 M6A 79 . 179.06(16) ?
M5A Al21 M6C . 58 179.05(16) ?
M5C Al21 M6C 58 58 118.94(5) ?
M5A Al21 M6C 58 58 118.94(5) ?
M5C Al21 M6C 79 58 118.94(5) ?
M5A Al21 M6C 79 58 118.94(5) ?
M6A Al21 M6C . 58 61.83(13) ?
M5A Al21 M6C . 79 118.94(5) ?
M5C Al21 M6C 58 79 179.05(16) ?
M5A Al21 M6C 58 79 179.05(16) ?
M5C Al21 M6C 79 79 118.94(5) ?
M5A Al21 M6C 79 79 118.94(5) ?
M6A Al21 M6C . 79 61.83(13) ?
M6C Al21 M6C 58 79 61.83(13) ?
M5A Al21 M6A . 58 179.05(16) ?
M5C Al21 M6A 58 58 118.94(5) ?
M5A Al21 M6A 58 58 118.94(5) ?
M5C Al21 M6A 79 58 118.94(5) ?
M5A Al21 M6A 79 58 118.94(5) ?
M6A Al21 M6A . 58 61.83(13) ?
M6C Al21 M6A 58 58 0.00(12) ?
M6C Al21 M6A 79 58 61.83(13) ?
M5A Al21 M6A . 79 118.94(5) ?
M5C Al21 M6A 58 79 179.05(16) ?
M5A Al21 M6A 58 79 179.05(16) ?
M5C Al21 M6A 79 79 118.94(5) ?
M5A Al21 M6A 79 79 118.94(5) ?
M6A Al21 M6A . 79 61.83(13) ?
M6C Al21 M6A 58 79 61.83(13) ?
M6C Al21 M6A 79 79 0.00(12) ?
M6A Al21 M6A 58 79 61.83(13) ?
Al5 Al22 T52A . . 147.38(14) ?
Al5 Al22 Al9 . 13 123.22(8) ?
T52A Al22 Al9 . 13 71.98(8) ?
Al5 Al22 Al9 . . 123.22(8) ?
T52A Al22 Al9 . . 71.97(8) ?
Al9 Al22 Al9 13 . 103.92(15) ?
Al5 Al22 Ta7 . . 71.30(10) ?
T52A Al22 Ta7 . . 76.08(8) ?
Al9 Al22 Ta7 13 . 116.28(8) ?
Al9 Al22 Ta7 . . 116.28(8) ?
Al5 Al22 Al40 . . 105.85(14) ?
T52A Al22 Al40 . . 106.78(14) ?
Al9 Al22 Al40 13 . 65.11(9) ?
Al9 Al22 Al40 . . 65.11(9) ?
Ta7 Al22 Al40 . . 177.15(15) ?
Al5 Al22 Ta43 . . 67.63(6) ?
T52A Al22 Ta43 . . 99.65(6) ?
Al9 Al22 Ta43 13 . 169.02(12) ?
Al9 Al22 Ta43 . . 66.12(5) ?
Ta7 Al22 Ta43 . . 67.01(6) ?
Al40 Al22 Ta43 . . 112.13(6) ?
Al5 Al22 Ta43 . 13 67.63(6) ?
T52A Al22 Ta43 . 13 99.65(6) ?
Al9 Al22 Ta43 13 13 66.12(5) ?
Al9 Al22 Ta43 . 13 169.03(12) ?
Ta7 Al22 Ta43 . 13 67.01(6) ?
Al40 Al22 Ta43 . 13 112.13(6) ?
Ta43 Al22 Ta43 . 13 123.34(11) ?
Al5 Al22 T52B . . 148.10(13) ?
T52A Al22 T52B . . 7.862(18) ?
Al9 Al22 T52B 13 . 64.75(8) ?
Al9 Al22 T52B . . 77.56(9) ?
Ta7 Al22 T52B . . 77.77(7) ?
Al40 Al22 T52B . . 105.06(13) ?
Ta43 Al22 T52B . . 107.23(7) ?
Ta43 Al22 T52B 13 . 93.45(6) ?
Al5 Al22 T52B . 13 148.10(13) ?
T52A Al22 T52B . 13 7.859(18) ?
Al9 Al22 T52B 13 13 77.56(9) ?
Al9 Al22 T52B . 13 64.75(8) ?
Ta7 Al22 T52B . 13 77.76(7) ?
Al40 Al22 T52B . 13 105.06(13) ?
Ta43 Al22 T52B . 13 93.45(6) ?
Ta43 Al22 T52B 13 13 107.23(7) ?
T52B Al22 T52B . 13 15.40(3) ?
Al5 Al22 Ta28 . . 64.79(7) ?
T52A Al22 Ta28 . . 136.74(7) ?
Al9 Al22 Ta28 13 . 120.35(11) ?
Al9 Al22 Ta28 . . 64.84(6) ?
Ta7 Al22 Ta28 . . 120.84(8) ?
Al40 Al22 Ta28 . . 57.11(8) ?
Ta43 Al22 Ta28 . . 60.81(3) ?
Ta43 Al22 Ta28 13 . 123.51(10) ?
T52B Al22 Ta28 . . 142.29(8) ?
T52B Al22 Ta28 13 . 129.25(6) ?
Al5 Al22 Ta28 . 13 64.80(7) ?
T52A Al22 Ta28 . 13 136.73(7) ?
Al9 Al22 Ta28 13 13 64.84(6) ?
Al9 Al22 Ta28 . 13 120.35(11) ?
Ta7 Al22 Ta28 . 13 120.84(8) ?
Al40 Al22 Ta28 . 13 57.11(8) ?
Ta43 Al22 Ta28 . 13 123.52(10) ?
Ta43 Al22 Ta28 13 13 60.81(3) ?
T52B Al22 Ta28 . 13 129.25(6) ?
T52B Al22 Ta28 13 13 142.28(8) ?
Ta28 Al22 Ta28 . 13 72.41(6) ?
Al7 Al23 Al23 . 4 114.87(9) ?
Al7 Al23 Al18 . 17 113.61(10) ?
Al23 Al23 Al18 4 17 121.63(6) ?
Al7 Al23 Al18 . . 113.61(10) ?
Al23 Al23 Al18 4 . 121.63(6) ?
Al18 Al23 Al18 17 . 60.84(9) ?
Al7 Al23 Ta24 . 4 122.24(5) ?
Al23 Al23 Ta24 4 4 63.97(5) ?
Al18 Al23 Ta24 17 4 63.62(5) ?
Al18 Al23 Ta24 . 4 112.21(9) ?
Al7 Al23 Ta24 . . 122.24(5) ?
Al23 Al23 Ta24 4 . 63.97(5) ?
Al18 Al23 Ta24 17 . 112.21(9) ?
Al18 Al23 Ta24 . . 63.62(5) ?
Ta24 Al23 Ta24 4 . 108.61(8) ?
Al7 Al23 Ta28 . 17 64.94(5) ?
Al23 Al23 Ta28 4 17 115.57(5) ?
Al18 Al23 Ta28 17 17 61.31(5) ?
Al18 Al23 Ta28 . 17 113.11(9) ?
Ta24 Al23 Ta28 4 17 65.935(8) ?
Ta24 Al23 Ta28 . 17 172.66(9) ?
Al7 Al23 Ta28 . . 64.94(5) ?
Al23 Al23 Ta28 4 . 115.57(5) ?
Al18 Al23 Ta28 17 . 113.12(9) ?
Al18 Al23 Ta28 . . 61.31(5) ?
Ta24 Al23 Ta28 4 . 172.66(9) ?
Ta24 Al23 Ta28 . . 65.931(8) ?
Ta28 Al23 Ta28 17 . 119.01(8) ?
Al7 Al23 Ta23 . 4 63.36(7) ?
Al23 Al23 Ta23 4 4 64.90(5) ?
Al18 Al23 Ta23 17 4 113.52(4) ?
Al18 Al23 Ta23 . 4 172.67(9) ?
Ta24 Al23 Ta23 4 4 66.68(3) ?
Ta24 Al23 Ta23 . 4 123.71(9) ?
Ta28 Al23 Ta23 17 4 59.63(3) ?
Ta28 Al23 Ta23 . 4 120.21(8) ?
Al7 Al23 Ta23 . . 63.36(7) ?
Al23 Al23 Ta23 4 . 64.90(5) ?
Al18 Al23 Ta23 17 . 172.67(9) ?
Al18 Al23 Ta23 . . 113.51(4) ?
Ta24 Al23 Ta23 4 . 123.71(9) ?
Ta24 Al23 Ta23 . . 66.67(3) ?
Ta28 Al23 Ta23 17 . 120.22(8) ?
Ta28 Al23 Ta23 . . 59.62(3) ?
Ta23 Al23 Ta23 4 . 71.67(6) ?
Al7 Al23 Ta3 . . 60.32(8) ?
Al23 Al23 Ta3 4 . 175.19(5) ?
Al18 Al23 Ta3 17 . 62.28(6) ?
Al18 Al23 Ta3 . . 62.28(6) ?
Ta24 Al23 Ta3 4 . 118.00(5) ?
Ta24 Al23 Ta3 . . 118.00(5) ?
Ta28 Al23 Ta3 17 . 63.09(4) ?
Ta28 Al23 Ta3 . . 63.10(4) ?
Ta23 Al23 Ta3 4 . 111.40(7) ?
Ta23 Al23 Ta3 . . 111.40(7) ?
Al7 Al23 Ta31 . . 179.97(17) ?
Al23 Al23 Ta31 4 . 65.09(5) ?
Al18 Al23 Ta31 17 . 66.42(7) ?
Al18 Al23 Ta31 . . 66.42(7) ?
Ta24 Al23 Ta31 4 . 57.75(4) ?
Ta24 Al23 Ta31 . . 57.75(4) ?
Ta28 Al23 Ta31 17 . 115.07(5) ?
Ta28 Al23 Ta31 . . 115.07(5) ?
Ta23 Al23 Ta31 4 . 116.61(7) ?
Ta23 Al23 Ta31 . . 116.61(7) ?
Ta3 Al23 Ta31 . . 119.72(9) ?
Al36 Al24 Al36 60_554 . 103.0(2) ?
Al36 Al24 Al37 60_554 . 104.17(14) ?
Al36 Al24 Al37 . . 104.17(14) ?
Al36 Al24 Ta13 60_554 . 127.82(15) ?
Al36 Al24 Ta13 . . 66.79(8) ?
Al37 Al24 Ta13 . . 128.01(8) ?
Al36 Al24 Ta13 60_554 20 66.79(8) ?
Al36 Al24 Ta13 . 20 127.81(15) ?
Al37 Al24 Ta13 . 20 128.01(8) ?
Ta13 Al24 Ta13 . 20 80.11(8) ?
Al36 Al24 Ta41 60_554 . 128.50(12) ?
Al36 Al24 Ta41 . . 128.50(12) ?
Al37 Al24 Ta41 . . 66.00(10) ?
Ta13 Al24 Ta41 . . 80.51(7) ?
Ta13 Al24 Ta41 20 . 80.51(7) ?
Al36 Al24 Ta38 60_554 . 65.24(9) ?
Al36 Al24 Ta38 . . 65.24(9) ?
Al37 Al24 Ta38 . . 65.44(10) ?
Ta13 Al24 Ta38 . . 132.03(6) ?
Ta13 Al24 Ta38 20 . 132.03(6) ?
Ta41 Al24 Ta38 . . 131.44(10) ?
M12A Al25 M12C . 20 122.41(11) ?
M12A Al25 M12A . 20 122.41(11) ?
M12C Al25 M12A 20 20 0.00(7) ?
M12A Al25 M15A . . 118.73(5) ?
M12C Al25 M15A 20 . 118.73(5) ?
M12A Al25 M15A 20 . 118.73(5) ?
M12A Al25 Al16 . . 56.35(6) ?
M12C Al25 Al16 20 . 108.66(10) ?
M12A Al25 Al16 20 . 108.66(10) ?
M15A Al25 Al16 . . 107.18(9) ?
M12A Al25 Al16 . 20 108.67(10) ?
M12C Al25 Al16 20 20 56.35(6) ?
M12A Al25 Al16 20 20 56.35(6) ?
M15A Al25 Al16 . 20 107.18(9) ?
Al16 Al25 Al16 . 20 59.83(9) ?
M12A Al25 Al15 . . 107.01(7) ?
M12C Al25 Al15 20 . 107.00(7) ?
M12A Al25 Al15 20 . 107.00(7) ?
M15A Al25 Al15 . . 56.26(8) ?
Al16 Al25 Al15 . . 59.10(8) ?
Al16 Al25 Al15 20 . 59.10(8) ?
M12A Al25 Ta41 . . 69.39(6) ?
M12C Al25 Ta41 20 . 69.39(6) ?
M12A Al25 Ta41 20 . 69.39(6) ?
M15A Al25 Ta41 . . 133.30(11) ?
Al16 Al25 Ta41 . . 112.98(8) ?
Al16 Al25 Ta41 20 . 112.98(8) ?
Al15 Al25 Ta41 . . 170.44(12) ?
M12A Al25 Ta13 . . 68.34(4) ?
M12C Al25 Ta13 20 . 135.22(10) ?
M12A Al25 Ta13 20 . 135.22(10) ?
M15A Al25 Ta13 . . 66.56(6) ?
Al16 Al25 Ta13 . . 111.40(4) ?
Al16 Al25 Ta13 20 . 168.21(9) ?
Al15 Al25 Ta13 . . 110.17(8) ?
Ta41 Al25 Ta13 . . 77.15(6) ?
M12A Al25 Ta13 . 20 135.22(10) ?
M12C Al25 Ta13 20 20 68.35(4) ?
M12A Al25 Ta13 20 20 68.35(4) ?
M15A Al25 Ta13 . 20 66.56(6) ?
Al16 Al25 Ta13 . 20 168.21(9) ?
Al16 Al25 Ta13 20 20 111.40(4) ?
Al15 Al25 Ta13 . 20 110.17(8) ?
Ta41 Al25 Ta13 . 20 77.16(6) ?
Ta13 Al25 Ta13 . 20 75.98(7) ?
A45A Al26 Al14 . . 121.49(9) ?
A45A Al26 Al33 . . 122.21(10) ?
Al14 Al26 Al33 . . 107.32(9) ?
A45A Al26 Al1 . . 60.06(8) ?
Al14 Al26 Al1 . . 119.72(10) ?
Al33 Al26 Al1 . . 119.89(9) ?
A45A Al26 Al26 . 86 179.52(8) ?
Al14 Al26 Al26 . 86 58.20(5) ?
Al33 Al26 Al26 . 86 58.26(5) ?
Al1 Al26 Al26 . 86 119.70(6) ?
A45A Al26 Ta30 . . 65.65(7) ?
Al14 Al26 Ta30 . . 62.52(5) ?
Al33 Al26 Ta30 . . 121.88(9) ?
Al1 Al26 Ta30 . . 112.36(7) ?
Al26 Al26 Ta30 86 . 114.26(4) ?
A45A Al26 Ta29 . . 66.90(7) ?
Al14 Al26 Ta29 . . 115.77(8) ?
Al33 Al26 Ta29 . . 65.11(6) ?
Al1 Al26 Ta29 . . 116.90(8) ?
Al26 Al26 Ta29 86 . 113.54(4) ?
Ta30 Al26 Ta29 . . 70.05(4) ?
A45A Al26 Ta18 . . 68.45(7) ?
Al14 Al26 Ta18 . . 170.01(8) ?
Al33 Al26 Ta18 . . 63.78(6) ?
Al1 Al26 Ta18 . . 64.88(6) ?
Al26 Al26 Ta18 86 . 111.86(4) ?
Ta30 Al26 Ta18 . . 125.34(7) ?
Ta29 Al26 Ta18 . . 65.74(4) ?
A45A Al26 Ta39 . . 116.97(8) ?
Al14 Al26 Ta39 . . 61.87(6) ?
Al33 Al26 Ta39 . . 60.81(7) ?
Al1 Al26 Ta39 . . 176.99(9) ?
Al26 Al26 Ta39 86 . 63.28(3) ?
Ta30 Al26 Ta39 . . 65.76(4) ?
Ta29 Al26 Ta39 . . 60.43(4) ?
Ta18 Al26 Ta39 . . 114.00(6) ?
A45A Al26 Ta22 . . 116.71(9) ?
Al14 Al26 Ta22 . . 111.51(7) ?
Al33 Al26 Ta22 . . 64.11(6) ?
Al1 Al26 Ta22 . . 65.13(6) ?
Al26 Al26 Ta22 86 . 63.32(4) ?
Ta30 Al26 Ta22 . . 172.01(7) ?
Ta29 Al26 Ta22 . . 117.94(6) ?
Ta18 Al26 Ta22 . . 61.27(4) ?
Ta39 Al26 Ta22 . . 117.07(6) ?
A45A Al26 Ta49 . . 67.49(7) ?
Al14 Al26 Ta49 . . 64.08(6) ?
Al33 Al26 Ta49 . . 170.26(9) ?
Al1 Al26 Ta49 . . 64.44(6) ?
Al26 Al26 Ta49 86 . 112.05(4) ?
Ta30 Al26 Ta49 . . 59.48(4) ?
Ta29 Al26 Ta49 . . 121.93(6) ?
Ta18 Al26 Ta49 . . 124.34(7) ?
Ta39 Al26 Ta49 . . 115.39(6) ?
Ta22 Al26 Ta49 . . 113.65(6) ?
A45A Al26 Ta12 . . 115.45(8) ?
Al14 Al26 Ta12 . . 64.08(7) ?
Al33 Al26 Ta12 . . 112.43(7) ?
Al1 Al26 Ta12 . . 64.55(6) ?
Al26 Al26 Ta12 86 . 64.12(4) ?
Ta30 Al26 Ta12 . . 111.55(6) ?
Ta29 Al26 Ta12 . . 177.48(7) ?
Ta18 Al26 Ta12 . . 113.93(6) ?
Ta39 Al26 Ta12 . . 118.18(6) ?
Ta22 Al26 Ta12 . . 60.46(3) ?
Ta49 Al26 Ta12 . . 60.44(4) ?
M7A Al27 M15A . . 105.40(8) ?
M7A Al27 M14A . . 121.11(8) ?
M15A Al27 M14A . . 122.53(9) ?
M7A Al27 M3A . . 59.09(6) ?
M15A Al27 M3A . . 58.82(6) ?
M14A Al27 M3A . . 118.79(8) ?
M7A Al27 Al31 . . 120.36(8) ?
M15A Al27 Al31 . . 121.34(9) ?
M14A Al27 Al31 . . 61.73(7) ?
M3A Al27 Al31 . . 179.36(11) ?
M7A Al27 Ta33 . . 169.52(8) ?
M15A Al27 Ta33 . . 64.84(5) ?
M14A Al27 Ta33 . . 65.12(5) ?
M3A Al27 Ta33 . . 110.84(7) ?
Al31 Al27 Ta33 . . 69.69(6) ?
M7A Al27 Ta11 . . 64.88(5) ?
M15A Al27 Ta11 . . 115.22(7) ?
M14A Al27 Ta11 . . 114.10(7) ?
M3A Al27 Ta11 . . 116.50(7) ?
Al31 Al27 Ta11 . . 62.85(5) ?
Ta33 Al27 Ta11 . . 121.82(6) ?
M7A Al27 Ta13 . . 118.19(7) ?
M15A Al27 Ta13 . . 65.44(6) ?
M14A Al27 Ta13 . . 112.02(7) ?
M3A Al27 Ta13 . . 118.27(7) ?
Al31 Al27 Ta13 . . 61.58(5) ?
Ta33 Al27 Ta13 . . 62.47(4) ?
Ta11 Al27 Ta13 . . 66.32(4) ?
Al20 Al28 Al41 . . 115.05(15) ?
Al20 Al28 Al28 . 9 119.94(7) ?
Al41 Al28 Al28 . 9 115.46(9) ?
Al20 Al28 Al28 . 5 119.94(7) ?
Al41 Al28 Al28 . 5 115.46(9) ?
Al28 Al28 Al28 9 5 60.0 ?
Al20 Al28 Ta32 . . 114.21(6) ?
Al41 Al28 Ta32 . . 66.57(6) ?
Al28 Al28 Ta32 9 . 62.06(5) ?
Al28 Al28 Ta32 5 . 114.16(5) ?
Al20 Al28 Ta32 . 5 114.21(6) ?
Al41 Al28 Ta32 . 5 66.56(6) ?
Al28 Al28 Ta32 9 5 114.16(5) ?
Al28 Al28 Ta32 5 5 62.06(5) ?
Ta32 Al28 Ta32 . 5 122.77(10) ?
Al20 Al28 Ta45 . 5 63.31(6) ?
Al41 Al28 Ta45 . 5 124.07(6) ?
Al28 Al28 Ta45 9 5 109.42(5) ?
Al28 Al28 Ta45 5 5 62.47(5) ?
Ta32 Al28 Ta45 . 5 169.35(10) ?
Ta32 Al28 Ta45 5 5 65.654(11) ?
Al20 Al28 Ta45 . . 63.30(6) ?
Al41 Al28 Ta45 . . 124.07(6) ?
Al28 Al28 Ta45 9 . 62.47(5) ?
Al28 Al28 Ta45 5 . 109.42(5) ?
Ta32 Al28 Ta45 . . 65.655(11) ?
Ta32 Al28 Ta45 5 . 169.35(10) ?
Ta45 Al28 Ta45 5 . 105.23(9) ?
Al20 Al28 Ta8 . . 176.86(13) ?
Al41 Al28 Ta8 . . 61.81(11) ?
Al28 Al28 Ta8 9 . 62.64(4) ?
Al28 Al28 Ta8 5 . 62.64(4) ?
Ta32 Al28 Ta8 . . 64.97(5) ?
Ta32 Al28 Ta8 5 . 64.97(5) ?
Ta45 Al28 Ta8 5 . 118.10(6) ?
Ta45 Al28 Ta8 . . 118.10(6) ?
Al20 Al28 Ta29 . . 62.25(7) ?
Al41 Al28 Ta29 . . 65.12(9) ?
Al28 Al28 Ta29 9 . 115.66(3) ?
Al28 Al28 Ta29 5 . 175.61(3) ?
Ta32 Al28 Ta29 . . 61.79(3) ?
Ta32 Al28 Ta29 5 . 121.16(9) ?
Ta45 Al28 Ta29 5 . 121.16(9) ?
Ta45 Al28 Ta29 . . 67.74(4) ?
Ta8 Al28 Ta29 . . 115.31(8) ?
Al20 Al28 Ta29 . 13 62.25(7) ?
Al41 Al28 Ta29 . 13 65.13(9) ?
Al28 Al28 Ta29 9 13 175.60(3) ?
Al28 Al28 Ta29 5 13 115.66(3) ?
Ta32 Al28 Ta29 . 13 121.16(9) ?
Ta32 Al28 Ta29 5 13 61.78(3) ?
Ta45 Al28 Ta29 5 13 67.74(4) ?
Ta45 Al28 Ta29 . 13 121.17(9) ?
Ta8 Al28 Ta29 . 13 115.31(8) ?
Ta29 Al28 Ta29 . 13 68.67(6) ?
Ta9 Al29 Ta9 . 78 77.00(7) ?
Ta9 Al29 Ta15 . 86 143.99(9) ?
Ta9 Al29 Ta15 78 86 69.55(2) ?
Ta9 Al29 Ta15 . . 69.55(2) ?
Ta9 Al29 Ta15 78 . 143.99(9) ?
Ta15 Al29 Ta15 86 . 136.96(10) ?
Ta9 Al29 Ta4 . . 137.00(5) ?
Ta9 Al29 Ta4 78 . 136.99(5) ?
Ta15 Al29 Ta4 86 . 69.35(5) ?
Ta15 Al29 Ta4 . . 69.35(5) ?
Ta9 Al29 Al38 . . 101.47(10) ?
Ta9 Al29 Al38 78 . 101.47(10) ?
Ta15 Al29 Al38 86 . 73.30(6) ?
Ta15 Al29 Al38 . . 73.31(6) ?
Ta4 Al29 Al38 . . 54.41(11) ?
Ta9 Al29 M17A . . 65.33(6) ?
Ta9 Al29 M17A 78 . 65.33(6) ?
Ta15 Al29 M17A 86 . 110.04(5) ?
Ta15 Al29 M17A . . 110.03(5) ?
Ta4 Al29 M17A . . 143.09(11) ?
Al38 Al29 M17A . . 162.50(14) ?
Ta9 Al29 M2A . . 62.08(5) ?
Ta9 Al29 M2A 78 . 113.98(10) ?
Ta15 Al29 M2A 86 . 145.22(10) ?
Ta15 Al29 M2A . . 60.94(4) ?
Ta4 Al29 M2A . . 106.86(8) ?
Al38 Al29 M2A . . 134.21(6) ?
M17A Al29 M2A . . 51.53(6) ?
Ta9 Al29 M2C . 74 113.98(10) ?
Ta9 Al29 M2C 78 74 62.08(5) ?
Ta15 Al29 M2C 86 74 60.94(4) ?
Ta15 Al29 M2C . 74 145.22(10) ?
Ta4 Al29 M2C . 74 106.86(8) ?
Al38 Al29 M2C . 74 134.21(6) ?
M17A Al29 M2C . 74 51.53(6) ?
M2A Al29 M2C . 74 89.26(10) ?
Ta9 Al29 M2A . 74 113.98(10) ?
Ta9 Al29 M2A 78 74 62.08(5) ?
Ta15 Al29 M2A 86 74 60.94(4) ?
Ta15 Al29 M2A . 74 145.22(10) ?
Ta4 Al29 M2A . 74 106.86(8) ?
Al38 Al29 M2A . 74 134.21(6) ?
M17A Al29 M2A . 74 51.53(6) ?
M2A Al29 M2A . 74 89.26(10) ?
M2C Al29 M2A 74 74 0.00(10) ?
Al3 Al30 M2C . 11 119.63(7) ?
Al3 Al30 M2A . 11 119.63(7) ?
M2C Al30 M2A 11 11 0.00(13) ?
Al3 Al30 M2A . . 119.63(7) ?
M2C Al30 M2A 11 . 114.89(13) ?
M2A Al30 M2A 11 . 114.89(13) ?
Al3 Al30 Al30 . 11 120.21(6) ?
M2C Al30 Al30 11 11 58.64(6) ?
M2A Al30 Al30 11 11 58.64(6) ?
M2A Al30 Al30 . 11 108.82(6) ?
Al3 Al30 Al30 . 8 120.21(6) ?
M2C Al30 Al30 11 8 108.82(6) ?
M2A Al30 Al30 11 8 108.82(6) ?
M2A Al30 Al30 . 8 58.65(6) ?
Al30 Al30 Al30 11 8 60.0 ?
Al3 Al30 Ta9 . . 117.14(10) ?
M2C Al30 Ta9 11 . 65.50(6) ?
M2A Al30 Ta9 11 . 65.50(6) ?
M2A Al30 Ta9 . . 65.50(6) ?
Al30 Al30 Ta9 11 . 113.44(4) ?
Al30 Al30 Ta9 8 . 113.44(4) ?
Al3 Al30 Ta15 . . 63.70(6) ?
M2C Al30 Ta15 11 . 126.68(9) ?
M2A Al30 Ta15 11 . 126.68(9) ?
M2A Al30 Ta15 . . 64.08(5) ?
Al30 Al30 Ta15 11 . 172.07(3) ?
Al30 Al30 Ta15 8 . 112.14(3) ?
Ta9 Al30 Ta15 . . 67.70(5) ?
Al3 Al30 Ta15 . 20 63.70(6) ?
M2C Al30 Ta15 11 20 64.08(5) ?
M2A Al30 Ta15 11 20 64.08(5) ?
M2A Al30 Ta15 . 20 126.68(9) ?
Al30 Al30 Ta15 11 20 112.14(3) ?
Al30 Al30 Ta15 8 20 172.07(3) ?
Ta9 Al30 Ta15 . 20 67.70(5) ?
Ta15 Al30 Ta15 . 20 75.70(6) ?
Al3 Al30 Ta40 . . 65.39(5) ?
M2C Al30 Ta40 11 . 171.66(11) ?
M2A Al30 Ta40 11 . 171.66(11) ?
M2A Al30 Ta40 . . 64.20(5) ?
Al30 Al30 Ta40 11 . 113.31(5) ?
Al30 Al30 Ta40 8 . 63.29(5) ?
Ta9 Al30 Ta40 . . 119.23(4) ?
Ta15 Al30 Ta40 . . 61.06(3) ?
Ta15 Al30 Ta40 20 . 123.59(8) ?
Al3 Al30 Ta40 . 11 65.39(5) ?
M2C Al30 Ta40 11 11 64.20(5) ?
M2A Al30 Ta40 11 11 64.20(5) ?
M2A Al30 Ta40 . 11 171.66(11) ?
Al30 Al30 Ta40 11 11 63.30(5) ?
Al30 Al30 Ta40 8 11 113.31(5) ?
Ta9 Al30 Ta40 . 11 119.23(4) ?
Ta15 Al30 Ta40 . 11 123.58(8) ?
Ta15 Al30 Ta40 20 11 61.06(3) ?
Ta40 Al30 Ta40 . 11 115.37(8) ?
Al31 Al31 Al11 86 . 120.64(5) ?
Al31 Al31 Al27 86 . 119.74(5) ?
Al11 Al31 Al27 . . 114.02(9) ?
Al31 Al31 M14A 86 . 120.88(5) ?
Al11 Al31 M14A . . 107.31(8) ?
Al27 Al31 M14A . . 58.37(6) ?
Al31 Al31 Al1 86 . 121.24(5) ?
Al11 Al31 Al1 . . 58.88(6) ?
Al27 Al31 Al1 . . 107.15(8) ?
M14A Al31 Al1 . . 58.28(6) ?
Al31 Al31 Ta13 86 . 117.86(4) ?
Al11 Al31 Ta13 . . 65.25(6) ?
Al27 Al31 Ta13 . . 65.12(6) ?
M14A Al31 Ta13 . . 112.21(7) ?
Al1 Al31 Ta13 . . 112.69(7) ?
Al31 Al31 Ta16 86 . 64.22(4) ?
Al11 Al31 Ta16 . . 64.53(5) ?
Al27 Al31 Ta16 . . 126.73(8) ?
M14A Al31 Ta16 . . 171.28(8) ?
Al1 Al31 Ta16 . . 113.24(7) ?
Ta13 Al31 Ta16 . . 68.03(4) ?
Al31 Al31 Ta11 86 . 64.38(4) ?
Al11 Al31 Ta11 . . 127.03(8) ?
Al27 Al31 Ta11 . . 63.53(5) ?
M14A Al31 Ta11 . . 111.94(7) ?
Al1 Al31 Ta11 . . 170.00(8) ?
Ta13 Al31 Ta11 . . 67.73(4) ?
Ta16 Al31 Ta11 . . 76.45(5) ?
Al31 Al31 Ta22 86 . 65.44(3) ?
Al11 Al31 Ta22 . . 65.11(5) ?
Al27 Al31 Ta22 . . 171.16(8) ?
M14A Al31 Ta22 . . 113.03(7) ?
Al1 Al31 Ta22 . . 64.54(5) ?
Ta13 Al31 Ta22 . . 119.97(6) ?
Ta16 Al31 Ta22 . . 61.51(4) ?
Ta11 Al31 Ta22 . . 124.52(6) ?
Al31 Al31 Ta44 86 . 65.70(3) ?
Al11 Al31 Ta44 . . 171.06(8) ?
Al27 Al31 Ta44 . . 63.67(5) ?
M14A Al31 Ta44 . . 63.91(5) ?
Al1 Al31 Ta44 . . 112.84(7) ?
Ta13 Al31 Ta44 . . 118.62(6) ?
Ta16 Al31 Ta44 . . 124.12(6) ?
Ta11 Al31 Ta44 . . 60.61(3) ?
Ta22 Al31 Ta44 . . 115.71(6) ?
Al31 Al31 Ta12 86 . 65.93(3) ?
Al11 Al31 Ta12 . . 113.86(7) ?
Al27 Al31 Ta12 . . 112.77(7) ?
M14A Al31 Ta12 . . 64.22(5) ?
Al1 Al31 Ta12 . . 64.45(5) ?
Ta13 Al31 Ta12 . . 176.15(7) ?
Ta16 Al31 Ta12 . . 115.24(6) ?
Ta11 Al31 Ta12 . . 114.59(6) ?
Ta22 Al31 Ta12 . . 61.68(3) ?
Ta44 Al31 Ta12 . . 61.69(3) ?
Al35 Al32 T53S . 9 146.00(14) ?
Al35 Al32 T53S . 5 146.00(14) ?
T53S Al32 T53S 9 5 8.70(10) ?
Al35 Al32 Al7 . 5 121.30(8) ?
T53S Al32 Al7 9 5 67.12(9) ?
T53S Al32 Al7 5 5 74.79(10) ?
Al35 Al32 Al7 . . 121.30(8) ?
T53S Al32 Al7 9 . 74.79(10) ?
T53S Al32 Al7 5 . 67.12(9) ?
Al7 Al32 Al7 5 . 112.84(16) ?
Al35 Al32 Ta21 . . 68.31(10) ?
T53S Al32 Ta21 9 . 77.97(9) ?
T53S Al32 Ta21 5 . 77.97(9) ?
Al7 Al32 Ta21 5 . 111.62(9) ?
Al7 Al32 Ta21 . . 111.62(9) ?
Al35 Al32 T53S . . 148.83(14) ?
T53S Al32 T53S 9 . 5.06(6) ?
T53S Al32 T53S 5 . 5.06(6) ?
Al7 Al32 T53S 5 . 69.74(8) ?
Al7 Al32 T53S . . 69.74(8) ?
Ta21 Al32 T53S . . 80.52(9) ?
Al35 Al32 M1CS . 5 150.7(2) ?
T53S Al32 M1CS 9 5 61.58(16) ?
T53S Al32 M1CS 5 5 63.02(17) ?
Al7 Al32 M1CS 5 5 48.43(17) ?
Al7 Al32 M1CS . 5 65.17(18) ?
Ta21 Al32 M1CS . 5 139.10(17) ?
T53S Al32 M1CS . 5 59.66(16) ?
Al35 Al32 M1CS . . 150.7(2) ?
T53S Al32 M1CS 9 . 63.02(17) ?
T53S Al32 M1CS 5 . 61.59(16) ?
Al7 Al32 M1CS 5 . 65.17(18) ?
Al7 Al32 M1CS . . 48.43(17) ?
Ta21 Al32 M1CS . . 139.10(17) ?
T53S Al32 M1CS . . 59.67(16) ?
M1CS Al32 M1CS 5 . 16.8(3) ?
Al35 Al32 M1TS . . 152.40(15) ?
T53S Al32 M1TS 9 . 61.44(9) ?
T53S Al32 M1TS 5 . 61.44(9) ?
Al7 Al32 M1TS 5 . 56.75(8) ?
Al7 Al32 M1TS . . 56.74(8) ?
Ta21 Al32 M1TS . . 139.29(13) ?
T53S Al32 M1TS . . 58.76(9) ?
M1CS Al32 M1TS 5 . 8.42(16) ?
M1CS Al32 M1TS . . 8.42(16) ?
Al35 Al32 Ta28 . . 66.91(8) ?
T53S Al32 Ta28 9 . 139.07(9) ?
T53S Al32 Ta28 5 . 131.59(8) ?
Al7 Al32 Ta28 5 . 125.11(12) ?
Al7 Al32 Ta28 . . 64.47(6) ?
Ta21 Al32 Ta28 . . 119.99(9) ?
T53S Al32 Ta28 . . 134.01(7) ?
M1CS Al32 Ta28 5 . 96.13(14) ?
M1CS Al32 Ta28 . . 86.00(17) ?
M1TS Al32 Ta28 . . 91.50(8) ?
Al35 Al32 Ta28 . 13 66.91(8) ?
T53S Al32 Ta28 9 13 131.59(8) ?
T53S Al32 Ta28 5 13 139.06(9) ?
Al7 Al32 Ta28 5 13 64.47(6) ?
Al7 Al32 Ta28 . 13 125.10(12) ?
Ta21 Al32 Ta28 . 13 119.99(9) ?
T53S Al32 Ta28 . 13 134.00(7) ?
M1CS Al32 Ta28 5 13 86.00(17) ?
M1CS Al32 Ta28 . 13 96.12(14) ?
M1TS Al32 Ta28 . 13 91.49(8) ?
Ta28 Al32 Ta28 . 13 74.29(7) ?
M13A Al33 M10A . . 105.66(11) ?
M13A Al33 Al26 . 86 121.71(10) ?
M10A Al33 Al26 . 86 120.12(10) ?
M13A Al33 Al26 . . 121.71(10) ?
M10A Al33 Al26 . . 120.13(10) ?
Al26 Al33 Al26 86 . 63.47(11) ?
M13A Al33 Ta39 . . 65.28(7) ?
M10A Al33 Ta39 . . 170.94(12) ?
Al26 Al33 Ta39 86 . 67.20(7) ?
Al26 Al33 Ta39 . . 67.20(7) ?
M13A Al33 Al6 . 74 62.02(7) ?
M10A Al33 Al6 . 74 63.43(8) ?
Al26 Al33 Al6 86 74 107.61(6) ?
Al26 Al33 Al6 . 74 171.08(9) ?
Ta39 Al33 Al6 . 74 110.20(8) ?
M13A Al33 Al6 . . 62.02(7) ?
M10A Al33 Al6 . . 63.42(8) ?
Al26 Al33 Al6 86 . 171.08(9) ?
Al26 Al33 Al6 . . 107.61(6) ?
Ta39 Al33 Al6 . . 110.20(8) ?
Al6 Al33 Al6 74 . 81.31(11) ?
M13A Al33 Ta18 . 86 115.54(6) ?
M10A Al33 Ta18 . 86 63.91(5) ?
Al26 Al33 Ta18 86 86 63.73(5) ?
Al26 Al33 Ta18 . 86 116.00(10) ?
Ta39 Al33 Ta18 . 86 119.04(5) ?
Al6 Al33 Ta18 74 86 57.08(5) ?
Al6 Al33 Ta18 . 86 123.21(10) ?
M13A Al33 Ta18 . . 115.54(6) ?
M10A Al33 Ta18 . . 63.91(5) ?
Al26 Al33 Ta18 86 . 116.00(10) ?
Al26 Al33 Ta18 . . 63.73(5) ?
Ta39 Al33 Ta18 . . 119.04(5) ?
Al6 Al33 Ta18 74 . 123.21(10) ?
Al6 Al33 Ta18 . . 57.08(5) ?
Ta18 Al33 Ta18 86 . 113.74(8) ?
M13A Al33 Ta29 . . 66.52(5) ?
M10A Al33 Ta29 . . 115.93(6) ?
Al26 Al33 Ta29 86 . 115.35(10) ?
Al26 Al33 Ta29 . . 62.15(5) ?
Ta39 Al33 Ta29 . . 61.47(4) ?
Al6 Al33 Ta29 74 . 124.86(10) ?
Al6 Al33 Ta29 . . 57.51(6) ?
Ta18 Al33 Ta29 86 . 177.94(10) ?
Ta18 Al33 Ta29 . . 64.800(6) ?
Al17 Al34 Al5 . . 119.91(9) ?
Al17 Al34 Al34 . 20 109.63(6) ?
Al5 Al34 Al34 . 20 120.46(6) ?
Al17 Al34 Al34 . 13 119.44(6) ?
Al5 Al34 Al34 . 13 59.87(5) ?
Al34 Al34 Al34 20 13 120.0 ?
Al17 Al34 Al3 . . 59.37(7) ?
Al5 Al34 Al3 . . 178.53(10) ?
Al34 Al34 Al3 20 . 60.90(4) ?
Al34 Al34 Al3 13 . 119.15(6) ?
Al17 Al34 Ta36 . . 121.14(8) ?
Al5 Al34 Ta36 . . 64.28(6) ?
Al34 Al34 Ta36 20 . 62.81(4) ?
Al34 Al34 Ta36 13 . 111.50(4) ?
Al3 Al34 Ta36 . . 117.18(8) ?
Al17 Al34 Ta43 . . 64.20(5) ?
Al5 Al34 Ta43 . . 64.95(6) ?
Al34 Al34 Ta43 20 . 116.64(4) ?
Al34 Al34 Ta43 13 . 114.58(4) ?
Al3 Al34 Ta43 . . 115.17(8) ?
Ta36 Al34 Ta43 . . 69.35(4) ?
Al17 Al34 Ta7 . . 63.79(5) ?
Al5 Al34 Ta7 . . 66.58(7) ?
Al34 Al34 Ta7 20 . 172.82(4) ?
Al34 Al34 Ta7 13 . 63.86(3) ?
Al3 Al34 Ta7 . . 112.07(6) ?
Ta36 Al34 Ta7 . . 122.47(6) ?
Ta43 Al34 Ta7 . . 64.00(4) ?
Al17 Al34 Ta26 . . 61.68(5) ?
Al5 Al34 Ta26 . . 113.17(7) ?
Al34 Al34 Ta26 20 . 63.98(3) ?
Al34 Al34 Ta26 13 . 172.89(4) ?
Al3 Al34 Ta26 . . 67.77(7) ?
Ta36 Al34 Ta26 . . 64.27(4) ?
Ta43 Al34 Ta26 . . 58.96(3) ?
Ta7 Al34 Ta26 . . 112.91(5) ?
Al17 Al34 Ta46 . . 173.25(9) ?
Al5 Al34 Ta46 . . 66.74(6) ?
Al34 Al34 Ta46 20 . 64.22(4) ?
Al34 Al34 Ta46 13 . 64.12(4) ?
Al3 Al34 Ta46 . . 114.01(7) ?
Ta36 Al34 Ta46 . . 59.50(3) ?
Ta43 Al34 Ta46 . . 120.46(6) ?
Ta7 Al34 Ta46 . . 122.18(7) ?
Ta26 Al34 Ta46 . . 115.59(6) ?
Al17 Al34 Ta40 . . 64.93(5) ?
Al5 Al34 Ta40 . . 115.11(8) ?
Al34 Al34 Ta40 20 . 114.44(4) ?
Al34 Al34 Ta40 13 . 64.35(4) ?
Al3 Al34 Ta40 . . 63.46(5) ?
Ta36 Al34 Ta40 . . 173.68(7) ?
Ta43 Al34 Ta40 . . 116.46(6) ?
Ta7 Al34 Ta40 . . 60.84(4) ?
Ta26 Al34 Ta40 . . 120.37(6) ?
Ta46 Al34 Ta40 . . 114.25(6) ?
Al17 Al34 Ta34 . . 114.08(7) ?
Al5 Al34 Ta34 . . 115.76(7) ?
Al34 Al34 Ta34 20 . 64.96(4) ?
Al34 Al34 Ta34 13 . 64.87(4) ?
Al3 Al34 Ta34 . . 64.07(6) ?
Ta36 Al34 Ta34 . . 112.81(6) ?
Ta43 Al34 Ta34 . . 177.84(7) ?
Ta7 Al34 Ta34 . . 114.22(6) ?
Ta26 Al34 Ta34 . . 121.71(7) ?
Ta46 Al34 Ta34 . . 61.39(3) ?
Ta40 Al34 Ta34 . . 61.38(3) ?
Al32 Al35 Al5 . . 113.64(13) ?
Al32 Al35 Al35 . 11 116.16(8) ?
Al5 Al35 Al35 . 11 120.40(6) ?
Al32 Al35 Al35 . 8 116.16(8) ?
Al5 Al35 Al35 . 8 120.40(6) ?
Al35 Al35 Al35 11 8 60.0 ?
Al32 Al35 Ta36 . . 122.18(5) ?
Al5 Al35 Ta36 . . 64.25(5) ?
Al35 Al35 Ta36 11 . 62.56(5) ?
Al35 Al35 Ta36 8 . 110.52(5) ?
Al32 Al35 Ta36 . 8 122.18(5) ?
Al5 Al35 Ta36 . 8 64.26(5) ?
Al35 Al35 Ta36 11 8 110.52(5) ?
Al35 Al35 Ta36 8 8 62.56(5) ?
Ta36 Al35 Ta36 . 8 108.45(8) ?
Al32 Al35 Ta23 . . 64.88(5) ?
Al5 Al35 Ta23 . . 115.50(5) ?
Al35 Al35 Ta23 11 . 62.96(5) ?
Al35 Al35 Ta23 8 . 113.90(5) ?
Ta36 Al35 Ta23 . . 66.240(10) ?
Ta36 Al35 Ta23 8 . 172.77(9) ?
Al32 Al35 Ta23 . 8 64.88(5) ?
Al5 Al35 Ta23 . 8 115.50(5) ?
Al35 Al35 Ta23 11 8 113.90(5) ?
Al35 Al35 Ta23 8 8 62.96(5) ?
Ta36 Al35 Ta23 . 8 172.77(9) ?
Ta36 Al35 Ta23 8 8 66.239(10) ?
Ta23 Al35 Ta23 . 8 118.56(9) ?
Al32 Al35 Ta21 . . 61.62(9) ?
Al5 Al35 Ta21 . . 175.26(12) ?
Al35 Al35 Ta21 11 . 63.49(4) ?
Al35 Al35 Ta21 8 . 63.49(4) ?
Ta36 Al35 Ta21 . . 117.72(5) ?
Ta36 Al35 Ta21 8 . 117.72(5) ?
Ta23 Al35 Ta21 . . 63.14(5) ?
Ta23 Al35 Ta21 8 . 63.14(5) ?
Al32 Al35 Ta28 . . 63.71(7) ?
Al5 Al35 Ta28 . . 63.77(7) ?
Al35 Al35 Ta28 11 . 113.90(3) ?
Al35 Al35 Ta28 8 . 173.56(3) ?
Ta36 Al35 Ta28 . . 66.14(3) ?
Ta36 Al35 Ta28 8 . 123.39(9) ?
Ta23 Al35 Ta28 . . 59.88(3) ?
Ta23 Al35 Ta28 8 . 120.67(8) ?
Ta21 Al35 Ta28 . . 112.61(7) ?
Al32 Al35 Ta28 . 13 63.71(7) ?
Al5 Al35 Ta28 . 13 63.77(7) ?
Al35 Al35 Ta28 11 13 173.56(3) ?
Al35 Al35 Ta28 8 13 113.90(3) ?
Ta36 Al35 Ta28 . 13 123.39(9) ?
Ta36 Al35 Ta28 8 13 66.13(3) ?
Ta23 Al35 Ta28 . 13 120.67(8) ?
Ta23 Al35 Ta28 8 13 59.88(3) ?
Ta21 Al35 Ta28 . 13 112.61(7) ?
Ta28 Al35 Ta28 . 13 72.11(6) ?
Al32 Al35 Ta46 . . 179.04(14) ?
Al5 Al35 Ta46 . . 65.40(8) ?
Al35 Al35 Ta46 11 . 64.64(4) ?
Al35 Al35 Ta46 8 . 64.64(4) ?
Ta36 Al35 Ta46 . . 57.55(4) ?
Ta36 Al35 Ta46 8 . 57.55(4) ?
Ta23 Al35 Ta46 . . 115.41(5) ?
Ta23 Al35 Ta46 8 . 115.42(5) ?
Ta21 Al35 Ta46 . . 119.34(9) ?
Ta28 Al35 Ta46 . . 115.57(7) ?
Ta28 Al35 Ta46 13 . 115.57(7) ?
Al39 Al36 Al24 . 78 76.15(14) ?
Al39 Al36 Al24 . . 76.15(14) ?
Al24 Al36 Al24 78 . 120.16(18) ?
Al39 Al36 Al38 . . 121.4(3) ?
Al24 Al36 Al38 78 . 75.59(12) ?
Al24 Al36 Al38 . . 75.59(12) ?
Al39 Al36 Ta11 . . 79.1(2) ?
Al24 Al36 Ta11 78 . 112.62(13) ?
Al24 Al36 Ta11 . . 112.62(13) ?
Al38 Al36 Ta11 . . 159.5(2) ?
Al39 Al36 Ta16 . . 160.6(3) ?
Al24 Al36 Ta16 78 . 111.78(13) ?
Al24 Al36 Ta16 . . 111.78(13) ?
Al38 Al36 Ta16 . . 78.00(18) ?
Ta11 Al36 Ta16 . . 81.49(10) ?
Al39 Al36 Ta38 . . 60.97(19) ?
Al24 Al36 Ta38 78 . 60.08(9) ?
Al24 Al36 Ta38 . . 60.08(9) ?
Al38 Al36 Ta38 . . 60.42(13) ?
Ta11 Al36 Ta38 . . 140.1(2) ?
Ta16 Al36 Ta38 . . 138.4(2) ?
Al39 Al36 Ta13 . 86 103.98(14) ?
Al24 Al36 Ta13 78 86 58.68(6) ?
Al24 Al36 Ta13 . 86 178.64(19) ?
Al38 Al36 Ta13 . 86 103.26(13) ?
Ta11 Al36 Ta13 . 86 68.71(8) ?
Ta16 Al36 Ta13 . 86 68.53(8) ?
Ta38 Al36 Ta13 . 86 118.76(6) ?
Al39 Al36 Ta13 . . 103.98(14) ?
Al24 Al36 Ta13 78 . 178.64(19) ?
Al24 Al36 Ta13 . . 58.68(6) ?
Al38 Al36 Ta13 . . 103.26(13) ?
Ta11 Al36 Ta13 . . 68.71(8) ?
Ta16 Al36 Ta13 . . 68.53(8) ?
Ta38 Al36 Ta13 . . 118.76(6) ?
Ta13 Al36 Ta13 86 . 122.47(13) ?
Al24 Al37 Al12 . . 119.50(18) ?
Al24 Al37 Al38 . 60_554 75.84(14) ?
Al12 Al37 Al38 . 60_554 75.40(12) ?
Al24 Al37 Al38 . . 75.83(14) ?
Al12 Al37 Al38 . . 75.41(12) ?
Al38 Al37 Al38 60_554 . 120.9(2) ?
Al24 Al37 Ta15 . 20 112.63(11) ?
Al12 Al37 Ta15 . 20 112.13(12) ?
Al38 Al37 Ta15 60_554 20 78.63(10) ?
Al38 Al37 Ta15 . 20 160.44(15) ?
Al24 Al37 Ta15 . . 112.63(11) ?
Al12 Al37 Ta15 . . 112.13(12) ?
Al38 Al37 Ta15 60_554 . 160.44(15) ?
Al38 Al37 Ta15 . . 78.63(10) ?
Ta15 Al37 Ta15 20 . 81.82(10) ?
Al24 Al37 Ta38 . . 59.96(10) ?
Al12 Al37 Ta38 . . 59.55(12) ?
Al38 Al37 Ta38 60_554 . 60.46(12) ?
Al38 Al37 Ta38 . . 60.46(12) ?
Ta15 Al37 Ta38 20 . 139.09(5) ?
Ta15 Al37 Ta38 . . 139.09(5) ?
Al24 Al37 Ta41 . . 59.12(9) ?
Al12 Al37 Ta41 . . 178.62(18) ?
Al38 Al37 Ta41 60_554 . 103.99(12) ?
Al38 Al37 Ta41 . . 103.99(12) ?
Ta15 Al37 Ta41 20 . 68.85(8) ?
Ta15 Al37 Ta41 . . 68.85(8) ?
Ta38 Al37 Ta41 . . 119.07(12) ?
Al24 Al37 Ta9 . . 177.86(17) ?
Al12 Al37 Ta9 . . 58.35(11) ?
Al38 Al37 Ta9 60_554 . 103.21(14) ?
Al38 Al37 Ta9 . . 103.21(14) ?
Ta15 Al37 Ta9 20 . 68.89(8) ?
Ta15 Al37 Ta9 . . 68.89(8) ?
Ta38 Al37 Ta9 . . 117.90(12) ?
Ta41 Al37 Ta9 . . 123.03(13) ?
Ta4 Al38 Al37 . 78 115.09(15) ?
Ta4 Al38 Al37 . . 115.08(15) ?
Al37 Al38 Al37 78 . 103.6(2) ?
Ta4 Al38 Al36 . . 115.8(2) ?
Al37 Al38 Al36 78 . 102.74(16) ?
Al37 Al38 Al36 . . 102.74(16) ?
Ta4 Al38 Ta38 . . 179.8(3) ?
Al37 Al38 Ta38 78 . 64.80(12) ?
Al37 Al38 Ta38 . . 64.80(12) ?
Al36 Al38 Ta38 . . 64.41(14) ?
Ta4 Al38 Al8 . . 62.65(10) ?
Al37 Al38 Al8 78 . 177.7(2) ?
Al37 Al38 Al8 . . 77.98(8) ?
Al36 Al38 Al8 . . 78.40(14) ?
Ta38 Al38 Al8 . . 117.46(12) ?
Ta4 Al38 Al8 . 86 62.65(10) ?
Al37 Al38 Al8 78 86 77.98(8) ?
Al37 Al38 Al8 . 86 177.7(2) ?
Al36 Al38 Al8 . 86 78.39(14) ?
Ta38 Al38 Al8 . 86 117.46(12) ?
Al8 Al38 Al8 . 86 100.39(17) ?
Ta4 Al38 Al29 . . 62.31(12) ?
Al37 Al38 Al29 78 . 78.37(15) ?
Al37 Al38 Al29 . . 78.37(15) ?
Al36 Al38 Al29 . . 178.1(2) ?
Ta38 Al38 Al29 . . 117.46(18) ?
Al8 Al38 Al29 . . 100.44(13) ?
Al8 Al38 Al29 86 . 100.45(13) ?
Al36 Al39 Al36 . 60_554 103.1(2) ?
Al36 Al39 Al36 . 78 103.1(2) ?
Al36 Al39 Al36 60_554 78 103.1(2) ?
Al36 Al39 Ta1 . . 115.26(19) ?
Al36 Al39 Ta1 60_554 . 115.26(19) ?
Al36 Al39 Ta1 78 . 115.26(19) ?
Al36 Al39 Ta38 . . 64.74(19) ?
Al36 Al39 Ta38 60_554 . 64.74(19) ?
Al36 Al39 Ta38 78 . 64.74(19) ?
Ta1 Al39 Ta38 . . 180.0(5) ?
Al36 Al39 Al4 . 78 78.35(7) ?
Al36 Al39 Al4 60_554 78 177.6(4) ?
Al36 Al39 Al4 78 78 78.35(7) ?
Ta1 Al39 Al4 . 78 62.30(16) ?
Ta38 Al39 Al4 . 78 117.70(16) ?
Al36 Al39 Al4 . 60_554 177.6(4) ?
Al36 Al39 Al4 60_554 60_554 78.35(7) ?
Al36 Al39 Al4 78 60_554 78.35(7) ?
Ta1 Al39 Al4 . 60_554 62.30(16) ?
Ta38 Al39 Al4 . 60_554 117.70(16) ?
Al4 Al39 Al4 78 60_554 100.1(2) ?
Al36 Al39 Al4 . . 78.35(7) ?
Al36 Al39 Al4 60_554 . 78.35(7) ?
Al36 Al39 Al4 78 . 177.6(4) ?
Ta1 Al39 Al4 . . 62.30(16) ?
Ta38 Al39 Al4 . . 117.70(16) ?
Al4 Al39 Al4 78 . 100.1(2) ?
Al4 Al39 Al4 60_554 . 100.1(2) ?
Al10 Al40 M1CS . . 127.1(2) ?
Al10 Al40 M1CS . 5 127.1(2) ?
M1CS Al40 M1CS . 5 18.1(3) ?
Al10 Al40 M1TS . . 127.14(15) ?
M1CS Al40 M1TS . . 9.08(17) ?
M1CS Al40 M1TS 5 . 9.08(17) ?
Al10 Al40 Ta3 . . 86.93(10) ?
M1CS Al40 Ta3 . . 67.05(17) ?
M1CS Al40 Ta3 5 . 84.5(2) ?
M1TS Al40 Ta3 . . 75.65(8) ?
Al10 Al40 Ta3 . 5 86.93(10) ?
M1CS Al40 Ta3 . 5 84.5(2) ?
M1CS Al40 Ta3 5 5 67.05(17) ?
M1TS Al40 Ta3 . 5 75.65(8) ?
Ta3 Al40 Ta3 . 5 138.35(12) ?
Al10 Al40 Ta47 . . 65.55(11) ?
M1CS Al40 Ta47 . . 62.44(17) ?
M1CS Al40 Ta47 5 . 62.44(17) ?
M1TS Al40 Ta47 . . 61.59(9) ?
Ta3 Al40 Ta47 . . 69.99(6) ?
Ta3 Al40 Ta47 5 . 70.00(6) ?
Al10 Al40 Ta28 . 13 120.86(13) ?
M1CS Al40 Ta28 . 13 104.2(2) ?
M1CS Al40 Ta28 5 13 92.7(2) ?
M1TS Al40 Ta28 . 13 98.87(14) ?
Ta3 Al40 Ta28 . 13 145.27(14) ?
Ta3 Al40 Ta28 5 13 69.03(3) ?
Ta47 Al40 Ta28 . 13 137.90(7) ?
Al10 Al40 Ta28 . . 120.86(13) ?
M1CS Al40 Ta28 . . 92.7(2) ?
M1CS Al40 Ta28 5 . 104.2(2) ?
M1TS Al40 Ta28 . . 98.87(14) ?
Ta3 Al40 Ta28 . . 69.04(3) ?
Ta3 Al40 Ta28 5 . 145.27(14) ?
Ta47 Al40 Ta28 . . 137.91(7) ?
Ta28 Al40 Ta28 13 . 78.26(9) ?
Al10 Al40 Al22 . . 76.10(15) ?
M1CS Al40 Al22 . . 154.7(2) ?
M1CS Al40 Al22 5 . 154.7(2) ?
M1TS Al40 Al22 . . 156.76(18) ?
Ta3 Al40 Al22 . . 109.17(8) ?
Ta3 Al40 Al22 5 . 109.17(8) ?
Ta47 Al40 Al22 . . 141.65(19) ?
Ta28 Al40 Al22 13 . 63.79(8) ?
Ta28 Al40 Al22 . . 63.79(8) ?
Al10 Al40 Al9 . 13 58.07(11) ?
M1CS Al40 Al9 . 13 144.33(19) ?
M1CS Al40 Al9 5 13 126.47(17) ?
M1TS Al40 Al9 . 13 135.34(7) ?
Ta3 Al40 Al9 . 13 142.28(18) ?
Ta3 Al40 Al9 5 13 59.87(6) ?
Ta47 Al40 Al9 . 13 103.22(12) ?
Ta28 Al40 Al9 13 13 63.17(6) ?
Ta28 Al40 Al9 . 13 114.94(12) ?
Al22 Al40 Al9 . 13 52.81(8) ?
Al10 Al40 Al9 . . 58.07(11) ?
M1CS Al40 Al9 . . 126.47(17) ?
M1CS Al40 Al9 5 . 144.33(19) ?
M1TS Al40 Al9 . . 135.34(7) ?
Ta3 Al40 Al9 . . 59.87(6) ?
Ta3 Al40 Al9 5 . 142.29(18) ?
Ta47 Al40 Al9 . . 103.22(12) ?
Ta28 Al40 Al9 13 . 114.94(12) ?
Ta28 Al40 Al9 . . 63.17(6) ?
Al22 Al40 Al9 . . 52.82(8) ?
Al9 Al40 Al9 13 . 87.53(15) ?
Al10 Al41 A46B . 13 77.61(13) ?
Al10 Al41 A46B . . 77.61(13) ?
A46B Al41 A46B 13 . 114.1(2) ?
Al10 Al41 Al28 . . 143.71(19) ?
A46B Al41 Al28 13 . 117.94(13) ?
A46B Al41 Al28 . . 117.94(13) ?
Al10 Al41 Ta8 . . 77.61(14) ?
A46B Al41 Ta8 13 . 116.22(11) ?
A46B Al41 Ta8 . . 116.22(11) ?
Al28 Al41 Ta8 . . 66.10(10) ?
Al10 Al41 A46A . . 85.30(18) ?
A46B Al41 A46A 13 . 123.9(2) ?
A46B Al41 A46A . . 10.86(16) ?
Al28 Al41 A46A . . 107.25(18) ?
Ta8 Al41 A46A . . 111.26(17) ?
Al10 Al41 A46A . 13 85.30(18) ?
A46B Al41 A46A 13 13 10.85(16) ?
A46B Al41 A46A . 13 123.9(2) ?
Al28 Al41 A46A . 13 107.25(18) ?
Ta8 Al41 A46A . 13 111.27(17) ?
A46A Al41 A46A . 13 133.1(3) ?
Al10 Al41 A44S . 21 47.55(11) ?
A46B Al41 A44S 13 21 63.54(11) ?
A46B Al41 A44S . 21 125.05(19) ?
Al28 Al41 A44S . 21 107.23(13) ?
Ta8 Al41 A44S . 21 56.37(10) ?
A46A Al41 A44S . 21 131.7(2) ?
A46A Al41 A44S 13 21 63.28(17) ?
Al10 Al41 A44S . 9 47.55(11) ?
A46B Al41 A44S 13 9 125.05(19) ?
A46B Al41 A44S . 9 63.54(11) ?
Al28 Al41 A44S . 9 107.23(13) ?
Ta8 Al41 A44S . 9 56.37(10) ?
A46A Al41 A44S . 9 63.28(17) ?
A46A Al41 A44S 13 9 131.7(2) ?
A44S Al41 A44S 21 9 74.83(18) ?
Al10 Al41 T52B . . 71.18(13) ?
A46B Al41 T52B 13 . 64.72(11) ?
A46B Al41 T52B . . 49.63(9) ?
Al28 Al41 T52B . . 144.57(18) ?
Ta8 Al41 T52B . . 147.81(17) ?
A46A Al41 T52B . . 59.21(17) ?
A46A Al41 T52B 13 . 74.29(18) ?
A44S Al41 T52B 21 . 104.75(14) ?
A44S Al41 T52B 9 . 95.45(12) ?
Al10 Al41 T52B . 13 71.18(13) ?
A46B Al41 T52B 13 13 49.64(9) ?
A46B Al41 T52B . 13 64.72(11) ?
Al28 Al41 T52B . 13 144.57(18) ?
Ta8 Al41 T52B . 13 147.81(17) ?
A46A Al41 T52B . 13 74.29(18) ?
A46A Al41 T52B 13 13 59.21(17) ?
A44S Al41 T52B 21 13 95.45(12) ?
A44S Al41 T52B 9 13 104.75(14) ?
T52B Al41 T52B . 13 15.10(4) ?
Al10 Al41 Ta32 . . 102.87(11) ?
A46B Al41 Ta32 13 . 65.05(7) ?
A46B Al41 Ta32 . . 178.86(18) ?
Al28 Al41 Ta32 . . 62.27(7) ?
Ta8 Al41 Ta32 . . 64.92(6) ?
A46A Al41 Ta32 . . 169.5(2) ?
A46A Al41 Ta32 13 . 55.20(16) ?
A44S Al41 Ta32 21 . 55.50(8) ?
A44S Al41 Ta32 9 . 117.55(14) ?
T52B Al41 Ta32 . . 129.48(7) ?
T52B Al41 Ta32 13 . 114.41(5) ?
T52B Al42 Ta18 13 . 65.23(5) ?
T52B Al42 Ta7 13 . 80.38(6) ?
Ta18 Al42 Ta7 . . 136.67(8) ?
T52B Al42 Ta43 13 . 98.46(8) ?
Ta18 Al42 Ta43 . . 139.11(9) ?
Ta7 Al42 Ta43 . . 68.54(4) ?
T52B Al42 Ta25 13 . 60.08(5) ?
Ta18 Al42 Ta25 . . 70.29(5) ?
Ta7 Al42 Ta25 . . 69.98(5) ?
Ta43 Al42 Ta25 . . 135.88(8) ?
T52B Al42 Ta10 13 . 89.21(7) ?
Ta18 Al42 Ta10 . . 68.87(5) ?
Ta7 Al42 Ta10 . . 138.87(8) ?
Ta43 Al42 Ta10 . . 73.93(5) ?
Ta25 Al42 Ta10 . . 136.47(8) ?
T52B Al42 M12A 13 . 152.61(9) ?
Ta18 Al42 M12A . . 111.10(7) ?
Ta7 Al42 M12A . . 111.47(7) ?
Ta43 Al42 M12A . . 65.86(5) ?
Ta25 Al42 M12A . . 146.53(10) ?
Ta10 Al42 M12A . . 65.40(5) ?
T52B Al42 M9A 13 . 110.40(7) ?
Ta18 Al42 M9A . . 62.24(5) ?
Ta7 Al42 M9A . . 110.97(8) ?
Ta43 Al42 M9A . . 150.78(10) ?
Ta25 Al42 M9A . . 61.40(5) ?
Ta10 Al42 M9A . . 109.97(7) ?
M12A Al42 M9A . . 88.92(8) ?
T52B Al42 M8A 13 . 117.80(8) ?
Ta18 Al42 M8A . . 110.71(8) ?
Ta7 Al42 M8A . . 62.36(5) ?
Ta43 Al42 M8A . . 110.01(7) ?
Ta25 Al42 M8A . . 61.03(5) ?
Ta10 Al42 M8A . . 150.78(10) ?
M12A Al42 M8A . . 89.26(8) ?
M9A Al42 M8A . . 52.40(6) ?
A43S A43S T53S 3 9 154.81(17) ?
A43S A43S T53S 3 . 150.49(14) ?
T53S A43S T53S 9 . 6.12(7) ?
A43S A43S T53S 3 5 150.49(14) ?
T53S A43S T53S 9 5 6.12(7) ?
T53S A43S T53S . 5 9.30(10) ?
A43S A43S T53S 3 10 19.12(13) ?
T53S A43S T53S 9 10 135.7(3) ?
T53S A43S T53S . 10 131.5(3) ?
T53S A43S T53S 5 10 131.5(3) ?
A43S A43S Ta50 3 . 82.99(11) ?
T53S A43S Ta50 9 . 71.82(18) ?
T53S A43S Ta50 . . 67.91(15) ?
T53S A43S Ta50 5 . 67.91(15) ?
T53S A43S Ta50 10 . 63.87(13) ?
A43S A43S Ta21 3 3 83.01(11) ?
T53S A43S Ta21 9 3 88.32(13) ?
T53S A43S Ta21 . 3 82.58(13) ?
T53S A43S Ta21 5 3 91.30(14) ?
T53S A43S Ta21 10 3 77.16(12) ?
Ta50 A43S Ta21 . 3 70.12(12) ?
A43S A43S Ta21 3 . 83.01(11) ?
T53S A43S Ta21 9 . 88.32(13) ?
T53S A43S Ta21 . . 91.29(14) ?
T53S A43S Ta21 5 . 82.57(13) ?
T53S A43S Ta21 10 . 77.16(12) ?
Ta50 A43S Ta21 . . 70.12(12) ?
Ta21 A43S Ta21 3 . 139.1(2) ?
A43S A43S Ta23 3 8 83.06(11) ?
T53S A43S Ta23 9 8 115.69(18) ?
T53S A43S Ta23 . 8 121.79(18) ?
T53S A43S Ta23 5 8 115.06(15) ?
T53S A43S Ta23 10 8 97.77(15) ?
Ta50 A43S Ta23 . 8 137.83(10) ?
Ta21 A43S Ta23 3 8 146.2(2) ?
Ta21 A43S Ta23 . 8 68.80(4) ?
A43S A43S Ta23 3 5 83.06(11) ?
T53S A43S Ta23 9 5 115.69(18) ?
T53S A43S Ta23 . 5 115.06(15) ?
T53S A43S Ta23 5 5 121.79(18) ?
T53S A43S Ta23 10 5 97.77(15) ?
Ta50 A43S Ta23 . 5 137.83(10) ?
Ta21 A43S Ta23 3 5 68.80(4) ?
Ta21 A43S Ta23 . 5 146.2(2) ?
Ta23 A43S Ta23 8 5 79.10(16) ?
A43S A43S Al7 3 5 135.53(13) ?
T53S A43S Al7 9 5 69.66(17) ?
T53S A43S Al7 . 5 73.70(16) ?
T53S A43S Al7 5 5 73.70(16) ?
T53S A43S Al7 10 5 154.7(2) ?
Ta50 A43S Al7 . 5 141.5(2) ?
Ta21 A43S Al7 3 5 108.44(11) ?
Ta21 A43S Al7 . 5 108.44(11) ?
Ta23 A43S Al7 8 5 63.43(13) ?
Ta23 A43S Al7 5 5 63.43(13) ?
A43S A43S T53S 3 3 23.16(12) ?
T53S A43S T53S 9 3 131.8(3) ?
T53S A43S T53S . 3 128.1(2) ?
T53S A43S T53S 5 3 127.3(2) ?
T53S A43S T53S 10 3 5.28(6) ?
Ta50 A43S T53S . 3 60.19(12) ?
Ta21 A43S T53S 3 3 79.73(13) ?
Ta21 A43S T53S . 3 72.56(11) ?
Ta23 A43S T53S 8 3 98.22(14) ?
Ta23 A43S T53S 5 3 103.03(15) ?
Al7 A43S T53S 5 3 158.1(2) ?
A44S A44S Al10 13 5 151.77(12) ?
A44S A44S Al10 13 9 22.49(9) ?
Al10 A44S Al10 5 9 129.3(2) ?
A44S A44S Ta3 13 9 83.94(7) ?
Al10 A44S Ta3 5 9 91.60(14) ?
Al10 A44S Ta3 9 9 81.37(11) ?
A44S A44S Ta47 13 . 83.96(7) ?
Al10 A44S Ta47 5 . 68.38(12) ?
Al10 A44S Ta47 9 . 61.95(9) ?
Ta3 A44S Ta47 9 . 70.28(9) ?
A44S A44S Ta8 13 . 83.97(7) ?
Al10 A44S Ta8 5 . 80.96(12) ?
Al10 A44S Ta8 9 . 72.60(10) ?
Ta3 A44S Ta8 9 . 138.27(15) ?
Ta47 A44S Ta8 . . 68.81(9) ?
A44S A44S Ta32 13 9 84.03(7) ?
Al10 A44S Ta32 5 9 112.31(15) ?
Al10 A44S Ta32 9 9 97.85(12) ?
Ta3 A44S Ta32 9 9 147.94(15) ?
Ta47 A44S Ta32 . 9 137.38(14) ?
Ta8 A44S Ta32 . 9 69.35(8) ?
A44S A44S Ta27 13 9 84.02(7) ?
Al10 A44S Ta27 5 9 120.48(15) ?
Al10 A44S Ta27 9 9 103.88(12) ?
Ta3 A44S Ta27 9 9 69.55(8) ?
Ta47 A44S Ta27 . 9 139.00(14) ?
Ta8 A44S Ta27 . 9 147.75(15) ?
Ta32 A44S Ta27 9 9 79.71(10) ?
A44S A44S A46B 13 5 137.48(10) ?
Al10 A44S A46B 5 5 70.21(13) ?
Al10 A44S A46B 9 5 158.80(17) ?
Ta3 A44S A46B 9 5 108.93(13) ?
Ta47 A44S A46B . 5 138.52(15) ?
Ta8 A44S A46B . 5 106.90(13) ?
Ta32 A44S A46B 9 5 63.40(10) ?
Ta27 A44S A46B 9 5 64.75(10) ?
A44S A44S Al9 13 21 136.46(8) ?
Al10 A44S Al9 5 21 59.88(11) ?
Al10 A44S Al9 9 21 141.31(15) ?
Ta3 A44S Al9 9 21 60.05(8) ?
Ta47 A44S Al9 . 21 103.68(12) ?
Ta8 A44S Al9 . 21 139.09(14) ?
Ta32 A44S Al9 9 21 113.02(13) ?
Ta27 A44S Al9 9 21 61.96(8) ?
A46B A44S Al9 5 21 51.30(9) ?
A44S A44S Al41 13 5 136.94(10) ?
Al10 A44S Al41 5 5 49.53(12) ?
Al10 A44S Al41 9 5 132.12(15) ?
Ta3 A44S Al41 9 5 138.42(15) ?
Ta47 A44S Al41 . 5 101.49(12) ?
Ta8 A44S Al41 . 5 59.70(9) ?
Ta32 A44S Al41 9 5 62.99(10) ?
Ta27 A44S Al41 9 5 113.84(13) ?
A46B A44S Al41 5 5 50.26(10) ?
Al9 A44S Al41 21 5 84.28(12) ?
A45B A45A A45B . 17 2.7(3) ?
A45B A45A A46A . 13 123.7(8) ?
A45B A45A A46A 17 13 121.0(6) ?
A45B A45A A46B . 13 125.2(8) ?
A45B A45A A46B 17 13 122.5(5) ?
A46A A45A A46B 13 13 1.7(3) ?
A45B A45A A45A . 17 7.5(8) ?
A45B A45A A45A 17 17 4.7(5) ?
A46A A45A A45A 13 17 116.4(3) ?
A46B A45A A45A 13 17 117.91(9) ?
A45B A45A Al26 . . 113.5(8) ?
A45B A45A Al26 17 . 116.0(5) ?
A46A A45A Al26 13 . 113.7(3) ?
A46B A45A Al26 13 . 111.96(12) ?
A45A A45A Al26 17 . 120.32(7) ?
A45B A45A Al1 . . 114.1(8) ?
A45B A45A Al1 17 . 116.0(5) ?
A46A A45A Al1 13 . 114.7(3) ?
A46B A45A Al1 13 . 113.96(12) ?
A45A A45A Al1 17 . 119.30(7) ?
Al26 A45A Al1 . . 60.83(8) ?
A45B A45A Ta37 . . 62.9(7) ?
A45B A45A Ta37 17 . 63.4(5) ?
A46A A45A Ta37 13 . 123.0(3) ?
A46B A45A Ta37 13 . 124.22(11) ?
A45A A45A Ta37 17 . 64.45(5) ?
Al26 A45A Ta37 . . 110.67(9) ?
Al1 A45A Ta37 . . 61.35(7) ?
A45B A45A Ta30 . . 60.1(7) ?
A45B A45A Ta30 17 . 61.6(5) ?
A46A A45A Ta30 13 . 122.8(3) ?
A46B A45A Ta30 13 . 122.29(11) ?
A45A A45A Ta30 17 . 64.46(5) ?
Al26 A45A Ta30 . . 62.16(7) ?
Al1 A45A Ta30 . . 110.23(9) ?
Ta37 A45A Ta30 . . 108.70(8) ?
A45B A45A Ta27 . . 71.2(8) ?
A45B A45A Ta27 17 . 68.8(5) ?
A46A A45A Ta27 13 . 65.5(3) ?
A46B A45A Ta27 13 . 67.23(9) ?
A45A A45A Ta27 17 . 64.69(5) ?
Al26 A45A Ta27 . . 172.82(11) ?
Al1 A45A Ta27 . . 112.57(9) ?
Ta37 A45A Ta27 . . 66.00(5) ?
Ta30 A45A Ta27 . . 124.64(9) ?
A45B A45A Ta32 . . 69.3(8) ?
A45B A45A Ta32 17 . 67.6(5) ?
A46A A45A Ta32 13 . 65.1(3) ?
A46B A45A Ta32 13 . 65.70(9) ?
A45A A45A Ta32 17 . 64.72(5) ?
Al26 A45A Ta32 . . 113.06(9) ?
Al1 A45A Ta32 . . 173.62(11) ?
Ta37 A45A Ta32 . . 124.50(9) ?
Ta30 A45A Ta32 . . 66.34(5) ?
Ta27 A45A Ta32 . . 73.42(6) ?
A45B A45A Ta29 . . 117.7(7) ?
A45B A45A Ta29 17 . 117.6(5) ?
A46A A45A Ta29 13 . 63.6(2) ?
A46B A45A Ta29 13 . 62.32(8) ?
A45A A45A Ta29 17 . 117.23(5) ?
Al26 A45A Ta29 . . 61.84(7) ?
Al1 A45A Ta29 . . 113.34(9) ?
Ta37 A45A Ta29 . . 172.39(10) ?
Ta30 A45A Ta29 . . 67.21(5) ?
Ta27 A45A Ta29 . . 121.60(8) ?
Ta32 A45A Ta29 . . 60.57(5) ?
A45B A45B A45A 17 . 172.5(8) ?
A45B A45B A45A 17 17 4.7(5) ?
A45A A45B A45A . 17 167.8(13) ?
A45B A45B A46A 17 13 135.9(4) ?
A45A A45B A46A . 13 36.8(6) ?
A45A A45B A46A 17 13 131.3(8) ?
A45B A45B Ta30 17 . 83.7(3) ?
A45A A45B Ta30 . . 100.6(8) ?
A45A A45B Ta30 17 . 86.4(5) ?
A46A A45B Ta30 13 . 111.3(5) ?
A45B A45B Ta37 17 . 83.8(3) ?
A45A A45B Ta37 . . 97.6(8) ?
A45A A45B Ta37 17 . 84.7(5) ?
A46A A45B Ta37 13 . 109.9(5) ?
Ta30 A45B Ta37 . . 131.9(5) ?
A45B A45B Ta49 17 . 84.1(3) ?
A45A A45B Ta49 . . 103.2(9) ?
A45A A45B Ta49 17 . 88.7(5) ?
A46A A45B Ta49 13 . 140.0(6) ?
Ta30 A45B Ta49 . . 66.4(3) ?
Ta37 A45B Ta49 . . 66.2(3) ?
A45B A45B Ta32 17 . 84.1(2) ?
A45A A45B Ta32 . . 91.2(8) ?
A45A A45B Ta32 17 . 81.1(5) ?
A46A A45B Ta32 13 . 62.8(3) ?
Ta30 A45B Ta32 . . 73.9(3) ?
Ta37 A45B Ta32 . . 149.6(5) ?
Ta49 A45B Ta32 . . 139.6(5) ?
A45B A45B Ta27 17 . 84.2(2) ?
A45A A45B Ta27 . . 89.3(8) ?
A45A A45B Ta27 17 . 80.0(5) ?
A46A A45B Ta27 13 . 62.5(3) ?
Ta30 A45B Ta27 . . 151.1(5) ?
Ta37 A45B Ta27 . . 72.3(3) ?
Ta49 A45B Ta27 . . 137.8(5) ?
Ta32 A45B Ta27 . . 78.8(3) ?
A45B A45B A46A 17 9 36.2(3) ?
A45A A45B A46A . 9 136.4(10) ?
A45A A45B A46A 17 9 31.6(3) ?
A46A A45B A46A 13 9 99.7(6) ?
Ta30 A45B A46A . 9 98.8(4) ?
Ta37 A45B A46A . 9 97.8(4) ?
Ta49 A45B A46A . 9 120.3(5) ?
Ta32 A45B A46A . 9 57.7(3) ?
Ta27 A45B A46A . 9 57.6(3) ?
A46B A46A A45A . 13 173.7(10) ?
A46B A46A A45B . 13 165.4(9) ?
A45A A46A A45B 13 13 19.5(3) ?
A46B A46A Ta29 . 13 94.5(7) ?
A45A A46A Ta29 13 13 80.7(3) ?
A45B A46A Ta29 13 13 86.8(4) ?
A46B A46A Ta10 . 13 100.5(7) ?
A45A A46A Ta10 13 13 80.8(3) ?
A45B A46A Ta10 13 13 88.0(4) ?
Ta29 A46A Ta10 13 13 138.0(3) ?
A46B A46A Ta18 . 13 90.6(7) ?
A45A A46A Ta18 13 13 84.0(3) ?
A45B A46A Ta18 13 13 103.5(4) ?
Ta29 A46A Ta18 13 13 70.58(18) ?
Ta10 A46A Ta18 13 13 70.29(18) ?
A46B A46A Ta32 . 5 103.0(8) ?
A45A A46A Ta32 13 5 78.9(3) ?
A45B A46A Ta32 13 5 64.2(4) ?
Ta29 A46A Ta32 13 5 66.80(17) ?
Ta10 A46A Ta32 13 5 143.8(3) ?
Ta18 A46A Ta32 13 5 136.0(3) ?
A46B A46A Ta27 . 5 107.6(8) ?
A45A A46A Ta27 13 5 78.6(3) ?
A45B A46A Ta27 13 5 64.8(4) ?
Ta29 A46A Ta27 13 5 143.9(3) ?
Ta10 A46A Ta27 13 5 66.35(17) ?
Ta18 A46A Ta27 13 5 135.2(3) ?
Ta32 A46A Ta27 5 5 80.4(2) ?
A46B A46A Al9 . 13 50.6(6) ?
A45A A46A Al9 13 13 134.2(4) ?
A45B A46A Al9 13 13 126.4(4) ?
Ta29 A46A Al9 13 13 145.1(3) ?
Ta10 A46A Al9 13 13 62.48(16) ?
Ta18 A46A Al9 13 13 106.2(3) ?
Ta32 A46A Al9 5 13 114.8(3) ?
Ta27 A46A Al9 5 13 62.58(16) ?
A46B A46A A45B . 5 157.8(9) ?
A45A A46A A45B 13 5 27.4(3) ?
A45B A46A A45B 13 5 7.9(3) ?
Ta29 A46A A45B 13 5 89.7(3) ?
Ta10 A46A A45B 13 5 90.8(3) ?
Ta18 A46A A45B 13 5 111.4(4) ?
Ta32 A46A A45B 5 5 58.8(3) ?
Ta27 A46A A45B 5 5 59.5(3) ?
Al9 A46A A45B 13 5 121.9(4) ?
A46B A46A T52B . . 27.0(6) ?
A45A A46A T52B 13 . 147.8(4) ?
A45B A46A T52B 13 . 167.3(5) ?
Ta29 A46A T52B 13 . 88.6(2) ?
Ta10 A46A T52B 13 . 87.5(2) ?
Ta18 A46A T52B 13 . 63.80(18) ?
Ta32 A46A T52B 5 . 124.3(3) ?
Ta27 A46A T52B 5 . 123.6(3) ?
Al9 A46A T52B 13 . 61.01(18) ?
A45B A46A T52B 5 . 175.2(4) ?
A46B A46A Al41 . . 43.3(6) ?
A45A A46A Al41 13 . 135.6(4) ?
A45B A46A Al41 13 . 126.7(4) ?
Ta29 A46A Al41 13 . 63.76(18) ?
Ta10 A46A Al41 13 . 143.6(3) ?
Ta18 A46A Al41 13 . 106.4(3) ?
Ta32 A46A Al41 5 . 63.50(17) ?
Ta27 A46A Al41 5 . 114.9(3) ?
Al9 A46A Al41 13 . 85.2(3) ?
A45B A46A Al41 5 . 122.2(4) ?
T52B A46A Al41 . . 60.82(18) ?
A46A A46B T52B . . 145.3(7) ?
A46A A46B A45A . 13 4.6(7) ?
T52B A46B A45A . 13 141.66(15) ?
A46A A46B Al41 . . 125.9(7) ?
T52B A46B Al41 . . 75.92(12) ?
A45A A46B Al41 13 . 125.20(16) ?
A46A A46B Al9 . 13 117.3(7) ?
T52B A46B Al9 . 13 74.85(11) ?
A45A A46B Al9 13 13 120.79(14) ?
Al41 A46B Al9 . 13 104.25(17) ?
A46A A46B T52A . . 151.6(7) ?
T52B A46B T52A . . 6.86(4) ?
A45A A46B T52A 13 . 148.14(14) ?
Al41 A46B T52A . . 73.43(11) ?
Al9 A46B T52A 13 . 69.75(10) ?
A46A A46B Ta18 . 13 75.5(7) ?
T52B A46B Ta18 . 13 70.14(8) ?
A45A A46B Ta18 13 13 71.57(10) ?
Al41 A46B Ta18 . 13 117.54(14) ?
Al9 A46B Ta18 13 13 114.75(11) ?
T52A A46B Ta18 . 13 76.79(8) ?
A46A A46B Ta29 . 13 71.8(7) ?
T52B A46B Ta29 . 13 98.30(10) ?
A45A A46B Ta29 13 13 68.37(9) ?
Al41 A46B Ta29 . 13 67.73(12) ?
Al9 A46B Ta29 13 13 170.82(15) ?
T52A A46B Ta29 . 13 102.88(10) ?
Ta18 A46B Ta29 13 13 67.40(7) ?
A46A A46B A44S . 9 100.6(7) ?
T52B A46B A44S . 9 113.63(14) ?
A45A A46B A44S 13 9 104.56(14) ?
Al41 A46B A44S . 9 66.20(13) ?
Al9 A46B A44S 13 9 65.20(11) ?
T52A A46B A44S . 9 106.91(13) ?
Ta18 A46B A44S 13 9 175.64(15) ?
Ta29 A46B A44S 13 9 113.39(12) ?
A46A A46B Ta10 . 13 66.3(7) ?
T52B A46B Ta10 . 13 95.18(10) ?
A45A A46B Ta10 13 13 67.25(9) ?
Al41 A46B Ta10 . 13 167.37(17) ?
Al9 A46B Ta10 13 13 64.28(8) ?
T52A A46B Ta10 . 13 96.68(9) ?
Ta18 A46B Ta10 13 13 66.23(6) ?
Ta29 A46B Ta10 13 13 123.20(11) ?
A44S A46B Ta10 9 13 110.64(11) ?
A46A A46B T52B . 13 152.4(7) ?
T52B A46B T52B . 13 10.43(3) ?
A45A A46B T52B 13 13 148.18(13) ?
Al41 A46B T52B . 13 65.52(10) ?
Al9 A46B T52B 13 13 77.76(10) ?
T52A A46B T52B . 13 9.58(3) ?
Ta18 A46B T52B 13 13 77.16(7) ?
Ta29 A46B T52B 13 13 94.43(9) ?
A44S A46B T52B 9 13 106.89(13) ?
Ta10 A46B T52B 13 13 105.32(9) ?
A46A A46B Ta32 . 5 64.1(7) ?
T52B A46B Ta32 . 5 141.22(13) ?
A45A A46B Ta32 13 5 65.52(9) ?
Al41 A46B Ta32 . 5 65.81(10) ?
Al9 A46B Ta32 13 5 119.61(11) ?
T52A A46B Ta32 . 5 139.24(12) ?
Ta18 A46B Ta32 13 5 122.36(11) ?
Ta29 A46B Ta32 13 5 62.13(6) ?
A44S A46B Ta32 9 5 56.32(9) ?
Ta10 A46B Ta32 13 5 123.60(11) ?
T52B A46B Ta32 13 5 131.03(11) ?

loop_
_geom_bond_atom_site_label_1
_geom_bond_atom_site_label_2
_geom_bond_site_symmetry_2
_geom_bond_distance
_geom_bond_publ_flag
Ta1 Al39 . 2.593(8) ?
Ta1 Al4 78 2.790(3) ?
Ta1 Al4 60_554 2.790(3) ?
Ta1 Al4 . 2.790(3) ?
Ta1 M7A . 2.8677(14) ?
Ta1 M7C 86 2.8677(14) ?
Ta1 M7C 78 2.8677(14) ?
Ta1 M7A 86 2.8677(14) ?
Ta1 M7A 78 2.8677(14) ?
Ta1 M7C 20 2.8677(14) ?
Ta1 M7A 60_554 2.8677(14) ?
Ta2 Ta20 . 2.9999(5) ?
Ta2 Ta20 28 2.9999(5) ?
Ta2 Ta20 51 2.9999(6) ?
Ta2 Ta20 74 2.9999(6) ?
Ta2 Al13 . 3.067(2) ?
Ta2 Al13 84 3.068(2) ?
Ta2 Al13 56 3.068(2) ?
Ta2 Al13 28 3.068(2) ?
Ta2 Al13 74 3.068(2) ?
Ta2 Al13 5 3.068(2) ?
Ta2 Al13 30 3.068(2) ?
Ta2 Al13 58 3.068(2) ?
Ta3 A44S 21 2.692(3) ?
Ta3 A44S 5 2.692(3) ?
Ta3 Al40 9 2.7009(11) ?
Ta3 Al40 . 2.7010(11) ?
Ta3 Al7 . 2.768(3) ?
Ta3 Al9 . 2.800(2) ?
Ta3 Al9 17 2.800(2) ?
Ta3 Al18 . 2.9330(19) ?
Ta3 Al18 17 2.9331(18) ?
Ta3 M1CS . 2.953(8) ?
Ta3 Al23 . 2.990(3) ?
Ta3 Ta27 . 3.0961(4) ?
Ta4 Al38 . 2.564(5) ?
Ta4 Al29 . 2.792(3) ?
Ta4 Al8 . 2.804(2) ?
Ta4 Al8 86 2.804(2) ?
Ta4 M8A . 2.8642(15) ?
Ta4 M8C 86 2.8643(15) ?
Ta4 M8A 86 2.8643(15) ?
Ta4 M9A . 2.8685(13) ?
Ta4 M9C 86 2.8686(13) ?
Ta4 M9A 86 2.8686(13) ?
Ta5 M11C 3_655 2.9250(9) ?
Ta5 M11A 3_655 2.9250(9) ?
Ta5 M11C 4 2.9250(9) ?
Ta5 M11A 4 2.9250(9) ?
Ta5 M11A . 2.9251(9) ?
Ta5 M7A . 2.9560(14) ?
Ta5 M7C 20 2.9560(14) ?
Ta5 M7C 60_554 2.9560(14) ?
Ta5 M7A 20 2.9560(14) ?
Ta6 M5C 58 2.9220(9) ?
Ta6 M5A 58 2.9220(9) ?
Ta6 M5A . 2.9220(9) ?
Ta6 Al21 . 2.9303(9) ?
Ta6 M6A . 2.9341(19) ?
Ta6 M3A . 2.9397(8) ?
Ta6 M3C 4 2.9398(8) ?
Ta6 M3A 4 2.9398(8) ?
Ta6 M7C 17 2.9537(13) ?
Ta7 Al42 . 2.7445(19) ?
Ta7 Al42 13 2.7446(19) ?
Ta7 Al22 . 2.765(3) ?
Ta7 M8C 13 2.9028(15) ?
Ta7 M8A 13 2.9028(15) ?
Ta7 M8A . 2.9028(15) ?
Ta7 Al17 13 2.9250(17) ?
Ta7 Al17 . 2.9250(17) ?
Ta7 Al34 13 2.9379(19) ?
Ta7 Al34 . 2.9380(19) ?
Ta7 Ta40 . 3.0023(4) ?
Ta8 A44S . 2.702(3) ?
Ta8 A44S 21 2.703(3) ?
Ta8 A44S 17 2.703(3) ?
Ta8 A44S 13 2.703(3) ?
Ta8 A44S 9 2.703(3) ?
Ta8 A44S 5 2.703(3) ?
Ta8 Al41 9 2.802(4) ?
Ta8 Al41 5 2.802(4) ?
Ta8 Al41 . 2.802(4) ?
Ta8 Al28 . 2.907(3) ?
Ta8 Al28 5 2.907(3) ?
Ta8 Al28 9 2.907(3) ?
Ta9 Al12 . 2.703(3) ?
Ta9 Al29 60_554 2.777(2) ?
Ta9 Al29 . 2.777(2) ?
Ta9 Al19 . 2.837(3) ?
Ta9 Al30 . 2.838(2) ?
Ta9 Ta14 . 2.8554(3) ?
Ta9 Al37 . 2.920(3) ?
Ta9 M2C 11 2.9405(12) ?
Ta9 M2A 11 2.9405(12) ?
Ta9 M2A . 2.9406(12) ?
Ta9 M17C 11 3.0202(3) ?
Ta10 A46A 13 2.699(7) ?
Ta10 Al42 . 2.758(2) ?
Ta10 Ta33 . 2.8795(3) ?
Ta10 Al1 . 2.8833(18) ?
Ta10 Al9 . 2.886(2) ?
Ta10 Al16 . 2.8917(18) ?
Ta10 A46B 13 2.898(3) ?
Ta10 Al11 . 2.9168(16) ?
Ta10 Al18 . 2.9311(18) ?
Ta10 Ta27 . 2.9654(3) ?
Ta10 A45A . 2.973(2) ?
Ta10 M12A . 3.0105(10) ?
Ta11 Al36 . 2.683(4) ?
Ta11 Al4 78 2.7801(10) ?
Ta11 Al4 . 2.7801(10) ?
Ta11 Al31 86 2.8494(17) ?
Ta11 Al31 . 2.8494(17) ?
Ta11 Al27 . 2.8665(17) ?
Ta11 Al27 86 2.8667(17) ?
Ta11 M7A . 2.9016(14) ?
Ta11 M7C 86 2.9016(14) ?
Ta11 M7A 86 2.9016(14) ?
Ta11 Ta44 . 2.9514(4) ?
Ta12 M16A . 2.9765(8) ?
Ta12 M6A . 2.9771(10) ?
Ta12 M6C 79 2.9772(10) ?
Ta12 M6A 79 2.9772(10) ?
Ta12 M14A . 3.0193(16) ?
Ta12 M14C 86 3.0193(16) ?
Ta12 M14A 86 3.0193(16) ?
Ta12 Al31 86 3.0205(18) ?
Ta12 Al31 . 3.0207(18) ?
Ta13 Al24 . 2.707(2) ?
Ta13 Al8 . 2.7856(19) ?
Ta13 Al4 . 2.792(2) ?
Ta13 Al31 . 2.8276(18) ?
Ta13 Al25 . 2.830(2) ?
Ta13 Al36 . 2.9123(18) ?
Ta13 Al27 . 2.9167(18) ?
Ta13 Al11 . 2.9216(16) ?
Ta13 M15A . 2.9608(15) ?
Ta13 Ta33 . 2.9978(3) ?
Ta13 M12A . 3.0085(10) ?
Ta14 M2C 11 2.785(2) ?
Ta14 M2C 8 2.785(2) ?
Ta14 M2A 11 2.785(2) ?
Ta14 M2A 8 2.785(2) ?
Ta14 M2A . 2.785(2) ?
Ta14 M17C 11 2.8494(12) ?
Ta14 M17C 31_554 2.8494(12) ?
Ta14 M17A 11 2.8494(12) ?
Ta14 M17A 31_554 2.8494(12) ?
Ta14 M17A . 2.8494(12) ?
Ta15 Al37 . 2.678(3) ?
Ta15 Al8 . 2.7853(18) ?
Ta15 Al29 . 2.7855(10) ?
Ta15 Al3 . 2.8306(19) ?
Ta15 Al30 . 2.8578(19) ?
Ta15 M8A . 2.8646(15) ?
Ta15 Al17 . 2.8912(16) ?
Ta15 M4A . 2.8946(10) ?
Ta15 M2A . 2.8958(12) ?
Ta16 Al36 . 2.703(5) ?
Ta16 Al8 86 2.7842(18) ?
Ta16 Al8 . 2.7844(18) ?
Ta16 Al31 . 2.8321(17) ?
Ta16 Al31 86 2.8323(17) ?
Ta16 M9A . 2.8721(13) ?
Ta16 M9C 86 2.8722(13) ?
Ta16 M9A 86 2.8722(13) ?
Ta16 Al11 86 2.8959(16) ?
Ta16 Al11 . 2.8959(16) ?
Ta16 Ta22 . 2.9655(5) ?
Ta17 Ta25 74 2.8945(4) ?
Ta17 Ta25 . 2.8947(4) ?
Ta17 Ta4 74 2.9109(4) ?
Ta17 M4C 74 2.9113(18) ?
Ta17 M4A 74 2.9113(18) ?
Ta17 M4A . 2.9113(18) ?
Ta17 M8A . 2.9363(15) ?
Ta17 M8C 13 2.9364(15) ?
Ta17 M8A 13 2.9364(15) ?
Ta18 A46A 13 2.701(8) ?
Ta18 Al42 . 2.7399(18) ?
Ta18 Al6 . 2.7464(11) ?
Ta18 A46B 13 2.790(3) ?
Ta18 M10A . 2.8804(10) ?
Ta18 M9A . 2.8891(13) ?
Ta18 Al26 . 2.8978(19) ?
Ta18 Al33 . 2.8989(13) ?
Ta18 Al11 . 2.9113(16) ?
Ta18 Al1 . 2.9432(19) ?
Ta19 Ta33 17 2.9016(3) ?
Ta19 Ta33 . 2.9017(3) ?
Ta19 M3C 4 2.9125(13) ?
Ta19 M3A 4 2.9125(13) ?
Ta19 M3A . 2.9125(13) ?
Ta19 Al15 . 2.925(2) ?
Ta19 Al15 4 2.925(2) ?
Ta19 M14C 17 2.9466(16) ?
Ta19 M14A 17 2.9466(16) ?
Ta19 M14A . 2.9466(16) ?
Ta20 Ta45 . 2.8624(4) ?
Ta20 Ta45 9 2.8624(4) ?
Ta20 Ta45 5 2.8624(4) ?
Ta20 Al13 . 2.9759(13) ?
Ta20 Al13 58 2.9760(13) ?
Ta20 Al13 9 2.9760(13) ?
Ta20 Al13 30 2.9760(13) ?
Ta20 Al13 74 2.9760(13) ?
Ta20 Al13 5 2.9760(13) ?
Ta20 Al20 . 3.079(2) ?
Ta20 Al20 9 3.079(2) ?
Ta21 A43S 8 2.715(2) ?
Ta21 A43S 6 2.715(2) ?
Ta21 A43S 9 2.715(2) ?
Ta21 A43S 11 2.715(2) ?
Ta21 A43S 3 2.715(2) ?
Ta21 A43S . 2.715(2) ?
Ta21 Al32 . 2.807(3) ?
Ta21 Al32 8 2.807(3) ?
Ta21 Al32 11 2.807(3) ?
Ta21 Al35 8 2.964(3) ?
Ta21 Al35 11 2.964(3) ?
Ta21 Al35 . 2.964(3) ?
Ta22 Al31 . 2.9631(17) ?
Ta22 Al31 86 2.9632(17) ?
Ta22 Al33 . 2.978(2) ?
Ta22 Al11 . 2.9989(17) ?
Ta22 Al11 86 2.9989(17) ?
Ta22 Al26 86 3.0029(18) ?
Ta22 Al26 . 3.0030(18) ?
Ta22 M10A . 3.005(2) ?
Ta22 M9A . 3.0058(14) ?
Ta23 A43S 11 2.730(5) ?
Ta23 A43S 9 2.730(5) ?
Ta23 Al7 4 2.875(2) ?
Ta23 Al7 . 2.875(2) ?
Ta23 Al32 . 2.9001(15) ?
Ta23 Al32 11 2.9001(15) ?
Ta23 Al35 . 2.9103(13) ?
Ta23 Al35 11 2.9103(13) ?
Ta23 Ta28 . 2.9325(3) ?
Ta23 Ta28 20 2.9325(3) ?
Ta23 Al23 . 2.969(2) ?
Ta23 Al23 4 2.969(2) ?
Ta24 Ta36 . 2.5762(5) ?
Ta24 Ta31 . 2.8329(4) ?
Ta24 Al16 20 2.8448(17) ?
Ta24 Al16 . 2.8448(17) ?
Ta24 Al23 4 2.8708(15) ?
Ta24 Al23 . 2.8709(15) ?
Ta24 Al18 20 2.9182(17) ?
Ta24 Al18 . 2.9183(17) ?
Ta24 Ta26 . 3.0213(4) ?
Ta24 Ta28 . 3.1565(3) ?
Ta24 Ta28 20 3.1566(3) ?
Ta25 T52B 13 2.7478(8) ?
Ta25 T52B . 2.7480(8) ?
Ta25 Al42 13 2.7563(19) ?
Ta25 Al42 . 2.7563(19) ?
Ta25 Al6 . 2.776(3) ?
Ta25 T52A . 2.7832(12) ?
Ta25 M10C 74 2.8456(11) ?
Ta25 M10A 74 2.8456(11) ?
Ta25 M10A . 2.8456(11) ?
Ta25 M8C 13 2.8526(15) ?
Ta25 M8A 13 2.8526(15) ?
Ta26 Al17 . 2.8410(18) ?
Ta26 Al17 20 2.8410(18) ?
Ta26 Ta43 20 2.8777(3) ?
Ta26 Ta43 . 2.8778(3) ?
Ta26 Al16 . 2.8894(18) ?
Ta26 Al16 20 2.8895(18) ?
Ta26 M12C 20 2.9195(10) ?
Ta26 M12A 20 2.9195(10) ?
Ta26 M12A . 2.9196(10) ?
Ta26 Al34 20 2.9406(19) ?
Ta26 Al34 . 2.9406(19) ?
Ta27 A46A 13 2.720(7) ?
Ta27 A46A 9 2.720(7) ?
Ta27 A44S 21 2.735(4) ?
Ta27 A44S 5 2.735(4) ?
Ta27 A45B . 2.774(13) ?
Ta27 A45B 17 2.774(13) ?
Ta27 Al18 . 2.8670(17) ?
Ta27 Al18 17 2.8672(17) ?
Ta27 Al9 . 2.900(2) ?
Ta27 Al9 17 2.900(2) ?
Ta27 A45A 17 2.930(2) ?
Ta27 A45A . 2.930(2) ?
Ta28 Al40 . 2.765(3) ?
Ta28 Al18 . 2.8571(17) ?
Ta28 Al32 . 2.889(2) ?
Ta28 Al7 . 2.9107(14) ?
Ta28 Al5 . 2.921(2) ?
Ta28 Al23 . 2.9293(13) ?
Ta28 Ta43 . 2.9364(3) ?
Ta28 Al22 . 2.954(2) ?
Ta28 Al35 . 2.964(2) ?
Ta28 Al9 . 2.969(2) ?
Ta29 A46A 13 2.697(7) ?
Ta29 Al6 . 2.777(2) ?
Ta29 A46B 13 2.830(3) ?
Ta29 Al20 . 2.837(2) ?
Ta29 Al26 . 2.8478(18) ?
Ta29 Al33 . 2.9215(13) ?
Ta29 Ta39 . 2.9452(3) ?
Ta29 Al28 . 2.946(2) ?
Ta29 Al41 . 2.959(4) ?
Ta29 A45A . 2.971(2) ?
Ta29 Ta32 . 2.9776(3) ?
Ta30 A45B 17 2.561(12) ?
Ta30 A45B . 2.561(12) ?
Ta30 Ta45 . 2.5716(5) ?
Ta30 Al14 . 2.7997(11) ?
Ta30 Al14 58 2.7997(11) ?
Ta30 Al26 . 2.8198(18) ?
Ta30 Al26 17 2.8200(18) ?
Ta30 Ta49 . 2.9023(5) ?
Ta30 A45A 17 2.905(2) ?
Ta30 A45A . 2.905(2) ?
Ta30 Ta51 . 3.1274(4) ?
Ta30 Ta39 . 3.1625(3) ?
Ta31 Ta24 4 2.8328(4) ?
Ta31 Ta35 4 2.8396(4) ?
Ta31 Ta35 . 2.8397(4) ?
Ta31 Al23 4 2.991(3) ?
Ta31 Al23 . 2.991(3) ?
Ta31 Al16 17 3.0506(18) ?
Ta31 Al16 20 3.0506(18) ?
Ta31 Al16 4 3.0506(18) ?
Ta31 Al16 . 3.0508(18) ?
Ta31 Al15 . 3.053(2) ?
Ta31 Al15 4 3.053(2) ?
Ta32 A46A 13 2.712(8) ?
Ta32 A46A 9 2.712(8) ?
Ta32 A44S 21 2.734(4) ?
Ta32 A44S 5 2.734(4) ?
Ta32 A45B 17 2.745(13) ?
Ta32 A45B . 2.745(13) ?
Ta32 Al28 . 2.8506(13) ?
Ta32 Al28 9 2.8507(13) ?
Ta32 A45A 17 2.933(2) ?
Ta32 A45A . 2.933(2) ?
Ta32 A46B 13 2.937(3) ?
Ta32 A46B 9 2.937(3) ?
Ta33 Al11 . 2.8564(18) ?
Ta33 Al27 . 2.8640(18) ?
Ta33 Al15 . 2.8861(12) ?
Ta33 M15A . 2.9043(9) ?
Ta33 Al16 . 2.9075(17) ?
Ta33 M12A . 2.9145(10) ?
Ta33 M14A . 2.9196(17) ?
Ta34 Al30 8 3.018(2) ?
Ta34 Al30 11 3.018(2) ?
Ta34 Al30 . 3.018(2) ?
Ta34 Al3 . 3.042(2) ?
Ta34 Al3 11 3.042(2) ?
Ta34 Al3 8 3.042(2) ?
Ta34 Al34 . 3.0479(17) ?
Ta34 Al34 23 3.0480(17) ?
Ta34 Al34 11 3.0480(17) ?
Ta34 Al34 13 3.0480(17) ?
Ta34 Al34 20 3.0480(17) ?
Ta34 Al34 8 3.0480(17) ?
Ta35 Ta37 . 2.5753(5) ?
Ta35 Al16 17 2.8550(18) ?
Ta35 Al16 . 2.8552(18) ?
Ta35 Al15 . 2.8590(14) ?
Ta35 Al15 4 2.8590(14) ?
Ta35 Al18 17 2.8973(17) ?
Ta35 Al18 . 2.8973(17) ?
Ta35 Ta33 17 3.0411(3) ?
Ta36 Al34 . 2.8235(18) ?
Ta36 Al34 20 2.8235(18) ?
Ta36 Al35 11 2.8710(15) ?
Ta36 Al35 . 2.8710(15) ?
Ta36 Ta46 . 2.8751(4) ?
Ta36 Al5 . 2.8813(14) ?
Ta36 Al5 11 2.8814(14) ?
Ta36 Ta28 20 3.1851(3) ?
Ta37 A45B . 2.607(12) ?
Ta37 A45B 17 2.607(12) ?
Ta37 Al1 17 2.7963(19) ?
Ta37 Al1 . 2.7963(19) ?
Ta37 M14A . 2.8247(15) ?
Ta37 M14C 17 2.8249(15) ?
Ta37 M14A 17 2.8249(15) ?
Ta37 A45A 17 2.904(2) ?
Ta37 A45A . 2.904(2) ?
Ta37 Ta49 . 2.9181(5) ?
Ta38 Al12 . 2.729(5) ?
Ta38 Al24 78 2.741(3) ?
Ta38 Al24 60_554 2.741(3) ?
Ta38 Al24 . 2.741(3) ?
Ta38 Al38 . 2.769(5) ?
Ta38 Al38 60_554 2.770(5) ?
Ta38 Al38 78 2.770(5) ?
Ta38 Al39 . 2.777(8) ?
Ta38 Al36 60_554 2.872(4) ?
Ta38 Al36 78 2.872(4) ?
Ta38 Al36 . 2.872(4) ?
Ta38 Al37 60_554 2.880(4) ?
Ta39 Al13 . 2.813(2) ?
Ta39 Al33 . 2.840(3) ?
Ta39 Ta51 . 2.8747(3) ?
Ta39 Al14 . 2.882(2) ?
Ta39 M13A . 2.8913(10) ?
Ta39 Ta29 86 2.9452(3) ?
Ta39 Al20 . 2.9603(13) ?
Ta39 Al20 74 2.9604(13) ?
Ta39 Al26 86 2.9989(19) ?
Ta39 Al26 . 2.9989(19) ?
Ta40 Ta15 13 2.9731(3) ?
Ta40 M2A . 2.982(2) ?
Ta40 Al3 . 2.9821(13) ?
Ta40 Al3 8 2.9822(13) ?
Ta40 M8A . 2.9840(16) ?
Ta40 M8C 13 2.9841(16) ?
Ta40 M8A 13 2.9841(16) ?
Ta40 Al30 8 2.9905(13) ?
Ta40 Al30 . 2.9906(13) ?
Ta41 Al24 . 2.708(3) ?
Ta41 Al8 . 2.7787(19) ?
Ta41 Al8 20 2.7788(19) ?
Ta41 Al25 . 2.781(3) ?
Ta41 Al3 . 2.826(2) ?
Ta41 Al37 . 2.883(3) ?
Ta41 Al17 . 2.9089(17) ?
Ta41 Al17 20 2.9089(17) ?
Ta41 M12A . 3.0177(10) ?
Ta41 M12C 20 3.0178(10) ?
Ta42 M3A . 2.9083(15) ?
Ta42 M3C 4 2.9084(15) ?
Ta42 M3A 4 2.9084(15) ?
Ta42 M11A . 2.9128(7) ?
Ta42 M11C 4 2.9129(7) ?
Ta42 M11A 4 2.9129(7) ?
Ta42 M7C 20 2.9457(14) ?
Ta42 M7A 20 2.9457(14) ?
Ta42 M7C 4 2.9457(14) ?
Ta42 M7A 4 2.9457(14) ?
Ta43 Al42 . 2.7562(19) ?
Ta43 Al22 . 2.8447(15) ?
Ta43 Al16 . 2.8927(19) ?
Ta43 Al34 . 2.9071(17) ?
Ta43 Al17 . 2.9222(16) ?
Ta43 Al18 . 2.9379(18) ?
Ta43 Al9 . 2.952(2) ?
Ta43 Al5 . 2.9584(13) ?
Ta43 M12A . 3.0286(10) ?
Ta44 M6C 79 2.9528(10) ?
Ta44 M6A 79 2.9528(10) ?
Ta44 M6A . 2.9529(10) ?
Ta44 Al21 . 2.9594(9) ?
Ta44 Al27 . 2.9604(17) ?
Ta44 Al27 86 2.9605(17) ?
Ta44 M5A . 2.9613(17) ?
Ta44 M14C 86 2.9901(15) ?
Ta44 M14A 86 2.9901(15) ?
Ta45 Al13 58 2.8178(10) ?
Ta45 Al13 . 2.8179(10) ?
Ta45 Al20 9 2.8440(14) ?
Ta45 Al20 . 2.8441(14) ?
Ta45 Al28 9 2.8905(17) ?
Ta45 Al28 . 2.8906(17) ?
Ta45 Ta39 58 3.1823(3) ?
Ta45 Ta29 17 3.2534(3) ?
Ta46 Ta36 11 2.8754(4) ?
Ta46 Ta36 8 2.8754(4) ?
Ta46 Al34 . 2.9657(17) ?
Ta46 Al34 13 2.9659(17) ?
Ta46 Al34 23 2.9659(17) ?
Ta46 Al34 11 2.9659(17) ?
Ta46 Al34 20 2.9659(17) ?
Ta46 Al34 8 2.9659(17) ?
Ta46 Al5 . 3.067(2) ?
Ta46 Al5 11 3.067(2) ?
Ta46 Al5 8 3.067(2) ?
Ta47 A44S . 2.697(4) ?
Ta47 A44S 21 2.697(4) ?
Ta47 A44S 13 2.697(4) ?
Ta47 A44S 5 2.697(4) ?
Ta47 A44S 17 2.697(4) ?
Ta47 A44S 9 2.697(4) ?
Ta47 Al40 9 2.708(3) ?
Ta47 Al40 5 2.708(3) ?
Ta47 Al40 . 2.708(3) ?
Ta47 M1TS . 2.7414(19) ?
Ta47 M1TS 9 2.7415(19) ?
Ta47 M1TS 5 2.7415(19) ?
Ta49 A45B 17 2.732(13) ?
Ta49 A45B . 2.732(13) ?
Ta49 M6A . 2.9069(18) ?
Ta49 M16A . 2.9125(8) ?
Ta49 Al14 58 2.9852(13) ?
Ta49 Al14 . 2.9853(13) ?
Ta49 M14A . 3.0005(16) ?
Ta50 A43S 9 2.709(6) ?
Ta50 A43S 5 2.709(6) ?
Ta50 A43S 12 2.709(6) ?
Ta50 A43S 10 2.709(6) ?
Ta50 A43S 8 2.709(6) ?
Ta50 A43S 6 2.709(6) ?
Ta50 A43S 4 2.709(6) ?
Ta50 A43S 2 2.709(6) ?
Ta50 A43S 11 2.709(6) ?
Ta50 A43S 7 2.709(6) ?
Ta50 A43S 3 2.709(6) ?
Ta50 A43S . 2.709(6) ?
Ta51 Al14 . 2.866(2) ?
Ta51 Al14 58 2.866(2) ?
Ta51 Al14 79 2.866(2) ?
Ta51 Ta39 79 2.8747(3) ?
Ta51 Ta39 58 2.8747(3) ?
Ta51 Al13 79 2.952(2) ?
Ta51 Al13 58 2.952(2) ?
Ta51 Al13 . 2.952(2) ?
Ta51 Ta30 79 3.1276(4) ?
Ta51 Ta30 58 3.1276(4) ?
T52A T52B 13 0.5076(9) ?
T52A T52B . 0.5076(9) ?
T52A Al22 . 2.515(3) ?
T52A A46B 13 2.705(3) ?
T52A A46B . 2.705(3) ?
T52A Al42 . 2.889(2) ?
T52A Al42 13 2.889(2) ?
T52A Al9 13 2.975(2) ?
T52A Al9 . 2.975(2) ?
T52A Al10 . 2.981(3) ?
T52A Al6 . 3.067(3) ?
T52B T52B 13 0.7678(15) ?
T52B A46B . 2.295(3) ?
T52B Al42 13 2.733(2) ?
T52B Al6 . 2.783(3) ?
T52B Al22 . 2.864(3) ?
T52B A46A . 2.874(9) ?
T52B A46B 13 2.902(3) ?
T52B Al9 13 2.910(2) ?
T52B Al41 . 2.921(4) ?
T52B Ta18 13 2.9497(8) ?
T53S T53S 9 0.381(4) ?
T53S T53S 5 0.381(4) ?
T53S A43S 5 2.052(6) ?
T53S A43S . 2.352(5) ?
T53S A43S 9 2.352(5) ?
T53S Al32 9 2.513(3) ?
T53S Al32 5 2.513(3) ?
T53S A43S 7 2.664(6) ?
T53S M1TS 9 2.755(2) ?
T53S M1TS 5 2.755(2) ?
T53S M1CS 9 2.760(8) ?
T53S M1TS . 2.779(2) ?
M1CS M1TS 9 0.419(8) ?
M1CS M1TS 5 0.681(9) ?
M1CS M1CS 9 0.833(15) ?
M1CS M1CS 5 0.833(15) ?
M1CS Al7 . 2.228(9) ?
M1CS Al40 9 2.644(7) ?
M1CS Al40 . 2.644(7) ?
M1CS T53S 5 2.760(8) ?
M1CS T53S 9 2.817(8) ?
M1CS Al32 9 2.849(6) ?
M1TS M1TS 9 0.346(5) ?
M1TS M1TS 5 0.346(5) ?
M1TS M1CS 5 0.419(8) ?
M1TS M1CS 9 0.681(9) ?
M1TS Al7 . 2.575(3) ?
M1TS Al7 5 2.575(3) ?
M1TS Al40 . 2.646(5) ?
M1TS T53S 9 2.755(2) ?
M1TS T53S 5 2.755(2) ?
M1TS Al7 9 2.846(4) ?
M2A M4A . 2.470(3) ?
M2A M17A . 2.496(3) ?
M2A Al30 . 2.583(2) ?
M2A Al30 8 2.583(2) ?
M2A Ta15 13 2.8958(12) ?
M2A Al29 74 2.920(2) ?
M2A Al29 . 2.920(2) ?
M2A Ta9 8 2.9405(12) ?
M3A M3C 4 2.433(3) ?
M3A M3A 4 2.433(3) ?
M3A M15A . 2.490(2) ?
M3A M7C 20 2.4940(19) ?
M3A M7A 20 2.4940(19) ?
M3A M7A . 2.4941(19) ?
M3A Al27 20 2.543(2) ?
M3A Al27 . 2.543(2) ?
M3A Ta19 4 2.9125(13) ?
M4A M4C 74 2.489(4) ?
M4A M4A 74 2.489(4) ?
M4A M8A . 2.527(2) ?
M4A M8C 13 2.527(2) ?
M4A M8A 13 2.527(2) ?
M4A Ta4 74 2.8837(10) ?
M4A Ta15 13 2.8945(10) ?
M5A M7A . 2.490(2) ?
M5A M7C 86 2.490(2) ?
M5A M7A 86 2.490(2) ?
M5A M11A . 2.521(4) ?
M5A Al21 . 2.536(4) ?
M5A M5C 79 2.547(3) ?
M5A M5A 79 2.547(3) ?
M5A M5C 58 2.547(3) ?
M5A M5A 58 2.547(3) ?
M5A Ta6 79 2.9219(9) ?
M6A M14C 17 2.527(2) ?
M6A M14A 17 2.527(2) ?
M6A M14A . 2.527(2) ?
M6A M16A . 2.549(4) ?
M6A Al21 . 2.549(4) ?
M6A M6C 58 2.620(3) ?
M6A M6C 79 2.620(3) ?
M6A M6A 58 2.620(3) ?
M6A M6A 79 2.620(3) ?
M7A M7C 20 2.504(3) ?
M7A M7A 20 2.504(3) ?
M7A Al27 . 2.515(2) ?
M7A M7C 86 2.515(3) ?
M7A M7A 86 2.515(3) ?
M8A Al17 . 2.514(2) ?
M8A M9A . 2.519(2) ?
M8A M8C 13 2.538(3) ?
M8A M8A 13 2.538(3) ?
M8A Al42 . 2.859(3) ?
M9A Al11 . 2.500(2) ?
M9A M9C 86 2.517(3) ?
M9A M9A 86 2.517(3) ?
M9A M10A . 2.521(2) ?
M9A Al42 . 2.847(3) ?
M10A Al33 . 2.507(3) ?
M10A M9C 86 2.521(2) ?
M10A M9A 86 2.521(2) ?
M10A M10C 74 2.523(4) ?
M10A M10A 74 2.523(4) ?
M10A Al6 74 2.830(3) ?
M10A Al6 . 2.830(3) ?
M10A Ta25 74 2.8454(11) ?
M10A Ta18 86 2.8803(10) ?
M11A M5C 79 2.521(4) ?
M11A M5A 79 2.521(4) ?
M11A M5C 58 2.521(4) ?
M11A M5A 58 2.521(4) ?
M11A M11C 4 2.575(6) ?
M11A M11A 4 2.575(6) ?
M11A M11C 3_655 2.575(6) ?
M11A M11C 2_655 2.575(6) ?
M11A M11A 3_655 2.575(6) ?
M11A M11A 2_655 2.575(6) ?
M12A Al11 . 2.476(2) ?
M12A Al17 . 2.485(2) ?
M12A Al16 . 2.493(2) ?
M12A Al25 . 2.5051(16) ?
M12A Al8 . 2.795(2) ?
M12A Al42 . 2.814(2) ?
M13A Al33 74 2.493(3) ?
M13A Al33 . 2.493(3) ?
M13A Al20 . 2.499(3) ?
M13A Al20 74 2.499(3) ?
M13A Al6 74 2.769(3) ?
M13A Al6 . 2.769(3) ?
M13A Ta39 74 2.8913(10) ?
M13A Ta29 13 2.9913(2) ?
M13A Ta29 86 2.9913(2) ?
M13A Ta29 74 2.9913(2) ?
M14A M14C 17 2.515(3) ?
M14A M14A 17 2.515(3) ?
M14A Al27 . 2.537(2) ?
M14A Al1 . 2.580(3) ?
M14A Al31 . 2.624(2) ?
M15A Al15 . 2.514(3) ?
M15A Al27 20 2.527(2) ?
M15A Al27 . 2.527(2) ?
M15A Al25 . 2.548(3) ?
M15A Al4 . 2.799(3) ?
M15A Ta33 20 2.9043(9) ?
M15A Ta13 20 2.9608(15) ?
M16A M6C 58 2.550(4) ?
M16A M6C 79 2.550(4) ?
M16A M6A 58 2.550(4) ?
M16A M6A 79 2.550(4) ?
M16A Al14 . 2.655(4) ?
M16A Al14 79 2.655(4) ?
M16A Al14 58 2.655(4) ?
M16A Ta49 58 2.9125(8) ?
M16A Ta49 79 2.9125(8) ?
M17A M2C 74 2.496(3) ?
M17A M2A 74 2.496(3) ?
M17A Al19 . 2.539(2) ?
M17A Al19 74 2.539(2) ?
M17A Al29 74 2.818(3) ?
M17A Al29 . 2.818(3) ?
M17A Ta14 74 2.8494(12) ?
M17A Ta9 8 3.0203(3) ?
Al1 A45A . 2.544(3) ?
Al1 Al26 . 2.564(3) ?
Al1 Al11 . 2.582(2) ?
Al1 Al31 . 2.673(3) ?
Al3 Al30 . 2.470(4) ?
Al3 Al17 20 2.585(2) ?
Al3 Al17 . 2.585(2) ?
Al3 Al34 20 2.653(3) ?
Al3 Al34 . 2.653(3) ?
Al3 Ta15 20 2.8308(19) ?
Al3 Ta40 11 2.9822(13) ?
Al4 Ta11 60_554 2.7802(10) ?
Al4 Al39 . 2.792(5) ?
Al4 Ta13 20 2.792(2) ?
Al4 Al27 . 2.940(3) ?
Al4 Al27 20 2.940(3) ?
Al4 M7C 20 2.975(3) ?
Al4 M7A 20 2.975(3) ?
Al5 Al22 . 2.436(4) ?
Al5 Al35 . 2.518(4) ?
Al5 Al34 . 2.579(3) ?
Al5 Al34 13 2.579(3) ?
Al5 Ta36 8 2.8814(14) ?
Al5 Ta28 13 2.921(2) ?
Al5 Ta43 13 2.9583(13) ?
Al6 Ta18 13 2.7465(11) ?
Al6 Ta29 13 2.777(2) ?
Al6 T52B 13 2.783(3) ?
Al6 M10C 74 2.830(3) ?
Al7 Al23 . 2.437(4) ?
Al7 Al32 9 2.540(2) ?
Al7 Al32 . 2.540(2) ?
Al7 M1TS 9 2.575(3) ?
Al7 A43S 9 2.739(6) ?
Al7 T53S 5 2.793(3) ?
Al7 M1TS 5 2.846(4) ?
Al7 Ta23 4 2.875(2) ?
Al8 Al38 . 2.814(4) ?
Al8 Al11 . 2.916(3) ?
Al8 Al17 . 2.921(3) ?
Al9 A46B 13 2.487(4) ?
Al9 Al18 . 2.500(3) ?
Al9 Al22 . 2.547(3) ?
Al9 Al10 . 2.603(3) ?
Al9 A46A 13 2.859(8) ?
Al9 A44S 21 2.893(4) ?
Al9 Al40 . 2.900(4) ?
Al9 T52B 13 2.910(2) ?
Al10 A44S 21 2.168(4) ?
Al10 A44S 9 2.168(4) ?
Al10 Al41 . 2.235(5) ?
Al10 Al40 . 2.381(5) ?
Al10 Al9 13 2.603(3) ?
Al10 A44S 5 2.682(4) ?
Al10 A44S 17 2.682(4) ?
Al10 A46B 13 2.941(4) ?
Al10 A46B . 2.941(4) ?
Al11 Al31 . 2.577(2) ?
Al11 Al42 . 2.872(3) ?
Al12 Al37 78 2.592(4) ?
Al12 Al37 60_554 2.592(4) ?
Al12 Al37 . 2.592(4) ?
Al12 Ta9 60_554 2.703(3) ?
Al12 Ta9 78 2.703(3) ?
Al13 Al13 79 2.557(4) ?
Al13 Al13 58 2.557(4) ?
Al13 Al20 . 2.671(3) ?
Al13 Al20 74 2.671(3) ?
Al13 Al13 74 2.687(5) ?
Al13 Ta45 79 2.8180(10) ?
Al13 Ta20 74 2.9759(13) ?
Al14 Al26 . 2.559(3) ?
Al14 Al26 86 2.559(3) ?
Al14 Al14 79 2.631(4) ?
Al14 Al14 58 2.631(4) ?
Al14 Ta30 79 2.7998(11) ?
Al14 Ta49 79 2.9853(13) ?
Al15 Al15 4 2.460(5) ?
Al15 Al16 20 2.724(3) ?
Al15 Al16 . 2.724(3) ?
Al15 Al25 . 2.768(4) ?
Al15 Ta35 4 2.8588(14) ?
Al15 Ta33 20 2.8860(12) ?
Al15 Ta19 4 2.925(2) ?
Al16 Al18 . 2.507(3) ?
Al16 Al16 20 2.747(4) ?
Al16 Al25 . 2.754(3) ?
Al17 Al34 . 2.565(2) ?
Al17 Al42 . 2.875(3) ?
Al18 Al23 . 2.655(3) ?
Al18 Al18 17 2.688(4) ?
Al19 M17C 11 2.539(2) ?
Al19 M17A 11 2.539(2) ?
Al19 M17C 53_554 2.539(2) ?
Al19 M17A 53_554 2.539(2) ?
Al19 Al19 51_554 2.806(7) ?
Al19 Al19 28_554 2.806(7) ?
Al19 Al19 74 2.806(7) ?
Al19 Ta9 78 2.837(3) ?
Al19 Ta9 60_554 2.837(3) ?
Al20 Al28 . 2.490(4) ?
Al20 Al13 74 2.671(3) ?
Al20 Al20 74 2.741(5) ?
Al20 Ta29 13 2.837(2) ?
Al20 Ta45 5 2.8441(14) ?
Al20 Ta39 74 2.9603(13) ?
Al21 M5C 58 2.536(4) ?
Al21 M5A 58 2.536(4) ?
Al21 M5C 79 2.536(4) ?
Al21 M5A 79 2.536(4) ?
Al21 M6C 58 2.550(4) ?
Al21 M6C 79 2.550(4) ?
Al21 M6A 58 2.550(4) ?
Al21 M6A 79 2.550(4) ?
Al22 Al9 13 2.547(3) ?
Al22 Al40 . 2.825(5) ?
Al22 Ta43 13 2.8447(15) ?
Al22 T52B 13 2.864(3) ?
Al22 Ta28 13 2.954(2) ?
Al23 Al23 4 2.519(5) ?
Al23 Al18 17 2.655(3) ?
Al23 Ta24 4 2.8708(15) ?
Al23 Ta28 17 2.9293(13) ?
Al23 Ta23 4 2.969(2) ?
Al24 Al36 60_554 2.581(2) ?
Al24 Al36 . 2.581(2) ?
Al24 Al37 . 2.581(4) ?
Al24 Ta13 20 2.707(2) ?
Al25 M12C 20 2.5051(16) ?
Al25 M12A 20 2.5051(16) ?
Al25 Al16 20 2.754(3) ?
Al25 Ta13 20 2.830(2) ?
Al26 A45A . 2.520(3) ?
Al26 Al33 . 2.563(3) ?
Al26 Al26 86 2.697(4) ?
Al27 Al31 . 2.578(2) ?
Al28 Al41 . 2.509(5) ?
Al28 Al28 9 2.672(5) ?
Al28 Al28 5 2.672(5) ?
Al28 Ta32 5 2.8508(13) ?
Al28 Ta45 5 2.8904(17) ?
Al28 Ta29 13 2.946(2) ?
Al29 Ta9 78 2.777(2) ?
Al29 Ta15 86 2.7854(10) ?
Al29 Al38 . 2.816(6) ?
Al29 M2C 74 2.921(2) ?
Al29 M2A 74 2.921(2) ?
Al30 M2C 11 2.583(2) ?
Al30 M2A 11 2.583(2) ?
Al30 Al30 11 2.688(4) ?
Al30 Al30 8 2.688(4) ?
Al30 Ta15 20 2.8579(19) ?
Al30 Ta40 11 2.9907(13) ?
Al31 Al31 86 2.464(4) ?
Al32 Al35 . 2.446(4) ?
Al32 T53S 9 2.513(3) ?
Al32 T53S 5 2.513(3) ?
Al32 Al7 5 2.540(2) ?
Al32 M1CS 5 2.849(6) ?
Al32 Ta28 13 2.889(2) ?
Al33 Al26 86 2.563(3) ?
Al33 Al6 74 2.849(3) ?
Al33 Ta18 86 2.8989(13) ?
Al34 Al34 20 2.580(4) ?
Al34 Al34 13 2.589(4) ?
Al35 Al35 11 2.646(4) ?
Al35 Al35 8 2.646(4) ?
Al35 Ta36 8 2.8711(15) ?
Al35 Ta23 8 2.9104(13) ?
Al35 Ta28 13 2.964(2) ?
Al36 Al39 . 2.578(6) ?
Al36 Al24 78 2.581(2) ?
Al36 Al38 . 2.614(7) ?
Al36 Ta13 86 2.9123(18) ?
Al37 Al38 60_554 2.599(4) ?
Al37 Al38 . 2.599(4) ?
Al37 Ta15 20 2.678(3) ?
Al38 Al37 78 2.599(4) ?
Al38 Al8 86 2.814(4) ?
Al39 Al36 60_554 2.578(6) ?
Al39 Al36 78 2.578(6) ?
Al39 Al4 78 2.792(5) ?
Al39 Al4 60_554 2.792(5) ?
Al40 M1CS 5 2.644(7) ?
Al40 Ta3 5 2.7010(11) ?
Al40 Ta28 13 2.765(3) ?
Al40 Al9 13 2.900(4) ?
Al41 A46B 13 2.450(4) ?
Al41 A46B . 2.450(4) ?
Al41 A46A . 2.896(8) ?
Al41 A46A 13 2.896(8) ?
Al41 A44S 21 2.916(5) ?
Al41 A44S 9 2.916(5) ?
Al41 T52B 13 2.921(4) ?
Al42 T52B 13 2.733(2) ?
A43S A43S 3 0.660(10) ?
A43S T53S 9 2.051(6) ?
A43S T53S 5 2.352(5) ?
A43S T53S 10 2.664(6) ?
A43S Ta21 3 2.715(2) ?
A43S Ta23 8 2.730(5) ?
A43S Ta23 5 2.730(5) ?
A43S Al7 5 2.739(6) ?
A43S T53S 3 2.945(5) ?
A44S A44S 13 0.569(7) ?
A44S Al10 5 2.168(4) ?
A44S Al10 9 2.682(4) ?
A44S Ta3 9 2.693(3) ?
A44S Ta32 9 2.733(4) ?
A44S Ta27 9 2.735(4) ?
A44S A46B 5 2.853(4) ?
A44S Al9 21 2.893(4) ?
A44S Al41 5 2.915(5) ?
A45A A45B . 0.979(12) ?
A45A A45B 17 1.540(12) ?
A45A A46A 13 1.753(9) ?
A45A A46B 13 2.424(4) ?
A45A A45A 17 2.505(5) ?
A45B A45B 17 0.56(2) ?
A45B A45A 17 1.540(12) ?
A45B A46A 13 2.437(15) ?
A45B A46A 9 2.869(15) ?
A46A A46B . 0.673(8) ?
A46A A45A 13 1.753(9) ?
A46A A45B 13 2.437(15) ?
A46A Ta29 13 2.697(7) ?
A46A Ta10 13 2.699(7) ?
A46A Ta18 13 2.702(8) ?
A46A Ta32 5 2.711(8) ?
A46A Ta27 5 2.720(7) ?
A46A Al9 13 2.859(8) ?
A46A A45B 5 2.869(15) ?
A46B A45A 13 2.424(4) ?
A46B Al9 13 2.487(4) ?
A46B Ta18 13 2.790(3) ?
A46B Ta29 13 2.830(3) ?
A46B A44S 9 2.853(4) ?
A46B Ta10 13 2.898(3) ?
A46B T52B 13 2.902(3) ?
A46B Ta32 5 2.937(3) ?
